data_2103526
loop_
_publ_author_name
'Pavlovska, A.'
'Werner, S.'
'Maximov, B.'
'Mill, B.'

_publ_section_title
;
 Pressure-induced phase transitions of piezoelectric single crystals
 from the langasite family: La~3~Nb~0.5~Ga~5.5~O~14~ and
 La~3~Ta~0.5~Ga~5.5~O~14~
;
_journal_issue 6
_journal_name_full 'Acta Crystallographica Section B'
_journal_page_first 939
_journal_page_last 947
_journal_paper_doi 10.1107/S0108768102010273
_journal_volume 58
_journal_year 2002
_chemical_formula_sum 'Ga5.5 La3 Nb0.5 O14'
_chemical_formula_weight 1070.65
_space_group_IT_number 150
_symmetry_space_group_name_Hall 'P 3 2"'
_symmetry_space_group_name_H-M 'P 3 2 1'
_atom_sites_solution_hydrogens geom
_atom_sites_solution_primary direct
_atom_sites_solution_secondary difmap
_audit_creation_method SHELXL-97
_cell_angle_alpha 90.00
_cell_angle_beta 90.00
_cell_angle_gamma 120.00
_cell_formula_units_Z 1
_cell_length_a 7.695
_cell_length_b 7.695
_cell_length_c 4.985
_cell_measurement_temperature 293(2)
_cell_volume 255.6
_computing_structure_refinement 'SHELXL-97 (Sheldrick, 1997)'
_computing_structure_solution 'SHELXS-97 (Sheldrick, 1990)'
_diffrn_ambient_pressure 21.85E+6
_diffrn_ambient_temperature 293(2)
_diffrn_measured_fraction_theta_full 0.282
_diffrn_measured_fraction_theta_max 0.282
_diffrn_radiation_source synchrotron
_diffrn_radiation_wavelength 0.54920
_diffrn_reflns_av_R_equivalents 0.0000
_diffrn_reflns_av_sigmaI/netI 0.0945
_diffrn_reflns_limit_h_max 10
_diffrn_reflns_limit_h_min -10
_diffrn_reflns_limit_k_max 8
_diffrn_reflns_limit_k_min -7
_diffrn_reflns_limit_l_max 7
_diffrn_reflns_limit_l_min -7
_diffrn_reflns_number 283
_diffrn_reflns_theta_full 29.76
_diffrn_reflns_theta_max 29.76
_diffrn_reflns_theta_min 2.36
_exptl_absorpt_coefficient_mu 15.790
_exptl_crystal_density_diffrn 6.955
_exptl_crystal_density_method 'not measured'
_exptl_crystal_F_000 474
_refine_diff_density_max 3.896
_refine_diff_density_min -2.497
_refine_diff_density_rms 0.668
_refine_ls_abs_structure_details 'Flack H D (1983), Acta Cryst. A39, 876-881'
_refine_ls_abs_structure_Flack 0.1(5)
_refine_ls_extinction_coef 0.06(4)
_refine_ls_extinction_expression Fc^*^=kFc[1+0.001xFc^2^\l^3^/sin(2\q)]^-1/4^
_refine_ls_extinction_method SHELXL
_refine_ls_goodness_of_fit_ref 2.307
_refine_ls_hydrogen_treatment mixed
_refine_ls_matrix_type full
_refine_ls_number_parameters 32
_refine_ls_number_reflns 283
_refine_ls_number_restraints 0
_refine_ls_restrained_S_all 2.307
_refine_ls_R_factor_all 0.1463
_refine_ls_R_factor_gt 0.1429
_refine_ls_shift/su_max 0.581
_refine_ls_shift/su_mean 0.091
_refine_ls_structure_factor_coef Fsqd
_refine_ls_weighting_details 'calc w=1/[\s^2^(Fo^2^)+(0.1000P)^2^+0.0000P] where P=(Fo^2^+2Fc^2^)/3'
_refine_ls_weighting_scheme calc
_refine_ls_wR_factor_gt 0.3471
_refine_ls_wR_factor_ref 0.3481
_reflns_number_gt 275
_reflns_number_total 283
_reflns_threshold_expression >2sigma(I)
_cod_data_source_file sn0021-21.85split.cif
_cod_data_source_block 21.85split
_cod_depositor_comments
;
 Correcting the reference to the optimal entry by changing it from
 '2103525' to '2103524'. The reference now correctly refers to the
 entry with the lowest _refine_ls_R_factor_all value.

 Antanas Vaitkus,
 2018-11-16

The _diffrn_ambient_pressure was taken from the original data block
header, after comparison with the paper text and supplementary
material.

When more than one structure was present in the sn0021.cif file for a
given pressure, the structure with the minimal _refine_ls_R_factor_all
value was taken as the best one, and all others marked with the
'_cod_suboptimal_structure yes' tag.

Changing (with the help of Perl) all _diffrn_radiation_source values in
the files that were reportedly colected on the HASYLAB D3 beamline
(Hamburg) from 'fine-focus sealed tube' to synchrotron.

The command was:

perl -i -ne \
    "s/'fine-focus sealed tube'/synchrotron/; \
    print unless /_diffrn_radiation_type|_diffrn_radiation_monochromator/" \
    *d3*.cif \
    11.57split.cif \
    21.85split.cif \
    22.85split.cif

Saulius Gra\<zulis

 Removed the _cod_suboptimal_structure data item in preparation for
 its deprecation. The fact that the structure is a suboptimal one
 should be derived from the presence of the _cod_related_optimal_struct
 data item.

 Antanas Vaitkus,
 2019-05-21
;
_cod_original_formula_sum 'Ga5.50 La3 Nb0.50 O14'
_cod_related_optimal_struct 2103524
_cod_database_code 2103526

loop_
_symmetry_equiv_pos_as_xyz
'x, y, z'
'y, x, -z'
'-y, x-y, z'
'-x+y, -x, z'
'-x, -x+y, -z'
'x-y, -y, -z'

loop_
_atom_site_label
_atom_site_type_symbol
_atom_site_fract_x
_atom_site_fract_y
_atom_site_fract_z
_atom_site_U_iso_or_equiv
_atom_site_adp_type
_atom_site_occupancy
_atom_site_symmetry_multiplicity
_atom_site_calc_flag
_atom_site_refinement_flags
La La 0.4379(9) 0.0000 0.0000 0.050(2) Uani 1 2 d S
Ga1 Ga 0.0000 0.0000 0.0000 0.055(5) Uani 0.50 6 d SP
Ga2 Ga 0.6667 0.3333 0.494(3) 0.059(4) Uani 1 3 d S
Ga3 Ga 0.7675(12) 0.0000 0.5000 0.046(3) Uani 1 2 d S
Nb Nb 0.0000 0.0000 0.0000 0.055(5) Uani 0.50 6 d SP
O1 O 0.6667 0.3333 -0.11(3) 0.09(4) Uiso 1 3 d S
O2 O 0.710(8) 0.122(9) 0.369(12) 0.020 Uiso 0.53(6) 1 d P
O21 O 0.504(10) 0.467(10) 0.542(14) 0.020 Uiso 0.47(6) 1 d P
O3 O 0.157(6) -0.066(7) 0.232(12) 0.059(13) Uiso 1 1 d .

loop_
_atom_site_aniso_label
_atom_site_aniso_U_11
_atom_site_aniso_U_22
_atom_site_aniso_U_33
_atom_site_aniso_U_23
_atom_site_aniso_U_13
_atom_site_aniso_U_12
La 0.065(4) 0.031(3) 0.044(4) 0.013(2) 0.0066(12) 0.0154(13)
Ga1 0.060(7) 0.060(7) 0.047(12) 0.000 0.000 0.030(3)
Ga2 0.070(6) 0.070(6) 0.036(9) 0.000 0.000 0.035(3)
Ga3 0.038(4) 0.058(6) 0.048(7) -0.013(5) -0.006(2) 0.029(3)
Nb 0.060(7) 0.060(7) 0.047(12) 0.000 0.000 0.030(3)

loop_
_atom_type_symbol
_atom_type_description
_atom_type_scat_dispersion_real
_atom_type_scat_dispersion_imag
_atom_type_scat_source
La La -0.9700 1.5670 'International Tables Vol C Tables 4.2.6.8 and 6.1.1.4'
Nb Nb -0.8490 2.7800 'International Tables Vol C Tables 4.2.6.8 and 6.1.1.4'
Ga Ga 0.2490 1.0300 'International Tables Vol C Tables 4.2.6.8 and 6.1.1.4'
O O 0.0000 0.0000 'International Tables Vol C Tables 4.2.6.8 and 6.1.1.4'

loop_
_geom_angle_atom_site_label_1
_geom_angle_atom_site_label_2
_geom_angle_atom_site_label_3
_geom_angle
_geom_angle_site_symmetry_1
_geom_angle_site_symmetry_3
O21 La O21 155(3) 3_655 5_655
O21 La O3 73(2) 3_655 .
O21 La O3 131.0(19) 5_655 .
O21 La O3 131.0(19) 3_655 6
O21 La O3 73(2) 5_655 6
O3 La O3 66(3) . 6
O21 La O1 96(4) 3_655 .
O21 La O1 79(4) 5_655 .
O3 La O1 118(2) . .
O3 La O1 82(2) 6 .
O21 La O1 79(4) 3_655 2_545
O21 La O1 96(4) 5_655 2_545
O3 La O1 82(2) . 2_545
O3 La O1 118(2) 6 2_545
O1 La O1 156.4(5) . 2_545
O21 La O2 31.3(16) 3_655 .
O21 La O2 126(2) 5_655 .
O3 La O2 103(2) . .
O3 La O2 145.8(18) 6 .
O1 La O2 75(3) . .
O1 La O2 90(3) 2_545 .
O21 La O2 126(2) 3_655 6
O21 La O2 31.3(16) 5_655 6
O3 La O2 145.8(18) . 6
O3 La O2 103(2) 6 6
O1 La O2 90(3) . 6
O1 La O2 75(3) 2_545 6
O2 La O2 102(3) . 6
O21 La O2 55.5(17) 3_655 4_665
O21 La O2 138.9(17) 5_655 4_665
O3 La O2 56.1(16) . 4_665
O3 La O2 79.5(18) 6 4_665
O1 La O2 68(3) . 4_665
O1 La O2 124(3) 2_545 4_665
O2 La O2 68(2) . 4_665
O2 La O2 157.2(12) 6 4_665
O21 La O2 138.9(18) 3_655 2_545
O21 La O2 55.5(17) 5_655 2_545
O3 La O2 79.5(18) . 2_545
O3 La O2 56.1(16) 6 2_545
O1 La O2 124(3) . 2_545
O1 La O2 68(3) 2_545 2_545
O2 La O2 157.2(12) . 2_545
O2 La O2 68(2) 6 2_545
O2 La O2 128(2) 4_665 2_545
O21 La O21 11(3) 3_655 5_656
O21 La O21 151(3) 5_655 5_656
O3 La O21 72(2) . 5_656
O3 La O21 136(2) 6 5_656
O1 La O21 106(4) . 5_656
O1 La O21 68(4) 2_545 5_656
O2 La O21 36(2) . 5_656
O2 La O21 120(2) 6 5_656
O2 La O21 65(2) 4_665 5_656
O2 La O21 130(2) 2_545 5_656
O21 La O21 151(3) 3_655 3_654
O21 La O21 11(3) 5_655 3_654
O3 La O21 136(2) . 3_654
O3 La O21 72(2) 6 3_654
O1 La O21 68(4) . 3_654
O1 La O21 106(4) 2_545 3_654
O2 La O21 120(2) . 3_654
O2 La O21 36(2) 6 3_654
O2 La O21 130(2) 4_665 3_654
O2 La O21 65(2) 2_545 3_654
O21 La O21 151(3) 5_656 3_654
O3 Ga1 O3 87(2) 4 .
O3 Ga1 O3 87(2) 4 3
O3 Ga1 O3 87(2) . 3
O3 Ga1 O3 80(3) 4 5
O3 Ga1 O3 109(3) . 5
O3 Ga1 O3 159(3) 3 5
O3 Ga1 O3 159(3) 4 6
O3 Ga1 O3 80(3) . 6
O3 Ga1 O3 109(3) 3 6
O3 Ga1 O3 87(2) 5 6
O3 Ga1 O3 109(3) 4 2
O3 Ga1 O3 159(3) . 2
O3 Ga1 O3 80(3) 3 2
O3 Ga1 O3 87(2) 5 2
O3 Ga1 O3 87(2) 6 2
O3 Ga1 La 40.2(16) 4 4
O3 Ga1 La 100.5(13) . 4
O3 Ga1 La 125.6(15) 3 4
O3 Ga1 La 40.2(16) 5 4
O3 Ga1 La 125.6(15) 6 4
O3 Ga1 La 100.5(13) 2 4
O3 Ga1 La 100.5(13) 4 2
O3 Ga1 La 125.6(15) . 2
O3 Ga1 La 40.2(16) 3 2
O3 Ga1 La 125.6(15) 5 2
O3 Ga1 La 100.5(13) 6 2
O3 Ga1 La 40.2(16) 2 2
La Ga1 La 120.0 4 2
O3 Ga1 La 125.6(15) 4 .
O3 Ga1 La 40.2(16) . .
O3 Ga1 La 100.5(13) 3 .
O3 Ga1 La 100.5(13) 5 .
O3 Ga1 La 40.2(16) 6 .
O3 Ga1 La 125.6(15) 2 .
La Ga1 La 120.0 4 .
La Ga1 La 120.0 2 .
O3 Ga1 O2 48.5(16) 4 3_545
O3 Ga1 O2 48.4(16) . 3_545
O3 Ga1 O2 109.8(18) 3 3_545
O3 Ga1 O2 74.4(18) 5 3_545
O3 Ga1 O2 111.8(16) 6 3_545
O3 Ga1 O2 152.4(16) 2 3_545
La Ga1 O2 52.4(10) 4 3_545
La Ga1 O2 143.3(10) 2 3_545
La Ga1 O2 78.9(9) . 3_545
O3 Ga1 O2 109.8(18) 4 4_665
O3 Ga1 O2 48.5(16) . 4_665
O3 Ga1 O2 48.4(16) 3 4_665
O3 Ga1 O2 152.4(16) 5 4_665
O3 Ga1 O2 74.4(18) 6 4_665
O3 Ga1 O2 111.8(16) 2 4_665
La Ga1 O2 143.3(10) 4 4_665
La Ga1 O2 78.9(9) 2 4_665
La Ga1 O2 52.4(10) . 4_665
O2 Ga1 O2 93.0(14) 3_545 4_665
O3 Ga1 O2 111.8(16) 4 2_545
O3 Ga1 O2 74.4(18) . 2_545
O3 Ga1 O2 152.4(16) 3 2_545
O3 Ga1 O2 48.4(16) 5 2_545
O3 Ga1 O2 48.5(16) 6 2_545
O3 Ga1 O2 109.8(18) 2 2_545
La Ga1 O2 78.9(9) 4 2_545
La Ga1 O2 143.3(10) 2 2_545
La Ga1 O2 52.4(10) . 2_545
O2 Ga1 O2 73(2) 3_545 2_545
O2 Ga1 O2 105(2) 4_665 2_545
O2 Ga2 O2 110.0(19) 4_665 3_655
O2 Ga2 O2 110.0(19) 4_665 .
O2 Ga2 O2 110.0(19) 3_655 .
O2 Ga2 O1 108.9(19) 4_665 1_556
O2 Ga2 O1 108.9(19) 3_655 1_556
O2 Ga2 O1 108.9(19) . 1_556
O2 Ga2 O21 44(2) 4_665 .
O2 Ga2 O21 87(2) 3_655 .
O2 Ga2 O21 154(2) . .
O1 Ga2 O21 83(2) 1_556 .
O2 Ga2 O21 87(2) 4_665 3_655
O2 Ga2 O21 154(2) 3_655 3_655
O2 Ga2 O21 44(2) . 3_655
O1 Ga2 O21 83(2) 1_556 3_655
O21 Ga2 O21 118.6(8) . 3_655
O2 Ga2 O21 154(2) 4_665 4_665
O2 Ga2 O21 44(2) 3_655 4_665
O2 Ga2 O21 87(2) . 4_665
O1 Ga2 O21 83(2) 1_556 4_665
O21 Ga2 O21 118.6(8) . 4_665
O21 Ga2 O21 118.6(8) 3_655 4_665
O2 Ga2 O21 82.5(19) 4_665 5_656
O2 Ga2 O21 147(2) 3_655 5_656
O2 Ga2 O21 39(2) . 5_656
O1 Ga2 O21 94.1(18) 1_556 5_656
O21 Ga2 O21 119.6(5) . 5_656
O21 Ga2 O21 11(4) 3_655 5_656
O21 Ga2 O21 120.9(5) 4_665 5_656
O2 Ga2 O21 147(2) 4_665 6_666
O2 Ga2 O21 39(2) 3_655 6_666
O2 Ga2 O21 82.5(19) . 6_666
O1 Ga2 O21 94.1(18) 1_556 6_666
O21 Ga2 O21 120.9(5) . 6_666
O21 Ga2 O21 119.6(5) 3_655 6_666
O21 Ga2 O21 11(4) 4_665 6_666
O21 Ga2 O21 119.5(4) 5_656 6_666
O2 Ga2 O21 39(2) 4_665 2_556
O2 Ga2 O21 82.5(19) 3_655 2_556
O2 Ga2 O21 147(3) . 2_556
O1 Ga2 O21 94.1(18) 1_556 2_556
O21 Ga2 O21 11(4) . 2_556
O21 Ga2 O21 120.9(5) 3_655 2_556
O21 Ga2 O21 119.6(4) 4_665 2_556
O21 Ga2 O21 119.5(5) 5_656 2_556
O21 Ga2 O21 119.5(4) 6_666 2_556
O2 Ga2 Ga3 121.9(17) 4_665 .
O2 Ga2 Ga3 115.0(17) 3_655 .
O2 Ga2 Ga3 19.8(18) . .
O1 Ga2 Ga3 89.4(3) 1_556 .
O21 Ga2 Ga3 158(2) . .
O21 Ga2 Ga3 39.9(18) 3_655 .
O21 Ga2 Ga3 80.4(19) 4_665 .
O21 Ga2 Ga3 40.5(15) 5_656 .
O21 Ga2 Ga3 79.9(15) 6_666 .
O21 Ga2 Ga3 159.9(16) 2_556 .
O2 Ga2 Ga3 115.0(17) 4_665 2_656
O2 Ga2 Ga3 19.8(18) 3_655 2_656
O2 Ga2 Ga3 121.9(17) . 2_656
O1 Ga2 Ga3 89.4(3) 1_556 2_656
O21 Ga2 Ga3 80.4(19) . 2_656
O21 Ga2 Ga3 158(2) 3_655 2_656
O21 Ga2 Ga3 39.9(18) 4_665 2_656
O21 Ga2 Ga3 159.9(16) 5_656 2_656
O21 Ga2 Ga3 40.4(15) 6_666 2_656
O21 Ga2 Ga3 79.9(15) 2_556 2_656
Ga3 Ga2 Ga3 119.991(11) . 2_656
O2 Ga3 O2 98(5) 6_556 .
O2 Ga3 O3 104(3) 6_556 2_656
O2 Ga3 O3 104(3) . 2_656
O2 Ga3 O3 104(3) 6_556 4_655
O2 Ga3 O3 104(3) . 4_655
O3 Ga3 O3 137(3) 2_656 4_655
O2 Ga3 O21 51(3) 6_556 3_655
O2 Ga3 O21 48(3) . 3_655
O3 Ga3 O21 102(2) 2_656 3_655
O3 Ga3 O21 121(3) 4_655 3_655
O2 Ga3 O21 48(3) 6_556 5_656
O2 Ga3 O21 51(3) . 5_656
O3 Ga3 O21 121(3) 2_656 5_656
O3 Ga3 O21 102(2) 4_655 5_656
O21 Ga3 O21 19(4) 3_655 5_656
O2 Ga3 O3 77(3) 6_556 5_656
O2 Ga3 O3 174(3) . 5_656
O3 Ga3 O3 75(3) 2_656 5_656
O3 Ga3 O3 81(3) 4_655 5_656
O21 Ga3 O3 126(3) 3_655 5_656
O21 Ga3 O3 124(2) 5_656 5_656
O2 Ga3 O3 174(3) 6_556 3_655
O2 Ga3 O3 77(3) . 3_655
O3 Ga3 O3 81(3) 2_656 3_655
O3 Ga3 O3 75(3) 4_655 3_655
O21 Ga3 O3 124(2) 3_655 3_655
O21 Ga3 O3 126(3) 5_656 3_655
O3 Ga3 O3 109(2) 5_656 3_655
O2 Ga3 Ga2 28(2) 6_556 2_546
O2 Ga3 Ga2 89(2) . 2_546
O3 Ga3 Ga2 131.6(17) 2_656 2_546
O3 Ga3 Ga2 80.6(14) 4_655 2_546
O21 Ga3 Ga2 55(2) 3_655 2_546
O21 Ga3 Ga2 40(2) 5_656 2_546
O3 Ga3 Ga2 87.0(10) 5_656 2_546
O3 Ga3 Ga2 147.7(13) 3_655 2_546
O2 Ga3 Ga2 89(2) 6_556 .
O2 Ga3 Ga2 28(2) . .
O3 Ga3 Ga2 80.6(14) 2_656 .
O3 Ga3 Ga2 131.6(17) 4_655 .
O21 Ga3 Ga2 40(2) 3_655 .
O21 Ga3 Ga2 55(2) 5_656 .
O3 Ga3 Ga2 147.7(13) 5_656 .
O3 Ga3 Ga2 87.0(10) 3_655 .
Ga2 Ga3 Ga2 94.4(3) 2_546 .
O2 Ga3 Nb 90(2) 6_556 1_656
O2 Ga3 Nb 140(2) . 1_656
O3 Ga3 Nb 35.9(14) 2_656 1_656
O3 Ga3 Nb 112.3(18) 4_655 1_656
O21 Ga3 Nb 119(2) 3_655 1_656
O21 Ga3 Nb 131(2) 5_656 1_656
O3 Ga3 Nb 38.6(11) 5_656 1_656
O3 Ga3 Nb 95.8(13) 3_655 1_656
Ga2 Ga3 Nb 112.9(3) 2_546 1_656
Ga2 Ga3 Nb 113.8(3) . 1_656
O2 Ga3 Nb 140(2) 6_556 1_655
O2 Ga3 Nb 90(2) . 1_655
O3 Ga3 Nb 112.3(18) 2_656 1_655
O3 Ga3 Nb 35.9(14) 4_655 1_655
O21 Ga3 Nb 131(2) 3_655 1_655
O21 Ga3 Nb 119(2) 5_656 1_655
O3 Ga3 Nb 95.8(13) 5_656 1_655
O3 Ga3 Nb 38.6(11) 3_655 1_655
Ga2 Ga3 Nb 113.8(3) 2_546 1_655
Ga2 Ga3 Nb 112.9(3) . 1_655
Nb Ga3 Nb 108.7(3) 1_656 1_655
O3 Nb O3 87(2) 4 .
O3 Nb O3 87(2) 4 3
O3 Nb O3 87(2) . 3
O3 Nb O3 80(3) 4 5
O3 Nb O3 109(3) . 5
O3 Nb O3 159(3) 3 5
O3 Nb O3 159(3) 4 6
O3 Nb O3 80(3) . 6
O3 Nb O3 109(3) 3 6
O3 Nb O3 87(2) 5 6
O3 Nb O3 109(3) 4 2
O3 Nb O3 159(3) . 2
O3 Nb O3 80(3) 3 2
O3 Nb O3 87(2) 5 2
O3 Nb O3 87(2) 6 2
O3 Nb Ga3 53.4(16) 4 2_546
O3 Nb Ga3 34.0(14) . 2_546
O3 Nb Ga3 87.5(16) 3 2_546
O3 Nb Ga3 98.6(17) 5 2_546
O3 Nb Ga3 112.5(15) 6 2_546
O3 Nb Ga3 159.2(17) 2 2_546
O3 Nb Ga3 87.5(16) 4 4_665
O3 Nb Ga3 53.4(16) . 4_665
O3 Nb Ga3 34.0(14) 3 4_665
O3 Nb Ga3 159.2(17) 5 4_665
O3 Nb Ga3 98.6(17) 6 4_665
O3 Nb Ga3 112.5(15) 2 4_665
Ga3 Nb Ga3 60.7(2) 2_546 4_665
O3 Nb Ga3 34.0(14) 4 1_455
O3 Nb Ga3 87.5(16) . 1_455
O3 Nb Ga3 53.4(16) 3 1_455
O3 Nb Ga3 112.5(15) 5 1_455
O3 Nb Ga3 159.2(17) 6 1_455
O3 Nb Ga3 98.6(17) 2 1_455
Ga3 Nb Ga3 60.7(2) 2_546 1_455
Ga3 Nb Ga3 60.7(2) 4_665 1_455
O3 Nb Ga3 112.5(15) 4 2_545
O3 Nb Ga3 98.6(17) . 2_545
O3 Nb Ga3 159.2(17) 3 2_545
O3 Nb Ga3 34.0(14) 5 2_545
O3 Nb Ga3 53.4(16) 6 2_545
O3 Nb Ga3 87.5(16) 2 2_545
Ga3 Nb Ga3 108.7(3) 2_546 2_545
Ga3 Nb Ga3 146.10(12) 4_665 2_545
Ga3 Nb Ga3 146.10(12) 1_455 2_545
O3 Nb Ga3 98.6(17) 4 1_454
O3 Nb Ga3 159.2(17) . 1_454
O3 Nb Ga3 112.5(15) 3 1_454
O3 Nb Ga3 53.4(16) 5 1_454
O3 Nb Ga3 87.5(16) 6 1_454
O3 Nb Ga3 34.0(14) 2 1_454
Ga3 Nb Ga3 146.10(12) 2_546 1_454
Ga3 Nb Ga3 146.10(12) 4_665 1_454
Ga3 Nb Ga3 108.7(3) 1_455 1_454
Ga3 Nb Ga3 60.7(2) 2_545 1_454
O3 Nb Ga3 159.2(17) 4 4_664
O3 Nb Ga3 112.5(15) . 4_664
O3 Nb Ga3 98.6(17) 3 4_664
O3 Nb Ga3 87.5(16) 5 4_664
O3 Nb Ga3 34.0(14) 6 4_664
O3 Nb Ga3 53.4(16) 2 4_664
Ga3 Nb Ga3 146.10(12) 2_546 4_664
Ga3 Nb Ga3 108.7(3) 4_665 4_664
Ga3 Nb Ga3 146.10(12) 1_455 4_664
Ga3 Nb Ga3 60.7(2) 2_545 4_664
Ga3 Nb Ga3 60.7(2) 1_454 4_664
Ga2 O1 La 104(4) 1_554 2_655
Ga2 O1 La 104(4) 1_554 .
La O1 La 115(3) 2_655 .
Ga2 O1 La 104(4) 1_554 4_665
La O1 La 115(3) 2_655 4_665
La O1 La 115(3) . 4_665
Ga2 O1 O21 49(3) 1_554 1_554
La O1 O21 133(4) 2_655 1_554
La O1 O21 110(3) . 1_554
La O1 O21 56.7(19) 4_665 1_554
Ga2 O1 O21 49(3) 1_554 3_654
La O1 O21 110(3) 2_655 3_654
La O1 O21 56.7(19) . 3_654
La O1 O21 133(4) 4_665 3_654
O21 O1 O21 81(5) 1_554 3_654
Ga2 O1 O21 49(3) 1_554 4_664
La O1 O21 56.7(19) 2_655 4_664
La O1 O21 133(4) . 4_664
La O1 O21 110(3) 4_665 4_664
O21 O1 O21 81(5) 1_554 4_664
O21 O1 O21 81(5) 3_654 4_664
Ga2 O1 O2 143(2) 1_554 3_655
La O1 O2 56(2) 2_655 3_655
La O1 O2 113(5) . 3_655
La O1 O2 66(3) 4_665 3_655
O21 O1 O2 119(2) 1_554 3_655
O21 O1 O2 160(3) 3_654 3_655
O21 O1 O2 99(2) 4_664 3_655
Ga2 O1 O2 143(2) 1_554 .
La O1 O2 66(3) 2_655 .
La O1 O2 56(2) . .
La O1 O2 113(5) 4_665 .
O21 O1 O2 160(3) 1_554 .
O21 O1 O2 99(2) 3_654 .
O21 O1 O2 119(2) 4_664 .
O2 O1 O2 63(3) 3_655 .
Ga2 O1 O2 143(2) 1_554 4_665
La O1 O2 113(5) 2_655 4_665
La O1 O2 66(3) . 4_665
La O1 O2 56(2) 4_665 4_665
O21 O1 O2 99(2) 1_554 4_665
O21 O1 O2 119(2) 3_654 4_665
O21 O1 O2 160(3) 4_664 4_665
O2 O1 O2 63(3) 3_655 4_665
O2 O1 O2 63(3) . 4_665
Ga2 O1 O2 35.0(17) 1_554 1_554
La O1 O2 89(3) 2_655 1_554
La O1 O2 81(3) . 1_554
La O1 O2 138(5) 4_665 1_554
O21 O1 O2 82(4) 1_554 1_554
O21 O1 O2 27(2) 3_654 1_554
O21 O1 O2 54(3) 4_664 1_554
O2 O1 O2 145.7(9) 3_655 1_554
O2 O1 O2 107.8(19) . 1_554
O2 O1 O2 145.7(9) 4_665 1_554
Ga2 O1 O2 35.0(17) 1_554 4_664
La O1 O2 138(5) 2_655 4_664
La O1 O2 89(3) . 4_664
La O1 O2 81(3) 4_665 4_664
O21 O1 O2 27(2) 1_554 4_664
O21 O1 O2 54(3) 3_654 4_664
O21 O1 O2 82(4) 4_664 4_664
O2 O1 O2 145.7(9) 3_655 4_664
O2 O1 O2 145.7(9) . 4_664
O2 O1 O2 107.8(19) 4_665 4_664
O2 O1 O2 60(3) 1_554 4_664
Ga2 O1 O2 35.0(17) 1_554 3_654
La O1 O2 81(3) 2_655 3_654
La O1 O2 138(5) . 3_654
La O1 O2 89(3) 4_665 3_654
O21 O1 O2 54(3) 1_554 3_654
O21 O1 O2 82(4) 3_654 3_654
O21 O1 O2 27(2) 4_664 3_654
O2 O1 O2 107.8(19) 3_655 3_654
O2 O1 O2 145.7(9) . 3_654
O2 O1 O2 145.7(9) 4_665 3_654
O2 O1 O2 60(3) 1_554 3_654
O2 O1 O2 60(3) 4_664 3_654
Ga2 O1 O3 79(3) 1_554 2_655
La O1 O3 47.9(9) 2_655 2_655
La O1 O3 82.1(8) . 2_655
La O1 O3 161.4(11) 4_665 2_655
O21 O1 O3 127(6) 1_554 2_655
O21 O1 O3 63(2) 3_654 2_655
O21 O1 O3 57(2) 4_664 2_655
O2 O1 O3 101(2) 3_655 2_655
O2 O1 O3 69(2) . 2_655
O2 O1 O3 131(4) 4_665 2_655
O2 O1 O3 49(2) 1_554 2_655
O2 O1 O3 108(4) 4_664 2_655
O2 O1 O3 82(3) 3_654 2_655
Ga2 O1 O3 79(3) 1_554 6
La O1 O3 161.4(11) 2_655 6
La O1 O3 47.9(9) . 6
La O1 O3 82.1(8) 4_665 6
O21 O1 O3 63(2) 1_554 6
O21 O1 O3 57(2) 3_654 6
O21 O1 O3 127(6) 4_664 6
O2 O1 O3 131(4) 3_655 6
O2 O1 O3 101(2) . 6
O2 O1 O3 69(2) 4_665 6
O2 O1 O3 82(3) 1_554 6
O2 O1 O3 49(2) 4_664 6
O2 O1 O3 108(4) 3_654 6
O3 O1 O3 116(2) 2_655 6
Ga2 O1 O3 79(3) 1_554 5_665
La O1 O3 82.1(8) 2_655 5_665
La O1 O3 161.4(11) . 5_665
La O1 O3 47.9(9) 4_665 5_665
O21 O1 O3 57(2) 1_554 5_665
O21 O1 O3 127(6) 3_654 5_665
O21 O1 O3 63(2) 4_664 5_665
O2 O1 O3 69(2) 3_655 5_665
O2 O1 O3 131(4) . 5_665
O2 O1 O3 101(2) 4_665 5_665
O2 O1 O3 108(4) 1_554 5_665
O2 O1 O3 82(3) 4_664 5_665
O2 O1 O3 49(2) 3_654 5_665
O3 O1 O3 116(2) 2_655 5_665
O3 O1 O3 116(2) 6 5_665
Ga2 O1 O21 49(2) 1_554 5_655
La O1 O21 110(3) 2_655 5_655
La O1 O21 56(2) . 5_655
La O1 O21 132(3) 4_665 5_655
O21 O1 O21 81(3) 1_554 5_655
O21 O1 O21 0.5(14) 3_654 5_655
O21 O1 O21 82(3) 4_664 5_655
O2 O1 O21 160(2) 3_655 5_655
O2 O1 O21 99.0(17) . 5_655
O2 O1 O21 118.1(18) 4_665 5_655
O2 O1 O21 27.7(19) 1_554 5_655
O2 O1 O21 54(2) 4_664 5_655
O2 O1 O21 82(4) 3_654 5_655
O3 O1 O21 63(2) 2_655 5_655
O3 O1 O21 57(2) 6 5_655
O3 O1 O21 127(5) 5_665 5_655
Ga2 O1 O21 49(2) 1_554 6_665
La O1 O21 56(2) 2_655 6_665
La O1 O21 132(3) . 6_665
La O1 O21 110(3) 4_665 6_665
O21 O1 O21 82(3) 1_554 6_665
O21 O1 O21 81(3) 3_654 6_665
O21 O1 O21 0.5(15) 4_664 6_665
O2 O1 O21 99.0(18) 3_655 6_665
O2 O1 O21 118.1(18) . 6_665
O2 O1 O21 160(2) 4_665 6_665
O2 O1 O21 54(2) 1_554 6_665
O2 O1 O21 82(4) 4_664 6_665
O2 O1 O21 27.7(19) 3_654 6_665
O3 O1 O21 57(2) 2_655 6_665
O3 O1 O21 127(5) 6 6_665
O3 O1 O21 63(2) 5_665 6_665
O21 O1 O21 82(4) 5_655 6_665
Ga2 O1 O21 49(2) 1_554 2
La O1 O21 132(3) 2_655 2
La O1 O21 110(3) . 2
La O1 O21 56(2) 4_665 2
O21 O1 O21 0.5(15) 1_554 2
O21 O1 O21 82(3) 3_654 2
O21 O1 O21 81(3) 4_664 2
O2 O1 O21 118.1(18) 3_655 2
O2 O1 O21 160(2) . 2
O2 O1 O21 99.0(17) 4_665 2
O2 O1 O21 82(4) 1_554 2
O2 O1 O21 27.7(19) 4_664 2
O2 O1 O21 54(2) 3_654 2
O3 O1 O21 127(5) 2_655 2
O3 O1 O21 63(2) 6 2
O3 O1 O21 57(2) 5_665 2
O21 O1 O21 82(4) 5_655 2
O21 O1 O21 82(4) 6_665 2
Ga2 O1 Ga2 179.999(2) 1_554 .
La O1 Ga2 76(4) 2_655 .
La O1 Ga2 76(4) . .
La O1 Ga2 76(4) 4_665 .
O21 O1 Ga2 131(3) 1_554 .
O21 O1 Ga2 131(3) 3_654 .
O21 O1 Ga2 131(3) 4_664 .
O2 O1 Ga2 37(2) 3_655 .
O2 O1 Ga2 37(2) . .
O2 O1 Ga2 37(2) 4_665 .
O2 O1 Ga2 145.0(17) 1_554 .
O2 O1 Ga2 145.0(17) 4_664 .
O2 O1 Ga2 145.0(17) 3_654 .
O3 O1 Ga2 101(3) 2_655 .
O3 O1 Ga2 101(3) 6 .
O3 O1 Ga2 101(3) 5_665 .
O21 O1 Ga2 131(2) 5_655 .
O21 O1 Ga2 131(2) 6_665 .
O21 O1 Ga2 131(2) 2 .
Ga2 O1 O21 148.7(15) 1_554 4_665
La O1 O21 47(3) 2_655 4_665
La O1 O21 99(4) . 4_665
La O1 O21 86(4) 4_665 4_665
O21 O1 O21 139(2) 1_554 4_665
O21 O1 O21 139(2) 3_654 4_665
O21 O1 O21 100(2) 4_664 4_665
O2 O1 O21 20.7(14) 3_655 4_665
O2 O1 O21 45(2) . 4_665
O2 O1 O21 67(3) 4_665 4_665
O2 O1 O21 132.0(14) 1_554 4_665
O2 O1 O21 166.4(13) 4_664 4_665
O2 O1 O21 117.3(14) 3_654 4_665
O3 O1 O21 84(2) 2_655 4_665
O3 O1 O21 133(4) 6 4_665
O3 O1 O21 87(2) 5_665 4_665
O21 O1 O21 139.5(17) 5_655 4_665
O21 O1 O21 99.7(16) 6_665 4_665
O21 O1 O21 138.8(17) 2 4_665
Ga2 O1 O21 31.3(15) . 4_665
Ga2 O1 O21 148.7(15) 1_554 3_655
La O1 O21 86(4) 2_655 3_655
La O1 O21 47(3) . 3_655
La O1 O21 99(4) 4_665 3_655
O21 O1 O21 139(2) 1_554 3_655
O21 O1 O21 100(2) 3_654 3_655
O21 O1 O21 139(2) 4_664 3_655
O2 O1 O21 67(3) 3_655 3_655
O2 O1 O21 20.7(14) . 3_655
O2 O1 O21 45(2) 4_665 3_655
O2 O1 O21 117.3(14) 1_554 3_655
O2 O1 O21 132.0(14) 4_664 3_655
O2 O1 O21 166.4(13) 3_654 3_655
O3 O1 O21 87(2) 2_655 3_655
O3 O1 O21 84(2) 6 3_655
O3 O1 O21 133(4) 5_665 3_655
O21 O1 O21 99.7(16) 5_655 3_655
O21 O1 O21 138.8(17) 6_665 3_655
O21 O1 O21 139.5(17) 2 3_655
Ga2 O1 O21 31.3(15) . 3_655
O21 O1 O21 53(3) 4_665 3_655
Ga2 O1 O21 148.7(15) 1_554 .
La O1 O21 99(4) 2_655 .
La O1 O21 86(4) . .
La O1 O21 47(3) 4_665 .
O21 O1 O21 100(2) 1_554 .
O21 O1 O21 139(2) 3_654 .
O21 O1 O21 139(2) 4_664 .
O2 O1 O21 45(2) 3_655 .
O2 O1 O21 67(3) . .
O2 O1 O21 20.7(15) 4_665 .
O2 O1 O21 166.4(13) 1_554 .
O2 O1 O21 117.3(14) 4_664 .
O2 O1 O21 132.0(14) 3_654 .
O3 O1 O21 133(4) 2_655 .
O3 O1 O21 87(2) 6 .
O3 O1 O21 84(2) 5_665 .
O21 O1 O21 138.8(17) 5_655 .
O21 O1 O21 139.5(17) 6_665 .
O21 O1 O21 99.7(16) 2 .
Ga2 O1 O21 31.3(15) . .
O21 O1 O21 53(3) 4_665 .
O21 O1 O21 53(3) 3_655 .
Ga2 O1 Ga3 57(2) 1_554 1_554
La O1 Ga3 77.4(13) 2_655 1_554
La O1 Ga3 70.0(14) . 1_554
La O1 Ga3 160(5) 4_665 1_554
O21 O1 Ga3 104(5) 1_554 1_554
O21 O1 Ga3 32.5(17) 3_654 1_554
O21 O1 Ga3 63(2) 4_664 1_554
O2 O1 Ga3 131.0(16) 3_655 1_554
O2 O1 Ga3 85.5(12) . 1_554
O2 O1 Ga3 135.4(19) 4_665 1_554
O2 O1 Ga3 22.5(13) 1_554 1_554
O2 O1 Ga3 80(3) 4_664 1_554
O2 O1 Ga3 77(3) 3_654 1_554
O3 O1 Ga3 30.5(13) 2_655 1_554
O3 O1 Ga3 89(2) 6 1_554
O3 O1 Ga3 124(4) 5_665 1_554
O21 O1 Ga3 32.9(15) 5_655 1_554
O21 O1 Ga3 62(2) 6_665 1_554
O21 O1 Ga3 104(4) 2 1_554
Ga2 O1 Ga3 123(2) . 1_554
O21 O1 Ga3 112.9(16) 4_665 1_554
O21 O1 Ga3 97.1(12) 3_655 1_554
O21 O1 Ga3 151(3) . 1_554
Ga2 O1 Ga3 57(2) 1_554 4_664
La O1 Ga3 160(5) 2_655 4_664
La O1 Ga3 77.4(13) . 4_664
La O1 Ga3 70.0(14) 4_665 4_664
O21 O1 Ga3 32.5(17) 1_554 4_664
O21 O1 Ga3 63(2) 3_654 4_664
O21 O1 Ga3 104(5) 4_664 4_664
O2 O1 Ga3 135.4(19) 3_655 4_664
O2 O1 Ga3 131.0(16) . 4_664
O2 O1 Ga3 85.5(12) 4_665 4_664
O2 O1 Ga3 77(3) 1_554 4_664
O2 O1 Ga3 22.5(13) 4_664 4_664
O2 O1 Ga3 80(3) 3_654 4_664
O3 O1 Ga3 124(4) 2_655 4_664
O3 O1 Ga3 30.5(13) 6 4_664
O3 O1 Ga3 89(2) 5_665 4_664
O21 O1 Ga3 62(2) 5_655 4_664
O21 O1 Ga3 104(4) 6_665 4_664
O21 O1 Ga3 32.9(15) 2 4_664
Ga2 O1 Ga3 123(2) . 4_664
O21 O1 Ga3 151(3) 4_665 4_664
O21 O1 Ga3 112.9(16) 3_655 4_664
O21 O1 Ga3 97.1(12) . 4_664
Ga3 O1 Ga3 94(3) 1_554 4_664
Ga2 O1 Ga3 57(2) 1_554 2_655
La O1 Ga3 70.0(14) 2_655 2_655
La O1 Ga3 160(5) . 2_655
La O1 Ga3 77.4(13) 4_665 2_655
O21 O1 Ga3 63(2) 1_554 2_655
O21 O1 Ga3 104(5) 3_654 2_655
O21 O1 Ga3 32.5(17) 4_664 2_655
O2 O1 Ga3 85.5(12) 3_655 2_655
O2 O1 Ga3 135.4(19) . 2_655
O2 O1 Ga3 131.0(16) 4_665 2_655
O2 O1 Ga3 80(3) 1_554 2_655
O2 O1 Ga3 77(3) 4_664 2_655
O2 O1 Ga3 22.5(13) 3_654 2_655
O3 O1 Ga3 89(2) 2_655 2_655
O3 O1 Ga3 124(4) 6 2_655
O3 O1 Ga3 30.5(13) 5_665 2_655
O21 O1 Ga3 104(4) 5_655 2_655
O21 O1 Ga3 32.9(15) 6_665 2_655
O21 O1 Ga3 62.2(19) 2 2_655
Ga2 O1 Ga3 123(2) . 2_655
O21 O1 Ga3 97.1(12) 4_665 2_655
O21 O1 Ga3 151(3) 3_655 2_655
O21 O1 Ga3 112.9(16) . 2_655
Ga3 O1 Ga3 94(3) 1_554 2_655
Ga3 O1 Ga3 94(3) 4_664 2_655
Ga2 O1 O2 68(3) 1_554 6
La O1 O2 92.5(13) 2_655 6
La O1 O2 47.8(13) . 6
La O1 O2 153(2) 4_665 6
O21 O1 O2 106(4) 1_554 6
O21 O1 O2 24.4(19) 3_654 6
O21 O1 O2 85(3) 4_664 6
O2 O1 O2 136(3) 3_655 6
O2 O1 O2 76.2(19) . 6
O2 O1 O2 114(2) 4_665 6
O2 O1 O2 36(2) 1_554 6
O2 O1 O2 79(3) 4_664 6
O2 O1 O2 96(3) 3_654 6
O3 O1 O2 45.1(14) 2_655 6
O3 O1 O2 71.0(17) 6 6
O3 O1 O2 144(5) 5_665 6
O21 O1 O2 24.6(15) 5_655 6
O21 O1 O2 84(3) 6_665 6
O21 O1 O2 106(4) 2 6
Ga2 O1 O2 112(3) . 6
O21 O1 O2 115(2) 4_665 6
O21 O1 O2 81.7(18) 3_655 6
O21 O1 O2 132(3) . 6
Ga3 O1 O2 22.5(12) 1_554 6
Ga3 O1 O2 85(2) 4_664 6
Ga3 O1 O2 115(4) 2_655 6
Ga2 O1 O2 68(3) 1_554 2_655
La O1 O2 47.8(13) 2_655 2_655
La O1 O2 153(2) . 2_655
La O1 O2 92.5(13) 4_665 2_655
O21 O1 O2 85(3) 1_554 2_655
O21 O1 O2 106(4) 3_654 2_655
O21 O1 O2 24.4(19) 4_664 2_655
O2 O1 O2 76.2(19) 3_655 2_655
O2 O1 O2 114(2) . 2_655
O2 O1 O2 136(3) 4_665 2_655
O2 O1 O2 79(3) 1_554 2_655
O2 O1 O2 96(3) 4_664 2_655
O2 O1 O2 36(2) 3_654 2_655
O3 O1 O2 71.0(17) 2_655 2_655
O3 O1 O2 144(5) 6 2_655
O3 O1 O2 45.1(14) 5_665 2_655
O21 O1 O2 106(4) 5_655 2_655
O21 O1 O2 24.6(15) 6_665 2_655
O21 O1 O2 84(3) 2 2_655
Ga2 O1 O2 112(3) . 2_655
O21 O1 O2 81.7(18) 4_665 2_655
O21 O1 O2 132(3) 3_655 2_655
O21 O1 O2 115(2) . 2_655
Ga3 O1 O2 85(2) 1_554 2_655
Ga3 O1 O2 115(4) 4_664 2_655
Ga3 O1 O2 22.5(12) 2_655 2_655
O2 O1 O2 107(3) 6 2_655
Ga2 O1 O2 68(3) 1_554 5_665
La O1 O2 153(2) 2_655 5_665
La O1 O2 92.5(13) . 5_665
La O1 O2 47.8(13) 4_665 5_665
O21 O1 O2 24.4(19) 1_554 5_665
O21 O1 O2 85(3) 3_654 5_665
O21 O1 O2 106(4) 4_664 5_665
O2 O1 O2 114(2) 3_655 5_665
O2 O1 O2 136(3) . 5_665
O2 O1 O2 76.2(19) 4_665 5_665
O2 O1 O2 96(3) 1_554 5_665
O2 O1 O2 36(2) 4_664 5_665
O2 O1 O2 79(3) 3_654 5_665
O3 O1 O2 144(5) 2_655 5_665
O3 O1 O2 45.1(14) 6 5_665
O3 O1 O2 71.0(17) 5_665 5_665
O21 O1 O2 84(3) 5_655 5_665
O21 O1 O2 106(4) 6_665 5_665
O21 O1 O2 24.6(15) 2 5_665
Ga2 O1 O2 112(3) . 5_665
O21 O1 O2 132(3) 4_665 5_665
O21 O1 O2 115(2) 3_655 5_665
O21 O1 O2 81.7(18) . 5_665
Ga3 O1 O2 115(4) 1_554 5_665
Ga3 O1 O2 22.5(12) 4_664 5_665
Ga3 O1 O2 85(2) 2_655 5_665
O2 O1 O2 107(3) 6 5_665
O2 O1 O2 107(3) 2_655 5_665
Ga2 O1 O3 116(2) 1_554 3_655
La O1 O3 30.3(13) 2_655 3_655
La O1 O3 84(2) . 3_655
La O1 O3 131(4) 4_665 3_655
O21 O1 O3 160(4) 1_554 3_655
O21 O1 O3 96.2(18) 3_654 3_655
O21 O1 O3 78.7(18) 4_664 3_655
O2 O1 O3 65(2) 3_655 3_655
O2 O1 O3 39.9(15) . 3_655
O2 O1 O3 100(4) 4_665 3_655
O2 O1 O3 87.2(15) 1_554 3_655
O2 O1 O3 147(3) 4_664 3_655
O2 O1 O3 105.7(17) 3_654 3_655
O3 O1 O3 39(2) 2_655 3_655
O3 O1 O3 132.2(18) 6 3_655
O3 O1 O3 111.5(16) 5_665 3_655
O21 O1 O3 96.5(14) 5_655 3_655
O21 O1 O3 78.2(15) 6_665 3_655
O21 O1 O3 160(3) 2 3_655
Ga2 O1 O3 64(2) . 3_655
O21 O1 O3 45.6(17) 4_665 3_655
O21 O1 O3 60.7(19) 3_655 3_655
O21 O1 O3 95(3) . 3_655
Ga3 O1 O3 67.2(8) 1_554 3_655
Ga3 O1 O3 157.4(13) 4_664 3_655
Ga3 O1 O3 99.3(7) 2_655 3_655
O2 O1 O3 73.1(12) 6 3_655
O2 O1 O3 76.8(12) 2_655 3_655
O2 O1 O3 176(4) 5_665 3_655
Ga2 O1 O3 116(2) 1_554 .
La O1 O3 131(4) 2_655 .
La O1 O3 30.3(13) . .
La O1 O3 84(2) 4_665 .
O21 O1 O3 96.2(18) 1_554 .
O21 O1 O3 78.7(18) 3_654 .
O21 O1 O3 160(4) 4_664 .
O2 O1 O3 100(4) 3_655 .
O2 O1 O3 65(2) . .
O2 O1 O3 39.9(15) 4_665 .
O2 O1 O3 105.7(17) 1_554 .
O2 O1 O3 87.2(15) 4_664 .
O2 O1 O3 147(3) 3_654 .
O3 O1 O3 111.5(16) 2_655 .
O3 O1 O3 39(2) 6 .
O3 O1 O3 132.2(18) 5_665 .
O21 O1 O3 78.2(15) 5_655 .
O21 O1 O3 160(3) 6_665 .
O21 O1 O3 96.5(14) 2 .
Ga2 O1 O3 64(2) . .
O21 O1 O3 95(3) 4_665 .
O21 O1 O3 45.6(17) 3_655 .
O21 O1 O3 60.7(19) . .
Ga3 O1 O3 99.3(7) 1_554 .
Ga3 O1 O3 67.2(8) 4_664 .
Ga3 O1 O3 157.4(13) 2_655 .
O2 O1 O3 76.8(12) 6 .
O2 O1 O3 176(4) 2_655 .
O2 O1 O3 73.1(12) 5_665 .
O3 O1 O3 103(2) 3_655 .
Ga2 O1 O3 116(2) 1_554 4_665
La O1 O3 84(2) 2_655 4_665
La O1 O3 131(4) . 4_665
La O1 O3 30.3(13) 4_665 4_665
O21 O1 O3 78.7(18) 1_554 4_665
O21 O1 O3 160(4) 3_654 4_665
O21 O1 O3 96.2(18) 4_664 4_665
O2 O1 O3 39.9(15) 3_655 4_665
O2 O1 O3 100(4) . 4_665
O2 O1 O3 65(2) 4_665 4_665
O2 O1 O3 147(3) 1_554 4_665
O2 O1 O3 105.7(17) 4_664 4_665
O2 O1 O3 87.2(15) 3_654 4_665
O3 O1 O3 132.2(18) 2_655 4_665
O3 O1 O3 111.5(16) 6 4_665
O3 O1 O3 39(2) 5_665 4_665
O21 O1 O3 160(3) 5_655 4_665
O21 O1 O3 96.5(14) 6_665 4_665
O21 O1 O3 78.2(15) 2 4_665
Ga2 O1 O3 64(2) . 4_665
O21 O1 O3 60.7(19) 4_665 4_665
O21 O1 O3 95(3) 3_655 4_665
O21 O1 O3 45.6(17) . 4_665
Ga3 O1 O3 157.4(13) 1_554 4_665
Ga3 O1 O3 99.3(7) 4_664 4_665
Ga3 O1 O3 67.2(8) 2_655 4_665
O2 O1 O3 176(4) 6 4_665
O2 O1 O3 73.1(12) 2_655 4_665
O2 O1 O3 76.8(12) 5_665 4_665
O3 O1 O3 103(2) 3_655 4_665
O3 O1 O3 103(2) . 4_665
Ga2 O1 Ga3 135.1(14) 1_554 2_656
La O1 Ga3 56(2) 2_655 2_656
La O1 Ga3 121(5) . 2_656
La O1 Ga3 63(2) 4_665 2_656
O21 O1 Ga3 112.3(17) 1_554 2_656
O21 O1 Ga3 164.6(18) 3_654 2_656
O21 O1 Ga3 93(2) 4_664 2_656
O2 O1 Ga3 8.1(12) 3_655 2_656
O2 O1 Ga3 71(3) . 2_656
O2 O1 Ga3 68(3) 4_665 2_656
O2 O1 Ga3 143.6(12) 1_554 2_656
O2 O1 Ga3 139.5(12) 4_664 2_656
O2 O1 Ga3 100.2(11) 3_654 2_656
O3 O1 Ga3 102(2) 2_655 2_656
O3 O1 Ga3 134(3) 6 2_656
O3 O1 Ga3 60.6(19) 5_665 2_656
O21 O1 Ga3 165.0(14) 5_655 2_656
O21 O1 Ga3 93.4(13) 6_665 2_656
O21 O1 Ga3 111.8(15) 2 2_656
Ga2 O1 Ga3 44.9(14) . 2_656
O21 O1 Ga3 27.3(11) 4_665 2_656
O21 O1 Ga3 75(3) 3_655 2_656
O21 O1 Ga3 48.2(18) . 2_656
Ga3 O1 Ga3 132.8(9) 1_554 2_656
Ga3 O1 Ga3 132.8(9) 4_664 2_656
Ga3 O1 Ga3 77.8(6) 2_655 2_656
O2 O1 Ga3 141(2) 6 2_656
O2 O1 Ga3 69.8(14) 2_655 2_656
O2 O1 Ga3 110.6(18) 5_665 2_656
O3 O1 Ga3 68.6(17) 3_655 2_656
O3 O1 Ga3 106(3) . 2_656
O3 O1 Ga3 34.5(10) 4_665 2_656
Ga2 O1 Ga3 135.1(14) 1_554 .
La O1 Ga3 63(2) 2_655 .
La O1 Ga3 56(2) . .
La O1 Ga3 121(5) 4_665 .
O21 O1 Ga3 164.6(18) 1_554 .
O21 O1 Ga3 93(2) 3_654 .
O21 O1 Ga3 112.3(17) 4_664 .
O2 O1 Ga3 68(3) 3_655 .
O2 O1 Ga3 8.1(12) . .
O2 O1 Ga3 71(3) 4_665 .
O2 O1 Ga3 100.2(11) 1_554 .
O2 O1 Ga3 143.6(12) 4_664 .
O2 O1 Ga3 139.5(12) 3_654 .
O3 O1 Ga3 60.6(19) 2_655 .
O3 O1 Ga3 102(2) 6 .
O3 O1 Ga3 134(3) 5_665 .
O21 O1 Ga3 93.4(13) 5_655 .
O21 O1 Ga3 111.8(15) 6_665 .
O21 O1 Ga3 165.0(14) 2 .
Ga2 O1 Ga3 44.9(14) . .
O21 O1 Ga3 48.2(18) 4_665 .
O21 O1 Ga3 27.3(11) 3_655 .
O21 O1 Ga3 75(3) . .
Ga3 O1 Ga3 77.8(6) 1_554 .
Ga3 O1 Ga3 132.8(9) 4_664 .
Ga3 O1 Ga3 132.8(9) 2_655 .
O2 O1 Ga3 69.8(14) 6 .
O2 O1 Ga3 110.6(18) 2_655 .
O2 O1 Ga3 141(2) 5_665 .
O3 O1 Ga3 34.5(10) 3_655 .
O3 O1 Ga3 68.6(17) . .
O3 O1 Ga3 106(3) 4_665 .
Ga3 O1 Ga3 75(2) 2_656 .
Ga2 O1 Ga3 135.1(14) 1_554 4_665
La O1 Ga3 121(5) 2_655 4_665
La O1 Ga3 63(2) . 4_665
La O1 Ga3 56(2) 4_665 4_665
O21 O1 Ga3 93(2) 1_554 4_665
O21 O1 Ga3 112.3(17) 3_654 4_665
O21 O1 Ga3 164.6(18) 4_664 4_665
O2 O1 Ga3 71(3) 3_655 4_665
O2 O1 Ga3 68(3) . 4_665
O2 O1 Ga3 8.1(12) 4_665 4_665
O2 O1 Ga3 139.5(12) 1_554 4_665
O2 O1 Ga3 100.2(11) 4_664 4_665
O2 O1 Ga3 143.6(12) 3_654 4_665
O3 O1 Ga3 134(3) 2_655 4_665
O3 O1 Ga3 60.6(19) 6 4_665
O3 O1 Ga3 102(2) 5_665 4_665
O21 O1 Ga3 111.8(15) 5_655 4_665
O21 O1 Ga3 165.0(14) 6_665 4_665
O21 O1 Ga3 93.4(13) 2 4_665
Ga2 O1 Ga3 44.9(14) . 4_665
O21 O1 Ga3 75(3) 4_665 4_665
O21 O1 Ga3 48.2(18) 3_655 4_665
O21 O1 Ga3 27.3(11) . 4_665
Ga3 O1 Ga3 132.8(9) 1_554 4_665
Ga3 O1 Ga3 77.8(6) 4_664 4_665
Ga3 O1 Ga3 132.8(10) 2_655 4_665
O2 O1 Ga3 110.6(18) 6 4_665
O2 O1 Ga3 141(2) 2_655 4_665
O2 O1 Ga3 69.8(14) 5_665 4_665
O3 O1 Ga3 106(3) 3_655 4_665
O3 O1 Ga3 34.5(10) . 4_665
O3 O1 Ga3 68.6(17) 4_665 4_665
Ga3 O1 Ga3 75(2) 2_656 4_665
Ga3 O1 Ga3 75(2) . 4_665
Ga2 O1 O2 74(2) 1_554 2_545
La O1 O2 132.8(8) 2_655 2_545
La O1 O2 31.6(17) . 2_545
La O1 O2 111.5(10) 4_665 2_545
O21 O1 O2 82(3) 1_554 2_545
O21 O1 O2 34.2(17) 3_654 2_545
O21 O1 O2 115(4) 4_664 2_545
O2 O1 O2 143(4) 3_655 2_545
O2 O1 O2 87.1(16) . 2_545
O2 O1 O2 84.7(17) 4_665 2_545
O2 O1 O2 61.3(17) 1_554 2_545
O2 O1 O2 58.6(19) 4_664 2_545
O2 O1 O2 109(3) 3_654 2_545
O3 O1 O2 86.9(15) 2_655 2_545
O3 O1 O2 29.4(13) 6 2_545
O3 O1 O2 140(3) 5_665 2_545
O21 O1 O2 33.6(15) 5_655 2_545
O21 O1 O2 115(3) 6_665 2_545
O21 O1 O2 83(2) 2 2_545
Ga2 O1 O2 106(2) . 2_545
O21 O1 O2 131(3) 4_665 2_545
O21 O1 O2 77.7(14) 3_655 2_545
O21 O1 O2 105.3(17) . 2_545
Ga3 O1 O2 61.6(11) 1_554 2_545
Ga3 O1 O2 51.3(11) 4_664 2_545
Ga3 O1 O2 131(4) 2_655 2_545
O2 O1 O2 41.9(17) 6 2_545
O2 O1 O2 139(4) 2_655 2_545
O2 O1 O2 71(2) 5_665 2_545
O3 O1 O2 106.9(12) 3_655 2_545
O3 O1 O2 45.2(11) . 2_545
O3 O1 O2 140.2(13) 4_665 2_545
Ga3 O1 O2 150(3) 2_656 2_545
Ga3 O1 O2 85.4(11) . 2_545
Ga3 O1 O2 78.1(9) 4_665 2_545
Ga2 O1 O2 74(2) 1_554 5_765
La O1 O2 31.6(17) 2_655 5_765
La O1 O2 111.5(10) . 5_765
La O1 O2 132.8(8) 4_665 5_765
O21 O1 O2 115(4) 1_554 5_765
O21 O1 O2 82(3) 3_654 5_765
O21 O1 O2 34.2(17) 4_664 5_765
O2 O1 O2 87.1(16) 3_655 5_765
O2 O1 O2 84.7(17) . 5_765
O2 O1 O2 143(4) 4_665 5_765
O2 O1 O2 58.6(19) 1_554 5_765
O2 O1 O2 109(3) 4_664 5_765
O2 O1 O2 61.3(17) 3_654 5_765
O3 O1 O2 29.4(13) 2_655 5_765
O3 O1 O2 140(3) 6 5_765
O3 O1 O2 86.9(15) 5_665 5_765
O21 O1 O2 83(2) 5_655 5_765
O21 O1 O2 33.6(15) 6_665 5_765
O21 O1 O2 115(3) 2 5_765
Ga2 O1 O2 106(2) . 5_765
O21 O1 O2 77.7(14) 4_665 5_765
O21 O1 O2 105.3(17) 3_655 5_765
O21 O1 O2 131(3) . 5_765
Ga3 O1 O2 51.3(11) 1_554 5_765
Ga3 O1 O2 131(4) 4_664 5_765
Ga3 O1 O2 61.6(11) 2_655 5_765
O2 O1 O2 71(2) 6 5_765
O2 O1 O2 41.9(17) 2_655 5_765
O2 O1 O2 139(4) 5_665 5_765
O3 O1 O2 45.2(11) 3_655 5_765
O3 O1 O2 140.2(13) . 5_765
O3 O1 O2 106.9(12) 4_665 5_765
Ga3 O1 O2 85.4(11) 2_656 5_765
Ga3 O1 O2 78.1(9) . 5_765
Ga3 O1 O2 150(3) 4_665 5_765
O2 O1 O2 112.8(17) 2_545 5_765
Ga2 O1 O2 74(2) 1_554 6_565
La O1 O2 111.5(10) 2_655 6_565
La O1 O2 132.8(8) . 6_565
La O1 O2 31.6(17) 4_665 6_565
O21 O1 O2 34.2(17) 1_554 6_565
O21 O1 O2 115(4) 3_654 6_565
O21 O1 O2 82(3) 4_664 6_565
O2 O1 O2 84.7(17) 3_655 6_565
O2 O1 O2 143(4) . 6_565
O2 O1 O2 87.1(16) 4_665 6_565
O2 O1 O2 109(3) 1_554 6_565
O2 O1 O2 61.3(17) 4_664 6_565
O2 O1 O2 58.6(19) 3_654 6_565
O3 O1 O2 140(3) 2_655 6_565
O3 O1 O2 86.9(15) 6 6_565
O3 O1 O2 29.4(13) 5_665 6_565
O21 O1 O2 115(3) 5_655 6_565
O21 O1 O2 83(2) 6_665 6_565
O21 O1 O2 33.6(15) 2 6_565
Ga2 O1 O2 106(2) . 6_565
O21 O1 O2 105.3(17) 4_665 6_565
O21 O1 O2 131(3) 3_655 6_565
O21 O1 O2 77.7(14) . 6_565
Ga3 O1 O2 131(4) 1_554 6_565
Ga3 O1 O2 61.6(11) 4_664 6_565
Ga3 O1 O2 51.3(11) 2_655 6_565
O2 O1 O2 139(4) 6 6_565
O2 O1 O2 71(2) 2_655 6_565
O2 O1 O2 41.9(17) 5_665 6_565
O3 O1 O2 140.2(13) 3_655 6_565
O3 O1 O2 106.9(12) . 6_565
O3 O1 O2 45.2(11) 4_665 6_565
Ga3 O1 O2 78.1(9) 2_656 6_565
Ga3 O1 O2 150(3) . 6_565
Ga3 O1 O2 85.4(11) 4_665 6_565
O2 O1 O2 112.8(17) 2_545 6_565
O2 O1 O2 112.8(17) 5_765 6_565
Ga2 O1 Ga1 97.1(19) 1_554 1_655
La O1 Ga1 47.5(3) 2_655 1_655
La O1 Ga1 71.1(6) . 1_655
La O1 Ga1 156(5) 4_665 1_655
O21 O1 Ga1 146(5) 1_554 1_655
O21 O1 Ga1 70.8(16) 3_654 1_655
O21 O1 Ga1 75.3(14) 4_664 1_655
O2 O1 Ga1 90(2) 3_655 1_655
O2 O1 Ga1 48.8(12) . 1_655
O2 O1 Ga1 112(3) 4_665 1_655
O2 O1 Ga1 64.5(13) 1_554 1_655
O2 O1 Ga1 123(3) 4_664 1_655
O2 O1 Ga1 101(2) 3_654 1_655
O3 O1 Ga1 19.7(14) 2_655 1_655
O3 O1 Ga1 114.1(8) 6 1_655
O3 O1 Ga1 127.3(8) 5_665 1_655
O21 O1 Ga1 71.2(13) 5_655 1_655
O21 O1 Ga1 74.7(14) 6_665 1_655
O21 O1 Ga1 146(4) 2 1_655
Ga2 O1 Ga1 82.9(19) . 1_655
O21 O1 Ga1 70.3(17) 4_665 1_655
O21 O1 Ga1 67.2(14) 3_655 1_655
O21 O1 Ga1 114(3) . 1_655
Ga3 O1 Ga1 42.97(11) 1_554 1_655
Ga3 O1 Ga1 133(2) 4_664 1_655
Ga3 O1 Ga1 104.6(10) 2_655 1_655
O2 O1 Ga1 48.1(10) 6 1_655
O2 O1 Ga1 84.0(10) 2_655 1_655
O2 O1 Ga1 155(3) 5_665 1_655
O3 O1 Ga1 25.3(7) 3_655 1_655
O3 O1 Ga1 97.5(14) . 1_655
O3 O1 Ga1 128(2) 4_665 1_655
Ga3 O1 Ga1 93.9(17) 2_656 1_655
Ga3 O1 Ga1 40.9(5) . 1_655
Ga3 O1 Ga1 115(3) 4_665 1_655
O2 O1 Ga1 85.6(8) 2_545 1_655
O2 O1 Ga1 43.0(8) 5_765 1_655
O2 O1 Ga1 155.5(16) 6_565 1_655
Ga2 O1 Nb 97.1(19) 1_554 1_655
La O1 Nb 47.5(3) 2_655 1_655
La O1 Nb 71.1(6) . 1_655
La O1 Nb 156(5) 4_665 1_655
O21 O1 Nb 146(5) 1_554 1_655
O21 O1 Nb 70.8(16) 3_654 1_655
O21 O1 Nb 75.3(14) 4_664 1_655
O2 O1 Nb 90(2) 3_655 1_655
O2 O1 Nb 48.8(12) . 1_655
O2 O1 Nb 112(3) 4_665 1_655
O2 O1 Nb 64.5(13) 1_554 1_655
O2 O1 Nb 123(3) 4_664 1_655
O2 O1 Nb 101(2) 3_654 1_655
O3 O1 Nb 19.7(14) 2_655 1_655
O3 O1 Nb 114.1(8) 6 1_655
O3 O1 Nb 127.3(8) 5_665 1_655
O21 O1 Nb 71.2(13) 5_655 1_655
O21 O1 Nb 74.7(14) 6_665 1_655
O21 O1 Nb 146(4) 2 1_655
Ga2 O1 Nb 82.9(19) . 1_655
O21 O1 Nb 70.3(17) 4_665 1_655
O21 O1 Nb 67.2(14) 3_655 1_655
O21 O1 Nb 114(3) . 1_655
Ga3 O1 Nb 42.97(11) 1_554 1_655
Ga3 O1 Nb 133(2) 4_664 1_655
Ga3 O1 Nb 104.6(10) 2_655 1_655
O2 O1 Nb 48.1(10) 6 1_655
O2 O1 Nb 84.0(10) 2_655 1_655
O2 O1 Nb 155(3) 5_665 1_655
O3 O1 Nb 25.3(7) 3_655 1_655
O3 O1 Nb 97.5(14) . 1_655
O3 O1 Nb 128(2) 4_665 1_655
Ga3 O1 Nb 93.9(17) 2_656 1_655
Ga3 O1 Nb 40.9(5) . 1_655
Ga3 O1 Nb 115(3) 4_665 1_655
O2 O1 Nb 85.6(8) 2_545 1_655
O2 O1 Nb 43.0(8) 5_765 1_655
O2 O1 Nb 155.5(16) 6_565 1_655
Ga1 O1 Nb 0.0 1_655 1_655
Ga2 O1 Ga1 97.1(19) 1_554 .
La O1 Ga1 156(5) 2_655 .
La O1 Ga1 47.5(3) . .
La O1 Ga1 71.1(6) 4_665 .
O21 O1 Ga1 70.8(16) 1_554 .
O21 O1 Ga1 75.3(14) 3_654 .
O21 O1 Ga1 146(5) 4_664 .
O2 O1 Ga1 112(3) 3_655 .
O2 O1 Ga1 90(2) . .
O2 O1 Ga1 48.8(12) 4_665 .
O2 O1 Ga1 101(2) 1_554 .
O2 O1 Ga1 64.5(13) 4_664 .
O2 O1 Ga1 123(3) 3_654 .
O3 O1 Ga1 127.3(8) 2_655 .
O3 O1 Ga1 19.7(14) 6 .
O3 O1 Ga1 114.1(8) 5_665 .
O21 O1 Ga1 74.7(14) 5_655 .
O21 O1 Ga1 146(4) 6_665 .
O21 O1 Ga1 71.2(13) 2 .
Ga2 O1 Ga1 82.9(19) . .
O21 O1 Ga1 114(3) 4_665 .
O21 O1 Ga1 70.3(17) 3_655 .
O21 O1 Ga1 67.2(14) . .
Ga3 O1 Ga1 104.6(10) 1_554 .
Ga3 O1 Ga1 42.97(11) 4_664 .
Ga3 O1 Ga1 133(2) 2_655 .
O2 O1 Ga1 84.0(10) 6 .
O2 O1 Ga1 155(3) 2_655 .
O2 O1 Ga1 48.1(10) 5_665 .
O3 O1 Ga1 128(2) 3_655 .
O3 O1 Ga1 25.3(7) . .
O3 O1 Ga1 97.5(14) 4_665 .
Ga3 O1 Ga1 115(3) 2_656 .
Ga3 O1 Ga1 93.9(17) . .
Ga3 O1 Ga1 40.9(6) 4_665 .
O2 O1 Ga1 43.0(8) 2_545 .
O2 O1 Ga1 155.5(16) 5_765 .
O2 O1 Ga1 85.6(8) 6_565 .
Ga1 O1 Ga1 118.5(8) 1_655 .
Nb O1 Ga1 118.5(8) 1_655 .
Ga2 O1 Nb 97.1(19) 1_554 .
La O1 Nb 156(5) 2_655 .
La O1 Nb 47.5(3) . .
La O1 Nb 71.1(6) 4_665 .
O21 O1 Nb 70.8(16) 1_554 .
O21 O1 Nb 75.3(14) 3_654 .
O21 O1 Nb 146(5) 4_664 .
O2 O1 Nb 112(3) 3_655 .
O2 O1 Nb 90(2) . .
O2 O1 Nb 48.8(12) 4_665 .
O2 O1 Nb 101(2) 1_554 .
O2 O1 Nb 64.5(13) 4_664 .
O2 O1 Nb 123(3) 3_654 .
O3 O1 Nb 127.3(8) 2_655 .
O3 O1 Nb 19.7(14) 6 .
O3 O1 Nb 114.1(8) 5_665 .
O21 O1 Nb 74.7(14) 5_655 .
O21 O1 Nb 146(4) 6_665 .
O21 O1 Nb 71.2(13) 2 .
Ga2 O1 Nb 82.9(19) . .
O21 O1 Nb 114(3) 4_665 .
O21 O1 Nb 70.3(17) 3_655 .
O21 O1 Nb 67.2(14) . .
Ga3 O1 Nb 104.6(10) 1_554 .
Ga3 O1 Nb 42.97(11) 4_664 .
Ga3 O1 Nb 133(2) 2_655 .
O2 O1 Nb 84.0(10) 6 .
O2 O1 Nb 155(3) 2_655 .
O2 O1 Nb 48.1(10) 5_665 .
O3 O1 Nb 128(2) 3_655 .
O3 O1 Nb 25.3(7) . .
O3 O1 Nb 97.5(14) 4_665 .
Ga3 O1 Nb 115(3) 2_656 .
Ga3 O1 Nb 93.9(17) . .
Ga3 O1 Nb 40.9(6) 4_665 .
O2 O1 Nb 43.0(8) 2_545 .
O2 O1 Nb 155.5(16) 5_765 .
O2 O1 Nb 85.6(8) 6_565 .
Ga1 O1 Nb 118.5(8) 1_655 .
Nb O1 Nb 118.5(8) 1_655 .
Ga1 O1 Nb 0.0 . .
Ga2 O1 Nb 97.1(19) 1_554 1_665
La O1 Nb 71.1(6) 2_655 1_665
La O1 Nb 156(5) . 1_665
La O1 Nb 47.5(3) 4_665 1_665
O21 O1 Nb 75.3(14) 1_554 1_665
O21 O1 Nb 146(5) 3_654 1_665
O21 O1 Nb 70.8(16) 4_664 1_665
O2 O1 Nb 48.8(12) 3_655 1_665
O2 O1 Nb 112(3) . 1_665
O2 O1 Nb 90(2) 4_665 1_665
O2 O1 Nb 123(3) 1_554 1_665
O2 O1 Nb 101(2) 4_664 1_665
O2 O1 Nb 64.5(13) 3_654 1_665
O3 O1 Nb 114.1(8) 2_655 1_665
O3 O1 Nb 127.3(8) 6 1_665
O3 O1 Nb 19.7(14) 5_665 1_665
O21 O1 Nb 146(4) 5_655 1_665
O21 O1 Nb 71.2(13) 6_665 1_665
O21 O1 Nb 74.7(14) 2 1_665
Ga2 O1 Nb 82.9(19) . 1_665
O21 O1 Nb 67.2(14) 4_665 1_665
O21 O1 Nb 114(3) 3_655 1_665
O21 O1 Nb 70.3(17) . 1_665
Ga3 O1 Nb 133(2) 1_554 1_665
Ga3 O1 Nb 104.6(10) 4_664 1_665
Ga3 O1 Nb 42.97(11) 2_655 1_665
O2 O1 Nb 155(3) 6 1_665
O2 O1 Nb 48.1(10) 2_655 1_665
O2 O1 Nb 84.0(10) 5_665 1_665
O3 O1 Nb 97.5(14) 3_655 1_665
O3 O1 Nb 128(2) . 1_665
O3 O1 Nb 25.3(7) 4_665 1_665
Ga3 O1 Nb 40.9(5) 2_656 1_665
Ga3 O1 Nb 115(3) . 1_665
Ga3 O1 Nb 93.9(17) 4_665 1_665
O2 O1 Nb 155.5(16) 2_545 1_665
O2 O1 Nb 85.6(8) 5_765 1_665
O2 O1 Nb 43.0(8) 6_565 1_665
Ga1 O1 Nb 118.5(8) 1_655 1_665
Nb O1 Nb 118.5(8) 1_655 1_665
Ga1 O1 Nb 118.5(8) . 1_665
Nb O1 Nb 118.5(8) . 1_665
Ga2 O1 Ga1 97.1(19) 1_554 1_665
La O1 Ga1 71.1(6) 2_655 1_665
La O1 Ga1 156(5) . 1_665
La O1 Ga1 47.5(3) 4_665 1_665
O21 O1 Ga1 75.3(14) 1_554 1_665
O21 O1 Ga1 146(5) 3_654 1_665
O21 O1 Ga1 70.8(16) 4_664 1_665
O2 O1 Ga1 48.8(12) 3_655 1_665
O2 O1 Ga1 112(3) . 1_665
O2 O1 Ga1 90(2) 4_665 1_665
O2 O1 Ga1 123(3) 1_554 1_665
O2 O1 Ga1 101(2) 4_664 1_665
O2 O1 Ga1 64.5(13) 3_654 1_665
O3 O1 Ga1 114.1(8) 2_655 1_665
O3 O1 Ga1 127.3(8) 6 1_665
O3 O1 Ga1 19.7(14) 5_665 1_665
O21 O1 Ga1 146(4) 5_655 1_665
O21 O1 Ga1 71.2(13) 6_665 1_665
O21 O1 Ga1 74.7(14) 2 1_665
Ga2 O1 Ga1 82.9(19) . 1_665
O21 O1 Ga1 67.2(14) 4_665 1_665
O21 O1 Ga1 114(3) 3_655 1_665
O21 O1 Ga1 70.3(17) . 1_665
Ga3 O1 Ga1 133(2) 1_554 1_665
Ga3 O1 Ga1 104.6(10) 4_664 1_665
Ga3 O1 Ga1 42.97(11) 2_655 1_665
O2 O1 Ga1 155(3) 6 1_665
O2 O1 Ga1 48.1(10) 2_655 1_665
O2 O1 Ga1 84.0(10) 5_665 1_665
O3 O1 Ga1 97.5(14) 3_655 1_665
O3 O1 Ga1 128(2) . 1_665
O3 O1 Ga1 25.3(7) 4_665 1_665
Ga3 O1 Ga1 40.9(5) 2_656 1_665
Ga3 O1 Ga1 115(3) . 1_665
Ga3 O1 Ga1 93.9(17) 4_665 1_665
O2 O1 Ga1 155.5(16) 2_545 1_665
O2 O1 Ga1 85.6(8) 5_765 1_665
O2 O1 Ga1 43.0(8) 6_565 1_665
Ga1 O1 Ga1 118.5(8) 1_655 1_665
Nb O1 Ga1 118.5(8) 1_655 1_665
Ga1 O1 Ga1 118.5(8) . 1_665
Nb O1 Ga1 118.5(8) . 1_665
Nb O1 Ga1 0.0 1_665 1_665
Ga2 O1 O21 138.9(17) 1_554 5_656
La O1 O21 89(3) 2_655 5_656
La O1 O21 37(2) . 5_656
La O1 O21 106(4) 4_665 5_656
O21 O1 O21 137.7(14) 1_554 5_656
O21 O1 O21 90(2) 3_654 5_656
O21 O1 O21 138.5(14) 4_664 5_656
O2 O1 O21 76(3) 3_655 5_656
O2 O1 O21 23.1(13) . 5_656
O2 O1 O21 50(2) 4_665 5_656
O2 O1 O21 108.4(14) 1_554 5_656
O2 O1 O21 125.1(13) 4_664 5_656
O2 O1 O21 164.4(18) 3_654 5_656
O3 O1 O21 82(2) 2_655 5_656
O3 O1 O21 78(2) 6 5_656
O3 O1 O21 142(4) 5_665 5_656
O21 O1 O21 89.9(17) 5_655 5_656
O21 O1 O21 138.0(10) 6_665 5_656
O21 O1 O21 138.0(10) 2 5_656
Ga2 O1 O21 41.1(17) . 5_656
O21 O1 O21 62(2) 4_665 5_656
O21 O1 O21 9.8(18) 3_655 5_656
O21 O1 O21 62(2) . 5_656
Ga3 O1 O21 89.1(11) 1_554 5_656
Ga3 O1 O21 108.0(13) 4_664 5_656
Ga3 O1 O21 158(3) 2_655 5_656
O2 O1 O21 72.4(18) 6 5_656
O2 O1 O21 137(3) 2_655 5_656
O2 O1 O21 114(2) 5_665 5_656
O3 O1 O21 61.8(18) 3_655 5_656
O3 O1 O21 41.6(16) . 5_656
O3 O1 O21 104(3) 4_665 5_656
Ga3 O1 O21 84(3) 2_656 5_656
Ga3 O1 O21 27.3(11) . 5_656
Ga3 O1 O21 51.9(19) 4_665 5_656
O2 O1 O21 68.8(13) 2_545 5_656
O2 O1 O21 104.6(16) 5_765 5_656
O2 O1 O21 137(3) 6_565 5_656
Ga1 O1 O21 63.6(13) 1_655 5_656
Nb O1 O21 63.6(13) 1_655 5_656
Ga1 O1 O21 66.9(15) . 5_656
Nb O1 O21 66.9(15) . 5_656
Nb O1 O21 124(3) 1_665 5_656
Ga1 O1 O21 124(3) 1_665 5_656
Ga2 O1 O21 138.9(17) 1_554 6_666
La O1 O21 37(2) 2_655 6_666
La O1 O21 106(4) . 6_666
La O1 O21 89(3) 4_665 6_666
O21 O1 O21 138.5(14) 1_554 6_666
O21 O1 O21 137.7(14) 3_654 6_666
O21 O1 O21 90(2) 4_664 6_666
O2 O1 O21 23.1(13) 3_655 6_666
O2 O1 O21 50(2) . 6_666
O2 O1 O21 76(3) 4_665 6_666
O2 O1 O21 125.1(13) 1_554 6_666
O2 O1 O21 164.4(18) 4_664 6_666
O2 O1 O21 108.4(14) 3_654 6_666
O3 O1 O21 78(2) 2_655 6_666
O3 O1 O21 142(4) 6 6_666
O3 O1 O21 82(2) 5_665 6_666
O21 O1 O21 138.0(10) 5_655 6_666
O21 O1 O21 89.9(17) 6_665 6_666
O21 O1 O21 138.0(10) 2 6_666
Ga2 O1 O21 41.1(17) . 6_666
O21 O1 O21 9.8(18) 4_665 6_666
O21 O1 O21 62(2) 3_655 6_666
O21 O1 O21 62(2) . 6_666
Ga3 O1 O21 108.0(13) 1_554 6_666
Ga3 O1 O21 158(3) 4_664 6_666
Ga3 O1 O21 89.1(11) 2_655 6_666
O2 O1 O21 114(2) 6 6_666
O2 O1 O21 72.4(18) 2_655 6_666
O2 O1 O21 137(3) 5_665 6_666
O3 O1 O21 41.6(16) 3_655 6_666
O3 O1 O21 104(3) . 6_666
O3 O1 O21 61.8(18) 4_665 6_666
Ga3 O1 O21 27.3(11) 2_656 6_666
Ga3 O1 O21 51.9(19) . 6_666
Ga3 O1 O21 84(3) 4_665 6_666
O2 O1 O21 137(3) 2_545 6_666
O2 O1 O21 68.8(13) 5_765 6_666
O2 O1 O21 104.6(16) 6_565 6_666
Ga1 O1 O21 66.9(15) 1_655 6_666
Nb O1 O21 66.9(15) 1_655 6_666
Ga1 O1 O21 124(3) . 6_666
Nb O1 O21 124(3) . 6_666
Nb O1 O21 63.6(13) 1_665 6_666
Ga1 O1 O21 63.6(13) 1_665 6_666
O21 O1 O21 69(3) 5_656 6_666
Ga2 O1 O21 138.9(17) 1_554 2_556
La O1 O21 106(4) 2_655 2_556
La O1 O21 89(3) . 2_556
La O1 O21 37(2) 4_665 2_556
O21 O1 O21 90(2) 1_554 2_556
O21 O1 O21 138.5(14) 3_654 2_556
O21 O1 O21 137.7(14) 4_664 2_556
O2 O1 O21 50(2) 3_655 2_556
O2 O1 O21 76(3) . 2_556
O2 O1 O21 23.1(13) 4_665 2_556
O2 O1 O21 164.4(18) 1_554 2_556
O2 O1 O21 108.4(14) 4_664 2_556
O2 O1 O21 125.1(13) 3_654 2_556
O3 O1 O21 142(4) 2_655 2_556
O3 O1 O21 82(2) 6 2_556
O3 O1 O21 78(2) 5_665 2_556
O21 O1 O21 138.0(10) 5_655 2_556
O21 O1 O21 138.0(10) 6_665 2_556
O21 O1 O21 89.9(17) 2 2_556
Ga2 O1 O21 41.1(17) . 2_556
O21 O1 O21 62(2) 4_665 2_556
O21 O1 O21 62(2) 3_655 2_556
O21 O1 O21 9.8(18) . 2_556
Ga3 O1 O21 158(3) 1_554 2_556
Ga3 O1 O21 89.1(11) 4_664 2_556
Ga3 O1 O21 108.0(13) 2_655 2_556
O2 O1 O21 137(3) 6 2_556
O2 O1 O21 114(2) 2_655 2_556
O2 O1 O21 72.4(18) 5_665 2_556
O3 O1 O21 104(3) 3_655 2_556
O3 O1 O21 61.8(18) . 2_556
O3 O1 O21 41.6(16) 4_665 2_556
Ga3 O1 O21 51.9(19) 2_656 2_556
Ga3 O1 O21 84(3) . 2_556
Ga3 O1 O21 27.3(11) 4_665 2_556
O2 O1 O21 104.6(16) 2_545 2_556
O2 O1 O21 137(3) 5_765 2_556
O2 O1 O21 68.8(13) 6_565 2_556
Ga1 O1 O21 124(3) 1_655 2_556
Nb O1 O21 124(3) 1_655 2_556
Ga1 O1 O21 63.6(13) . 2_556
Nb O1 O21 63.6(13) . 2_556
Nb O1 O21 66.9(15) 1_665 2_556
Ga1 O1 O21 66.9(15) 1_665 2_556
O21 O1 O21 69(3) 5_656 2_556
O21 O1 O21 69(3) 6_666 2_556
Ga2 O1 O3 111.8(18) 1_554 4_655
La O1 O3 64.8(14) 2_655 4_655
La O1 O3 50.0(11) . 4_655
La O1 O3 144(5) 4_665 4_655
O21 O1 O3 152(3) 1_554 4_655
O21 O1 O3 72(2) 3_654 4_655
O21 O1 O3 99.5(15) 4_664 4_655
O2 O1 O3 89(3) 3_655 4_655
O2 O1 O3 31.0(12) . 4_655
O2 O1 O3 89(3) 4_665 4_655
O2 O1 O3 76.8(14) 1_554 4_655
O2 O1 O3 125(2) 4_664 4_655
O2 O1 O3 124(2) 3_654 4_655
O3 O1 O3 42.5(19) 2_655 4_655
O3 O1 O3 97.1(13) 6 4_655
O3 O1 O3 146.7(19) 5_665 4_655
O21 O1 O3 71.7(14) 5_655 4_655
O21 O1 O3 98.9(13) 6_665 4_655
O21 O1 O3 153(3) 2 4_655
Ga2 O1 O3 68.2(18) . 4_655
O21 O1 O3 68(2) 4_665 4_655
O21 O1 O3 45.2(13) 3_655 4_655
O21 O1 O3 97(3) . 4_655
Ga3 O1 O3 54.6(8) 1_554 4_655
Ga3 O1 O3 123.8(8) 4_664 4_655
Ga3 O1 O3 128.7(8) 2_655 4_655
O2 O1 O3 47.4(14) 6 4_655
O2 O1 O3 107.4(13) 2_655 4_655
O2 O1 O3 142.2(13) 5_665 4_655
O3 O1 O3 35.1(13) 3_655 4_655
O3 O1 O3 73.7(16) . 4_655
O3 O1 O3 128(3) 4_665 4_655
Ga3 O1 O3 95(2) 2_656 4_655
Ga3 O1 O3 23.4(7) . 4_655
Ga3 O1 O3 92(2) 4_665 4_655
O2 O1 O3 72.5(8) 2_545 4_655
O2 O1 O3 67.2(9) 5_765 4_655
O2 O1 O3 173(3) 6_565 4_655
Ga1 O1 O3 24.4(6) 1_655 4_655
Nb O1 O3 24.4(6) 1_655 4_655
Ga1 O1 O3 96.5(11) . 4_655
Nb O1 O3 96.5(11) . 4_655
Nb O1 O3 131(2) 1_665 4_655
Ga1 O1 O3 131(2) 1_665 4_655
O21 O1 O3 40.0(12) 5_656 4_655
O21 O1 O3 69(2) 6_666 4_655
O21 O1 O3 106(3) 2_556 4_655
Ga2 O1 O3 111.8(18) 1_554 1_665
La O1 O3 50.0(11) 2_655 1_665
La O1 O3 144(5) . 1_665
La O1 O3 64.8(14) 4_665 1_665
O21 O1 O3 99.5(15) 1_554 1_665
O21 O1 O3 152(3) 3_654 1_665
O21 O1 O3 72(2) 4_664 1_665
O2 O1 O3 31.0(12) 3_655 1_665
O2 O1 O3 89(3) . 1_665
O2 O1 O3 89(3) 4_665 1_665
O2 O1 O3 125(2) 1_554 1_665
O2 O1 O3 124(2) 4_664 1_665
O2 O1 O3 76.8(14) 3_654 1_665
O3 O1 O3 97.1(13) 2_655 1_665
O3 O1 O3 146.7(19) 6 1_665
O3 O1 O3 42.5(19) 5_665 1_665
O21 O1 O3 153(3) 5_655 1_665
O21 O1 O3 71.7(14) 6_665 1_665
O21 O1 O3 98.9(13) 2 1_665
Ga2 O1 O3 68.2(18) . 1_665
O21 O1 O3 45.2(13) 4_665 1_665
O21 O1 O3 97(3) 3_655 1_665
O21 O1 O3 68(2) . 1_665
Ga3 O1 O3 123.8(8) 1_554 1_665
Ga3 O1 O3 128.7(8) 4_664 1_665
Ga3 O1 O3 54.6(8) 2_655 1_665
O2 O1 O3 142.2(13) 6 1_665
O2 O1 O3 47.4(14) 2_655 1_665
O2 O1 O3 107.4(13) 5_665 1_665
O3 O1 O3 73.7(16) 3_655 1_665
O3 O1 O3 128(3) . 1_665
O3 O1 O3 35.1(13) 4_665 1_665
Ga3 O1 O3 23.4(7) 2_656 1_665
Ga3 O1 O3 92(2) . 1_665
Ga3 O1 O3 95(2) 4_665 1_665
O2 O1 O3 173(3) 2_545 1_665
O2 O1 O3 72.5(8) 5_765 1_665
O2 O1 O3 67.2(9) 6_565 1_665
Ga1 O1 O3 96.5(11) 1_655 1_665
Nb O1 O3 96.5(11) 1_655 1_665
Ga1 O1 O3 131(2) . 1_665
Nb O1 O3 131(2) . 1_665
Nb O1 O3 24.4(6) 1_665 1_665
Ga1 O1 O3 24.4(6) 1_665 1_665
O21 O1 O3 106(3) 5_656 1_665
O21 O1 O3 40.0(12) 6_666 1_665
O21 O1 O3 69(2) 2_556 1_665
O3 O1 O3 107.0(19) 4_655 1_665
Ga2 O1 O3 111.8(18) 1_554 3
La O1 O3 144(5) 2_655 3
La O1 O3 64.8(14) . 3
La O1 O3 50.0(11) 4_665 3
O21 O1 O3 72(2) 1_554 3
O21 O1 O3 99.5(15) 3_654 3
O21 O1 O3 152(3) 4_664 3
O2 O1 O3 89(3) 3_655 3
O2 O1 O3 89(3) . 3
O2 O1 O3 31.0(12) 4_665 3
O2 O1 O3 124(2) 1_554 3
O2 O1 O3 76.8(14) 4_664 3
O2 O1 O3 125(2) 3_654 3
O3 O1 O3 146.7(19) 2_655 3
O3 O1 O3 42.5(19) 6 3
O3 O1 O3 97.1(14) 5_665 3
O21 O1 O3 98.9(13) 5_655 3
O21 O1 O3 153(3) 6_665 3
O21 O1 O3 71.7(14) 2 3
Ga2 O1 O3 68.2(18) . 3
O21 O1 O3 97(3) 4_665 3
O21 O1 O3 68(2) 3_655 3
O21 O1 O3 45.2(13) . 3
Ga3 O1 O3 128.7(8) 1_554 3
Ga3 O1 O3 54.6(8) 4_664 3
Ga3 O1 O3 123.8(8) 2_655 3
O2 O1 O3 107.4(13) 6 3
O2 O1 O3 142.2(13) 2_655 3
O2 O1 O3 47.4(14) 5_665 3
O3 O1 O3 128(3) 3_655 3
O3 O1 O3 35.1(13) . 3
O3 O1 O3 73.7(16) 4_665 3
Ga3 O1 O3 92(2) 2_656 3
Ga3 O1 O3 95(2) . 3
Ga3 O1 O3 23.4(7) 4_665 3
O2 O1 O3 67.2(9) 2_545 3
O2 O1 O3 173(3) 5_765 3
O2 O1 O3 72.5(8) 6_565 3
Ga1 O1 O3 131(2) 1_655 3
Nb O1 O3 131(2) 1_655 3
Ga1 O1 O3 24.4(6) . 3
Nb O1 O3 24.4(6) . 3
Nb O1 O3 96.5(11) 1_665 3
Ga1 O1 O3 96.5(11) 1_665 3
O21 O1 O3 69(2) 5_656 3
O21 O1 O3 106(3) 6_666 3
O21 O1 O3 40.0(12) 2_556 3
O3 O1 O3 107.0(19) 4_655 3
O3 O1 O3 107.0(19) 1_665 3
Ga2 O1 O1 104(4) 1_554 2
La O1 O1 125(3) 2_655 2
La O1 O1 103(2) . 2
La O1 O1 11.8(2) 4_665 2
O21 O1 O1 55(2) 1_554 2
O21 O1 O1 124(3) 3_654 2
O21 O1 O1 119(3) 4_664 2
O2 O1 O1 73(3) 3_655 2
O2 O1 O1 111(5) . 2
O2 O1 O1 50(2) 4_665 2
O2 O1 O1 136(5) 1_554 2
O2 O1 O1 76(3) 4_664 2
O2 O1 O1 96(3) 3_654 2
O3 O1 O1 173(2) 2_655 2
O3 O1 O1 70.9(8) 6 2
O3 O1 O1 58.6(9) 5_665 2
O21 O1 O1 124(3) 5_655 2
O21 O1 O1 120(3) 6_665 2
O21 O1 O1 55(2) 2 2
Ga2 O1 O1 76(4) . 2
O21 O1 O1 91(4) 4_665 2
O21 O1 O1 94(4) 3_655 2
O21 O1 O1 45(3) . 2
Ga3 O1 O1 156(4) 1_554 2
Ga3 O1 O1 62.0(14) 4_664 2
Ga3 O1 O1 87.1(14) 2_655 2
O2 O1 O1 141.9(15) 6 2
O2 O1 O1 103.6(13) 2_655 2
O2 O1 O1 41.0(14) 5_665 2
O3 O1 O1 137(5) 3_655 2
O3 O1 O1 73.6(18) . 2
O3 O1 O1 40.8(13) 4_665 2
Ga3 O1 O1 71(3) 2_656 2
Ga3 O1 O1 119(5) . 2
Ga3 O1 O1 48(2) 4_665 2
O2 O1 O1 100.1(10) 2_545 2
O2 O1 O1 144.6(8) 5_765 2
O2 O1 O1 37.7(15) 6_565 2
Ga1 O1 O1 159(5) 1_655 2
Nb O1 O1 159(5) 1_655 2
Ga1 O1 O1 59.3(4) . 2
Nb O1 O1 59.3(4) . 2
Nb O1 O1 59.3(4) 1_665 2
Ga1 O1 O1 59.3(4) 1_665 2
O21 O1 O1 99(4) 5_656 2
O21 O1 O1 96(4) 6_666 2
O21 O1 O1 35(2) 2_556 2
O3 O1 O1 139(5) 4_655 2
O3 O1 O1 75.9(16) 1_665 2
O3 O1 O1 38.7(11) 3 2
Ga2 O1 O1 104(4) 1_554 2_545
La O1 O1 103(2) 2_655 2_545
La O1 O1 11.8(2) . 2_545
La O1 O1 125(3) 4_665 2_545
O21 O1 O1 119(3) 1_554 2_545
O21 O1 O1 55(2) 3_654 2_545
O21 O1 O1 124(3) 4_664 2_545
O2 O1 O1 111(5) 3_655 2_545
O2 O1 O1 50(2) . 2_545
O2 O1 O1 73(3) 4_665 2_545
O2 O1 O1 76(3) 1_554 2_545
O2 O1 O1 96(3) 4_664 2_545
O2 O1 O1 136(5) 3_654 2_545
O3 O1 O1 70.9(8) 2_655 2_545
O3 O1 O1 58.6(9) 6 2_545
O3 O1 O1 173(2) 5_665 2_545
O21 O1 O1 55(2) 5_655 2_545
O21 O1 O1 124(3) 6_665 2_545
O21 O1 O1 120(3) 2 2_545
Ga2 O1 O1 76(4) . 2_545
O21 O1 O1 94(4) 4_665 2_545
O21 O1 O1 45(3) 3_655 2_545
O21 O1 O1 91(4) . 2_545
Ga3 O1 O1 62.0(14) 1_554 2_545
Ga3 O1 O1 87.1(14) 4_664 2_545
Ga3 O1 O1 156(4) 2_655 2_545
O2 O1 O1 41.0(14) 6 2_545
O2 O1 O1 141.9(16) 2_655 2_545
O2 O1 O1 103.6(13) 5_665 2_545
O3 O1 O1 73.6(18) 3_655 2_545
O3 O1 O1 40.8(13) . 2_545
O3 O1 O1 137(5) 4_665 2_545
Ga3 O1 O1 119(5) 2_656 2_545
Ga3 O1 O1 48(2) . 2_545
Ga3 O1 O1 71(3) 4_665 2_545
O2 O1 O1 37.7(15) 2_545 2_545
O2 O1 O1 100.1(10) 5_765 2_545
O2 O1 O1 144.6(8) 6_565 2_545
Ga1 O1 O1 59.3(4) 1_655 2_545
Nb O1 O1 59.3(4) 1_655 2_545
Ga1 O1 O1 59.3(4) . 2_545
Nb O1 O1 59.3(4) . 2_545
Nb O1 O1 159(5) 1_665 2_545
Ga1 O1 O1 159(5) 1_665 2_545
O21 O1 O1 35(2) 5_656 2_545
O21 O1 O1 99(4) 6_666 2_545
O21 O1 O1 96(4) 2_556 2_545
O3 O1 O1 38.7(11) 4_655 2_545
O3 O1 O1 139(5) 1_665 2_545
O3 O1 O1 75.9(16) 3 2_545
O1 O1 O1 114(3) 2 2_545
Ga2 O1 O1 104(4) 1_554 2_655
La O1 O1 11.8(2) 2_655 2_655
La O1 O1 125(3) . 2_655
La O1 O1 103(2) 4_665 2_655
O21 O1 O1 124(3) 1_554 2_655
O21 O1 O1 119(3) 3_654 2_655
O21 O1 O1 55(2) 4_664 2_655
O2 O1 O1 50(2) 3_655 2_655
O2 O1 O1 73(3) . 2_655
O2 O1 O1 111(5) 4_665 2_655
O2 O1 O1 96(3) 1_554 2_655
O2 O1 O1 136(5) 4_664 2_655
O2 O1 O1 76(3) 3_654 2_655
O3 O1 O1 58.6(9) 2_655 2_655
O3 O1 O1 173(2) 6 2_655
O3 O1 O1 70.9(8) 5_665 2_655
O21 O1 O1 120(3) 5_655 2_655
O21 O1 O1 55(2) 6_665 2_655
O21 O1 O1 124(3) 2 2_655
Ga2 O1 O1 76(4) . 2_655
O21 O1 O1 45(3) 4_665 2_655
O21 O1 O1 91(4) 3_655 2_655
O21 O1 O1 94(4) . 2_655
Ga3 O1 O1 87.1(14) 1_554 2_655
Ga3 O1 O1 156(4) 4_664 2_655
Ga3 O1 O1 62.0(14) 2_655 2_655
O2 O1 O1 103.6(13) 6 2_655
O2 O1 O1 41.0(14) 2_655 2_655
O2 O1 O1 141.9(15) 5_665 2_655
O3 O1 O1 40.8(13) 3_655 2_655
O3 O1 O1 137(5) . 2_655
O3 O1 O1 73.6(18) 4_665 2_655
Ga3 O1 O1 48(2) 2_656 2_655
Ga3 O1 O1 71(3) . 2_655
Ga3 O1 O1 119(5) 4_665 2_655
O2 O1 O1 144.6(8) 2_545 2_655
O2 O1 O1 37.7(15) 5_765 2_655
O2 O1 O1 100.1(10) 6_565 2_655
Ga1 O1 O1 59.3(4) 1_655 2_655
Nb O1 O1 59.3(4) 1_655 2_655
Ga1 O1 O1 159(5) . 2_655
Nb O1 O1 159(5) . 2_655
Nb O1 O1 59.3(4) 1_665 2_655
Ga1 O1 O1 59.3(4) 1_665 2_655
O21 O1 O1 96(4) 5_656 2_655
O21 O1 O1 35(2) 6_666 2_655
O21 O1 O1 99(4) 2_556 2_655
O3 O1 O1 75.9(16) 4_655 2_655
O3 O1 O1 38.7(11) 1_665 2_655
O3 O1 O1 139(5) 3 2_655
O1 O1 O1 114(3) 2 2_655
O1 O1 O1 114(3) 2_545 2_655
Ga2 O1 Ga2 66.7(16) 1_554 2
La O1 Ga2 133.8(13) 2_655 2
La O1 Ga2 111.5(10) . 2
La O1 Ga2 38.8(18) 4_665 2
O21 O1 Ga2 18.2(19) 1_554 2
O21 O1 Ga2 97(3) 3_654 2
O21 O1 Ga2 93(3) 4_664 2
O2 O1 Ga2 103.1(13) 3_655 2
O2 O1 Ga2 146(3) . 2
O2 O1 Ga2 83.4(11) 4_665 2
O2 O1 Ga2 100(3) 1_554 2
O2 O1 Ga2 42.9(13) 4_664 2
O2 O1 Ga2 66.0(17) 3_654 2
O3 O1 Ga2 145(5) 2_655 2
O3 O1 Ga2 64.3(13) 6 2
O3 O1 Ga2 51.9(13) 5_665 2
O21 O1 Ga2 97(3) 5_655 2
O21 O1 Ga2 93(3) 6_665 2
O21 O1 Ga2 17.9(14) 2 2
Ga2 O1 Ga2 113.3(16) . 2
O21 O1 Ga2 123.5(18) 4_665 2
O21 O1 Ga2 127(2) 3_655 2
O21 O1 Ga2 82.0(10) . 2
Ga3 O1 Ga2 122(3) 1_554 2
Ga3 O1 Ga2 38.7(6) 4_664 2
Ga3 O1 Ga2 67.4(12) 2_655 2
O2 O1 Ga2 121(3) 6 2
O2 O1 Ga2 90(2) 2_655 2
O2 O1 Ga2 19.1(10) 5_665 2
O3 O1 Ga2 163.3(8) 3_655 2
O3 O1 Ga2 90.0(6) . 2
O3 O1 Ga2 63.4(8) 4_665 2
Ga3 O1 Ga2 97.8(6) 2_656 2
Ga3 O1 Ga2 154(3) . 2
Ga3 O1 Ga2 78.8(4) 4_665 2
O2 O1 Ga2 89.7(15) 2_545 2
O2 O1 Ga2 127(2) 5_765 2
O2 O1 Ga2 23.1(7) 6_565 2
Ga1 O1 Ga2 164(4) 1_655 2
Nb O1 Ga2 164(4) 1_655 2
Ga1 O1 Ga2 66.0(4) . 2
Nb O1 Ga2 66.0(4) . 2
Nb O1 Ga2 66.0(4) 1_665 2
Ga1 O1 Ga2 66.0(4) 1_665 2
O21 O1 Ga2 128.6(18) 5_656 2
O21 O1 Ga2 125.1(15) 6_666 2
O21 O1 Ga2 72.3(9) 2_556 2
O3 O1 Ga2 161.4(6) 4_655 2
O3 O1 Ga2 90.0(5) 1_665 2
O3 O1 Ga2 59.5(7) 3 2
O1 O1 Ga2 37(2) 2 2
O1 O1 Ga2 122.7(11) 2_545 2
O1 O1 Ga2 122.7(11) 2_655 2
Ga2 O1 Ga2 66.7(16) 1_554 2_545
La O1 Ga2 111.5(10) 2_655 2_545
La O1 Ga2 38.8(18) . 2_545
La O1 Ga2 133.8(13) 4_665 2_545
O21 O1 Ga2 93(3) 1_554 2_545
O21 O1 Ga2 18.2(19) 3_654 2_545
O21 O1 Ga2 97(3) 4_664 2_545
O2 O1 Ga2 146(3) 3_655 2_545
O2 O1 Ga2 83.4(11) . 2_545
O2 O1 Ga2 103.1(13) 4_665 2_545
O2 O1 Ga2 42.9(13) 1_554 2_545
O2 O1 Ga2 66.0(17) 4_664 2_545
O2 O1 Ga2 100(3) 3_654 2_545
O3 O1 Ga2 64.3(13) 2_655 2_545
O3 O1 Ga2 51.9(13) 6 2_545
O3 O1 Ga2 145(5) 5_665 2_545
O21 O1 Ga2 17.9(14) 5_655 2_545
O21 O1 Ga2 97(3) 6_665 2_545
O21 O1 Ga2 93(3) 2 2_545
Ga2 O1 Ga2 113.3(16) . 2_545
O21 O1 Ga2 127(2) 4_665 2_545
O21 O1 Ga2 82.0(10) 3_655 2_545
O21 O1 Ga2 123.5(18) . 2_545
Ga3 O1 Ga2 38.7(6) 1_554 2_545
Ga3 O1 Ga2 67.4(12) 4_664 2_545
Ga3 O1 Ga2 122(3) 2_655 2_545
O2 O1 Ga2 19.1(10) 6 2_545
O2 O1 Ga2 121(3) 2_655 2_545
O2 O1 Ga2 90(2) 5_665 2_545
O3 O1 Ga2 90.0(6) 3_655 2_545
O3 O1 Ga2 63.4(8) . 2_545
O3 O1 Ga2 163.3(8) 4_665 2_545
Ga3 O1 Ga2 154(3) 2_656 2_545
Ga3 O1 Ga2 78.8(4) . 2_545
Ga3 O1 Ga2 97.8(6) 4_665 2_545
O2 O1 Ga2 23.1(8) 2_545 2_545
O2 O1 Ga2 89.7(15) 5_765 2_545
O2 O1 Ga2 127(2) 6_565 2_545
Ga1 O1 Ga2 66.0(4) 1_655 2_545
Nb O1 Ga2 66.0(4) 1_655 2_545
Ga1 O1 Ga2 66.0(4) . 2_545
Nb O1 Ga2 66.0(4) . 2_545
Nb O1 Ga2 164(4) 1_665 2_545
Ga1 O1 Ga2 164(4) 1_665 2_545
O21 O1 Ga2 72.3(9) 5_656 2_545
O21 O1 Ga2 128.6(18) 6_666 2_545
O21 O1 Ga2 125.1(15) 2_556 2_545
O3 O1 Ga2 59.5(7) 4_655 2_545
O3 O1 Ga2 161.4(6) 1_665 2_545
O3 O1 Ga2 90.0(6) 3 2_545
O1 O1 Ga2 122.7(11) 2 2_545
O1 O1 Ga2 37(2) 2_545 2_545
O1 O1 Ga2 122.7(11) 2_655 2_545
Ga2 O1 Ga2 105.4(18) 2 2_545
Ga2 O1 Ga2 66.7(16) 1_554 2_655
La O1 Ga2 38.8(18) 2_655 2_655
La O1 Ga2 133.8(13) . 2_655
La O1 Ga2 111.5(10) 4_665 2_655
O21 O1 Ga2 97(3) 1_554 2_655
O21 O1 Ga2 93(3) 3_654 2_655
O21 O1 Ga2 18.2(19) 4_664 2_655
O2 O1 Ga2 83.4(11) 3_655 2_655
O2 O1 Ga2 103.1(13) . 2_655
O2 O1 Ga2 146(3) 4_665 2_655
O2 O1 Ga2 66.0(17) 1_554 2_655
O2 O1 Ga2 100(3) 4_664 2_655
O2 O1 Ga2 42.9(13) 3_654 2_655
O3 O1 Ga2 51.9(13) 2_655 2_655
O3 O1 Ga2 145(5) 6 2_655
O3 O1 Ga2 64.3(13) 5_665 2_655
O21 O1 Ga2 93(3) 5_655 2_655
O21 O1 Ga2 17.9(14) 6_665 2_655
O21 O1 Ga2 97(3) 2 2_655
Ga2 O1 Ga2 113.3(16) . 2_655
O21 O1 Ga2 82.0(10) 4_665 2_655
O21 O1 Ga2 123.5(18) 3_655 2_655
O21 O1 Ga2 127(2) . 2_655
Ga3 O1 Ga2 67.4(12) 1_554 2_655
Ga3 O1 Ga2 122(3) 4_664 2_655
Ga3 O1 Ga2 38.7(6) 2_655 2_655
O2 O1 Ga2 90(2) 6 2_655
O2 O1 Ga2 19.1(10) 2_655 2_655
O2 O1 Ga2 121(3) 5_665 2_655
O3 O1 Ga2 63.4(8) 3_655 2_655
O3 O1 Ga2 163.3(8) . 2_655
O3 O1 Ga2 90.0(6) 4_665 2_655
Ga3 O1 Ga2 78.8(4) 2_656 2_655
Ga3 O1 Ga2 97.8(6) . 2_655
Ga3 O1 Ga2 154(3) 4_665 2_655
O2 O1 Ga2 127(2) 2_545 2_655
O2 O1 Ga2 23.1(8) 5_765 2_655
O2 O1 Ga2 89.7(15) 6_565 2_655
Ga1 O1 Ga2 66.0(4) 1_655 2_655
Nb O1 Ga2 66.0(4) 1_655 2_655
Ga1 O1 Ga2 164(4) . 2_655
Nb O1 Ga2 164(4) . 2_655
Nb O1 Ga2 66.0(4) 1_665 2_655
Ga1 O1 Ga2 66.0(4) 1_665 2_655
O21 O1 Ga2 125.1(15) 5_656 2_655
O21 O1 Ga2 72.3(9) 6_666 2_655
O21 O1 Ga2 128.6(18) 2_556 2_655
O3 O1 Ga2 90.0(6) 4_655 2_655
O3 O1 Ga2 59.5(7) 1_665 2_655
O3 O1 Ga2 161.4(6) 3 2_655
O1 O1 Ga2 122.7(11) 2 2_655
O1 O1 Ga2 122.7(11) 2_545 2_655
O1 O1 Ga2 37(2) 2_655 2_655
Ga2 O1 Ga2 105.4(18) 2 2_655
Ga2 O1 Ga2 105.4(18) 2_545 2_655
Ga2 O1 La 27.1(8) 1_554 1_554
La O1 La 116(3) 2_655 1_554
La O1 La 76(3) . 1_554
La O1 La 116(3) 4_665 1_554
O21 O1 La 60(3) 1_554 1_554
O21 O1 La 23(2) 3_654 1_554
O21 O1 La 70(3) 4_664 1_554
O2 O1 La 169(3) 3_655 1_554
O2 O1 La 122.5(15) . 1_554
O2 O1 La 127.5(14) 4_665 1_554
O2 O1 La 26.8(14) 1_554 1_554
O2 O1 La 34.5(14) 4_664 1_554
O2 O1 La 62(2) 3_654 1_554
O3 O1 La 75(3) 2_655 1_554
O3 O1 La 59(2) 6 1_554
O3 O1 La 104(4) 5_665 1_554
O21 O1 La 23.5(17) 5_655 1_554
O21 O1 La 70(3) 6_665 1_554
O21 O1 La 60(3) 2 1_554
Ga2 O1 La 152.9(8) . 1_554
O21 O1 La 158.3(11) 4_665 1_554
O21 O1 La 122.1(10) 3_655 1_554
O21 O1 La 145.1(11) . 1_554
Ga3 O1 La 45.5(15) 1_554 1_554
Ga3 O1 La 50.0(16) 4_664 1_554
Ga3 O1 La 84(3) 2_655 1_554
O2 O1 La 47(2) 6 1_554
O2 O1 La 93(3) 2_655 1_554
O2 O1 La 70(3) 5_665 1_554
O3 O1 La 112.7(16) 3_655 1_554
O3 O1 La 91.5(14) . 1_554
O3 O1 La 138(2) 4_665 1_554
Ga3 O1 La 162(2) 2_656 1_554
Ga3 O1 La 116.5(7) . 1_554
Ga3 O1 La 119.7(7) 4_665 1_554
O2 O1 La 47.6(13) 2_545 1_554
O2 O1 La 84(2) 5_765 1_554
O2 O1 La 93(2) 6_565 1_554
Ga1 O1 La 88.3(15) 1_655 1_554
Nb O1 La 88.3(15) 1_655 1_554
Ga1 O1 La 78.8(13) . 1_554
Nb O1 La 78.8(13) . 1_554
Nb O1 La 124(3) 1_665 1_554
Ga1 O1 La 124(3) 1_665 1_554
O21 O1 La 112.4(11) 5_656 1_554
O21 O1 La 151.9(14) 6_666 1_554
O21 O1 La 138.6(14) 2_556 1_554
O3 O1 La 94.0(12) 4_655 1_554
O3 O1 La 139(2) 1_665 1_554
O3 O1 La 99.9(13) 3 1_554
O1 O1 La 110(3) 2 1_554
O1 O1 La 77(3) 2_545 1_554
O1 O1 La 121(4) 2_655 1_554
Ga2 O1 La 77.1(18) 2 1_554
Ga2 O1 La 40.4(9) 2_545 1_554
Ga2 O1 La 86(2) 2_655 1_554
Ga2 O1 La 27.1(8) 1_554 2_654
La O1 La 76(3) 2_655 2_654
La O1 La 116(3) . 2_654
La O1 La 116(3) 4_665 2_654
O21 O1 La 70(3) 1_554 2_654
O21 O1 La 60(3) 3_654 2_654
O21 O1 La 23(2) 4_664 2_654
O2 O1 La 122.5(15) 3_655 2_654
O2 O1 La 127.5(14) . 2_654
O2 O1 La 169(3) 4_665 2_654
O2 O1 La 34.5(14) 1_554 2_654
O2 O1 La 62(2) 4_664 2_654
O2 O1 La 26.8(14) 3_654 2_654
O3 O1 La 59(2) 2_655 2_654
O3 O1 La 104(4) 6 2_654
O3 O1 La 75(3) 5_665 2_654
O21 O1 La 60(3) 5_655 2_654
O21 O1 La 23.5(17) 6_665 2_654
O21 O1 La 70(3) 2 2_654
Ga2 O1 La 152.9(8) . 2_654
O21 O1 La 122.1(10) 4_665 2_654
O21 O1 La 145.1(11) 3_655 2_654
O21 O1 La 158.3(11) . 2_654
Ga3 O1 La 50.0(16) 1_554 2_654
Ga3 O1 La 84(3) 4_664 2_654
Ga3 O1 La 45.5(15) 2_655 2_654
O2 O1 La 70(3) 6 2_654
O2 O1 La 47(2) 2_655 2_654
O2 O1 La 93(3) 5_665 2_654
O3 O1 La 91.5(14) 3_655 2_654
O3 O1 La 138(2) . 2_654
O3 O1 La 112.7(16) 4_665 2_654
Ga3 O1 La 116.5(7) 2_656 2_654
Ga3 O1 La 119.7(7) . 2_654
Ga3 O1 La 162(2) 4_665 2_654
O2 O1 La 93(2) 2_545 2_654
O2 O1 La 47.6(13) 5_765 2_654
O2 O1 La 84(2) 6_565 2_654
Ga1 O1 La 78.8(13) 1_655 2_654
Nb O1 La 78.8(13) 1_655 2_654
Ga1 O1 La 124(3) . 2_654
Nb O1 La 124(3) . 2_654
Nb O1 La 88.3(15) 1_665 2_654
Ga1 O1 La 88.3(15) 1_665 2_654
O21 O1 La 138.6(14) 5_656 2_654
O21 O1 La 112.4(11) 6_666 2_654
O21 O1 La 151.9(14) 2_556 2_654
O3 O1 La 99.9(13) 4_655 2_654
O3 O1 La 94.0(12) 1_665 2_654
O3 O1 La 139(2) 3 2_654
O1 O1 La 121(4) 2 2_654
O1 O1 La 110(3) 2_545 2_654
O1 O1 La 77(3) 2_655 2_654
Ga2 O1 La 86(2) 2 2_654
Ga2 O1 La 77.1(18) 2_545 2_654
Ga2 O1 La 40.4(9) 2_655 2_654
La O1 La 46.5(13) 1_554 2_654
Ga2 O1 La 27.1(8) 1_554 4_664
La O1 La 116(3) 2_655 4_664
La O1 La 116(3) . 4_664
La O1 La 76(3) 4_665 4_664
O21 O1 La 23(2) 1_554 4_664
O21 O1 La 70(3) 3_654 4_664
O21 O1 La 60(3) 4_664 4_664
O2 O1 La 127.5(14) 3_655 4_664
O2 O1 La 169(3) . 4_664
O2 O1 La 122.5(15) 4_665 4_664
O2 O1 La 62(2) 1_554 4_664
O2 O1 La 26.8(14) 4_664 4_664
O2 O1 La 34.5(14) 3_654 4_664
O3 O1 La 104(4) 2_655 4_664
O3 O1 La 75(3) 6 4_664
O3 O1 La 59(2) 5_665 4_664
O21 O1 La 70(3) 5_655 4_664
O21 O1 La 60(3) 6_665 4_664
O21 O1 La 23.5(17) 2 4_664
Ga2 O1 La 152.9(8) . 4_664
O21 O1 La 145.1(11) 4_665 4_664
O21 O1 La 158.3(11) 3_655 4_664
O21 O1 La 122.1(10) . 4_664
Ga3 O1 La 84(3) 1_554 4_664
Ga3 O1 La 45.5(15) 4_664 4_664
Ga3 O1 La 50.0(16) 2_655 4_664
O2 O1 La 93(3) 6 4_664
O2 O1 La 70(3) 2_655 4_664
O2 O1 La 47(2) 5_665 4_664
O3 O1 La 138(2) 3_655 4_664
O3 O1 La 112.7(16) . 4_664
O3 O1 La 91.5(14) 4_665 4_664
Ga3 O1 La 119.7(7) 2_656 4_664
Ga3 O1 La 162(2) . 4_664
Ga3 O1 La 116.5(7) 4_665 4_664
O2 O1 La 84(2) 2_545 4_664
O2 O1 La 93(2) 5_765 4_664
O2 O1 La 47.6(13) 6_565 4_664
Ga1 O1 La 124(3) 1_655 4_664
Nb O1 La 124(3) 1_655 4_664
Ga1 O1 La 88.3(15) . 4_664
Nb O1 La 88.3(15) . 4_664
Nb O1 La 78.8(13) 1_665 4_664
Ga1 O1 La 78.8(13) 1_665 4_664
O21 O1 La 151.9(14) 5_656 4_664
O21 O1 La 138.6(14) 6_666 4_664
O21 O1 La 112.4(11) 2_556 4_664
O3 O1 La 139(2) 4_655 4_664
O3 O1 La 99.9(13) 1_665 4_664
O3 O1 La 94.0(12) 3 4_664
O1 O1 La 77(3) 2 4_664
O1 O1 La 121(4) 2_545 4_664
O1 O1 La 110(3) 2_655 4_664
Ga2 O1 La 40.4(9) 2 4_664
Ga2 O1 La 86(2) 2_545 4_664
Ga2 O1 La 77.1(18) 2_655 4_664
La O1 La 46.5(13) 1_554 4_664
La O1 La 46.5(13) 2_654 4_664
Ga2 O1 O3 47.5(14) 1_554 3_654
La O1 O3 62(2) 2_655 3_654
La O1 O3 99(2) . 3_654
La O1 O3 141(4) 4_665 3_654
O21 O1 O3 95(4) 1_554 3_654
O21 O1 O3 54(2) 3_654 3_654
O21 O1 O3 33.2(18) 4_664 3_654
O2 O1 O3 117.9(12) 3_655 3_654
O2 O1 O3 101.1(12) . 3_654
O2 O1 O3 163(2) 4_665 3_654
O2 O1 O3 28.1(12) 1_554 3_654
O2 O1 O3 81(3) 4_664 3_654
O2 O1 O3 51.7(18) 3_654 3_654
O3 O1 O3 33(2) 2_655 3_654
O3 O1 O3 110(3) 6 3_654
O3 O1 O3 95(3) 5_665 3_654
O21 O1 O3 54(2) 5_655 3_654
O21 O1 O3 32.8(14) 6_665 3_654
O21 O1 O3 95(3) 2 3_654
Ga2 O1 O3 132.5(14) . 3_654
O21 O1 O3 107.9(13) 4_665 3_654
O21 O1 O3 118.6(11) 3_655 3_654
O21 O1 O3 161(2) . 3_654
Ga3 O1 O3 29.5(10) 1_554 3_654
Ga3 O1 O3 101(3) 4_664 3_654
Ga3 O1 O3 65.0(17) 2_655 3_654
O2 O1 O3 51.9(18) 6 3_654
O2 O1 O3 55.5(18) 2_655 3_654
O2 O1 O3 116(4) 5_665 3_654
O3 O1 O3 68.1(9) 3_655 3_654
O3 O1 O3 128.6(11) . 3_654
O3 O1 O3 128.6(11) 4_665 3_654
Ga3 O1 O3 115.5(5) 2_656 3_654
Ga3 O1 O3 93.2(6) . 3_654
Ga3 O1 O3 162.1(6) 4_665 3_654
O2 O1 O3 87.5(18) 2_545 3_654
O2 O1 O3 31.0(12) 5_765 3_654
O2 O1 O3 110(3) 6_565 3_654
Ga1 O1 O3 52.3(9) 1_655 3_654
Nb O1 O3 52.3(9) 1_655 3_654
Ga1 O1 O3 129(2) . 3_654
Nb O1 O3 129(2) . 3_654
Nb O1 O3 103.5(14) 1_665 3_654
Ga1 O1 O3 103.5(14) 1_665 3_654
O21 O1 O3 112.9(11) 5_656 3_654
O21 O1 O3 99.4(10) 6_666 3_654
O21 O1 O3 167.4(19) 2_556 3_654
O3 O1 O3 73.4(8) 4_655 3_654
O3 O1 O3 98.8(11) 1_665 3_654
O3 O1 O3 152(2) 3 3_654
O1 O1 O3 147(4) 2 3_654
O1 O1 O3 91(2) 2_545 3_654
O1 O1 O3 68(2) 2_655 3_654
Ga2 O1 O3 112(3) 2 3_654
Ga2 O1 O3 66.1(13) 2_545 3_654
Ga2 O1 O3 39.5(9) 2_655 3_654
La O1 O3 53.2(14) 1_554 3_654
La O1 O3 26.7(9) 2_654 3_654
La O1 O3 72(2) 4_664 3_654
Ga2 O1 O3 47.5(14) 1_554 1_554
La O1 O3 141(4) 2_655 1_554
La O1 O3 62(2) . 1_554
La O1 O3 99(2) 4_665 1_554
O21 O1 O3 54(2) 1_554 1_554
O21 O1 O3 33.2(18) 3_654 1_554
O21 O1 O3 95(4) 4_664 1_554
O2 O1 O3 163(2) 3_655 1_554
O2 O1 O3 117.9(12) . 1_554
O2 O1 O3 101.1(12) 4_665 1_554
O2 O1 O3 51.7(18) 1_554 1_554
O2 O1 O3 28.1(12) 4_664 1_554
O2 O1 O3 81(3) 3_654 1_554
O3 O1 O3 95(3) 2_655 1_554
O3 O1 O3 33(2) 6 1_554
O3 O1 O3 110(3) 5_665 1_554
O21 O1 O3 32.8(14) 5_655 1_554
O21 O1 O3 95(3) 6_665 1_554
O21 O1 O3 54(2) 2 1_554
Ga2 O1 O3 132.5(14) . 1_554
O21 O1 O3 161(2) 4_665 1_554
O21 O1 O3 107.9(13) 3_655 1_554
O21 O1 O3 118.6(11) . 1_554
Ga3 O1 O3 65.0(17) 1_554 1_554
Ga3 O1 O3 29.5(10) 4_664 1_554
Ga3 O1 O3 101(3) 2_655 1_554
O2 O1 O3 55.5(18) 6 1_554
O2 O1 O3 116(4) 2_655 1_554
O2 O1 O3 51.9(18) 5_665 1_554
O3 O1 O3 128.6(11) 3_655 1_554
O3 O1 O3 68.1(9) . 1_554
O3 O1 O3 128.6(11) 4_665 1_554
Ga3 O1 O3 162.1(6) 2_656 1_554
Ga3 O1 O3 115.5(5) . 1_554
Ga3 O1 O3 93.2(6) 4_665 1_554
O2 O1 O3 31.0(12) 2_545 1_554
O2 O1 O3 110(3) 5_765 1_554
O2 O1 O3 87.5(18) 6_565 1_554
Ga1 O1 O3 103.5(14) 1_655 1_554
Nb O1 O3 103.5(14) 1_655 1_554
Ga1 O1 O3 52.3(9) . 1_554
Nb O1 O3 52.3(9) . 1_554
Nb O1 O3 129(2) 1_665 1_554
Ga1 O1 O3 129(2) 1_665 1_554
O21 O1 O3 99.4(10) 5_656 1_554
O21 O1 O3 167.4(19) 6_666 1_554
O21 O1 O3 112.9(11) 2_556 1_554
O3 O1 O3 98.8(11) 4_655 1_554
O3 O1 O3 152(2) 1_665 1_554
O3 O1 O3 73.4(8) 3 1_554
O1 O1 O3 91(2) 2 1_554
O1 O1 O3 68(2) 2_545 1_554
O1 O1 O3 147(4) 2_655 1_554
Ga2 O1 O3 66.1(13) 2 1_554
Ga2 O1 O3 39.5(9) 2_545 1_554
Ga2 O1 O3 112(3) 2_655 1_554
La O1 O3 26.7(9) 1_554 1_554
La O1 O3 72(2) 2_654 1_554
La O1 O3 53.2(14) 4_664 1_554
O3 O1 O3 79(2) 3_654 1_554
Ga2 O1 O3 47.5(14) 1_554 4_664
La O1 O3 99(2) 2_655 4_664
La O1 O3 141(4) . 4_664
La O1 O3 62(2) 4_665 4_664
O21 O1 O3 33.2(18) 1_554 4_664
O21 O1 O3 95(4) 3_654 4_664
O21 O1 O3 54(2) 4_664 4_664
O2 O1 O3 101.1(12) 3_655 4_664
O2 O1 O3 163(2) . 4_664
O2 O1 O3 117.9(12) 4_665 4_664
O2 O1 O3 81(3) 1_554 4_664
O2 O1 O3 51.7(18) 4_664 4_664
O2 O1 O3 28.1(12) 3_654 4_664
O3 O1 O3 110(3) 2_655 4_664
O3 O1 O3 95(3) 6 4_664
O3 O1 O3 33(2) 5_665 4_664
O21 O1 O3 95(3) 5_655 4_664
O21 O1 O3 54(2) 6_665 4_664
O21 O1 O3 32.8(14) 2 4_664
Ga2 O1 O3 132.5(14) . 4_664
O21 O1 O3 118.6(11) 4_665 4_664
O21 O1 O3 161(2) 3_655 4_664
O21 O1 O3 107.9(13) . 4_664
Ga3 O1 O3 101(3) 1_554 4_664
Ga3 O1 O3 65.0(17) 4_664 4_664
Ga3 O1 O3 29.5(10) 2_655 4_664
O2 O1 O3 116(4) 6 4_664
O2 O1 O3 51.9(18) 2_655 4_664
O2 O1 O3 55.5(18) 5_665 4_664
O3 O1 O3 128.6(11) 3_655 4_664
O3 O1 O3 128.6(11) . 4_664
O3 O1 O3 68.1(9) 4_665 4_664
Ga3 O1 O3 93.2(6) 2_656 4_664
Ga3 O1 O3 162.1(6) . 4_664
Ga3 O1 O3 115.5(5) 4_665 4_664
O2 O1 O3 110(3) 2_545 4_664
O2 O1 O3 87.5(18) 5_765 4_664
O2 O1 O3 31.0(12) 6_565 4_664
Ga1 O1 O3 129(2) 1_655 4_664
Nb O1 O3 129(2) 1_655 4_664
Ga1 O1 O3 103.5(14) . 4_664
Nb O1 O3 103.5(14) . 4_664
Nb O1 O3 52.3(9) 1_665 4_664
Ga1 O1 O3 52.3(9) 1_665 4_664
O21 O1 O3 167.4(19) 5_656 4_664
O21 O1 O3 112.9(11) 6_666 4_664
O21 O1 O3 99.4(10) 2_556 4_664
O3 O1 O3 152(2) 4_655 4_664
O3 O1 O3 73.4(8) 1_665 4_664
O3 O1 O3 98.8(11) 3 4_664
O1 O1 O3 68(2) 2 4_664
O1 O1 O3 147(4) 2_545 4_664
O1 O1 O3 91(2) 2_655 4_664
Ga2 O1 O3 39.5(9) 2 4_664
Ga2 O1 O3 112(3) 2_545 4_664
Ga2 O1 O3 66.1(13) 2_655 4_664
La O1 O3 72(2) 1_554 4_664
La O1 O3 53.2(14) 2_654 4_664
La O1 O3 26.7(9) 4_664 4_664
O3 O1 O3 79(2) 3_654 4_664
O3 O1 O3 79(2) 1_554 4_664
Ga2 O1 O1 179.998(7) 1_554 1_556
La O1 O1 76(4) 2_655 1_556
La O1 O1 76(4) . 1_556
La O1 O1 76(4) 4_665 1_556
O21 O1 O1 131(3) 1_554 1_556
O21 O1 O1 131(3) 3_654 1_556
O21 O1 O1 131(3) 4_664 1_556
O2 O1 O1 37(2) 3_655 1_556
O2 O1 O1 37(2) . 1_556
O2 O1 O1 37(2) 4_665 1_556
O2 O1 O1 145.0(17) 1_554 1_556
O2 O1 O1 145.0(17) 4_664 1_556
O2 O1 O1 145.0(17) 3_654 1_556
O3 O1 O1 101(3) 2_655 1_556
O3 O1 O1 101(3) 6 1_556
O3 O1 O1 101(3) 5_665 1_556
O21 O1 O1 131(2) 5_655 1_556
O21 O1 O1 131(2) 6_665 1_556
O21 O1 O1 131(2) 2 1_556
Ga2 O1 O1 0.000(7) . 1_556
O21 O1 O1 31.3(15) 4_665 1_556
O21 O1 O1 31.3(15) 3_655 1_556
O21 O1 O1 31.3(15) . 1_556
Ga3 O1 O1 123(2) 1_554 1_556
Ga3 O1 O1 123(2) 4_664 1_556
Ga3 O1 O1 123(2) 2_655 1_556
O2 O1 O1 112(3) 6 1_556
O2 O1 O1 112(3) 2_655 1_556
O2 O1 O1 112(3) 5_665 1_556
O3 O1 O1 64(2) 3_655 1_556
O3 O1 O1 64(2) . 1_556
O3 O1 O1 64(2) 4_665 1_556
Ga3 O1 O1 44.9(14) 2_656 1_556
Ga3 O1 O1 44.9(14) . 1_556
Ga3 O1 O1 44.9(14) 4_665 1_556
O2 O1 O1 106(2) 2_545 1_556
O2 O1 O1 106(2) 5_765 1_556
O2 O1 O1 106(2) 6_565 1_556
Ga1 O1 O1 82.9(19) 1_655 1_556
Nb O1 O1 82.9(19) 1_655 1_556
Ga1 O1 O1 82.9(19) . 1_556
Nb O1 O1 82.9(19) . 1_556
Nb O1 O1 82.9(19) 1_665 1_556
Ga1 O1 O1 82.9(19) 1_665 1_556
O21 O1 O1 41.1(17) 5_656 1_556
O21 O1 O1 41.1(17) 6_666 1_556
O21 O1 O1 41.1(17) 2_556 1_556
O3 O1 O1 68.2(18) 4_655 1_556
O3 O1 O1 68.2(18) 1_665 1_556
O3 O1 O1 68.2(18) 3 1_556
O1 O1 O1 76(4) 2 1_556
O1 O1 O1 76(4) 2_545 1_556
O1 O1 O1 76(4) 2_655 1_556
Ga2 O1 O1 113.3(16) 2 1_556
Ga2 O1 O1 113.3(16) 2_545 1_556
Ga2 O1 O1 113.3(16) 2_655 1_556
La O1 O1 152.9(8) 1_554 1_556
La O1 O1 152.9(8) 2_654 1_556
La O1 O1 152.9(8) 4_664 1_556
O3 O1 O1 132.5(14) 3_654 1_556
O3 O1 O1 132.5(14) 1_554 1_556
O3 O1 O1 132.5(14) 4_664 1_556
Ga2 O1 O1 0.001(7) 1_554 1_554
La O1 O1 104(4) 2_655 1_554
La O1 O1 104(4) . 1_554
La O1 O1 104(4) 4_665 1_554
O21 O1 O1 49(3) 1_554 1_554
O21 O1 O1 49(3) 3_654 1_554
O21 O1 O1 49(3) 4_664 1_554
O2 O1 O1 143(2) 3_655 1_554
O2 O1 O1 143(2) . 1_554
O2 O1 O1 143(2) 4_665 1_554
O2 O1 O1 35.0(17) 1_554 1_554
O2 O1 O1 35.0(17) 4_664 1_554
O2 O1 O1 35.0(17) 3_654 1_554
O3 O1 O1 79(3) 2_655 1_554
O3 O1 O1 79(3) 6 1_554
O3 O1 O1 79(3) 5_665 1_554
O21 O1 O1 49(2) 5_655 1_554
O21 O1 O1 49(2) 6_665 1_554
O21 O1 O1 49(2) 2 1_554
Ga2 O1 O1 180.0 . 1_554
O21 O1 O1 148.7(16) 4_665 1_554
O21 O1 O1 148.7(15) 3_655 1_554
O21 O1 O1 148.7(15) . 1_554
Ga3 O1 O1 57(2) 1_554 1_554
Ga3 O1 O1 57(2) 4_664 1_554
Ga3 O1 O1 57(2) 2_655 1_554
O2 O1 O1 68(3) 6 1_554
O2 O1 O1 68(3) 2_655 1_554
O2 O1 O1 68(3) 5_665 1_554
O3 O1 O1 116(2) 3_655 1_554
O3 O1 O1 116(2) . 1_554
O3 O1 O1 116(2) 4_665 1_554
Ga3 O1 O1 135.1(14) 2_656 1_554
Ga3 O1 O1 135.1(14) . 1_554
Ga3 O1 O1 135.1(14) 4_665 1_554
O2 O1 O1 74(2) 2_545 1_554
O2 O1 O1 74(2) 5_765 1_554
O2 O1 O1 74(2) 6_565 1_554
Ga1 O1 O1 97.1(19) 1_655 1_554
Nb O1 O1 97.1(19) 1_655 1_554
Ga1 O1 O1 97.1(19) . 1_554
Nb O1 O1 97.1(19) . 1_554
Nb O1 O1 97.1(19) 1_665 1_554
Ga1 O1 O1 97.1(19) 1_665 1_554
O21 O1 O1 138.9(17) 5_656 1_554
O21 O1 O1 138.9(17) 6_666 1_554
O21 O1 O1 138.9(17) 2_556 1_554
O3 O1 O1 111.8(18) 4_655 1_554
O3 O1 O1 111.8(18) 1_665 1_554
O3 O1 O1 111.8(18) 3 1_554
O1 O1 O1 104(4) 2 1_554
O1 O1 O1 104(4) 2_545 1_554
O1 O1 O1 104(4) 2_655 1_554
Ga2 O1 O1 66.7(16) 2 1_554
Ga2 O1 O1 66.7(16) 2_545 1_554
Ga2 O1 O1 66.7(16) 2_655 1_554
La O1 O1 27.1(8) 1_554 1_554
La O1 O1 27.1(8) 2_654 1_554
La O1 O1 27.1(8) 4_664 1_554
O3 O1 O1 47.5(14) 3_654 1_554
O3 O1 O1 47.5(14) 1_554 1_554
O3 O1 O1 47.5(14) 4_664 1_554
O1 O1 O1 179.999(7) 1_556 1_554
Ga2 O1 Ga3 67.9(15) 1_554 2_545
La O1 Ga3 146.6(14) 2_655 2_545
La O1 Ga3 43.8(17) . 2_545
La O1 Ga3 98.8(10) 4_665 2_545
O21 O1 Ga3 67(2) 1_554 2_545
O21 O1 Ga3 39.6(14) 3_654 2_545
O21 O1 Ga3 114(4) 4_664 2_545
O2 O1 Ga3 147(3) 3_655 2_545
O2 O1 Ga3 100.1(11) . 2_545
O2 O1 Ga3 83.6(11) 4_665 2_545
O2 O1 Ga3 64.8(17) 1_554 2_545
O2 O1 Ga3 45.8(12) 4_664 2_545
O2 O1 Ga3 102(3) 3_654 2_545
O3 O1 Ga3 99.1(18) 2_655 2_545
O3 O1 Ga3 18.0(14) 6 2_545
O3 O1 Ga3 125(3) 5_665 2_545
O21 O1 Ga3 39.0(13) 5_655 2_545
O21 O1 Ga3 114(3) 6_665 2_545
O21 O1 Ga3 67.9(19) 2 2_545
Ga2 O1 Ga3 112.1(15) . 2_545
O21 O1 Ga3 141(3) 4_665 2_545
O21 O1 Ga3 87.7(11) 3_655 2_545
O21 O1 Ga3 103.1(12) . 2_545
Ga3 O1 Ga3 71.0(13) 1_554 2_545
Ga3 O1 Ga3 36.1(5) 4_664 2_545
Ga3 O1 Ga3 122(3) 2_655 2_545
O2 O1 Ga3 54.1(12) 6 2_545
O2 O1 Ga3 136(4) 2_655 2_545
O2 O1 Ga3 56.4(14) 5_665 2_545
O3 O1 Ga3 122.1(7) 3_655 2_545
O3 O1 Ga3 47.7(9) . 2_545
O3 O1 Ga3 128.8(7) 4_665 2_545
Ga3 O1 Ga3 151(2) 2_656 2_545
Ga3 O1 Ga3 99.4(6) . 2_545
Ga3 O1 Ga3 76.1(3) 4_665 2_545
O2 O1 Ga3 15.2(8) 2_545 2_545
O2 O1 Ga3 122(2) 5_765 2_545
O2 O1 Ga3 97.6(14) 6_565 2_545
Ga1 O1 Ga3 100.1(6) 1_655 2_545
Nb O1 Ga3 100.1(6) 1_655 2_545
Ga1 O1 Ga3 36.2(3) . 2_545
Nb O1 Ga3 36.2(3) . 2_545
Nb O1 Ga3 140.4(13) 1_665 2_545
Ga1 O1 Ga3 140.4(13) 1_665 2_545
O21 O1 Ga3 79.7(10) 5_656 2_545
O21 O1 Ga3 149(3) 6_666 2_545
O21 O1 Ga3 99.8(12) 2_556 2_545
O3 O1 Ga3 87.7(6) 4_655 2_545
O3 O1 Ga3 163.4(5) 1_665 2_545
O3 O1 Ga3 60.0(6) 3 2_545
O1 O1 Ga3 88.0(10) 2 2_545
O1 O1 Ga3 51.9(15) 2_545 2_545
O1 O1 Ga3 158(2) 2_655 2_545
Ga2 O1 Ga3 74.5(10) 2 2_545
Ga2 O1 Ga3 35.0(4) 2_545 2_545
Ga2 O1 Ga3 130(3) 2_655 2_545
La O1 Ga3 44.4(8) 1_554 2_545
La O1 Ga3 91(2) 2_654 2_545
La O1 Ga3 72.3(15) 4_664 2_545
O3 O1 Ga3 92.8(19) 3_654 2_545
O3 O1 Ga3 20.7(7) 1_554 2_545
O3 O1 Ga3 97(2) 4_664 2_545
O1 O1 Ga3 112.1(15) 1_556 2_545
O1 O1 Ga3 67.9(15) 1_554 2_545
Ga2 O1 Ga3 67.9(15) 1_554 4_764
La O1 Ga3 43.8(17) 2_655 4_764
La O1 Ga3 98.8(10) . 4_764
La O1 Ga3 146.6(14) 4_665 4_764
O21 O1 Ga3 114(4) 1_554 4_764
O21 O1 Ga3 67(2) 3_654 4_764
O21 O1 Ga3 39.6(14) 4_664 4_764
O2 O1 Ga3 100.1(11) 3_655 4_764
O2 O1 Ga3 83.6(11) . 4_764
O2 O1 Ga3 147(3) 4_665 4_764
O2 O1 Ga3 45.8(12) 1_554 4_764
O2 O1 Ga3 102(3) 4_664 4_764
O2 O1 Ga3 64.8(17) 3_654 4_764
O3 O1 Ga3 18.0(14) 2_655 4_764
O3 O1 Ga3 125(3) 6 4_764
O3 O1 Ga3 99.1(18) 5_665 4_764
O21 O1 Ga3 67.9(19) 5_655 4_764
O21 O1 Ga3 39.0(13) 6_665 4_764
O21 O1 Ga3 114(3) 2 4_764
Ga2 O1 Ga3 112.1(15) . 4_764
O21 O1 Ga3 87.7(11) 4_665 4_764
O21 O1 Ga3 103.1(12) 3_655 4_764
O21 O1 Ga3 141(3) . 4_764
Ga3 O1 Ga3 36.1(5) 1_554 4_764
Ga3 O1 Ga3 122(3) 4_664 4_764
Ga3 O1 Ga3 71.0(13) 2_655 4_764
O2 O1 Ga3 56.4(14) 6 4_764
O2 O1 Ga3 54.1(12) 2_655 4_764
O2 O1 Ga3 136(4) 5_665 4_764
O3 O1 Ga3 47.7(9) 3_655 4_764
O3 O1 Ga3 128.8(7) . 4_764
O3 O1 Ga3 122.1(7) 4_665 4_764
Ga3 O1 Ga3 99.4(6) 2_656 4_764
Ga3 O1 Ga3 76.1(3) . 4_764
Ga3 O1 Ga3 151(2) 4_665 4_764
O2 O1 Ga3 97.6(14) 2_545 4_764
O2 O1 Ga3 15.2(8) 5_765 4_764
O2 O1 Ga3 122(2) 6_565 4_764
Ga1 O1 Ga3 36.2(3) 1_655 4_764
Nb O1 Ga3 36.2(3) 1_655 4_764
Ga1 O1 Ga3 140.4(13) . 4_764
Nb O1 Ga3 140.4(13) . 4_764
Nb O1 Ga3 100.1(6) 1_665 4_764
Ga1 O1 Ga3 100.1(6) 1_665 4_764
O21 O1 Ga3 99.8(12) 5_656 4_764
O21 O1 Ga3 79.7(10) 6_666 4_764
O21 O1 Ga3 149(3) 2_556 4_764
O3 O1 Ga3 60.0(6) 4_655 4_764
O3 O1 Ga3 87.7(6) 1_665 4_764
O3 O1 Ga3 163.4(5) 3 4_764
O1 O1 Ga3 158(2) 2 4_764
O1 O1 Ga3 88.0(10) 2_545 4_764
O1 O1 Ga3 51.9(15) 2_655 4_764
Ga2 O1 Ga3 130(3) 2 4_764
Ga2 O1 Ga3 74.5(10) 2_545 4_764
Ga2 O1 Ga3 35.0(4) 2_655 4_764
La O1 Ga3 72.3(15) 1_554 4_764
La O1 Ga3 44.4(8) 2_654 4_764
La O1 Ga3 91(2) 4_664 4_764
O3 O1 Ga3 20.7(7) 3_654 4_764
O3 O1 Ga3 97(2) 1_554 4_764
O3 O1 Ga3 92.8(19) 4_664 4_764
O1 O1 Ga3 112.1(15) 1_556 4_764
O1 O1 Ga3 67.9(15) 1_554 4_764
Ga3 O1 Ga3 106.8(17) 2_545 4_764
Ga2 O1 Ga3 67.9(15) 1_554 1_564
La O1 Ga3 98.8(10) 2_655 1_564
La O1 Ga3 146.6(14) . 1_564
La O1 Ga3 43.8(17) 4_665 1_564
O21 O1 Ga3 39.6(14) 1_554 1_564
O21 O1 Ga3 114(4) 3_654 1_564
O21 O1 Ga3 67(2) 4_664 1_564
O2 O1 Ga3 83.6(11) 3_655 1_564
O2 O1 Ga3 147(3) . 1_564
O2 O1 Ga3 100.1(11) 4_665 1_564
O2 O1 Ga3 102(3) 1_554 1_564
O2 O1 Ga3 64.8(17) 4_664 1_564
O2 O1 Ga3 45.8(12) 3_654 1_564
O3 O1 Ga3 125(3) 2_655 1_564
O3 O1 Ga3 99.1(18) 6 1_564
O3 O1 Ga3 18.0(14) 5_665 1_564
O21 O1 Ga3 114(3) 5_655 1_564
O21 O1 Ga3 67.9(19) 6_665 1_564
O21 O1 Ga3 39.0(13) 2 1_564
Ga2 O1 Ga3 112.1(15) . 1_564
O21 O1 Ga3 103.1(12) 4_665 1_564
O21 O1 Ga3 141(3) 3_655 1_564
O21 O1 Ga3 87.7(11) . 1_564
Ga3 O1 Ga3 122(3) 1_554 1_564
Ga3 O1 Ga3 71.0(13) 4_664 1_564
Ga3 O1 Ga3 36.1(5) 2_655 1_564
O2 O1 Ga3 136(4) 6 1_564
O2 O1 Ga3 56.4(14) 2_655 1_564
O2 O1 Ga3 54.1(12) 5_665 1_564
O3 O1 Ga3 128.8(7) 3_655 1_564
O3 O1 Ga3 122.1(7) . 1_564
O3 O1 Ga3 47.7(9) 4_665 1_564
Ga3 O1 Ga3 76.1(3) 2_656 1_564
Ga3 O1 Ga3 151(2) . 1_564
Ga3 O1 Ga3 99.4(6) 4_665 1_564
O2 O1 Ga3 122(2) 2_545 1_564
O2 O1 Ga3 97.6(14) 5_765 1_564
O2 O1 Ga3 15.2(8) 6_565 1_564
Ga1 O1 Ga3 140.4(13) 1_655 1_564
Nb O1 Ga3 140.4(13) 1_655 1_564
Ga1 O1 Ga3 100.1(6) . 1_564
Nb O1 Ga3 100.1(6) . 1_564
Nb O1 Ga3 36.2(3) 1_665 1_564
Ga1 O1 Ga3 36.2(3) 1_665 1_564
O21 O1 Ga3 149(3) 5_656 1_564
O21 O1 Ga3 99.8(11) 6_666 1_564
O21 O1 Ga3 79.7(10) 2_556 1_564
O3 O1 Ga3 163.4(5) 4_655 1_564
O3 O1 Ga3 60.0(6) 1_665 1_564
O3 O1 Ga3 87.7(6) 3 1_564
O1 O1 Ga3 51.9(15) 2 1_564
O1 O1 Ga3 158(2) 2_545 1_564
O1 O1 Ga3 88.0(10) 2_655 1_564
Ga2 O1 Ga3 35.0(4) 2 1_564
Ga2 O1 Ga3 130(3) 2_545 1_564
Ga2 O1 Ga3 74.5(10) 2_655 1_564
La O1 Ga3 91(2) 1_554 1_564
La O1 Ga3 72.3(15) 2_654 1_564
La O1 Ga3 44.4(8) 4_664 1_564
O3 O1 Ga3 97(2) 3_654 1_564
O3 O1 Ga3 92.8(19) 1_554 1_564
O3 O1 Ga3 20.7(7) 4_664 1_564
O1 O1 Ga3 112.1(15) 1_556 1_564
O1 O1 Ga3 67.9(15) 1_554 1_564
Ga3 O1 Ga3 106.8(17) 2_545 1_564
Ga3 O1 Ga3 106.8(17) 4_764 1_564
Ga2 O1 O3 83.2(19) 1_554 5_655
La O1 O3 67.2(6) 2_655 5_655
La O1 O3 58.7(7) . 5_655
La O1 O3 172(4) 4_665 5_655
O21 O1 O3 129(4) 1_554 5_655
O21 O1 O3 49.5(17) 3_654 5_655
O21 O1 O3 78.0(19) 4_664 5_655
O2 O1 O3 111(2) 3_655 5_655
O2 O1 O3 59.7(14) . 5_655
O2 O1 O3 116(3) 4_665 5_655
O2 O1 O3 48.4(13) 1_554 5_655
O2 O1 O3 103(2) 4_664 5_655
O2 O1 O3 99(2) 3_654 5_655
O3 O1 O3 23.6(12) 2_655 5_655
O3 O1 O3 95.0(15) 6 5_655
O3 O1 O3 139(2) 5_665 5_655
O21 O1 O3 49.8(13) 5_655 5_655
O21 O1 O3 77.5(17) 6_665 5_655
O21 O1 O3 129(4) 2 5_655
Ga2 O1 O3 96.8(19) . 5_655
O21 O1 O3 90.6(18) 4_665 5_655
O21 O1 O3 72.9(13) 3_655 5_655
O21 O1 O3 126(3) . 5_655
Ga3 O1 O3 25.9(7) 1_554 5_655
Ga3 O1 O3 111(2) 4_664 5_655
Ga3 O1 O3 110.4(19) 2_655 5_655
O2 O1 O3 26.5(11) 6 5_655
O2 O1 O3 94.3(16) 2_655 5_655
O2 O1 O3 134(3) 5_665 5_655
O3 O1 O3 46.8(12) 3_655 5_655
O3 O1 O3 88.5(12) . 5_655
O3 O1 O3 150(2) 4_665 5_655
Ga3 O1 O3 115.4(18) 2_656 5_655
Ga3 O1 O3 51.9(8) . 5_655
Ga3 O1 O3 116.0(18) 4_665 5_655
O2 O1 O3 65.7(9) 2_545 5_655
O2 O1 O3 53.0(9) 5_765 5_655
O2 O1 O3 156(4) 6_565 5_655
Ga1 O1 O3 21.6(6) 1_655 5_655
Nb O1 O3 21.6(6) 1_655 5_655
Ga1 O1 O3 104.0(5) . 5_655
Nb O1 O3 104.0(5) . 5_655
Nb O1 O3 137.0(5) 1_665 5_655
Ga1 O1 O3 137.0(5) 1_665 5_655
O21 O1 O3 66.1(14) 5_656 5_655
O21 O1 O3 88.1(16) 6_666 5_655
O21 O1 O3 135(3) 2_556 5_655
O3 O1 O3 28.8(13) 4_655 5_655
O3 O1 O3 117.1(9) 1_665 5_655
O3 O1 O3 123.5(9) 3 5_655
O1 O1 O3 162(2) 2 5_655
O1 O1 O3 47.7(9) 2_545 5_655
O1 O1 O3 78.8(5) 2_655 5_655
Ga2 O1 O3 146(3) 2 5_655
Ga2 O1 O3 44.7(7) 2_545 5_655
Ga2 O1 O3 75.1(8) 2_655 5_655
La O1 O3 68.8(14) 1_554 5_655
La O1 O3 72.6(14) 2_654 5_655
La O1 O3 110(3) 4_664 5_655
O3 O1 O3 47.2(13) 3_654 5_655
O3 O1 O3 81.9(15) 1_554 5_655
O3 O1 O3 126(3) 4_664 5_655
O1 O1 O3 96.8(19) 1_556 5_655
O1 O1 O3 83.2(19) 1_554 5_655
Ga3 O1 O3 79.5(9) 2_545 5_655
Ga3 O1 O3 40.3(6) 4_764 5_655
Ga3 O1 O3 144(3) 1_564 5_655
Ga2 O1 O3 83.2(19) 1_554 2
La O1 O3 172(4) 2_655 2
La O1 O3 67.2(6) . 2
La O1 O3 58.7(7) 4_665 2
O21 O1 O3 49.5(17) 1_554 2
O21 O1 O3 78.0(19) 3_654 2
O21 O1 O3 129(4) 4_664 2
O2 O1 O3 116(3) 3_655 2
O2 O1 O3 111(2) . 2
O2 O1 O3 59.7(14) 4_665 2
O2 O1 O3 99(2) 1_554 2
O2 O1 O3 48.4(13) 4_664 2
O2 O1 O3 103(2) 3_654 2
O3 O1 O3 139(2) 2_655 2
O3 O1 O3 23.6(12) 6 2
O3 O1 O3 95.0(15) 5_665 2
O21 O1 O3 77.5(17) 5_655 2
O21 O1 O3 129(4) 6_665 2
O21 O1 O3 49.8(13) 2 2
Ga2 O1 O3 96.8(19) . 2
O21 O1 O3 126(3) 4_665 2
O21 O1 O3 90.6(18) 3_655 2
O21 O1 O3 72.9(13) . 2
Ga3 O1 O3 110.4(19) 1_554 2
Ga3 O1 O3 25.9(7) 4_664 2
Ga3 O1 O3 111(2) 2_655 2
O2 O1 O3 94.3(15) 6 2
O2 O1 O3 134(3) 2_655 2
O2 O1 O3 26.5(11) 5_665 2
O3 O1 O3 150(2) 3_655 2
O3 O1 O3 46.8(12) . 2
O3 O1 O3 88.5(12) 4_665 2
Ga3 O1 O3 116.0(18) 2_656 2
Ga3 O1 O3 115.4(18) . 2
Ga3 O1 O3 51.9(8) 4_665 2
O2 O1 O3 53.0(9) 2_545 2
O2 O1 O3 156(4) 5_765 2
O2 O1 O3 65.7(9) 6_565 2
Ga1 O1 O3 137.0(5) 1_655 2
Nb O1 O3 137.0(5) 1_655 2
Ga1 O1 O3 21.6(5) . 2
Nb O1 O3 21.6(5) . 2
Nb O1 O3 104.0(5) 1_665 2
Ga1 O1 O3 104.0(5) 1_665 2
O21 O1 O3 88.1(16) 5_656 2
O21 O1 O3 135(3) 6_666 2
O21 O1 O3 66.0(14) 2_556 2
O3 O1 O3 117.1(9) 4_655 2
O3 O1 O3 123.5(9) 1_665 2
O3 O1 O3 28.8(13) 3 2
O1 O1 O3 47.7(9) 2 2
O1 O1 O3 78.8(5) 2_545 2
O1 O1 O3 162(2) 2_655 2
Ga2 O1 O3 44.7(7) 2 2
Ga2 O1 O3 75.1(8) 2_545 2
Ga2 O1 O3 146(3) 2_655 2
La O1 O3 72.6(14) 1_554 2
La O1 O3 110(3) 2_654 2
La O1 O3 68.8(14) 4_664 2
O3 O1 O3 126(3) 3_654 2
O3 O1 O3 47.2(13) 1_554 2
O3 O1 O3 81.9(15) 4_664 2
O1 O1 O3 96.8(19) 1_556 2
O1 O1 O3 83.2(19) 1_554 2
Ga3 O1 O3 40.3(6) 2_545 2
Ga3 O1 O3 144(3) 4_764 2
Ga3 O1 O3 79.5(9) 1_564 2
O3 O1 O3 118.6(7) 5_655 2
Ga2 O1 O3 83.2(19) 1_554 6_665
La O1 O3 58.7(7) 2_655 6_665
La O1 O3 172(4) . 6_665
La O1 O3 67.2(6) 4_665 6_665
O21 O1 O3 78.0(19) 1_554 6_665
O21 O1 O3 129(4) 3_654 6_665
O21 O1 O3 49.5(17) 4_664 6_665
O2 O1 O3 59.7(14) 3_655 6_665
O2 O1 O3 116(3) . 6_665
O2 O1 O3 111(2) 4_665 6_665
O2 O1 O3 103(2) 1_554 6_665
O2 O1 O3 99(2) 4_664 6_665
O2 O1 O3 48.4(13) 3_654 6_665
O3 O1 O3 95.0(15) 2_655 6_665
O3 O1 O3 139(2) 6 6_665
O3 O1 O3 23.6(12) 5_665 6_665
O21 O1 O3 129(4) 5_655 6_665
O21 O1 O3 49.8(13) 6_665 6_665
O21 O1 O3 77.5(17) 2 6_665
Ga2 O1 O3 96.8(19) . 6_665
O21 O1 O3 72.9(13) 4_665 6_665
O21 O1 O3 126(3) 3_655 6_665
O21 O1 O3 90.6(18) . 6_665
Ga3 O1 O3 111(2) 1_554 6_665
Ga3 O1 O3 110.4(19) 4_664 6_665
Ga3 O1 O3 25.9(7) 2_655 6_665
O2 O1 O3 134(3) 6 6_665
O2 O1 O3 26.5(11) 2_655 6_665
O2 O1 O3 94.3(15) 5_665 6_665
O3 O1 O3 88.5(12) 3_655 6_665
O3 O1 O3 150(2) . 6_665
O3 O1 O3 46.8(12) 4_665 6_665
Ga3 O1 O3 51.9(8) 2_656 6_665
Ga3 O1 O3 116.0(18) . 6_665
Ga3 O1 O3 115.4(18) 4_665 6_665
O2 O1 O3 156(4) 2_545 6_665
O2 O1 O3 65.7(9) 5_765 6_665
O2 O1 O3 53.0(9) 6_565 6_665
Ga1 O1 O3 104.0(5) 1_655 6_665
Nb O1 O3 104.0(5) 1_655 6_665
Ga1 O1 O3 137.0(5) . 6_665
Nb O1 O3 137.0(5) . 6_665
Nb O1 O3 21.6(5) 1_665 6_665
Ga1 O1 O3 21.6(5) 1_665 6_665
O21 O1 O3 135(3) 5_656 6_665
O21 O1 O3 66.0(14) 6_666 6_665
O21 O1 O3 88.1(16) 2_556 6_665
O3 O1 O3 123.5(9) 4_655 6_665
O3 O1 O3 28.8(13) 1_665 6_665
O3 O1 O3 117.1(9) 3 6_665
O1 O1 O3 78.8(5) 2 6_665
O1 O1 O3 162(2) 2_545 6_665
O1 O1 O3 47.7(9) 2_655 6_665
Ga2 O1 O3 75.1(8) 2 6_665
Ga2 O1 O3 146(3) 2_545 6_665
Ga2 O1 O3 44.7(7) 2_655 6_665
La O1 O3 110(3) 1_554 6_665
La O1 O3 68.8(14) 2_654 6_665
La O1 O3 72.6(14) 4_664 6_665
O3 O1 O3 81.9(15) 3_654 6_665
O3 O1 O3 126(3) 1_554 6_665
O3 O1 O3 47.2(13) 4_664 6_665
O1 O1 O3 96.8(19) 1_556 6_665
O1 O1 O3 83.2(19) 1_554 6_665
Ga3 O1 O3 144(3) 2_545 6_665
Ga3 O1 O3 79.5(9) 4_764 6_665
Ga3 O1 O3 40.3(6) 1_564 6_665
O3 O1 O3 118.6(7) 5_655 6_665
O3 O1 O3 118.6(7) 2 6_665
Ga2 O1 O3 52.4(13) 1_554 4_654
La O1 O3 81.7(19) 2_655 4_654
La O1 O3 71(2) . 4_654
La O1 O3 155(5) 4_665 4_654
O21 O1 O3 98(4) 1_554 4_654
O21 O1 O3 28.3(17) 3_654 4_654
O21 O1 O3 62(2) 4_664 4_654
O2 O1 O3 136.0(14) 3_655 4_654
O2 O1 O3 90.4(14) . 4_654
O2 O1 O3 137.0(14) 4_665 4_654
O2 O1 O3 17.4(13) 1_554 4_654
O2 O1 O3 74(2) 4_664 4_654
O2 O1 O3 74(2) 3_654 4_654
O3 O1 O3 35(2) 2_655 4_654
O3 O1 O3 85(2) 6 4_654
O3 O1 O3 122(3) 5_665 4_654
O21 O1 O3 28.8(15) 5_655 4_654
O21 O1 O3 61.6(18) 6_665 4_654
O21 O1 O3 99(3) 2 4_654
Ga2 O1 O3 127.6(13) . 4_654
O21 O1 O3 118.3(13) 4_665 4_654
O21 O1 O3 101.0(11) 3_655 4_654
O21 O1 O3 154(2) . 4_654
Ga3 O1 O3 5.5(10) 1_554 4_654
Ga3 O1 O3 89(2) 4_664 4_654
Ga3 O1 O3 92(2) 2_655 4_654
O2 O1 O3 23.0(17) 6 4_654
O2 O1 O3 85(2) 2_655 4_654
O2 O1 O3 109(3) 5_665 4_654
O3 O1 O3 72.6(9) 3_655 4_654
O3 O1 O3 99.2(11) . 4_654
O3 O1 O3 158(2) 4_665 4_654
Ga3 O1 O3 137.4(7) 2_656 4_654
Ga3 O1 O3 82.8(6) . 4_654
Ga3 O1 O3 133.4(6) 4_665 4_654
O2 O1 O3 59.3(12) 2_545 4_654
O2 O1 O3 54.2(12) 5_765 4_654
O2 O1 O3 126(3) 6_565 4_654
Ga1 O1 O3 48.4(9) 1_655 4_654
Nb O1 O3 48.4(9) 1_655 4_654
Ga1 O1 O3 102.1(13) . 4_654
Nb O1 O3 102.1(13) . 4_654
Nb O1 O3 133(2) 1_665 4_654
Ga1 O1 O3 133(2) 1_665 4_654
O21 O1 O3 92.6(11) 5_656 4_654
O21 O1 O3 113.2(12) 6_666 4_654
O21 O1 O3 160.1(17) 2_556 4_654
O3 O1 O3 59.4(7) 4_655 4_654
O3 O1 O3 126.5(9) 1_665 4_654
O3 O1 O3 126.5(9) 3 4_654
O1 O1 O3 150(4) 2 4_654
O1 O1 O3 64(2) 2_545 4_654
O1 O1 O3 91(2) 2_655 4_654
Ga2 O1 O3 116(3) 2 4_654
Ga2 O1 O3 36.9(8) 2_545 4_654
Ga2 O1 O3 68.5(12) 2_655 4_654
La O1 O3 40.1(10) 1_554 4_654
La O1 O3 47.3(11) 2_654 4_654
La O1 O3 79(2) 4_664 4_654
O3 O1 O3 29.5(10) 3_654 4_654
O3 O1 O3 60.2(16) 1_554 4_654
O3 O1 O3 97(2) 4_664 4_654
O1 O1 O3 127.6(13) 1_556 4_654
O1 O1 O3 52.4(13) 1_554 4_654
Ga3 O1 O3 67.5(12) 2_545 4_654
Ga3 O1 O3 39.2(7) 4_764 4_654
Ga3 O1 O3 118(3) 1_564 4_654
O3 O1 O3 31.0(14) 5_655 4_654
O3 O1 O3 106.3(17) 2 4_654
O3 O1 O3 111.2(18) 6_665 4_654
Ga2 O1 O3 52.4(13) 1_554 3_554
La O1 O3 155(5) 2_655 3_554
La O1 O3 81.7(19) . 3_554
La O1 O3 71(2) 4_665 3_554
O21 O1 O3 28.3(17) 1_554 3_554
O21 O1 O3 62(2) 3_654 3_554
O21 O1 O3 98(4) 4_664 3_554
O2 O1 O3 137.0(14) 3_655 3_554
O2 O1 O3 136.0(14) . 3_554
O2 O1 O3 90.4(14) 4_665 3_554
O2 O1 O3 74(2) 1_554 3_554
O2 O1 O3 17.4(13) 4_664 3_554
O2 O1 O3 74(2) 3_654 3_554
O3 O1 O3 122(3) 2_655 3_554
O3 O1 O3 35(2) 6 3_554
O3 O1 O3 85(2) 5_665 3_554
O21 O1 O3 61.6(18) 5_655 3_554
O21 O1 O3 99(3) 6_665 3_554
O21 O1 O3 28.8(15) 2 3_554
Ga2 O1 O3 127.6(13) . 3_554
O21 O1 O3 154(2) 4_665 3_554
O21 O1 O3 118.3(13) 3_655 3_554
O21 O1 O3 101.0(11) . 3_554
Ga3 O1 O3 92(2) 1_554 3_554
Ga3 O1 O3 5.5(10) 4_664 3_554
Ga3 O1 O3 89(2) 2_655 3_554
O2 O1 O3 85(2) 6 3_554
O2 O1 O3 109(3) 2_655 3_554
O2 O1 O3 23.0(17) 5_665 3_554
O3 O1 O3 158(2) 3_655 3_554
O3 O1 O3 72.6(9) . 3_554
O3 O1 O3 99.2(11) 4_665 3_554
Ga3 O1 O3 133.4(6) 2_656 3_554
Ga3 O1 O3 137.4(7) . 3_554
Ga3 O1 O3 82.8(6) 4_665 3_554
O2 O1 O3 54.2(12) 2_545 3_554
O2 O1 O3 126(3) 5_765 3_554
O2 O1 O3 59.3(12) 6_565 3_554
Ga1 O1 O3 133(2) 1_655 3_554
Nb O1 O3 133(2) 1_655 3_554
Ga1 O1 O3 48.4(9) . 3_554
Nb O1 O3 48.4(9) . 3_554
Nb O1 O3 102.1(13) 1_665 3_554
Ga1 O1 O3 102.1(13) 1_665 3_554
O21 O1 O3 113.2(12) 5_656 3_554
O21 O1 O3 160.1(17) 6_666 3_554
O21 O1 O3 92.6(11) 2_556 3_554
O3 O1 O3 126.5(9) 4_655 3_554
O3 O1 O3 126.5(9) 1_665 3_554
O3 O1 O3 59.4(7) 3 3_554
O1 O1 O3 64(2) 2 3_554
O1 O1 O3 91(2) 2_545 3_554
O1 O1 O3 150(4) 2_655 3_554
Ga2 O1 O3 36.9(8) 2 3_554
Ga2 O1 O3 68.5(12) 2_545 3_554
Ga2 O1 O3 116(3) 2_655 3_554
La O1 O3 47.3(11) 1_554 3_554
La O1 O3 79(2) 2_654 3_554
La O1 O3 40.1(10) 4_664 3_554
O3 O1 O3 97(2) 3_654 3_554
O3 O1 O3 29.5(10) 1_554 3_554
O3 O1 O3 60.2(16) 4_664 3_554
O1 O1 O3 127.6(13) 1_556 3_554
O1 O1 O3 52.4(13) 1_554 3_554
Ga3 O1 O3 39.2(7) 2_545 3_554
Ga3 O1 O3 118(3) 4_764 3_554
Ga3 O1 O3 67.5(12) 1_564 3_554
O3 O1 O3 111.2(18) 5_655 3_554
O3 O1 O3 31.0(14) 2 3_554
O3 O1 O3 106.3(17) 6_665 3_554
O3 O1 O3 86.7(19) 4_654 3_554
Ga2 O1 O3 52.4(13) 1_554 1_664
La O1 O3 71(2) 2_655 1_664
La O1 O3 155(5) . 1_664
La O1 O3 81.7(19) 4_665 1_664
O21 O1 O3 62(2) 1_554 1_664
O21 O1 O3 98(4) 3_654 1_664
O21 O1 O3 28.3(17) 4_664 1_664
O2 O1 O3 90.4(14) 3_655 1_664
O2 O1 O3 137.0(14) . 1_664
O2 O1 O3 136.0(14) 4_665 1_664
O2 O1 O3 74(2) 1_554 1_664
O2 O1 O3 74(2) 4_664 1_664
O2 O1 O3 17.4(13) 3_654 1_664
O3 O1 O3 85(2) 2_655 1_664
O3 O1 O3 122(3) 6 1_664
O3 O1 O3 35(2) 5_665 1_664
O21 O1 O3 99(3) 5_655 1_664
O21 O1 O3 28.8(15) 6_665 1_664
O21 O1 O3 61.6(18) 2 1_664
Ga2 O1 O3 127.6(13) . 1_664
O21 O1 O3 101.0(11) 4_665 1_664
O21 O1 O3 154(2) 3_655 1_664
O21 O1 O3 118.3(13) . 1_664
Ga3 O1 O3 89(2) 1_554 1_664
Ga3 O1 O3 92(2) 4_664 1_664
Ga3 O1 O3 5.5(10) 2_655 1_664
O2 O1 O3 109(3) 6 1_664
O2 O1 O3 23.0(17) 2_655 1_664
O2 O1 O3 85(2) 5_665 1_664
O3 O1 O3 99.2(11) 3_655 1_664
O3 O1 O3 158(2) . 1_664
O3 O1 O3 72.6(9) 4_665 1_664
Ga3 O1 O3 82.8(6) 2_656 1_664
Ga3 O1 O3 133.4(6) . 1_664
Ga3 O1 O3 137.4(7) 4_665 1_664
O2 O1 O3 126(3) 2_545 1_664
O2 O1 O3 59.3(12) 5_765 1_664
O2 O1 O3 54.2(12) 6_565 1_664
Ga1 O1 O3 102.1(13) 1_655 1_664
Nb O1 O3 102.1(13) 1_655 1_664
Ga1 O1 O3 133(2) . 1_664
Nb O1 O3 133(2) . 1_664
Nb O1 O3 48.4(9) 1_665 1_664
Ga1 O1 O3 48.4(9) 1_665 1_664
O21 O1 O3 160.1(17) 5_656 1_664
O21 O1 O3 92.6(11) 6_666 1_664
O21 O1 O3 113.2(12) 2_556 1_664
O3 O1 O3 126.5(9) 4_655 1_664
O3 O1 O3 59.4(7) 1_665 1_664
O3 O1 O3 126.5(9) 3 1_664
O1 O1 O3 91(2) 2 1_664
O1 O1 O3 150(4) 2_545 1_664
O1 O1 O3 64(2) 2_655 1_664
Ga2 O1 O3 68.5(12) 2 1_664
Ga2 O1 O3 116(3) 2_545 1_664
Ga2 O1 O3 36.9(8) 2_655 1_664
La O1 O3 79(2) 1_554 1_664
La O1 O3 40.1(10) 2_654 1_664
La O1 O3 47.3(11) 4_664 1_664
O3 O1 O3 60.2(16) 3_654 1_664
O3 O1 O3 97(2) 1_554 1_664
O3 O1 O3 29.5(10) 4_664 1_664
O1 O1 O3 127.6(13) 1_556 1_664
O1 O1 O3 52.4(13) 1_554 1_664
Ga3 O1 O3 118(3) 2_545 1_664
Ga3 O1 O3 67.5(12) 4_764 1_664
Ga3 O1 O3 39.2(7) 1_564 1_664
O3 O1 O3 106.3(17) 5_655 1_664
O3 O1 O3 111.2(18) 2 1_664
O3 O1 O3 31.0(14) 6_665 1_664
O3 O1 O3 86.7(19) 4_654 1_664
O3 O1 O3 86.7(19) 3_554 1_664
Ga2 O1 O2 138.7(13) 1_554 6_556
La O1 O2 78(3) 2_655 6_556
La O1 O2 44(2) . 6_556
La O1 O2 113(4) 4_665 6_556
O21 O1 O2 149(2) 1_554 6_556
O21 O1 O2 91(2) 3_654 6_556
O21 O1 O2 127.1(18) 4_664 6_556
O2 O1 O2 73(3) 3_655 6_556
O2 O1 O2 12.3(13) . 6_556
O2 O1 O2 59(2) 4_665 6_556
O2 O1 O2 104.9(13) 1_554 6_556
O2 O1 O2 133.7(11) 4_664 6_556
O2 O1 O2 154.0(10) 3_654 6_556
O3 O1 O2 73(2) 2_655 6_556
O3 O1 O2 88(2) 6 6_556
O3 O1 O2 141(4) 5_665 6_556
O21 O1 O2 91.1(16) 5_655 6_556
O21 O1 O2 126.6(16) 6_665 6_556
O21 O1 O2 149.7(15) 2 6_556
Ga2 O1 O2 41.3(13) . 6_556
O21 O1 O2 55(2) 4_665 6_556
O21 O1 O2 14.3(10) 3_655 6_556
O21 O1 O2 67(2) . 6_556
Ga3 O1 O2 83.7(11) 1_554 6_556
Ga3 O1 O2 118.8(13) 4_664 6_556
Ga3 O1 O2 147.6(17) 2_655 6_556
O2 O1 O2 70.4(17) 6 6_556
O2 O1 O2 126(2) 2_655 6_556
O2 O1 O2 126(2) 5_665 6_556
O3 O1 O2 49.9(14) 3_655 6_556
O3 O1 O2 53.2(16) . 6_556
O3 O1 O2 106(3) 4_665 6_556
Ga3 O1 O2 80(2) 2_656 6_556
Ga3 O1 O2 15.5(8) . 6_556
Ga3 O1 O2 62.0(18) 4_665 6_556
O2 O1 O2 75.5(13) 2_545 6_556
O2 O1 O2 93.0(14) 5_765 6_556
O2 O1 O2 145(3) 6_565 6_556
Ga1 O1 O2 53.2(11) 1_655 6_556
Nb O1 O2 53.2(11) 1_655 6_556
Ga1 O1 O2 78.5(16) . 6_556
Nb O1 O2 78.5(16) . 6_556
Nb O1 O2 121(3) 1_665 6_556
Ga1 O1 O2 121(3) 1_665 6_556
O21 O1 O2 11.9(12) 5_656 6_556
O21 O1 O2 62(2) 6_666 6_556
O21 O1 O2 76(2) 2_556 6_556
O3 O1 O2 30.9(11) 4_655 6_556
O3 O1 O2 101(2) 1_665 6_556
O3 O1 O2 81(2) 3 6_556
O1 O1 O2 108(4) 2 6_556
O1 O1 O2 39(3) 2_545 6_556
O1 O1 O2 86(3) 2_655 6_556
Ga2 O1 O2 140.0(19) 2 6_556
Ga2 O1 O2 74.3(9) 2_545 6_556
Ga2 O1 O2 113.3(11) 2_655 6_556
La O1 O2 114.6(7) 1_554 6_556
La O1 O2 130.8(9) 2_654 6_556
La O1 O2 159.5(14) 4_664 6_556
O3 O1 O2 104.3(8) 3_654 6_556
O3 O1 O2 106.5(9) 1_554 6_556
O3 O1 O2 174(2) 4_664 6_556
O1 O1 O2 41.3(13) 1_556 6_556
O1 O1 O2 138.7(13) 1_554 6_556
Ga3 O1 O2 88.0(10) 2_545 6_556
Ga3 O1 O2 89.3(9) 4_764 6_556
Ga3 O1 O2 153(3) 1_564 6_556
O3 O1 O2 58.9(12) 5_655 6_556
O3 O1 O2 99.9(17) 2 6_556
O3 O1 O2 128(2) 6_665 6_556
O3 O1 O2 88.0(9) 4_654 6_556
O3 O1 O2 123.8(11) 3_554 6_556
O3 O1 O2 148.7(11) 1_664 6_556
Ga2 O1 O2 138.7(13) 1_554 2_656
La O1 O2 44(2) 2_655 2_656
La O1 O2 113(4) . 2_656
La O1 O2 78(3) 4_665 2_656
O21 O1 O2 127.1(18) 1_554 2_656
O21 O1 O2 149(2) 3_654 2_656
O21 O1 O2 91(2) 4_664 2_656
O2 O1 O2 12.3(13) 3_655 2_656
O2 O1 O2 59(2) . 2_656
O2 O1 O2 73(3) 4_665 2_656
O2 O1 O2 133.7(11) 1_554 2_656
O2 O1 O2 154.0(10) 4_664 2_656
O2 O1 O2 104.9(13) 3_654 2_656
O3 O1 O2 88(2) 2_655 2_656
O3 O1 O2 141(4) 6 2_656
O3 O1 O2 73(2) 5_665 2_656
O21 O1 O2 149.7(15) 5_655 2_656
O21 O1 O2 91.1(16) 6_665 2_656
O21 O1 O2 126.6(16) 2 2_656
Ga2 O1 O2 41.3(13) . 2_656
O21 O1 O2 14.3(10) 4_665 2_656
O21 O1 O2 67(2) 3_655 2_656
O21 O1 O2 55(2) . 2_656
Ga3 O1 O2 118.8(13) 1_554 2_656
Ga3 O1 O2 147.6(17) 4_664 2_656
Ga3 O1 O2 83.7(11) 2_655 2_656
O2 O1 O2 126(2) 6 2_656
O2 O1 O2 70.4(17) 2_655 2_656
O2 O1 O2 126(2) 5_665 2_656
O3 O1 O2 53.2(16) 3_655 2_656
O3 O1 O2 106(3) . 2_656
O3 O1 O2 49.9(14) 4_665 2_656
Ga3 O1 O2 15.5(8) 2_656 2_656
Ga3 O1 O2 62.0(18) . 2_656
Ga3 O1 O2 80(2) 4_665 2_656
O2 O1 O2 145(3) 2_545 2_656
O2 O1 O2 75.5(13) 5_765 2_656
O2 O1 O2 93.0(14) 6_565 2_656
Ga1 O1 O2 78.5(16) 1_655 2_656
Nb O1 O2 78.5(16) 1_655 2_656
Ga1 O1 O2 121(3) . 2_656
Nb O1 O2 121(3) . 2_656
Nb O1 O2 53.2(11) 1_665 2_656
Ga1 O1 O2 53.2(11) 1_665 2_656
O21 O1 O2 76(2) 5_656 2_656
O21 O1 O2 11.9(12) 6_666 2_656
O21 O1 O2 62(2) 2_556 2_656
O3 O1 O2 81(2) 4_655 2_656
O3 O1 O2 30.9(11) 1_665 2_656
O3 O1 O2 101(2) 3 2_656
O1 O1 O2 86(3) 2 2_656
O1 O1 O2 108(4) 2_545 2_656
O1 O1 O2 39(3) 2_655 2_656
Ga2 O1 O2 113.3(11) 2 2_656
Ga2 O1 O2 140.0(19) 2_545 2_656
Ga2 O1 O2 74.3(9) 2_655 2_656
La O1 O2 159.5(14) 1_554 2_656
La O1 O2 114.6(7) 2_654 2_656
La O1 O2 130.8(9) 4_664 2_656
O3 O1 O2 106.5(9) 3_654 2_656
O3 O1 O2 174(2) 1_554 2_656
O3 O1 O2 104.3(8) 4_664 2_656
O1 O1 O2 41.3(13) 1_556 2_656
O1 O1 O2 138.7(13) 1_554 2_656
Ga3 O1 O2 153(3) 2_545 2_656
Ga3 O1 O2 88.0(10) 4_764 2_656
Ga3 O1 O2 89.3(9) 1_564 2_656
O3 O1 O2 99.9(17) 5_655 2_656
O3 O1 O2 128(2) 2 2_656
O3 O1 O2 58.9(12) 6_665 2_656
O3 O1 O2 123.8(11) 4_654 2_656
O3 O1 O2 148.7(11) 3_554 2_656
O3 O1 O2 88.0(9) 1_664 2_656
O2 O1 O2 70(2) 6_556 2_656
Ga2 O1 O2 138.7(13) 1_554 5_666
La O1 O2 113(4) 2_655 5_666
La O1 O2 78(3) . 5_666
La O1 O2 44(2) 4_665 5_666
O21 O1 O2 91(2) 1_554 5_666
O21 O1 O2 127.1(18) 3_654 5_666
O21 O1 O2 149(2) 4_664 5_666
O2 O1 O2 59(2) 3_655 5_666
O2 O1 O2 73(3) . 5_666
O2 O1 O2 12.3(13) 4_665 5_666
O2 O1 O2 154.0(10) 1_554 5_666
O2 O1 O2 104.9(13) 4_664 5_666
O2 O1 O2 133.7(11) 3_654 5_666
O3 O1 O2 141(4) 2_655 5_666
O3 O1 O2 73(2) 6 5_666
O3 O1 O2 88(2) 5_665 5_666
O21 O1 O2 126.6(16) 5_655 5_666
O21 O1 O2 149.7(15) 6_665 5_666
O21 O1 O2 91.1(16) 2 5_666
Ga2 O1 O2 41.3(13) . 5_666
O21 O1 O2 67(2) 4_665 5_666
O21 O1 O2 55(2) 3_655 5_666
O21 O1 O2 14.3(10) . 5_666
Ga3 O1 O2 147.6(17) 1_554 5_666
Ga3 O1 O2 83.7(11) 4_664 5_666
Ga3 O1 O2 118.8(13) 2_655 5_666
O2 O1 O2 126(2) 6 5_666
O2 O1 O2 126(2) 2_655 5_666
O2 O1 O2 70.4(17) 5_665 5_666
O3 O1 O2 106(3) 3_655 5_666
O3 O1 O2 49.9(14) . 5_666
O3 O1 O2 53.2(16) 4_665 5_666
Ga3 O1 O2 62.0(18) 2_656 5_666
Ga3 O1 O2 80(2) . 5_666
Ga3 O1 O2 15.5(8) 4_665 5_666
O2 O1 O2 93.0(14) 2_545 5_666
O2 O1 O2 145(3) 5_765 5_666
O2 O1 O2 75.5(13) 6_565 5_666
Ga1 O1 O2 121(3) 1_655 5_666
Nb O1 O2 121(3) 1_655 5_666
Ga1 O1 O2 53.2(11) . 5_666
Nb O1 O2 53.2(11) . 5_666
Nb O1 O2 78.5(16) 1_665 5_666
Ga1 O1 O2 78.5(16) 1_665 5_666
O21 O1 O2 62(2) 5_656 5_666
O21 O1 O2 76(2) 6_666 5_666
O21 O1 O2 11.9(12) 2_556 5_666
O3 O1 O2 101(2) 4_655 5_666
O3 O1 O2 81(2) 1_665 5_666
O3 O1 O2 30.9(11) 3 5_666
O1 O1 O2 39(3) 2 5_666
O1 O1 O2 86(3) 2_545 5_666
O1 O1 O2 108(4) 2_655 5_666
Ga2 O1 O2 74.3(9) 2 5_666
Ga2 O1 O2 113.3(11) 2_545 5_666
Ga2 O1 O2 140.0(19) 2_655 5_666
La O1 O2 130.8(9) 1_554 5_666
La O1 O2 159.5(14) 2_654 5_666
La O1 O2 114.6(7) 4_664 5_666
O3 O1 O2 174(2) 3_654 5_666
O3 O1 O2 104.3(8) 1_554 5_666
O3 O1 O2 106.5(9) 4_664 5_666
O1 O1 O2 41.3(13) 1_556 5_666
O1 O1 O2 138.7(13) 1_554 5_666
Ga3 O1 O2 89.3(9) 2_545 5_666
Ga3 O1 O2 153(3) 4_764 5_666
Ga3 O1 O2 88.0(10) 1_564 5_666
O3 O1 O2 128(2) 5_655 5_666
O3 O1 O2 58.9(12) 2 5_666
O3 O1 O2 99.9(17) 6_665 5_666
O3 O1 O2 148.7(11) 4_654 5_666
O3 O1 O2 88.0(9) 3_554 5_666
O3 O1 O2 123.8(11) 1_664 5_666
O2 O1 O2 70(2) 6_556 5_666
O2 O1 O2 70(2) 2_656 5_666
Ga2 O1 O21 69.1(14) 1_554 2_655
La O1 O21 35(2) 2_655 2_655
La O1 O21 116.8(12) . 2_655
La O1 O21 128.3(11) 4_665 2_655
O21 O1 O21 108(3) 1_554 2_655
O21 O1 O21 82(3) 3_654 2_655
O21 O1 O21 27.3(19) 4_664 2_655
O2 O1 O21 88.9(14) 3_655 2_655
O2 O1 O21 91.4(13) . 2_655
O2 O1 O21 148(3) 4_665 2_655
O2 O1 O21 57.3(15) 1_554 2_655
O2 O1 O21 104(3) 4_664 2_655
O2 O1 O21 54.5(14) 3_654 2_655
O3 O1 O21 34.8(14) 2_655 2_655
O3 O1 O21 139(4) 6 2_655
O3 O1 O21 81.4(15) 5_665 2_655
O21 O1 O21 83(3) 5_655 2_655
O21 O1 O21 26.8(15) 6_665 2_655
O21 O1 O21 108(3) 2 2_655
Ga2 O1 O21 110.9(14) . 2_655
O21 O1 O21 81.6(15) 4_665 2_655
O21 O1 O21 112.1(15) 3_655 2_655
O21 O1 O21 133(2) . 2_655
Ga3 O1 O21 53.2(10) 1_554 2_655
Ga3 O1 O21 126(3) 4_664 2_655
Ga3 O1 O21 55.1(9) 2_655 2_655
O2 O1 O21 74.5(18) 6 2_655
O2 O1 O21 36.2(13) 2_655 2_655
O2 O1 O21 133(3) 5_665 2_655
O3 O1 O21 51.7(11) 3_655 2_655
O3 O1 O21 146.2(10) . 2_655
O3 O1 O21 104.4(10) 4_665 2_655
Ga3 O1 O21 86.3(8) 2_656 2_655
Ga3 O1 O21 85.0(6) . 2_655
Ga3 O1 O21 156(3) 4_665 2_655
O2 O1 O21 114.7(19) 2_545 2_655
O2 O1 O21 6.9(10) 5_765 2_655
O2 O1 O21 106.4(17) 6_565 2_655
Ga1 O1 O21 49.6(8) 1_655 2_655
Nb O1 O21 49.6(8) 1_655 2_655
Ga1 O1 O21 157(2) . 2_655
Nb O1 O21 157(2) . 2_655
Nb O1 O21 81.7(8) 1_665 2_655
Ga1 O1 O21 81.7(8) 1_665 2_655
O21 O1 O21 111.5(14) 5_656 2_655
O21 O1 O21 72.3(9) 6_666 2_655
O21 O1 O21 138(2) 2_556 2_655
O3 O1 O21 73.9(8) 4_655 2_655
O3 O1 O21 71.1(9) 1_665 2_655
O3 O1 O21 178.1(17) 3 2_655
O1 O1 O21 139.7(12) 2 2_655
O1 O1 O21 105.6(12) 2_545 2_655
O1 O1 O21 39(2) 2_655 2_655
Ga2 O1 O21 120(2) 2 2_655
Ga2 O1 O21 91.9(15) 2_545 2_655
Ga2 O1 O21 17.1(6) 2_655 2_655
La O1 O21 81.6(17) 1_554 2_655
La O1 O21 42.1(8) 2_654 2_655
La O1 O21 86.2(18) 4_664 2_655
O3 O1 O21 29.2(8) 3_654 2_655
O3 O1 O21 108(2) 1_554 2_655
O3 O1 O21 80.6(15) 4_664 2_655
O1 O1 O21 110.9(14) 1_556 2_655
O1 O1 O21 69.1(14) 1_554 2_655
Ga3 O1 O21 122(2) 2_545 2_655
Ga3 O1 O21 18.4(7) 4_764 2_655
Ga3 O1 O21 91.1(12) 1_564 2_655
O3 O1 O21 58.1(9) 5_655 2_655
O3 O1 O21 152(3) 2 2_655
O3 O1 O21 61.1(9) 6_665 2_655
O3 O1 O21 55.4(11) 4_654 2_655
O3 O1 O21 121(3) 3_554 2_655
O3 O1 O21 52.6(9) 1_664 2_655
O2 O1 O21 99.9(10) 6_556 2_655
O2 O1 O21 77.9(10) 2_656 2_655
O2 O1 O21 148(2) 5_666 2_655
Ga2 O1 O21 69.1(14) 1_554 6
La O1 O21 128.3(11) 2_655 6
La O1 O21 35(2) . 6
La O1 O21 116.8(12) 4_665 6
O21 O1 O21 82(3) 1_554 6
O21 O1 O21 27.3(19) 3_654 6
O21 O1 O21 108(3) 4_664 6
O2 O1 O21 148(3) 3_655 6
O2 O1 O21 88.9(14) . 6
O2 O1 O21 91.4(13) 4_665 6
O2 O1 O21 54.5(14) 1_554 6
O2 O1 O21 57.3(15) 4_664 6
O2 O1 O21 104(3) 3_654 6
O3 O1 O21 81.4(15) 2_655 6
O3 O1 O21 34.8(14) 6 6
O3 O1 O21 139(4) 5_665 6
O21 O1 O21 26.8(15) 5_655 6
O21 O1 O21 108(3) 6_665 6
O21 O1 O21 83(3) 2 6
Ga2 O1 O21 110.9(14) . 6
O21 O1 O21 133(2) 4_665 6
O21 O1 O21 81.6(15) 3_655 6
O21 O1 O21 112.1(15) . 6
Ga3 O1 O21 55.1(9) 1_554 6
Ga3 O1 O21 53.2(10) 4_664 6
Ga3 O1 O21 126(3) 2_655 6
O2 O1 O21 36.2(13) 6 6
O2 O1 O21 133(3) 2_655 6
O2 O1 O21 74.5(18) 5_665 6
O3 O1 O21 104.4(10) 3_655 6
O3 O1 O21 51.7(11) . 6
O3 O1 O21 146.2(10) 4_665 6
Ga3 O1 O21 156(3) 2_656 6
Ga3 O1 O21 86.3(8) . 6
Ga3 O1 O21 85.0(6) 4_665 6
O2 O1 O21 6.9(10) 2_545 6
O2 O1 O21 106.4(17) 5_765 6
O2 O1 O21 114.7(19) 6_565 6
Ga1 O1 O21 81.7(8) 1_655 6
Nb O1 O21 81.7(8) 1_655 6
Ga1 O1 O21 49.6(8) . 6
Nb O1 O21 49.6(8) . 6
Nb O1 O21 157(2) 1_665 6
Ga1 O1 O21 157(2) 1_665 6
O21 O1 O21 72.3(9) 5_656 6
O21 O1 O21 138(2) 6_666 6
O21 O1 O21 111.5(14) 2_556 6
O3 O1 O21 71.1(9) 4_655 6
O3 O1 O21 178.1(17) 1_665 6
O3 O1 O21 73.9(8) 3 6
O1 O1 O21 105.6(12) 2 6
O1 O1 O21 39(2) 2_545 6
O1 O1 O21 139.7(12) 2_655 6
Ga2 O1 O21 91.9(15) 2 6
Ga2 O1 O21 17.1(6) 2_545 6
Ga2 O1 O21 120(2) 2_655 6
La O1 O21 42.1(8) 1_554 6
La O1 O21 86.2(18) 2_654 6
La O1 O21 81.6(17) 4_664 6
O3 O1 O21 80.6(15) 3_654 6
O3 O1 O21 29.2(8) 1_554 6
O3 O1 O21 108(2) 4_664 6
O1 O1 O21 110.9(14) 1_556 6
O1 O1 O21 69.1(14) 1_554 6
Ga3 O1 O21 18.4(7) 2_545 6
Ga3 O1 O21 91.1(12) 4_764 6
Ga3 O1 O21 122(2) 1_564 6
O3 O1 O21 61.1(9) 5_655 6
O3 O1 O21 58.1(9) 2 6
O3 O1 O21 152(3) 6_665 6
O3 O1 O21 52.6(9) 4_654 6
O3 O1 O21 55.4(11) 3_554 6
O3 O1 O21 121(3) 1_664 6
O2 O1 O21 77.9(10) 6_556 6
O2 O1 O21 148(2) 2_656 6
O2 O1 O21 99.9(10) 5_666 6
O21 O1 O21 108.0(15) 2_655 6
Ga2 O1 O21 69.1(14) 1_554 5_665
La O1 O21 116.8(12) 2_655 5_665
La O1 O21 128.3(11) . 5_665
La O1 O21 35(2) 4_665 5_665
O21 O1 O21 27.3(19) 1_554 5_665
O21 O1 O21 108(3) 3_654 5_665
O21 O1 O21 82(3) 4_664 5_665
O2 O1 O21 91.4(13) 3_655 5_665
O2 O1 O21 148(3) . 5_665
O2 O1 O21 88.9(14) 4_665 5_665
O2 O1 O21 104(3) 1_554 5_665
O2 O1 O21 54.5(14) 4_664 5_665
O2 O1 O21 57.3(15) 3_654 5_665
O3 O1 O21 139(4) 2_655 5_665
O3 O1 O21 81.4(15) 6 5_665
O3 O1 O21 34.8(14) 5_665 5_665
O21 O1 O21 108(3) 5_655 5_665
O21 O1 O21 83(3) 6_665 5_665
O21 O1 O21 26.8(15) 2 5_665
Ga2 O1 O21 110.9(14) . 5_665
O21 O1 O21 112.1(15) 4_665 5_665
O21 O1 O21 133(2) 3_655 5_665
O21 O1 O21 81.6(15) . 5_665
Ga3 O1 O21 126(3) 1_554 5_665
Ga3 O1 O21 55.1(9) 4_664 5_665
Ga3 O1 O21 53.2(10) 2_655 5_665
O2 O1 O21 133(3) 6 5_665
O2 O1 O21 74.5(18) 2_655 5_665
O2 O1 O21 36.2(13) 5_665 5_665
O3 O1 O21 146.2(10) 3_655 5_665
O3 O1 O21 104.4(10) . 5_665
O3 O1 O21 51.7(11) 4_665 5_665
Ga3 O1 O21 85.0(6) 2_656 5_665
Ga3 O1 O21 156(3) . 5_665
Ga3 O1 O21 86.3(8) 4_665 5_665
O2 O1 O21 106.4(17) 2_545 5_665
O2 O1 O21 114.7(19) 5_765 5_665
O2 O1 O21 6.9(10) 6_565 5_665
Ga1 O1 O21 157(2) 1_655 5_665
Nb O1 O21 157(2) 1_655 5_665
Ga1 O1 O21 81.7(8) . 5_665
Nb O1 O21 81.7(8) . 5_665
Nb O1 O21 49.6(8) 1_665 5_665
Ga1 O1 O21 49.6(8) 1_665 5_665
O21 O1 O21 138(2) 5_656 5_665
O21 O1 O21 111.5(14) 6_666 5_665
O21 O1 O21 72.3(9) 2_556 5_665
O3 O1 O21 178.1(17) 4_655 5_665
O3 O1 O21 73.9(8) 1_665 5_665
O3 O1 O21 71.1(9) 3 5_665
O1 O1 O21 39(2) 2 5_665
O1 O1 O21 139.7(12) 2_545 5_665
O1 O1 O21 105.6(12) 2_655 5_665
Ga2 O1 O21 17.1(6) 2 5_665
Ga2 O1 O21 120(2) 2_545 5_665
Ga2 O1 O21 91.9(15) 2_655 5_665
La O1 O21 86.2(18) 1_554 5_665
La O1 O21 81.6(17) 2_654 5_665
La O1 O21 42.1(8) 4_664 5_665
O3 O1 O21 108(2) 3_654 5_665
O3 O1 O21 80.6(15) 1_554 5_665
O3 O1 O21 29.2(8) 4_664 5_665
O1 O1 O21 110.9(14) 1_556 5_665
O1 O1 O21 69.1(14) 1_554 5_665
Ga3 O1 O21 91.1(12) 2_545 5_665
Ga3 O1 O21 122(2) 4_764 5_665
Ga3 O1 O21 18.4(7) 1_564 5_665
O3 O1 O21 152(3) 5_655 5_665
O3 O1 O21 61.1(9) 2 5_665
O3 O1 O21 58.1(9) 6_665 5_665
O3 O1 O21 121(3) 4_654 5_665
O3 O1 O21 52.6(9) 3_554 5_665
O3 O1 O21 55.4(11) 1_664 5_665
O2 O1 O21 148(2) 6_556 5_665
O2 O1 O21 99.9(10) 2_656 5_665
O2 O1 O21 77.8(10) 5_666 5_665
O21 O1 O21 108.0(15) 2_655 5_665
O21 O1 O21 108.0(15) 6 5_665
Ga2 O1 O3 83.8(17) 1_554 6_655
La O1 O3 41.2(10) 2_655 6_655
La O1 O3 85.3(5) . 6_655
La O1 O3 155.6(16) 4_665 6_655
O21 O1 O3 132(4) 1_554 6_655
O21 O1 O3 69.6(17) 3_654 6_655
O21 O1 O3 57.8(15) 4_664 6_655
O2 O1 O3 93.5(15) 3_655 6_655
O2 O1 O3 65.0(13) . 6_655
O2 O1 O3 128(3) 4_665 6_655
O2 O1 O3 55.3(12) 1_554 6_655
O2 O1 O3 115(3) 4_664 6_655
O2 O1 O3 83.6(18) 3_654 6_655
O3 O1 O3 7.1(12) 2_655 6_655
O3 O1 O3 122.3(17) 6 6_655
O3 O1 O3 113.2(15) 5_665 6_655
O21 O1 O3 70.1(15) 5_655 6_655
O21 O1 O3 57.2(15) 6_665 6_655
O21 O1 O3 132(4) 2 6_655
Ga2 O1 O3 96.2(17) . 6_655
O21 O1 O3 76.8(13) 4_665 6_655
O21 O1 O3 84.3(14) 3_655 6_655
O21 O1 O3 127(3) . 6_655
Ga3 O1 O3 37.6(6) 1_554 6_655
Ga3 O1 O3 131(3) 4_664 6_655
Ga3 O1 O3 87.8(12) 2_655 6_655
O2 O1 O3 51.4(11) 6 6_655
O2 O1 O3 68.4(11) 2_655 6_655
O2 O1 O3 151(4) 5_665 6_655
O3 O1 O3 32.3(14) 3_655 6_655
O3 O1 O3 113.6(9) . 6_655
O3 O1 O3 125.6(11) 4_665 6_655
Ga3 O1 O3 95.3(12) 2_656 6_655
Ga3 O1 O3 57.4(7) . 6_655
Ga3 O1 O3 132(2) 4_665 6_655
O2 O1 O3 92.9(11) 2_545 6_655
O2 O1 O3 26.5(9) 5_765 6_655
O2 O1 O3 139(2) 6_565 6_655
Ga1 O1 O3 17.5(6) 1_655 6_655
Nb O1 O3 17.5(6) 1_655 6_655
Ga1 O1 O3 131.8(4) . 6_655
Nb O1 O3 131.8(4) . 6_655
Nb O1 O3 109.1(5) 1_665 6_655
Ga1 O1 O3 109.1(5) 1_665 6_655
O21 O1 O3 81.1(14) 5_656 6_655
O21 O1 O3 70.8(12) 6_666 6_655
O21 O1 O3 137(3) 2_556 6_655
O3 O1 O3 41.7(10) 4_655 6_655
O3 O1 O3 90.8(11) 1_665 6_655
O3 O1 O3 148.4(18) 3 6_655
O1 O1 O3 166(3) 2 6_655
O1 O1 O3 73.7(5) 2_545 6_655
O1 O1 O3 52.2(8) 2_655 6_655
Ga2 O1 O3 148(3) 2 6_655
Ga2 O1 O3 70.6(8) 2_545 6_655
Ga2 O1 O3 49.7(6) 2_655 6_655
La O1 O3 81.6(15) 1_554 6_655
La O1 O3 62.6(11) 2_654 6_655
La O1 O3 109(2) 4_664 6_655
O3 O1 O3 36.9(12) 3_654 6_655
O3 O1 O3 102.6(16) 1_554 6_655
O3 O1 O3 111.4(19) 4_664 6_655
O1 O1 O3 96.2(17) 1_556 6_655
O1 O1 O3 83.8(17) 1_554 6_655
Ga3 O1 O3 105.6(12) 2_545 6_655
Ga3 O1 O3 18.8(5) 4_764 6_655
Ga3 O1 O3 123.9(15) 1_564 6_655
O3 O1 O3 28.0(7) 5_655 6_655
O3 O1 O3 145.7(15) 2 6_655
O3 O1 O3 91.1(8) 6_665 6_655
O3 O1 O3 42.6(12) 4_654 6_655
O3 O1 O3 129(2) 3_554 6_655
O3 O1 O3 85.0(13) 1_664 6_655
O2 O1 O3 70.5(11) 6_556 6_655
O2 O1 O3 81.2(12) 2_656 6_655
O2 O1 O3 137(3) 5_666 6_655
O21 O1 O3 32.8(8) 2_655 6_655
O21 O1 O3 87.6(10) 6 6_655
O21 O1 O3 140(2) 5_665 6_655
O21 O2 Ga2 71(4) 3_655 .
O21 O2 Ga3 88(5) 3_655 .
Ga2 O2 Ga3 132(4) . .
O21 O2 O21 25(5) 3_655 5_656
Ga2 O2 O21 91(3) . 5_656
Ga3 O2 O21 84(4) . 5_656
O21 O2 O21 108(5) 3_655 4_665
Ga2 O2 O21 47.8(18) . 4_665
Ga3 O2 O21 106(3) . 4_665
O21 O2 O21 132(3) 5_656 4_665
O21 O2 La 82(4) 3_655 .
Ga2 O2 La 95(2) . .
Ga3 O2 La 124(3) . .
O21 O2 La 64(3) 5_656 .
O21 O2 La 130(3) 4_665 .
O21 O2 O2 106(4) 3_655 3_655
Ga2 O2 O2 35.0(10) . 3_655
Ga3 O2 O2 133(3) . 3_655
O21 O2 O2 125(4) 5_656 3_655
O21 O2 O2 28(2) 4_665 3_655
La O2 O2 102.2(15) . 3_655
O21 O2 O2 58(4) 3_655 4_665
Ga2 O2 O2 35.0(9) . 4_665
Ga3 O2 O2 146(3) . 4_665
O21 O2 O2 68(4) 5_656 4_665
O21 O2 O2 81.1(19) 4_665 4_665
La O2 O2 61.7(19) . 4_665
O2 O2 O2 60.000(4) 3_655 4_665
O21 O2 O3 157(5) 3_655 3_655
Ga2 O2 O3 116(3) . 3_655
Ga3 O2 O3 71(3) . 3_655
O21 O2 O3 151(5) 5_656 3_655
O21 O2 O3 70(2) 4_665 3_655
La O2 O3 118(2) . 3_655
O2 O2 O3 83(3) 3_655 3_655
O2 O2 O3 140(3) 4_665 3_655
O21 O2 La 152(5) 3_655 2_655
Ga2 O2 La 83(2) . 2_655
Ga3 O2 La 119(3) . 2_655
O21 O2 La 153(4) 5_656 2_655
O21 O2 La 58.4(18) 4_665 2_655
La O2 La 89.8(18) . 2_655
O2 O2 La 49.9(15) 3_655 2_655
O2 O2 La 93.9(13) 4_665 2_655
O3 O2 La 47.8(15) 3_655 2_655
O21 O2 O3 108(4) 3_655 4_655
Ga2 O2 O3 177(4) . 4_655
Ga3 O2 O3 44(2) . 4_655
O21 O2 O3 90(4) 5_656 4_655
O21 O2 O3 130(3) 4_665 4_655
La O2 O3 88(2) . 4_655
O2 O2 O3 145(3) 3_655 4_655
O2 O2 O3 148(3) 4_665 4_655
O3 O2 O3 63(3) 3_655 4_655
La O2 O3 98(2) 2_655 4_655
O21 O2 O2 48(4) 3_655 6_556
Ga2 O2 O2 112(3) . 6_556
Ga3 O2 O2 41(2) . 6_556
O21 O2 O2 44(3) 5_656 6_556
O21 O2 O2 122(4) 4_665 6_556
La O2 O2 101(3) . 6_556
O2 O2 O2 140(3) 3_655 6_556
O2 O2 O2 106.2(13) 4_665 6_556
O3 O2 O2 112(2) 3_655 6_556
La O2 O2 159.8(13) 2_655 6_556
O3 O2 O2 66(3) 4_655 6_556
O21 O2 O1 112(4) 3_655 .
Ga2 O2 O1 72(3) . .
Ga3 O2 O1 154(4) . .
O21 O2 O1 107(4) 5_656 .
O21 O2 O1 84(3) 4_665 .
La O2 O1 48.8(11) . .
O2 O2 O1 58.4(17) 3_655 .
O2 O2 O1 58.4(17) 4_665 .
O3 O2 O1 91(2) 3_655 .
La O2 O1 46.0(9) 2_655 .
O3 O2 O1 111(3) 4_655 .
O2 O2 O1 150(3) 6_556 .
O21 O2 O3 91(4) 3_655 2_656
Ga2 O2 O3 93(2) . 2_656
Ga3 O2 O3 44(2) . 2_656
O21 O2 O3 105(4) 5_656 2_656
O21 O2 O3 63(2) 4_665 2_656
La O2 O3 167(3) . 2_656
O2 O2 O3 90(2) 3_655 2_656
O2 O2 O3 123.2(19) 4_665 2_656
O3 O2 O3 67(3) 3_655 2_656
La O2 O3 102(2) 2_655 2_656
O3 O2 O3 84(3) 4_655 2_656
O2 O2 O3 65(3) 6_556 2_656
O1 O2 O3 145(3) . 2_656
O21 O2 O1 56(3) 3_655 1_556
Ga2 O2 O1 36(2) . 1_556
Ga3 O2 O1 97(3) . 1_556
O21 O2 O1 80(3) 5_656 1_556
O21 O2 O1 52.7(19) 4_665 1_556
La O2 O1 120(2) . 1_556
O2 O2 O1 60.2(14) 3_655 1_556
O2 O2 O1 60.2(14) 4_665 1_556
O3 O2 O1 116(2) 3_655 1_556
La O2 O1 108.4(18) 2_655 1_556
O3 O2 O1 141(3) 4_655 1_556
O2 O2 O1 81(3) 6_556 1_556
O1 O2 O1 107.8(19) . 1_556
O3 O2 O1 63(2) 2_656 1_556
O21 O2 O21 64(3) 3_655 .
Ga2 O2 O21 13.4(11) . .
Ga3 O2 O21 139(3) . .
O21 O2 O21 81(3) 5_656 .
O21 O2 O21 60.8(18) 4_665 .
La O2 O21 82.6(19) . .
O2 O2 O21 44.2(12) 3_655 .
O2 O2 O21 21.6(11) 4_665 .
O3 O2 O21 127(3) 3_655 .
La O2 O21 89(2) 2_655 .
O3 O2 O21 169(3) 4_655 .
O2 O2 O21 109(3) 6_556 .
O1 O2 O21 67(3) . .
O3 O2 O21 104(2) 2_656 .
O1 O2 O21 43.1(19) 1_556 .
O21 O2 O3 151(4) 3_655 2_655
Ga2 O2 O3 121(3) . 2_655
Ga3 O2 O3 98(3) . 2_655
O21 O2 O3 128(4) 5_656 2_655
O21 O2 O3 97(2) 4_665 2_655
La O2 O3 71.7(17) . 2_655
O2 O2 O3 90.4(17) 3_655 2_655
O2 O2 O3 114.3(14) 4_665 2_655
O3 O2 O3 46(2) 3_655 2_655
La O2 O3 41.1(10) 2_655 2_655
O3 O2 O3 61(2) 4_655 2_655
O2 O2 O3 127(3) 6_556 2_655
O1 O2 O3 56.2(18) . 2_655
O3 O2 O3 113(3) 2_656 2_655
O1 O2 O3 149(2) 1_556 2_655
O21 O2 O3 121(2) . 2_655
O21 O2 O21 120(4) 3_655 6_666
Ga2 O2 O21 57.0(17) . 6_666
Ga3 O2 O21 106(3) . 6_666
O21 O2 O21 144(4) 5_656 6_666
O21 O2 O21 12(2) 4_665 6_666
La O2 O21 127(3) . 6_666
O2 O2 O21 29.2(19) 3_655 6_666
O2 O2 O21 88.0(18) 4_665 6_666
O3 O2 O21 60(2) 3_655 6_666
La O2 O21 47.4(15) 2_655 6_666
O3 O2 O21 122(3) 4_655 6_666
O2 O2 O21 129(4) 6_556 6_666
O1 O2 O21 79(2) . 6_666
O3 O2 O21 66(2) 2_656 6_666
O1 O2 O21 64.9(17) 1_556 6_666
O21 O2 O21 69.3(14) . 6_666
O3 O2 O21 85(2) 2_655 6_666
O21 O2 Nb 143(4) 3_655 1_655
Ga2 O2 Nb 146(3) . 1_655
Ga3 O2 Nb 66(2) . 1_655
O21 O2 Nb 122(4) 5_656 1_655
O21 O2 Nb 104(2) 4_665 1_655
La O2 Nb 92.2(17) . 1_655
O2 O2 Nb 111(2) 3_655 1_655
O2 O2 Nb 146.6(10) 4_665 1_655
O3 O2 Nb 34.4(13) 3_655 1_655
La O2 Nb 63.8(12) 2_655 1_655
O3 O2 Nb 34.4(13) 4_655 1_655
O2 O2 Nb 99(2) 6_556 1_655
O1 O2 Nb 89.1(19) . 1_655
O3 O2 Nb 87(2) 2_656 1_655
O1 O2 Nb 148(2) 1_556 1_655
O21 O2 Nb 152(2) . 1_655
O3 O2 Nb 32.9(9) 2_655 1_655
O21 O2 Nb 93(2) 6_666 1_655
O21 O2 Ga1 143(4) 3_655 1_655
Ga2 O2 Ga1 146(3) . 1_655
Ga3 O2 Ga1 66(2) . 1_655
O21 O2 Ga1 122(4) 5_656 1_655
O21 O2 Ga1 104(2) 4_665 1_655
La O2 Ga1 92.2(17) . 1_655
O2 O2 Ga1 111(2) 3_655 1_655
O2 O2 Ga1 146.6(10) 4_665 1_655
O3 O2 Ga1 34.4(13) 3_655 1_655
La O2 Ga1 63.8(12) 2_655 1_655
O3 O2 Ga1 34.4(13) 4_655 1_655
O2 O2 Ga1 99(2) 6_556 1_655
O1 O2 Ga1 89.1(19) . 1_655
O3 O2 Ga1 87(2) 2_656 1_655
O1 O2 Ga1 148(2) 1_556 1_655
O21 O2 Ga1 152(2) . 1_655
O3 O2 Ga1 32.9(9) 2_655 1_655
O21 O2 Ga1 93(2) 6_666 1_655
Nb O2 Ga1 0.0 1_655 1_655
O21 O2 O1 69(4) 3_655 2_545
Ga2 O2 O1 124(2) . 2_545
Ga3 O2 O1 83(3) . 2_545
O21 O2 O1 45(4) 5_656 2_545
O21 O2 O1 171(3) 4_665 2_545
La O2 O1 42.0(17) . 2_545
O2 O2 O1 144(2) 3_655 2_545
O2 O2 O1 90(2) 4_665 2_545
O3 O2 O1 116(2) 3_655 2_545
La O2 O1 120(3) 2_655 2_545
O3 O2 O1 57.9(15) 4_655 2_545
O2 O2 O1 63(4) 6_556 2_545
O1 O2 O1 89.3(18) . 2_545
O3 O2 O1 125(3) 2_656 2_545
O1 O2 O1 125(2) 1_556 2_545
O21 O2 O1 111(2) . 2_545
O3 O2 O1 84(3) 2_655 2_545
O21 O2 O1 167(4) 6_666 2_545
Nb O2 O1 81.4(17) 1_655 2_545
Ga1 O2 O1 81.4(17) 1_655 2_545
O21 O2 Ga2 44(3) 3_655 2_546
Ga2 O2 Ga2 114(2) . 2_546
Ga3 O2 Ga2 66(2) . 2_546
O21 O2 Ga2 23(3) 5_656 2_546
O21 O2 Ga2 148(3) 4_665 2_546
La O2 Ga2 69.0(13) . 2_546
O2 O2 Ga2 148(2) 3_655 2_546
O2 O2 Ga2 90(2) 4_665 2_546
O3 O2 Ga2 128(3) 3_655 2_546
La O2 Ga2 153(2) 2_655 2_546
O3 O2 Ga2 66.5(16) 4_655 2_546
O2 O2 Ga2 32.5(19) 6_556 2_546
O1 O2 Ga2 117.5(18) . 2_546
O3 O2 Ga2 98(2) 2_656 2_546
O1 O2 Ga2 96.6(16) 1_556 2_546
O21 O2 Ga2 104(2) . 2_546
O3 O2 Ga2 113.9(19) 2_655 2_546
O21 O2 Ga2 159(3) 6_666 2_546
Nb O2 Ga2 99.7(16) 1_655 2_546
Ga1 O2 Ga2 99.7(16) 1_655 2_546
O1 O2 Ga2 34(2) 2_545 2_546
O21 O2 O3 47(4) 3_655 .
Ga2 O2 O3 75.4(18) . .
Ga3 O2 O3 120(3) . .
O21 O2 O3 37(3) 5_656 .
O21 O2 O3 123(3) 4_665 .
La O2 O3 35.5(13) . .
O2 O2 O3 100.3(18) 3_655 .
O2 O2 O3 41.6(18) 4_665 .
O3 O2 O3 154(3) 3_655 .
La O2 O3 116.0(19) 2_655 .
O3 O2 O3 107(3) 4_655 .
O2 O2 O3 81.7(16) 6_556 .
O1 O2 O3 70.0(15) . .
O3 O2 O3 138(2) 2_656 .
O1 O2 O3 87.7(16) 1_556 .
O21 O2 O3 62.0(15) . .
O3 O2 O3 107.2(19) 2_655 .
O21 O2 O3 129(2) 6_666 .
Nb O2 O3 124.4(19) 1_655 .
Ga1 O2 O3 124.4(19) 1_655 .
O1 O2 O3 48.9(11) 2_545 .
Ga2 O2 O3 54.2(11) 2_546 .
O21 O2 La 24(3) 3_655 1_556
Ga2 O2 La 67.5(17) . 1_556
Ga3 O2 La 76(2) . 1_556
O21 O2 La 45(3) 5_656 1_556
O21 O2 La 91(2) 4_665 1_556
La O2 La 105.4(17) . 1_556
O2 O2 La 98.7(10) 3_655 1_556
O2 O2 La 70.3(14) 4_665 1_556
O3 O2 La 135(3) 3_655 1_556
La O2 La 147.9(19) 2_655 1_556
O3 O2 La 110(2) 4_655 1_556
O2 O2 La 44(2) 6_556 1_556
O1 O2 La 129(2) . 1_556
O3 O2 La 67.9(17) 2_656 1_556
O1 O2 La 39.5(11) 1_556 1_556
O21 O2 La 66.3(15) . 1_556
O3 O2 La 171(2) 2_655 1_556
O21 O2 La 103(2) 6_666 1_556
Nb O2 La 141(2) 1_655 1_556
Ga1 O2 La 141(2) 1_655 1_556
O1 O2 La 89(3) 2_545 1_556
Ga2 O2 La 57.5(10) 2_546 1_556
O3 O2 La 70.6(12) . 1_556
O21 O2 O2 112(4) 3_655 6
Ga2 O2 O2 126(3) . 6
Ga3 O2 O2 101(3) . 6
O21 O2 O2 89(3) 5_656 6
O21 O2 O2 132(3) 4_665 6
La O2 O2 38.9(13) . 6
O2 O2 O2 113.5(16) 3_655 6
O2 O2 O2 98.3(6) 4_665 6
O3 O2 O2 82.0(18) 3_655 6
La O2 O2 73.7(18) 2_655 6
O3 O2 O2 57.1(19) 4_655 6
O2 O2 O2 105(4) 6_556 6
O1 O2 O2 57.4(19) . 6
O3 O2 O2 138(2) 2_656 6
O1 O2 O2 158.3(15) 1_556 6
O21 O2 O2 116.8(18) . 6
O3 O2 O2 38.9(13) 2_655 6
O21 O2 O2 121(3) 6_666 6
Nb O2 O2 53.3(10) 1_655 6
Ga1 O2 O2 53.3(10) 1_655 6
O1 O2 O2 46(2) 2_545 6
Ga2 O2 O2 79.5(17) 2_546 6
O3 O2 O2 72.6(12) . 6
La O2 O2 134.5(19) 1_556 6
O21 O2 Ga3 131(4) 3_655 4_765
Ga2 O2 Ga3 112(2) . 4_765
Ga3 O2 Ga3 53(2) . 4_765
O21 O2 Ga3 137(4) 5_656 4_765
O21 O2 Ga3 65.1(19) 4_665 4_765
La O2 Ga3 142(2) . 4_765
O2 O2 Ga3 88(2) 3_655 4_765
O2 O2 Ga3 146(2) 4_665 4_765
O3 O2 Ga3 26.1(15) 3_655 4_765
La O2 Ga3 68.8(11) 2_655 4_765
O3 O2 Ga3 65.7(19) 4_655 4_765
O2 O2 Ga3 92.6(13) 6_556 4_765
O1 O2 Ga3 114.5(16) . 4_765
O3 O2 Ga3 41.1(16) 2_656 4_765
O1 O2 Ga3 96.8(16) 1_556 4_765
O21 O2 Ga3 125.4(19) . 4_765
O3 O2 Ga3 71.9(13) 2_655 4_765
O21 O2 Ga3 58.7(19) 6_666 4_765
Nb O2 Ga3 50.9(8) 1_655 4_765
Ga1 O2 Ga3 50.9(8) 1_655 4_765
O1 O2 Ga3 123.5(17) 2_545 4_765
Ga2 O2 Ga3 118.6(17) 2_546 4_765
O3 O2 Ga3 172.1(19) . 4_765
La O2 Ga3 108.9(15) 1_556 4_765
O2 O2 Ga3 103.8(9) 6 4_765
O21 O2 La 85(4) 3_655 2_656
Ga2 O2 La 60.1(15) . 2_656
Ga3 O2 La 77(2) . 2_656
O21 O2 La 108(3) 5_656 2_656
O21 O2 La 36.4(16) 4_665 2_656
La O2 La 155(2) . 2_656
O2 O2 La 60.7(12) 3_655 2_656
O2 O2 La 92.9(10) 4_665 2_656
O3 O2 La 80.4(18) 3_655 2_656
La O2 La 91.6(13) 2_655 2_656
O3 O2 La 117(3) 4_655 2_656
O2 O2 La 85(3) 6_556 2_656
O1 O2 La 119(2) . 2_656
O3 O2 La 33.4(13) 2_656 2_656
O1 O2 La 36.6(9) 1_556 2_656
O21 O2 La 72.2(14) . 2_656
O3 O2 La 123.3(17) 2_655 2_656
O21 O2 La 45.0(17) 6_666 2_656
Nb O2 La 111.1(15) 1_655 2_656
Ga1 O2 La 111.1(15) 1_655 2_656
O1 O2 La 148(3) 2_545 2_656
Ga2 O2 La 114.6(16) 2_546 2_656
O3 O2 La 124.2(17) . 2_656
La O2 La 62.7(9) 1_556 2_656
O2 O2 La 162.0(15) 6 2_656
Ga3 O2 La 60.2(9) 4_765 2_656
O21 O2 Ga3 45(4) 3_655 4_665
Ga2 O2 Ga3 40.7(13) . 4_665
Ga3 O2 Ga3 132(3) . 4_665
O21 O2 Ga3 55(3) 5_656 4_665
O21 O2 Ga3 88(2) 4_665 4_665
La O2 Ga3 63.6(12) . 4_665
O2 O2 Ga3 70.9(13) 3_655 4_665
O2 O2 Ga3 13.9(12) 4_665 4_665
O3 O2 Ga3 154(3) 3_655 4_665
La O2 Ga3 107.7(17) 2_655 4_665
O3 O2 Ga3 141(2) 4_655 4_665
O2 O2 Ga3 92.3(11) 6_556 4_665
O1 O2 Ga3 70.8(19) . 4_665
O3 O2 Ga3 118(2) 2_656 4_665
O1 O2 Ga3 56.2(13) 1_556 4_665
O21 O2 Ga3 27.9(11) . 4_665
O3 O2 Ga3 125(2) 2_655 4_665
O21 O2 Ga3 97(2) 6_666 4_665
Nb O2 Ga3 155.0(18) 1_655 4_665
Ga1 O2 Ga3 155.0(18) 1_655 4_665
O1 O2 Ga3 83.7(12) 2_545 4_665
Ga2 O2 Ga3 78.0(11) 2_546 4_665
O3 O2 Ga3 35.3(8) . 4_665
La O2 Ga3 58.0(8) 1_556 4_665
O2 O2 Ga3 102.2(8) 6 4_665
Ga3 O2 Ga3 151.3(16) 4_765 4_665
La O2 Ga3 92.0(12) 2_656 4_665
O21 O2 O21 109(4) 3_655 5_655
Ga2 O2 O21 110(2) . 5_655
Ga3 O2 O21 117(3) . 5_655
O21 O2 O21 89(3) 5_656 5_655
O21 O2 O21 123(2) 4_665 5_655
La O2 O21 28.0(12) . 5_655
O2 O2 O21 100.7(11) 3_655 5_655
O2 O2 O21 82.9(12) 4_665 5_655
O3 O2 O21 90(2) 3_655 5_655
La O2 O21 69.1(15) 2_655 5_655
O3 O2 O21 73(2) 4_655 5_655
O2 O2 O21 115(3) 6_556 5_655
O1 O2 O21 42.6(19) . 5_655
O3 O2 O21 153(3) 2_656 5_655
O1 O2 O21 143(2) 1_556 5_655
O21 O2 O21 100.6(19) . 5_655
O3 O2 O21 43.8(13) 2_655 5_655
O21 O2 O21 115(3) 6_666 5_655
Nb O2 O21 66.4(12) 1_655 5_655
Ga1 O2 O21 66.4(12) 1_655 5_655
O1 O2 O21 52(3) 2_545 5_655
Ga2 O2 O21 85.2(14) 2_546 5_655
O3 O2 O21 63.6(14) . 5_655
La O2 O21 132.6(15) 1_556 5_655
O2 O2 O21 16.4(10) 6 5_655
Ga3 O2 O21 114.7(15) 4_765 5_655
La O2 O21 159.8(17) 2_656 5_655
Ga3 O2 O21 88.6(13) 4_665 5_655
O21 O2 La 93(4) 3_655 4_665
Ga2 O2 La 43.5(16) . 4_665
Ga3 O2 La 175(3) . 4_665
O21 O2 La 98(3) 5_656 4_665
O21 O2 La 69(2) 4_665 4_665
La O2 La 61.0(12) . 4_665
O2 O2 La 41.6(9) 3_655 4_665
O2 O2 La 34.4(8) 4_665 4_665
O3 O2 La 107(2) 3_655 4_665
La O2 La 59.9(11) 2_655 4_665
O3 O2 La 140(2) 4_655 4_665
O2 O2 La 140.3(9) 6_556 4_665
O1 O2 La 28.7(19) . 4_665
O3 O2 La 131(2) 2_656 4_665
O1 O2 La 79.4(18) 1_556 4_665
O21 O2 La 38.1(13) . 4_665
O3 O2 La 83.5(16) 2_655 4_665
O21 O2 La 69.6(19) 6_666 4_665
Nb O2 La 116.1(16) 1_655 4_665
Ga1 O2 La 116.1(16) 1_655 4_665
O1 O2 La 102.1(19) 2_545 4_665
Ga2 O2 La 117.8(15) 2_546 4_665
O3 O2 La 63.6(11) . 4_665
La O2 La 102.7(14) 1_556 4_665
O2 O2 La 83.6(15) 6 4_665
Ga3 O2 La 123.6(14) 4_765 4_665
La O2 La 98.2(12) 2_656 4_665
Ga3 O2 La 48.2(7) 4_665 4_665
O21 O2 La 67.5(12) 5_655 4_665
O21 O2 Ga3 105(4) 3_655 2_656
Ga2 O2 Ga3 36.2(12) . 2_656
Ga3 O2 Ga3 123(3) . 2_656
O21 O2 Ga3 127(4) 5_656 2_656
O21 O2 Ga3 17.6(16) 4_665 2_656
La O2 Ga3 112.4(19) . 2_656
O2 O2 Ga3 10.3(10) 3_655 2_656
O2 O2 Ga3 66.1(12) 4_665 2_656
O3 O2 Ga3 80.3(17) 3_655 2_656
La O2 Ga3 54.1(9) 2_655 2_656
O3 O2 Ga3 143(2) 4_655 2_656
O2 O2 Ga3 133(4) 6_556 2_656
O1 O2 Ga3 69(2) . 2_656
O3 O2 Ga3 80.2(16) 2_656 2_656
O1 O2 Ga3 54.4(13) 1_556 2_656
O21 O2 Ga3 47.7(13) . 2_656
O3 O2 Ga3 95.2(15) 2_655 2_656
O21 O2 Ga3 22.0(14) 6_666 2_656
Nb O2 Ga3 111.5(14) 1_655 2_656
Ga1 O2 Ga3 111.5(14) 1_655 2_656
O1 O2 Ga3 153(2) 2_545 2_656
Ga2 O2 Ga3 148.6(18) 2_546 2_656
O3 O2 Ga3 107.4(14) . 2_656
La O2 Ga3 93.8(12) 1_556 2_656
O2 O2 Ga3 122(2) 6 2_656
Ga3 O2 Ga3 80.5(10) 4_765 2_656
La O2 Ga3 50.6(7) 2_656 2_656
Ga3 O2 Ga3 75.4(10) 4_665 2_656
O21 O2 Ga3 110.4(16) 5_655 2_656
La O2 Ga3 51.5(7) 4_665 2_656
O21 O2 O3 20(3) 3_655 6_556
Ga2 O2 O3 52.5(15) . 6_556
Ga3 O2 O3 107(3) . 6_556
O21 O2 O3 39(3) 5_656 6_556
O21 O2 O3 95(2) 4_665 6_556
La O2 O3 77.0(14) . 6_556
O2 O2 O3 87.3(15) 3_655 6_556
O2 O2 O3 38.9(14) 4_665 6_556
O3 O2 O3 164(2) 3_655 6_556
La O2 O3 131.6(19) 2_655 6_556
O3 O2 O3 127(2) 4_655 6_556
O2 O2 O3 67.9(15) 6_556 6_556
O1 O2 O3 96(2) . 6_556
O3 O2 O3 100(3) 2_656 6_556
O1 O2 O3 47.6(12) 1_556 6_556
O21 O2 O3 44.1(13) . 6_556
O3 O2 O3 147(2) 2_655 6_556
O21 O2 O3 107(2) 6_666 6_556
Nb O2 O3 160.2(19) 1_655 6_556
Ga1 O2 O3 160.2(19) 1_655 6_556
O1 O2 O3 79.4(19) 2_545 6_556
Ga2 O2 O3 61.1(12) 2_546 6_556
O3 O2 O3 41.8(17) . 6_556
La O2 O3 33.7(10) 1_556 6_556
O2 O2 O3 114.2(12) 6 6_556
Ga3 O2 O3 140.3(18) 4_765 6_556
La O2 O3 83.2(14) 2_656 6_556
Ga3 O2 O3 25.4(7) 4_665 6_556
O21 O2 O3 104.9(15) 5_655 6_556
La O2 O3 73.3(11) 4_665 6_556
Ga3 O2 O3 88.1(13) 2_656 6_556
O21 O2 O2 125(5) 3_655 5_766
Ga2 O2 O2 92.2(18) . 5_766
Ga3 O2 O2 66(2) . 5_766
O21 O2 O2 141(4) 5_656 5_766
O21 O2 O2 46(2) 4_665 5_766
La O2 O2 153(3) . 5_766
O2 O2 O2 70.3(17) 3_655 5_766
O2 O2 O2 126.7(15) 4_665 5_766
O3 O2 O2 36.9(16) 3_655 5_766
La O2 O2 65.3(15) 2_655 5_766
O3 O2 O2 85.4(19) 4_655 5_766
O2 O2 O2 100(3) 6_556 5_766
O1 O2 O2 110.2(19) . 5_766
O3 O2 O2 36.7(15) 2_656 5_766
O1 O2 O2 79.9(16) 1_556 5_766
O21 O2 O2 105.7(15) . 5_766
O3 O2 O2 82.3(18) 2_655 5_766
O21 O2 O2 41(2) 6_666 5_766
Nb O2 O2 68.3(13) 1_655 5_766
Ga1 O2 O2 68.3(13) 1_655 5_766
O1 O2 O2 143.0(11) 2_545 5_766
Ga2 O2 O2 130.7(17) 2_546 5_766
O3 O2 O2 167.0(19) . 5_766
La O2 O2 101(2) 1_556 5_766
O2 O2 O2 118.9(19) 6 5_766
Ga3 O2 O2 19.8(9) 4_765 5_766
La O2 O2 43.6(11) 2_656 5_766
Ga3 O2 O2 131.8(14) 4_665 5_766
O21 O2 O2 126(2) 5_655 5_766
La O2 O2 109.9(10) 4_665 5_766
Ga3 O2 O2 62.1(8) 2_656 5_766
O3 O2 O2 127(2) 6_556 5_766
O21 O2 O2 109(4) 3_655 2_656
Ga2 O2 O2 49.4(18) . 2_656
Ga3 O2 O2 105(3) . 2_656
O21 O2 O2 134(4) 5_656 2_656
O21 O2 O2 1.6(15) 4_665 2_656
La O2 O2 130(3) . 2_656
O2 O2 O2 28.3(18) 3_655 2_656
O2 O2 O2 82.6(19) 4_665 2_656
O3 O2 O2 68.7(14) 3_655 2_656
La O2 O2 57.4(9) 2_655 2_656
O3 O2 O2 129(3) 4_655 2_656
O2 O2 O2 122(4) 6_556 2_656
O1 O2 O2 84(2) . 2_656
O3 O2 O2 62.7(17) 2_656 2_656
O1 O2 O2 54.1(16) 1_556 2_656
O21 O2 O2 62.4(19) . 2_656
O3 O2 O2 96.2(16) 2_655 2_656
O21 O2 O2 10.8(13) 6_666 2_656
Nb O2 O2 102.7(16) 1_655 2_656
Ga1 O2 O2 102.7(16) 1_655 2_656
O1 O2 O2 172(3) 2_545 2_656
Ga2 O2 O2 149(3) 2_546 2_656
O3 O2 O2 124(2) . 2_656
La O2 O2 92(2) 1_556 2_656
O2 O2 O2 131(3) 6 2_656
Ga3 O2 O2 63.6(12) 4_765 2_656
La O2 O2 36.8(12) 2_656 2_656
Ga3 O2 O2 90(2) 4_665 2_656
O21 O2 O2 123(2) 5_655 2_656
La O2 O2 69.9(17) 4_665 2_656
Ga3 O2 O2 18.5(10) 2_656 2_656
O3 O2 O2 97(2) 6_556 2_656
O2 O2 O2 44.4(17) 5_766 2_656
O21 O2 O2 22(3) 3_655 2_546
Ga2 O2 O2 88(3) . 2_546
Ga3 O2 O2 86(3) . 2_546
O21 O2 O2 3(3) 5_656 2_546
O21 O2 O2 130(3) 4_665 2_546
La O2 O2 65.1(13) . 2_546
O2 O2 O2 122(3) 3_655 2_546
O2 O2 O2 65(3) 4_665 2_546
O3 O2 O2 154(3) 3_655 2_546
La O2 O2 153(3) 2_655 2_546
O3 O2 O2 92.4(18) 4_655 2_546
O2 O2 O2 45.6(17) 6_556 2_546
O1 O2 O2 107(2) . 2_546
O3 O2 O2 105(3) 2_656 2_546
O1 O2 O2 78(2) 1_556 2_546
O21 O2 O2 78(2) . 2_546
O3 O2 O2 130(2) 2_655 2_546
O21 O2 O2 142(3) 6_666 2_546
Nb O2 O2 125(2) 1_655 2_546
Ga1 O2 O2 125(2) 1_655 2_546
O1 O2 O2 47(2) 2_545 2_546
Ga2 O2 O2 26.0(5) 2_546 2_546
O3 O2 O2 36.6(13) . 2_546
La O2 O2 43.7(14) 1_556 2_546
O2 O2 O2 91.1(16) 6 2_546
Ga3 O2 O2 138(2) 4_765 2_546
La O2 O2 106(2) 2_656 2_546
Ga3 O2 O2 52.4(14) 4_665 2_546
O21 O2 O2 89.9(16) 5_655 2_546
La O2 O2 97(2) 4_665 2_546
Ga3 O2 O2 124(2) 2_656 2_546
O3 O2 O2 35.6(14) 6_556 2_546
O2 O2 O2 141(3) 5_766 2_546
O2 O2 O2 131(3) 2_656 2_546
O21 O2 O3 84(4) 3_655 5_656
Ga2 O2 O3 130(3) . 5_656
Ga3 O2 O3 3.9(17) . 5_656
O21 O2 O3 81(3) 5_656 5_656
O21 O2 O3 106(3) 4_665 5_656
La O2 O3 124(2) . 5_656
O2 O2 O3 133(2) 3_655 5_656
O2 O2 O3 142(2) 4_665 5_656
O3 O2 O3 74(3) 3_655 5_656
La O2 O3 122(2) 2_655 5_656
O3 O2 O3 47(2) 4_655 5_656
O2 O2 O3 37.8(12) 6_556 5_656
O1 O2 O3 158(3) . 5_656
O3 O2 O3 43(2) 2_656 5_656
O1 O2 O3 94(2) 1_556 5_656
O21 O2 O3 135(2) . 5_656
O3 O2 O3 102(2) 2_655 5_656
O21 O2 O3 107(3) 6_666 5_656
Nb O2 O3 69.3(15) 1_655 5_656
Ga1 O2 O3 69.3(15) 1_655 5_656
O1 O2 O3 83(2) 2_545 5_656
Ga2 O2 O3 63.7(11) 2_546 5_656
O3 O2 O3 117.6(17) . 5_656
La O2 O3 72.0(14) 1_556 5_656
O2 O2 O3 103.3(18) 6 5_656
Ga3 O2 O3 55.8(12) 4_765 5_656
La O2 O3 75.4(14) 2_656 5_656
Ga3 O2 O3 128.3(17) 4_665 5_656
O21 O2 O3 119.4(17) 5_655 5_656
La O2 O3 173.0(19) 4_665 5_656
Ga3 O2 O3 123.3(17) 2_656 5_656
O3 O2 O3 103(2) 6_556 5_656
O2 O2 O3 67.5(13) 5_766 5_656
O2 O2 O3 105(2) 2_656 5_656
O2 O2 O3 82.9(17) 2_546 5_656
O21 O2 O21 67(4) 3_655 2_556
Ga2 O2 O21 18.4(15) . 2_556
Ga3 O2 O21 146(3) . 2_556
O21 O2 O21 82(3) 5_656 2_556
O21 O2 O21 63.7(17) 4_665 2_556
La O2 O21 76.6(18) . 2_556
O2 O2 O21 43.9(12) 3_655 2_556
O2 O2 O21 17.5(12) 4_665 2_556
O3 O2 O21 127(3) 3_655 2_556
La O2 O21 84.8(16) 2_655 2_556
O3 O2 O21 165(3) 4_655 2_556
O2 O2 O21 114(2) 6_556 2_556
O1 O2 O21 60(2) . 2_556
O3 O2 O21 111(2) 2_656 2_556
O1 O2 O21 50.2(19) 1_556 2_556
O21 O2 O21 7(2) . 2_556
O3 O2 O21 115(2) 2_655 2_556
O21 O2 O21 70.9(15) 6_666 2_556
Nb O2 O21 147(2) 1_655 2_556
Ga1 O2 O21 147(2) 1_655 2_556
O1 O2 O21 107.7(18) 2_545 2_556
Ga2 O2 O21 104.9(19) 2_546 2_556
O3 O2 O21 59.0(14) . 2_556
La O2 O21 72.0(14) 1_556 2_556
O2 O2 O21 109.9(16) 6 2_556
Ga3 O2 O21 128.7(19) 4_765 2_556
La O2 O21 78.3(15) 2_656 2_556
Ga3 O2 O21 27.0(10) 4_665 2_556
O21 O2 O21 93.6(15) 5_655 2_556
La O2 O21 31.5(10) 4_665 2_556
Ga3 O2 O21 49.0(11) 2_656 2_556
O3 O2 O21 47.0(13) 6_556 2_556
O2 O2 O21 109.3(14) 5_766 2_556
O2 O2 O21 65.1(19) 2_656 2_556
O2 O2 O21 79(2) 2_546 2_556
O3 O2 O21 142(2) 5_656 2_556
O21 O2 Ga3 130(4) 3_655 1_554
Ga2 O2 Ga3 124(2) . 1_554
Ga3 O2 Ga3 102(3) . 1_554
O21 O2 Ga3 107(3) 5_656 1_554
O21 O2 Ga3 116(2) 4_665 1_554
La O2 Ga3 52.1(10) . 1_554
O2 O2 Ga3 102.2(9) 3_655 1_554
O2 O2 Ga3 104.7(9) 4_665 1_554
O3 O2 Ga3 66.4(17) 3_655 1_554
La O2 Ga3 57.5(10) 2_655 1_554
O3 O2 Ga3 58.7(17) 4_655 1_554
O2 O2 Ga3 117(3) 6_556 1_554
O1 O2 Ga3 52.8(18) . 1_554
O3 O2 Ga3 130(2) 2_656 1_554
O1 O2 Ga3 160(2) 1_556 1_554
O21 O2 Ga3 118.8(19) . 1_554
O3 O2 Ga3 21.4(9) 2_655 1_554
O21 O2 Ga3 104(2) 6_666 1_554
Nb O2 Ga3 42.9(7) 1_655 1_554
Ga1 O2 Ga3 42.9(7) 1_655 1_554
O1 O2 Ga3 63(2) 2_545 1_554
Ga2 O2 Ga3 95.9(13) 2_546 1_554
O3 O2 Ga3 87.4(15) . 1_554
La O2 Ga3 152.1(15) 1_556 1_554
O2 O2 Ga3 17.6(9) 6 1_554
Ga3 O2 Ga3 90.5(12) 4_765 1_554
La O2 Ga3 144.7(15) 2_656 1_554
Ga3 O2 Ga3 112.2(13) 4_665 1_554
O21 O2 Ga3 24.3(9) 5_655 1_554
La O2 Ga3 81.4(10) 4_665 1_554
Ga3 O2 Ga3 109.5(13) 2_656 1_554
O3 O2 Ga3 129.1(15) 6_556 1_554
O2 O2 Ga3 103.1(19) 5_766 1_554
O2 O2 Ga3 114.8(18) 2_656 1_554
O2 O2 Ga3 108.7(16) 2_546 1_554
O3 O2 Ga3 105.4(16) 5_656 1_554
O21 O2 Ga3 111.7(16) 2_556 1_554
O21 O2 O3 79(4) 3_655 6
Ga2 O2 O3 79(2) . 6
Ga3 O2 O3 139(3) . 6
O21 O2 O3 68(3) 5_656 6
O21 O2 O3 115(2) 4_665 6
La O2 O3 16.0(9) . 6
O2 O2 O3 87.6(13) 3_655 6
O2 O2 O3 47.0(13) 4_665 6
O3 O2 O3 123(2) 3_655 6
La O2 O3 85.2(16) 2_655 6
O3 O2 O3 104(2) 4_655 6
O2 O2 O3 110(2) 6_556 6
O1 O2 O3 40.0(10) . 6
O3 O2 O3 169(3) 2_656 6
O1 O2 O3 107(2) 1_556 6
O21 O2 O3 67.2(15) . 6
O3 O2 O3 78.0(18) 2_655 6
O21 O2 O3 115(2) 6_666 6
Nb O2 O3 103.7(15) 1_655 6
Ga1 O2 O3 103.7(15) 1_655 6
O1 O2 O3 56.1(17) 2_545 6
Ga2 O2 O3 78.3(12) 2_546 6
O3 O2 O3 32.1(15) . 6
La O2 O3 101.6(14) 1_556 6
O2 O2 O3 51.5(10) 6 6
Ga3 O2 O3 149.5(18) 4_765 6
La O2 O3 139.3(17) 2_656 6
Ga3 O2 O3 51.3(9) 4_665 6
O21 O2 O3 37.3(12) 5_655 6
La O2 O3 46.0(8) 4_665 6
Ga3 O2 O3 97.6(14) 2_656 6
O3 O2 O3 69.5(9) 6_556 6
O2 O2 O3 150(2) 5_766 6
O2 O2 O3 116(2) 2_656 6
O2 O2 O3 67.6(15) 2_546 6
O3 O2 O3 138.6(17) 5_656 6
O21 O2 O3 61.0(14) 2_556 6
Ga3 O2 O3 61.2(10) 1_554 6
O21 O2 Ga2 119(4) 3_655 1_554
Ga2 O2 Ga2 86(2) . 1_554
Ga3 O2 Ga2 140(3) . 1_554
O21 O2 Ga2 108(3) 5_656 1_554
O21 O2 Ga2 94(2) 4_665 1_554
La O2 Ga2 44.3(10) . 1_554
O2 O2 Ga2 70.6(6) 3_655 1_554
O2 O2 Ga2 70.6(6) 4_665 1_554
O3 O2 Ga2 84.0(19) 3_655 1_554
La O2 Ga2 45.6(8) 2_655 1_554
O3 O2 Ga2 97(2) 4_655 1_554
O2 O2 Ga2 144(3) 6_556 1_554
O1 O2 Ga2 14.6(18) . 1_554
O3 O2 Ga2 147(2) 2_656 1_554
O1 O2 Ga2 122(2) 1_556 1_554
O21 O2 Ga2 81.0(16) . 1_554
O3 O2 Ga2 43.8(12) 2_655 1_554
O21 O2 Ga2 86.5(19) 6_666 1_554
Nb O2 Ga2 76.2(11) 1_655 1_554
Ga1 O2 Ga2 76.2(11) 1_655 1_554
O1 O2 Ga2 81(3) 2_545 1_554
Ga2 O2 Ga2 112.2(14) 2_546 1_554
O3 O2 Ga2 73.0(13) . 1_554
La O2 Ga2 139.3(16) 1_556 1_554
O2 O2 Ga2 43.6(12) 6 1_554
Ga3 O2 Ga2 109.6(13) 4_765 1_554
La O2 Ga2 130.1(14) 2_656 1_554
Ga3 O2 Ga2 81.7(10) 4_665 1_554
O21 O2 Ga2 30.2(10) 5_655 1_554
La O2 Ga2 43.2(6) 4_665 1_554
Ga3 O2 Ga2 80.2(10) 2_656 1_554
O3 O2 Ga2 105.6(13) 6_556 1_554
O2 O2 Ga2 110.6(19) 5_766 1_554
O2 O2 Ga2 93.5(17) 2_656 1_554
O2 O2 Ga2 108.0(19) 2_546 1_554
O3 O2 Ga2 143.5(18) 5_656 1_554
O21 O2 Ga2 74.1(13) 2_556 1_554
Ga3 O2 Ga2 38.2(5) 1_554 1_554
O3 O2 Ga2 40.9(9) 6 1_554
O21 O2 La 95(4) 3_655 4_655
Ga2 O2 La 157(2) . 4_655
Ga3 O2 La 62(2) . 4_655
O21 O2 La 72(3) 5_656 4_655
O21 O2 La 154(3) 4_665 4_655
La O2 La 64.5(12) . 4_655
O2 O2 La 153.9(10) 3_655 4_655
O2 O2 La 122(2) 4_665 4_655
O3 O2 La 84.0(19) 3_655 4_655
La O2 La 105.6(16) 2_655 4_655
O3 O2 La 25.5(14) 4_655 4_655
O2 O2 La 66(3) 6_556 4_655
O1 O2 La 99(2) . 4_655
O3 O2 La 105(2) 2_656 4_655
O1 O2 La 145.7(19) 1_556 4_655
O21 O2 La 144(2) . 4_655
O3 O2 La 64.5(13) 2_655 4_655
O21 O2 La 143(2) 6_666 4_655
Nb O2 La 50.5(8) 1_655 4_655
Ga1 O2 La 50.5(8) 1_655 4_655
O1 O2 La 33.0(7) 2_545 4_655
Ga2 O2 La 51.1(9) 2_546 4_655
O3 O2 La 81.7(13) . 4_655
La O2 La 106.5(14) 1_556 4_655
O2 O2 La 41.8(11) 6 4_655
Ga3 O2 La 91.0(13) 4_765 4_655
La O2 La 138.7(16) 2_656 4_655
Ga3 O2 La 116.7(13) 4_665 4_655
O21 O2 La 56.6(10) 5_655 4_655
La O2 La 123.0(13) 4_665 4_655
Ga3 O2 La 159.7(16) 2_656 4_655
O3 O2 La 109.7(14) 6_556 4_655
O2 O2 La 110.8(10) 5_766 4_655
O2 O2 La 153(2) 2_656 4_655
O2 O2 La 74.4(11) 2_546 4_655
O3 O2 La 63.6(11) 5_656 4_655
O21 O2 La 139.3(18) 2_556 4_655
Ga3 O2 La 51.7(7) 1_554 4_655
O3 O2 La 80.4(11) 6 4_655
Ga2 O2 La 85.4(10) 1_554 4_655
O21 O2 O1 150(4) 3_655 2_655
Ga2 O2 O1 82.3(18) . 2_655
Ga3 O2 O1 102(3) . 2_655
O21 O2 O1 173(4) 5_656 2_655
O21 O2 O1 43(2) 4_665 2_655
La O2 O1 114(3) . 2_655
O2 O2 O1 47.9(16) 3_655 2_655
O2 O2 O1 105.2(17) 4_665 2_655
O3 O2 O1 35.8(14) 3_655 2_655
La O2 O1 24.3(17) 2_655 2_655
O3 O2 O1 98(2) 4_655 2_655
O2 O2 O1 141(2) 6_556 2_655
O1 O2 O1 69(2) . 2_655
O3 O2 O1 78(2) 2_656 2_655
O1 O2 O1 95(2) 1_556 2_655
O21 O2 O1 92.0(17) . 2_655
O3 O2 O1 56(2) 2_655 2_655
O21 O2 O1 30(2) 6_666 2_655
Nb O2 O1 64.9(14) 1_655 2_655
Ga1 O2 O1 64.9(14) 1_655 2_655
O1 O2 O1 139(4) 2_545 2_655
Ga2 O2 O1 163.9(18) 2_546 2_655
O3 O2 O1 137(2) . 2_655
La O2 O1 132(2) 1_556 2_655
O2 O2 O1 93(3) 6 2_655
Ga3 O2 O1 48.8(10) 4_765 2_655
La O2 O1 69.9(18) 2_656 2_655
Ga3 O2 O1 117.8(13) 4_665 2_655
O21 O2 O1 92(2) 5_655 2_655
La O2 O1 75.2(13) 4_665 2_655
Ga3 O2 O1 46.6(9) 2_656 2_655
O3 O2 O1 134.7(17) 6_556 2_655
O2 O2 O1 41.5(17) 5_766 2_655
O2 O2 O1 41.1(16) 2_656 2_655
O2 O2 O1 170(2) 2_546 2_655
O3 O2 O1 104.6(18) 5_656 2_655
O21 O2 O1 91.0(15) 2_556 2_655
Ga3 O2 O1 76(2) 1_554 2_655
O3 O2 O1 109(2) 6 2_655
Ga2 O2 O1 70(2) 1_554 2_655
La O2 O1 114.7(17) 4_655 2_655
O21 O2 O3 125(4) 3_655 5_655
Ga2 O2 O3 156(3) . 5_655
Ga3 O2 O3 70(2) . 5_655
O21 O2 O3 101(3) 5_656 5_655
O21 O2 O3 127(3) 4_665 5_655
La O2 O3 71.9(14) . 5_655
O2 O2 O3 126.5(17) 3_655 5_655
O2 O2 O3 132.7(14) 4_665 5_655
O3 O2 O3 57.8(19) 3_655 5_655
La O2 O3 76.6(14) 2_655 5_655
O3 O2 O3 27(2) 4_655 5_655
O2 O2 O3 91(3) 6_556 5_655
O1 O2 O3 85(2) . 5_655
O3 O2 O3 104(2) 2_656 5_655
O1 O2 O3 167(2) 1_556 5_655
O21 O2 O3 150(2) . 5_655
O3 O2 O3 36.4(14) 2_655 5_655
O21 O2 O3 115(2) 6_666 5_655
Nb O2 O3 23.6(7) 1_655 5_655
Ga1 O2 O3 23.6(7) 1_655 5_655
O1 O2 O3 58.3(17) 2_545 5_655
Ga2 O2 O3 81.2(13) 2_546 5_655
O3 O2 O3 101.4(15) . 5_655
La O2 O3 134.7(16) 1_556 5_655
O2 O2 O3 34.4(10) 6 5_655
Ga3 O2 O3 73.1(12) 4_765 5_655
La O2 O3 132.9(16) 2_656 5_655
Ga3 O2 O3 135.1(15) 4_665 5_655
O21 O2 O3 50.2(12) 5_655 5_655
La O2 O3 113.4(14) 4_665 5_655
Ga3 O2 O3 129.9(15) 2_656 5_655
O3 O2 O3 137.8(17) 6_556 5_655
O2 O2 O3 91.5(15) 5_766 5_655
O2 O2 O3 125(2) 2_656 5_655
O2 O2 O3 103.8(15) 2_546 5_655
O3 O2 O3 73.4(12) 5_656 5_655
O21 O2 O3 143.2(18) 2_556 5_655
Ga3 O2 O3 32.0(8) 1_554 5_655
O3 O2 O3 85.7(16) 6 5_655
Ga2 O2 O3 70.2(11) 1_554 5_655
La O2 O3 30.1(7) 4_655 5_655
O1 O2 O3 84.9(18) 2_655 5_655
O21 O2 Ga2 130(4) 3_655 2_656
Ga2 O2 Ga2 73.9(16) . 2_656
Ga3 O2 Ga2 90(2) . 2_656
O21 O2 Ga2 154(4) 5_656 2_656
O21 O2 Ga2 26.4(16) 4_665 2_656
La O2 Ga2 137(2) . 2_656
O2 O2 Ga2 46.4(17) 3_655 2_656
O2 O2 Ga2 105.6(17) 4_665 2_656
O3 O2 Ga2 44.2(13) 3_655 2_656
La O2 Ga2 47.9(8) 2_655 2_656
O3 O2 Ga2 105(2) 4_655 2_656
O2 O2 Ga2 122(3) 6_556 2_656
O1 O2 Ga2 88.4(15) . 2_656
O3 O2 Ga2 56.3(15) 2_656 2_656
O1 O2 Ga2 74.9(11) 1_556 2_656
O21 O2 Ga2 86.5(16) . 2_656
O3 O2 Ga2 78.5(12) 2_655 2_656
O21 O2 Ga2 17.6(15) 6_666 2_656
Nb O2 Ga2 78.4(11) 1_655 2_656
Ga1 O2 Ga2 78.4(11) 1_655 2_656
O1 O2 Ga2 160(2) 2_545 2_656
Ga2 O2 Ga2 154.1(18) 2_546 2_656
O3 O2 Ga2 146.7(17) . 2_656
La O2 Ga2 108.2(13) 1_556 2_656
O2 O2 Ga2 117.2(17) 6 2_656
Ga3 O2 Ga2 41.2(6) 4_765 2_656
La O2 Ga2 45.7(6) 2_656 2_656
Ga3 O2 Ga2 114.4(13) 4_665 2_656
O21 O2 Ga2 116.4(15) 5_655 2_656
La O2 Ga2 85.1(10) 4_665 2_656
Ga3 O2 Ga2 39.5(5) 2_656 2_656
O3 O2 Ga2 120.8(16) 6_556 2_656
O2 O2 Ga2 24.8(8) 5_766 2_656
O2 O2 Ga2 24.8(8) 2_656 2_656
O2 O2 Ga2 152(2) 2_546 2_656
O3 O2 Ga2 92.1(14) 5_656 2_656
O21 O2 Ga2 88.5(15) 2_556 2_656
Ga3 O2 Ga2 99.6(12) 1_554 2_656
O3 O2 Ga2 127.5(15) 6 2_656
Ga2 O2 Ga2 92.5(11) 1_554 2_656
La O2 Ga2 127.9(14) 4_655 2_656
O1 O2 Ga2 24.5(17) 2_655 2_656
O3 O2 Ga2 101.4(14) 5_655 2_656
O21 O2 Nb 87(4) 3_655 1_656
Ga2 O2 Nb 106(2) . 1_656
Ga3 O2 Nb 27.8(17) . 1_656
O21 O2 Nb 95(4) 5_656 1_656
O21 O2 Nb 80(2) 4_665 1_656
La O2 Nb 151(2) . 1_656
O2 O2 Nb 107.0(17) 3_655 1_656
O2 O2 Nb 131.8(8) 4_665 1_656
O3 O2 Nb 70(2) 3_655 1_656
La O2 Nb 112.2(16) 2_655 1_656
O3 O2 Nb 70(2) 4_655 1_656
O2 O2 Nb 52.0(18) 6_556 1_656
O1 O2 Nb 158.0(18) . 1_656
O3 O2 Nb 16.5(12) 2_656 1_656
O1 O2 Nb 73.0(17) 1_556 1_656
O21 O2 Nb 116.0(17) . 1_656
O3 O2 Nb 111.7(18) 2_655 1_656
O21 O2 Nb 82(2) 6_666 1_656
Nb O2 Nb 81.2(12) 1_655 1_656
Ga1 O2 Nb 81.2(12) 1_655 1_656
O1 O2 Nb 109(2) 2_545 1_656
Ga2 O2 Nb 83.8(13) 2_546 1_656
O3 O2 Nb 131.6(17) . 1_656
La O2 Nb 66.3(10) 1_556 1_656
O2 O2 Nb 127.1(15) 6 1_656
Ga3 O2 Nb 44.8(7) 4_765 1_656
La O2 Nb 48.7(7) 2_656 1_656
Ga3 O2 Nb 122.7(14) 4_665 1_656
O21 O2 Nb 143.4(16) 5_655 1_656
La O2 Nb 146.9(14) 4_665 1_656
Ga3 O2 Nb 96.6(11) 2_656 1_656
O3 O2 Nb 100.0(15) 6_556 1_656
O2 O2 Nb 47.8(11) 5_766 1_656
O2 O2 Nb 79.1(17) 2_656 1_656
O2 O2 Nb 95(2) 2_546 1_656
O3 O2 Nb 27.0(9) 5_656 1_656
O21 O2 Nb 123.0(17) 2_556 1_656
Ga3 O2 Nb 123.5(14) 1_554 1_656
O3 O2 Nb 161.9(16) 6 1_656
Ga2 O2 Nb 154.1(15) 1_554 1_656
La O2 Nb 90.0(12) 4_655 1_656
O1 O2 Nb 89.2(17) 2_655 1_656
O3 O2 Nb 93.6(13) 5_655 1_656
Ga2 O2 Nb 70.4(9) 2_656 1_656
O21 O2 Ga1 87(4) 3_655 1_656
Ga2 O2 Ga1 106(2) . 1_656
Ga3 O2 Ga1 27.8(17) . 1_656
O21 O2 Ga1 95(4) 5_656 1_656
O21 O2 Ga1 80(2) 4_665 1_656
La O2 Ga1 151(2) . 1_656
O2 O2 Ga1 107.0(17) 3_655 1_656
O2 O2 Ga1 131.8(8) 4_665 1_656
O3 O2 Ga1 70(2) 3_655 1_656
La O2 Ga1 112.2(16) 2_655 1_656
O3 O2 Ga1 70(2) 4_655 1_656
O2 O2 Ga1 52.0(18) 6_556 1_656
O1 O2 Ga1 158.0(18) . 1_656
O3 O2 Ga1 16.5(12) 2_656 1_656
O1 O2 Ga1 73.0(17) 1_556 1_656
O21 O2 Ga1 116.0(17) . 1_656
O3 O2 Ga1 111.7(18) 2_655 1_656
O21 O2 Ga1 82(2) 6_666 1_656
Nb O2 Ga1 81.2(12) 1_655 1_656
Ga1 O2 Ga1 81.2(12) 1_655 1_656
O1 O2 Ga1 109(2) 2_545 1_656
Ga2 O2 Ga1 83.8(13) 2_546 1_656
O3 O2 Ga1 131.6(17) . 1_656
La O2 Ga1 66.3(10) 1_556 1_656
O2 O2 Ga1 127.1(15) 6 1_656
Ga3 O2 Ga1 44.8(7) 4_765 1_656
La O2 Ga1 48.7(7) 2_656 1_656
Ga3 O2 Ga1 122.7(14) 4_665 1_656
O21 O2 Ga1 143.4(16) 5_655 1_656
La O2 Ga1 146.9(14) 4_665 1_656
Ga3 O2 Ga1 96.6(11) 2_656 1_656
O3 O2 Ga1 100.0(15) 6_556 1_656
O2 O2 Ga1 47.8(11) 5_766 1_656
O2 O2 Ga1 79.1(17) 2_656 1_656
O2 O2 Ga1 95(2) 2_546 1_656
O3 O2 Ga1 27.0(9) 5_656 1_656
O21 O2 Ga1 123.0(17) 2_556 1_656
Ga3 O2 Ga1 123.5(14) 1_554 1_656
O3 O2 Ga1 161.9(16) 6 1_656
Ga2 O2 Ga1 154.1(15) 1_554 1_656
La O2 Ga1 90.0(12) 4_655 1_656
O1 O2 Ga1 89.2(17) 2_655 1_656
O3 O2 Ga1 93.6(13) 5_655 1_656
Ga2 O2 Ga1 70.4(9) 2_656 1_656
Nb O2 Ga1 0.0 1_656 1_656
O21 O2 O3 131(4) 3_655 1_655
Ga2 O2 O3 146(2) . 1_655
Ga3 O2 O3 44(2) . 1_655
O21 O2 O3 119(4) 5_656 1_655
O21 O2 O3 98(2) 4_665 1_655
La O2 O3 113.1(19) . 1_655
O2 O2 O3 116(2) 3_655 1_655
O2 O2 O3 170.1(13) 4_665 1_655
O3 O2 O3 32.7(16) 3_655 1_655
La O2 O3 77.4(13) 2_655 1_655
O3 O2 O3 32.7(15) 4_655 1_655
O2 O2 O3 82.8(13) 6_556 1_655
O1 O2 O3 112(2) . 1_655
O3 O2 O3 64(2) 2_656 1_655
O1 O2 O3 127(2) 1_556 1_655
O21 O2 O3 159(2) . 1_655
O3 O2 O3 56.0(16) 2_655 1_655
O21 O2 O3 89(2) 6_666 1_655
Nb O2 O3 24.2(8) 1_655 1_655
Ga1 O2 O3 24.2(8) 1_655 1_655
O1 O2 O3 90.3(14) 2_545 1_655
Ga2 O2 O3 95.6(15) 2_546 1_655
O3 O2 O3 139(2) . 1_655
La O2 O3 119.6(17) 1_556 1_655
O2 O2 O3 75.1(11) 6 1_655
Ga3 O2 O3 34.0(9) 4_765 1_655
La O2 O3 91.9(14) 2_656 1_655
Ga3 O2 O3 173.5(16) 4_665 1_655
O21 O2 O3 89.6(15) 5_655 1_655
La O2 O3 136.2(15) 4_665 1_655
Ga3 O2 O3 111.0(13) 2_656 1_655
O3 O2 O3 150.5(16) 6_556 1_655
O2 O2 O3 53.7(11) 5_766 1_655
O2 O2 O3 96.2(17) 2_656 1_655
O2 O2 O3 121(2) 2_546 1_655
O3 O2 O3 48.0(17) 5_656 1_655
O21 O2 O3 159.4(19) 2_556 1_655
Ga3 O2 O3 66.8(11) 1_554 1_655
O3 O2 O3 126.5(13) 6 1_655
Ga2 O2 O3 99.8(13) 1_554 1_655
La O2 O3 57.3(10) 4_655 1_655
O1 O2 O3 68.5(10) 2_655 1_655
O3 O2 O3 41.2(14) 5_655 1_655
Ga2 O2 O3 72.0(10) 2_656 1_655
Nb O2 O3 57.0(11) 1_656 1_655
Ga1 O2 O3 57.0(11) 1_656 1_655
O21 O2 O21 69(3) 3_655 2_546
Ga2 O2 O21 140(3) . 2_546
Ga3 O2 O21 45(2) . 2_546
O21 O2 O21 51(4) 5_656 2_546
O21 O2 O21 149(3) 4_665 2_546
La O2 O21 80.9(17) . 2_546
O2 O2 O21 173.6(15) 3_655 2_546
O2 O2 O21 118(3) 4_665 2_546
O3 O2 O21 100(3) 3_655 2_546
La O2 O21 136(2) 2_655 2_546
O3 O2 O21 39.6(16) 4_655 2_546
O2 O2 O21 33(3) 6_556 2_546
O1 O2 O21 126(2) . 2_546
O3 O2 O21 86(2) 2_656 2_546
O1 O2 O21 113(2) 1_556 2_546
O21 O2 O21 132(2) . 2_546
O3 O2 O21 96(2) 2_655 2_546
O21 O2 O21 150(3) 6_666 2_546
Nb O2 O21 73.9(16) 1_655 2_546
Ga1 O2 O21 73.9(16) 1_655 2_546
O1 O2 O21 39(2) 2_545 2_546
Ga2 O2 O21 27.9(11) 2_546 2_546
O3 O2 O21 78.8(15) . 2_546
La O2 O21 75.0(15) 1_556 2_546
O2 O2 O21 72(2) 6 2_546
Ga3 O2 O21 93.4(16) 4_765 2_546
La O2 O21 114.4(17) 2_656 2_546
Ga3 O2 O21 105.9(16) 4_665 2_546
O21 O2 O21 84.7(15) 5_655 2_546
La O2 O21 140.2(17) 4_665 2_546
Ga3 O2 O21 164.9(18) 2_656 2_546
O3 O2 O21 87.9(17) 6_556 2_546
O2 O2 O21 109.5(13) 5_766 2_546
O2 O2 O21 149(3) 2_656 2_546
O2 O2 O21 53.9(14) 2_546 2_546
O3 O2 O21 43.9(12) 5_656 2_546
O21 O2 O21 133(2) 2_556 2_546
Ga3 O2 O21 84.2(15) 1_554 2_546
O3 O2 O21 94.7(16) 6 2_546
Ga2 O2 O21 114.9(16) 1_554 2_546
La O2 O21 32.6(12) 4_655 2_546
O1 O2 O21 136.1(18) 2_655 2_546
O3 O2 O21 59.8(15) 5_655 2_546
Ga2 O2 O21 134.0(17) 2_656 2_546
Nb O2 O21 69.7(13) 1_656 2_546
Ga1 O2 O21 69.7(13) 1_656 2_546
O3 O2 O21 67.7(15) 1_655 2_546
O21 O2 O21 110(4) 3_655 3_654
Ga2 O2 O21 105(2) . 3_654
Ga3 O2 O21 122(3) . 3_654
O21 O2 O21 91(4) 5_656 3_654
O21 O2 O21 118(3) 4_665 3_654
La O2 O21 28.7(12) . 3_654
O2 O2 O21 95.3(12) 3_655 3_654
O2 O2 O21 79.8(12) 4_665 3_654
O3 O2 O21 90(2) 3_655 3_654
La O2 O21 65.2(14) 2_655 3_654
O3 O2 O21 78(2) 4_655 3_654
O2 O2 O21 120(4) 6_556 3_654
O1 O2 O21 37.2(19) . 3_654
O3 O2 O21 155(3) 2_656 3_654
O1 O2 O21 139(2) 1_556 3_654
O21 O2 O21 96.5(18) . 3_654
O3 O2 O21 43.4(13) 2_655 3_654
O21 O2 O21 110(2) 6_666 3_654
Nb O2 O21 68.6(13) 1_655 3_654
Ga1 O2 O21 68.6(13) 1_655 3_654
O1 O2 O21 57(3) 2_545 3_654
Ga2 O2 O21 89.6(16) 2_546 3_654
O3 O2 O21 63.9(15) . 3_654
La O2 O21 134.1(16) 1_556 3_654
O2 O2 O21 21.1(12) 6 3_654
Ga3 O2 O21 115.2(15) 4_765 3_654
La O2 O21 154.8(19) 2_656 3_654
Ga3 O2 O21 86.4(13) 4_665 3_654
O21 O2 O21 5.4(18) 5_655 3_654
La O2 O21 62.5(12) 4_665 3_654
Ga3 O2 O21 105.1(16) 2_656 3_654
O3 O2 O21 104.4(15) 6_556 3_654
O2 O2 O21 125(2) 5_766 3_654
O2 O2 O21 118(2) 2_656 3_654
O2 O2 O21 92.5(18) 2_546 3_654
O3 O2 O21 124(2) 5_656 3_654
O21 O2 O21 89.4(15) 2_556 3_654
Ga3 O2 O21 25.8(9) 1_554 3_654
O3 O2 O21 35.5(11) 6 3_654
Ga2 O2 O21 24.9(10) 1_554 3_654
La O2 O21 61.9(13) 4_655 3_654
O1 O2 O21 89(2) 2_655 3_654
O3 O2 O21 54.0(13) 5_655 3_654
Ga2 O2 O21 112.9(15) 2_656 3_654
Nb O2 O21 147.6(18) 1_656 3_654
Ga1 O2 O21 147.6(18) 1_656 3_654
O3 O2 O21 92.3(15) 1_655 3_654
O21 O2 O21 90(2) 2_546 3_654
O21 O2 Ga3 107(4) 3_655 2_646
Ga2 O2 Ga3 147(2) . 2_646
Ga3 O2 Ga3 21.0(18) . 2_646
O21 O2 Ga3 98(4) 5_656 2_646
O21 O2 Ga3 107(2) 4_665 2_646
La O2 Ga3 117.0(18) . 2_646
O2 O2 Ga3 132(2) 3_655 2_646
O2 O2 Ga3 165(2) 4_665 2_646
O3 O2 Ga3 54.5(18) 3_655 2_646
La O2 Ga3 101.2(15) 2_655 2_646
O3 O2 Ga3 29.1(17) 4_655 2_646
O2 O2 Ga3 58.8(10) 6_556 2_646
O1 O2 Ga3 134(2) . 2_646
O3 O2 Ga3 54.5(18) 2_656 2_646
O1 O2 Ga3 114.7(19) 1_556 2_646
O21 O2 Ga3 158(2) . 2_646
O3 O2 Ga3 77.5(15) 2_655 2_646
O21 O2 Ga3 103(2) 6_666 2_646
Nb O2 Ga3 44.6(7) 1_655 2_646
Ga1 O2 Ga3 44.6(7) 1_655 2_646
O1 O2 Ga3 81.6(14) 2_545 2_646
Ga2 O2 Ga3 76.0(12) 2_546 2_646
O3 O2 Ga3 127.8(16) . 2_646
La O2 Ga3 96.8(14) 1_556 2_646
O2 O2 Ga3 85.3(12) 6 2_646
Ga3 O2 Ga3 44.3(7) 4_765 2_646
La O2 Ga3 87.5(12) 2_656 2_646
Ga3 O2 Ga3 151.1(15) 4_665 2_646
O21 O2 Ga3 101.5(13) 5_655 2_646
La O2 Ga3 160.1(15) 4_665 2_646
Ga3 O2 Ga3 124.1(13) 2_656 2_646
O3 O2 Ga3 126.5(16) 6_556 2_646
O2 O2 Ga3 62.0(7) 5_766 2_646
O2 O2 Ga3 106.2(19) 2_656 2_646
O2 O2 Ga3 100.1(18) 2_546 2_646
O3 O2 Ga3 24.8(9) 5_656 2_646
O21 O2 Ga3 164.8(18) 2_556 2_646
Ga3 O2 Ga3 83.0(10) 1_554 2_646
O3 O2 Ga3 132.9(14) 6 2_646
Ga2 O2 Ga3 120.0(13) 1_554 2_646
La O2 Ga3 52.8(7) 4_655 2_646
O1 O2 Ga3 89.1(11) 2_655 2_646
O3 O2 Ga3 51.9(9) 5_655 2_646
Ga2 O2 Ga3 85.4(10) 2_656 2_646
Nb O2 Ga3 41.9(6) 1_656 2_646
Ga1 O2 Ga3 41.9(6) 1_656 2_646
O3 O2 Ga3 24.1(8) 1_655 2_646
O21 O2 Ga3 49.3(11) 2_546 2_646
O21 O2 Ga3 105.7(15) 3_654 2_646
O21 O2 O21 145(4) 3_655 6_665
Ga2 O2 O21 90(2) . 6_665
Ga3 O2 O21 125(3) . 6_665
O21 O2 O21 135(4) 5_656 6_665
O21 O2 O21 76(2) 4_665 6_665
La O2 O21 70.6(15) . 6_665
O2 O2 O21 61.7(11) 3_655 6_665
O2 O2 O21 88.9(10) 4_665 6_665
O3 O2 O21 58.4(18) 3_655 6_665
La O2 O21 19.8(10) 2_655 6_665
O3 O2 O21 92(2) 4_655 6_665
O2 O2 O21 158(3) 6_556 6_665
O1 O2 O21 32.4(12) . 6_665
O3 O2 O21 120(2) 2_656 6_665
O1 O2 O21 121.8(18) 1_556 6_665
O21 O2 O21 90.9(16) . 6_665
O3 O2 O21 30.7(12) 2_655 6_665
O21 O2 O21 66.2(15) 6_666 6_665
Nb O2 O21 61.5(12) 1_655 6_665
Ga1 O2 O21 61.5(12) 1_655 6_665
O1 O2 O21 101(3) 2_545 6_665
Ga2 O2 O21 134.3(17) 2_546 6_665
O3 O2 O21 100.2(17) . 6_665
La O2 O21 157.2(18) 1_556 6_665
O2 O2 O21 55.5(17) 6 6_665
Ga3 O2 O21 83.1(13) 4_765 6_665
La O2 O21 111.0(14) 2_656 6_665
Ga3 O2 O21 102.2(14) 4_665 6_665
O21 O2 O21 49.4(17) 5_655 6_665
La O2 O21 55.2(10) 4_665 6_665
Ga3 O2 O21 68.5(10) 2_656 6_665
O3 O2 O21 127.6(16) 6_556 6_665
O2 O2 O21 83.4(18) 5_766 6_665
O2 O2 O21 75.6(15) 2_656 6_665
O2 O2 O21 135(2) 2_546 6_665
O3 O2 O21 129(2) 5_656 6_665
O21 O2 O21 85.4(13) 2_556 6_665
Ga3 O2 O21 41.0(9) 1_554 6_665
O3 O2 O21 68.2(13) 6 6_665
Ga2 O2 O21 27.4(9) 1_554 6_665
La O2 O21 92.2(13) 4_655 6_665
O1 O2 O21 44(2) 2_655 6_665
O3 O2 O21 66.7(13) 5_655 6_665
Ga2 O2 O21 67.6(11) 2_656 6_665
Nb O2 O21 127.9(15) 1_656 6_665
Ga1 O2 O21 127.9(15) 1_656 6_665
O3 O2 O21 81.3(13) 1_655 6_665
O21 O2 O21 125(2) 2_546 6_665
O21 O2 O21 45.4(6) 3_654 6_665
Ga3 O2 O21 105.0(14) 2_646 6_665
O21 O2 Ga3 28(3) 3_655 2_546
Ga2 O2 Ga3 78.9(17) . 2_546
Ga3 O2 Ga3 102(3) . 2_546
O21 O2 Ga3 18(3) 5_656 2_546
O21 O2 Ga3 125(2) 4_665 2_546
La O2 Ga3 53.3(10) . 2_546
O2 O2 Ga3 110.6(18) 3_655 2_546
O2 O2 Ga3 51.3(18) 4_665 2_546
O3 O2 Ga3 164(2) 3_655 2_546
La O2 Ga3 136.7(18) 2_655 2_546
O3 O2 Ga3 102.2(18) 4_655 2_546
O2 O2 Ga3 61.9(10) 6_556 2_546
O1 O2 Ga3 90.8(14) . 2_546
O3 O2 Ga3 118(2) 2_656 2_546
O1 O2 Ga3 78.3(11) 1_556 2_546
O21 O2 Ga3 67.1(15) . 2_546
O3 O2 Ga3 123.7(17) 2_655 2_546
O21 O2 Ga3 136(2) 6_666 2_546
Nb O2 Ga3 130.0(15) 1_655 2_546
Ga1 O2 Ga3 130.0(15) 1_655 2_546
O1 O2 Ga3 48.6(15) 2_545 2_546
Ga2 O2 Ga3 39.0(6) 2_546 2_546
O3 O2 Ga3 20.9(8) . 2_546
La O2 Ga3 52.2(7) 1_556 2_546
O2 O2 Ga3 85.7(11) 6 2_546
Ga3 O2 Ga3 154.4(17) 4_765 2_546
La O2 Ga3 112.3(13) 2_656 2_546
Ga3 O2 Ga3 39.7(5) 4_665 2_546
O21 O2 Ga3 80.5(11) 5_655 2_546
La O2 Ga3 80.7(10) 4_665 2_546
Ga3 O2 Ga3 114.8(13) 2_656 2_546
O3 O2 Ga3 31.1(8) 6_556 2_546
O2 O2 Ga3 154(2) 5_766 2_546
O2 O2 Ga3 127(2) 2_656 2_546
O2 O2 Ga3 16.3(10) 2_546 2_546
O3 O2 Ga3 99.1(14) 5_656 2_546
O21 O2 Ga3 66.7(14) 2_556 2_546
Ga3 O2 Ga3 102.5(11) 1_554 2_546
O3 O2 Ga3 52.9(8) 6 2_546
Ga2 O2 Ga3 93.7(10) 1_554 2_546
La O2 Ga3 80.3(9) 4_655 2_546
O1 O2 Ga3 155.8(17) 2_655 2_546
O3 O2 Ga3 106.8(13) 5_655 2_546
Ga2 O2 Ga3 151.5(14) 2_656 2_546
Nb O2 Ga3 110.6(13) 1_656 2_546
Ga1 O2 Ga3 110.6(13) 1_656 2_546
O3 O2 Ga3 133.8(15) 1_655 2_546
O21 O2 Ga3 66.5(13) 2_546 2_546
O21 O2 Ga3 81.9(12) 3_654 2_546
Ga3 O2 Ga3 114.8(13) 2_646 2_546
O21 O2 Ga3 121.1(15) 6_665 2_546
O21 O2 O21 38(3) 3_655 6_556
Ga2 O2 O21 102(2) . 6_556
Ga3 O2 O21 83(2) . 6_556
O21 O2 O21 14(2) 5_656 6_556
O21 O2 O21 146(2) 4_665 6_556
La O2 O21 56.0(15) . 6_556
O2 O2 O21 134(2) 3_655 6_556
O2 O2 O21 74(2) 4_665 6_556
O3 O2 O21 142(2) 3_655 6_556
La O2 O21 146(2) 2_655 6_556
O3 O2 O21 79.0(16) 4_655 6_556
O2 O2 O21 47.1(19) 6_556 6_556
O1 O2 O21 102.8(18) . 6_556
O3 O2 O21 112(2) 2_656 6_556
O1 O2 O21 93.8(16) 1_556 6_556
O21 O2 O21 90(2) . 6_556
O3 O2 O21 114.3(17) 2_655 6_556
O21 O2 O21 158(3) 6_666 6_556
Nb O2 O21 109.4(15) 1_655 6_556
Ga1 O2 O21 109.4(15) 1_655 6_556
O1 O2 O21 31(2) 2_545 6_556
Ga2 O2 O21 17.1(9) 2_546 6_556
O3 O2 O21 37.1(12) . 6_556
La O2 O21 58.5(11) 1_556 6_556
O2 O2 O21 76.1(16) 6 6_556
Ga3 O2 O21 135.6(17) 4_765 6_556
La O2 O21 120.8(16) 2_656 6_556
Ga3 O2 O21 63.2(12) 4_665 6_556
O21 O2 O21 77.3(10) 5_655 6_556
La O2 O21 100.7(15) 4_665 6_556
Ga3 O2 O21 137.9(17) 2_656 6_556
O3 O2 O21 50.8(12) 6_556 6_556
O2 O2 O21 146.8(19) 5_766 6_556
O2 O2 O21 147(2) 2_656 6_556
O2 O2 O21 16.3(10) 2_546 6_556
O3 O2 O21 80.6(13) 5_656 6_556
O21 O2 O21 90(2) 2_556 6_556
Ga3 O2 O21 93.6(13) 1_554 6_556
O3 O2 O21 62.8(14) 6 6_556
Ga2 O2 O21 100.2(14) 1_554 6_556
La O2 O21 58.9(9) 4_655 6_556
O1 O2 O21 169(2) 2_655 6_556
O3 O2 O21 87.7(12) 5_655 6_556
Ga2 O2 O21 166.3(17) 2_656 6_556
Nb O2 O21 99.1(14) 1_656 6_556
Ga1 O2 O21 99.1(14) 1_656 6_556
O3 O2 O21 110.3(15) 1_655 6_556
O21 O2 O21 43.4(12) 2_546 6_556
O21 O2 O21 80.7(18) 3_654 6_556
Ga3 O2 O21 92.4(13) 2_646 6_556
O21 O2 O21 126(2) 6_665 6_556
Ga3 O2 O21 23.5(9) 2_546 6_556
O21 O2 O3 84(4) 3_655 5_666
Ga2 O2 O3 19.4(12) . 5_666
Ga3 O2 O3 121(3) . 5_666
O21 O2 O3 106(3) 5_656 5_666
O21 O2 O3 28.8(16) 4_665 5_666
La O2 O3 111.6(19) . 5_666
O2 O2 O3 25.2(9) 3_655 5_666
O2 O2 O3 54.0(12) 4_665 5_666
O3 O2 O3 98.7(18) 3_655 5_666
La O2 O3 74.5(12) 2_655 5_666
O3 O2 O3 158(3) 4_655 5_666
O2 O2 O3 116(3) 6_556 5_666
O1 O2 O3 78(2) . 5_666
O3 O2 O3 78.3(19) 2_656 5_666
O1 O2 O3 35.1(16) 1_556 5_666
O21 O2 O3 32.7(12) . 5_666
O3 O2 O3 115.4(16) 2_655 5_666
O21 O2 O3 39.0(14) 6_666 5_666
Nb O2 O3 131.7(16) 1_655 5_666
Ga1 O2 O3 131.7(16) 1_655 5_666
O1 O2 O3 143.5(17) 2_545 5_666
Ga2 O2 O3 127.7(18) 2_546 5_666
O3 O2 O3 94.7(15) . 5_666
La O2 O3 73.7(12) 1_556 5_666
O2 O2 O3 136(2) 6 5_666
Ga3 O2 O3 92.7(12) 4_765 5_666
La O2 O3 45.0(9) 2_656 5_666
Ga3 O2 O3 59.9(10) 4_665 5_666
O21 O2 O3 120.3(16) 5_655 5_666
La O2 O3 53.5(9) 4_665 5_666
Ga3 O2 O3 21.0(6) 2_656 5_666
O3 O2 O3 68.1(13) 6_556 5_666
O2 O2 O3 72.9(10) 5_766 5_666
O2 O2 O3 30.4(12) 2_656 5_666
O2 O2 O3 104(2) 2_546 5_666
O3 O2 O3 119.8(19) 5_656 5_666
O21 O2 O3 36.8(12) 2_556 5_666
Ga3 O2 O3 126.8(14) 1_554 5_666
O3 O2 O3 95.7(11) 6 5_666
Ga2 O2 O3 92.0(12) 1_554 5_666
La O2 O3 176.0(16) 4_655 5_666
O1 O2 O3 67.0(12) 2_655 5_666
O3 O2 O3 150.8(18) 5_655 5_666
Ga2 O2 O3 55.1(8) 2_656 5_666
Nb O2 O3 93.6(12) 1_656 5_666
Ga1 O2 O3 93.6(12) 1_656 5_666
O3 O2 O3 126.2(13) 1_655 5_666
O21 O2 O3 148.4(19) 2_546 5_666
O21 O2 O3 115.1(17) 3_654 5_666
Ga3 O2 O3 131.2(14) 2_646 5_666
O21 O2 O3 86.8(12) 6_665 5_666
Ga3 O2 O3 96.9(13) 2_546 5_666
O21 O2 O3 118.8(17) 6_556 5_666
O21 O2 O3 111(4) 3_655 6_656
Ga2 O2 O3 117(2) . 6_656
Ga3 O2 O3 32.7(19) . 6_656
O21 O2 O3 115(4) 5_656 6_656
O21 O2 O3 77(2) 4_665 6_656
La O2 O3 148(2) . 6_656
O2 O2 O3 103(2) 3_655 6_656
O2 O2 O3 150.4(13) 4_665 6_656
O3 O2 O3 46(2) 3_655 6_656
La O2 O3 90.8(14) 2_655 6_656
O3 O2 O3 60(2) 4_655 6_656
O2 O2 O3 70.7(14) 6_556 6_656
O1 O2 O3 136.3(18) . 6_656
O3 O2 O3 27.7(14) 2_656 6_656
O1 O2 O3 90.5(17) 1_556 6_656
O21 O2 O3 129.8(18) . 6_656
O3 O2 O3 87.9(14) 2_655 6_656
O21 O2 O3 74(2) 6_666 6_656
Nb O2 O3 59.6(12) 1_655 6_656
Ga1 O2 O3 59.6(12) 1_655 6_656
O1 O2 O3 112.6(19) 2_545 6_656
Ga2 O2 O3 98.6(16) 2_546 6_656
O3 O2 O3 152.2(16) . 6_656
La O2 O3 90.7(15) 1_556 6_656
O2 O2 O3 111.1(11) 6 6_656
Ga3 O2 O3 22.0(7) 4_765 6_656
La O2 O3 57.6(10) 2_656 6_656
Ga3 O2 O3 145.3(17) 4_665 6_656
O21 O2 O3 125.8(16) 5_655 6_656
La O2 O3 143.0(15) 4_665 6_656
Ga3 O2 O3 93.8(11) 2_656 6_656
O3 O2 O3 124(2) 6_556 6_656
O2 O2 O3 33.1(9) 5_766 6_656
O2 O2 O3 75.4(15) 2_656 6_656
O2 O2 O3 116(2) 2_546 6_656
O3 O2 O3 34.9(11) 5_656 6_656
O21 O2 O3 135.6(18) 2_556 6_656
Ga3 O2 O3 102.5(14) 1_554 6_656
O3 O2 O3 163(2) 6 6_656
Ga2 O2 O3 129.7(15) 1_554 6_656
La O2 O3 84.3(13) 4_655 6_656
O1 O2 O3 70.3(13) 2_655 6_656
O3 O2 O3 76.8(10) 5_655 6_656
Ga2 O2 O3 57.9(8) 2_656 6_656
Nb O2 O3 24.4(8) 1_656 6_656
Ga1 O2 O3 24.4(8) 1_656 6_656
O3 O2 O3 36.2(16) 1_655 6_656
O21 O2 O3 76.5(14) 2_546 6_656
O21 O2 O3 128.2(17) 3_654 6_656
Ga3 O2 O3 31.7(8) 2_646 6_656
O21 O2 O3 104.3(16) 6_665 6_656
Ga3 O2 O3 132.4(16) 2_546 6_656
O21 O2 O3 115.5(16) 6_556 6_656
O3 O2 O3 99.6(15) 5_666 6_656
O21 O2 O21 139(4) 3_655 2_656
Ga2 O2 O21 97(2) . 2_656
Ga3 O2 O21 72(2) . 2_656
O21 O2 O21 153(4) 5_656 2_656
O21 O2 O21 48.9(18) 4_665 2_656
La O2 O21 139(2) . 2_656
O2 O2 O21 69(2) 3_655 2_656
O2 O2 O21 129(2) 4_665 2_656
O3 O2 O21 25.1(14) 3_655 2_656
La O2 O21 53.5(12) 2_655 2_656
O3 O2 O21 82(2) 4_655 2_656
O2 O2 O21 109.7(16) 6_556 2_656
O1 O2 O21 99.3(15) . 2_656
O3 O2 O21 49.6(17) 2_656 2_656
O1 O2 O21 90.9(16) 1_556 2_656
O21 O2 O21 110(2) . 2_656
O3 O2 O21 69.0(15) 2_655 2_656
O21 O2 O21 41(2) 6_666 2_656
Nb O2 O21 58.6(12) 1_655 2_656
Ga1 O2 O21 58.6(12) 1_655 2_656
O1 O2 O21 138.7(19) 2_545 2_656
Ga2 O2 O21 137.7(18) 2_546 2_656
O3 O2 O21 168.1(18) . 2_656
La O2 O21 114.9(16) 1_556 2_656
O2 O2 O21 106.4(14) 6 2_656
Ga3 O2 O21 19.2(7) 4_765 2_656
La O2 O21 55.7(12) 2_656 2_656
Ga3 O2 O21 137.3(17) 4_665 2_656
O21 O2 O21 112.4(18) 5_655 2_656
La O2 O21 104.5(14) 4_665 2_656
Ga3 O2 O21 62.6(12) 2_656 2_656
O3 O2 O21 138.5(18) 6_556 2_656
O2 O2 O21 13.6(13) 5_766 2_656
O2 O2 O21 47.3(13) 2_656 2_656
O2 O2 O21 154(2) 2_546 2_656
O3 O2 O21 74.3(14) 5_656 2_656
O21 O2 O21 112(2) 2_556 2_656
Ga3 O2 O21 90.0(13) 1_554 2_656
O3 O2 O21 138.6(16) 6 2_656
Ga2 O2 O21 98.0(13) 1_554 2_656
La O2 O21 105.7(15) 4_655 2_656
O1 O2 O21 31.0(14) 2_655 2_656
O3 O2 O21 82.2(14) 5_655 2_656
Ga2 O2 O21 23.1(9) 2_656 2_656
Nb O2 O21 58.8(9) 1_656 2_656
Ga1 O2 O21 58.8(9) 1_656 2_656
O3 O2 O21 49.0(12) 1_655 2_656
O21 O2 O21 112.4(19) 2_546 2_656
O21 O2 O21 110.9(14) 3_654 2_656
Ga3 O2 O21 63.2(10) 2_646 2_656
O21 O2 O21 70.7(12) 6_665 2_656
Ga3 O2 O21 167.1(16) 2_546 2_656
O21 O2 O21 154.7(15) 6_556 2_656
O3 O2 O21 77.6(14) 5_666 2_656
O3 O2 O21 39.5(10) 6_656 2_656
O21 O2 O2 126(4) 3_655 1_554
Ga2 O2 O2 108.9(19) . 1_554
Ga3 O2 O2 118(2) . 1_554
O21 O2 O2 107(3) 5_656 1_554
O21 O2 O2 109(2) 4_665 1_554
La O2 O2 44.6(13) . 1_554
O2 O2 O2 90.000(4) 3_655 1_554
O2 O2 O2 90.000(3) 4_665 1_554
O3 O2 O2 74.3(18) 3_655 1_554
La O2 O2 51.8(11) 2_655 1_554
O3 O2 O2 74.3(19) 4_655 1_554
O2 O2 O2 129(3) 6_556 1_554
O1 O2 O2 37(2) . 1_554
O3 O2 O2 141.1(19) 2_656 1_554
O1 O2 O2 145.0(17) 1_556 1_554
O21 O2 O2 103.0(14) . 1_554
O3 O2 O2 28.2(13) 2_655 1_554
O21 O2 O2 98.7(18) 6_666 1_554
Nb O2 O2 56.9(10) 1_655 1_554
Ga1 O2 O2 56.9(10) 1_655 1_554
O1 O2 O2 68(3) 2_545 1_554
Ga2 O2 O2 101.8(10) 2_546 1_554
O3 O2 O2 79.6(12) . 1_554
La O2 O2 150.0(9) 1_556 1_554
O2 O2 O2 23.8(17) 6 1_554
Ga3 O2 O2 100.1(9) 4_765 1_554
La O2 O2 143.4(9) 2_656 1_554
Ga3 O2 O2 98.9(8) 4_665 1_554
O21 O2 O2 18.1(10) 5_655 1_554
La O2 O2 65.7(8) 4_665 1_554
Ga3 O2 O2 98.6(8) 2_656 1_554
O3 O2 O2 119.3(11) 6_556 1_554
O2 O2 O2 108.6(17) 5_766 1_554
O2 O2 O2 107.9(16) 2_656 1_554
O2 O2 O2 107.9(16) 2_546 1_554
O3 O2 O2 121.1(13) 5_656 1_554
O21 O2 O2 96.0(12) 2_556 1_554
Ga3 O2 O2 15.8(8) 1_554 1_554
O3 O2 O2 49.8(10) 6 1_554
Ga2 O2 O2 22.6(7) 1_554 1_554
La O2 O2 64.5(8) 4_655 1_554
O1 O2 O2 74(2) 2_655 1_554
O3 O2 O2 47.7(10) 5_655 1_554
Ga2 O2 O2 98.6(8) 2_656 1_554
Nb O2 O2 138.1(8) 1_656 1_554
Ga1 O2 O2 138.1(8) 1_656 1_554
O3 O2 O2 81.0(11) 1_655 1_554
O21 O2 O2 96.1(13) 2_546 1_554
O21 O2 O2 15.9(10) 3_654 1_554
Ga3 O2 O2 98.6(8) 2_646 1_554
O21 O2 O2 32.5(10) 6_665 1_554
Ga3 O2 O2 97.8(7) 2_546 1_554
O21 O2 O2 95.2(11) 6_556 1_554
O3 O2 O2 113.3(9) 5_666 1_554
O3 O2 O2 115.4(11) 6_656 1_554
O21 O2 O2 95.0(11) 2_656 1_554
O21 O2 O2 54(4) 3_655 1_556
Ga2 O2 O2 71.1(19) . 1_556
Ga3 O2 O2 62(2) . 1_556
O21 O2 O2 73(3) 5_656 1_556
O21 O2 O2 71(2) 4_665 1_556
La O2 O2 135.4(13) . 1_556
O2 O2 O2 90.000(7) 3_655 1_556
O2 O2 O2 90.000(2) 4_665 1_556
O3 O2 O2 105.7(18) 3_655 1_556
La O2 O2 128.2(11) 2_655 1_556
O3 O2 O2 105.7(19) 4_655 1_556
O2 O2 O2 51(3) 6_556 1_556
O1 O2 O2 143(2) . 1_556
O3 O2 O2 38.9(19) 2_656 1_556
O1 O2 O2 35.0(17) 1_556 1_556
O21 O2 O2 77.0(14) . 1_556
O3 O2 O2 151.8(13) 2_655 1_556
O21 O2 O2 81.3(18) 6_666 1_556
Nb O2 O2 123.1(10) 1_655 1_556
Ga1 O2 O2 123.1(10) 1_655 1_556
O1 O2 O2 112(3) 2_545 1_556
Ga2 O2 O2 78.2(10) 2_546 1_556
O3 O2 O2 100.4(12) . 1_556
La O2 O2 30.0(9) 1_556 1_556
O2 O2 O2 156.2(17) 6 1_556
Ga3 O2 O2 79.9(9) 4_765 1_556
La O2 O2 36.6(9) 2_656 1_556
Ga3 O2 O2 81.1(8) 4_665 1_556
O21 O2 O2 161.9(10) 5_655 1_556
La O2 O2 114.3(8) 4_665 1_556
Ga3 O2 O2 81.4(8) 2_656 1_556
O3 O2 O2 60.7(11) 6_556 1_556
O2 O2 O2 71.4(17) 5_766 1_556
O2 O2 O2 72.1(16) 2_656 1_556
O2 O2 O2 72.1(16) 2_546 1_556
O3 O2 O2 58.9(13) 5_656 1_556
O21 O2 O2 84.0(12) 2_556 1_556
Ga3 O2 O2 164.2(8) 1_554 1_556
O3 O2 O2 130.2(10) 6 1_556
Ga2 O2 O2 157.4(7) 1_554 1_556
La O2 O2 115.5(8) 4_655 1_556
O1 O2 O2 106(2) 2_655 1_556
O3 O2 O2 132.3(10) 5_655 1_556
Ga2 O2 O2 81.4(8) 2_656 1_556
Nb O2 O2 41.9(8) 1_656 1_556
Ga1 O2 O2 41.9(8) 1_656 1_556
O3 O2 O2 99.0(11) 1_655 1_556
O21 O2 O2 83.9(13) 2_546 1_556
O21 O2 O2 164.1(10) 3_654 1_556
Ga3 O2 O2 81.4(8) 2_646 1_556
O21 O2 O2 147.5(10) 6_665 1_556
Ga3 O2 O2 82.2(7) 2_546 1_556
O21 O2 O2 84.8(11) 6_556 1_556
O3 O2 O2 66.7(9) 5_666 1_556
O3 O2 O2 64.6(10) 6_656 1_556
O21 O2 O2 85.0(10) 2_656 1_556
O2 O2 O2 180.000(4) 1_554 1_556
O21 O2 O2 172(5) 3_655 5_765
Ga2 O2 O2 109.4(18) . 5_765
Ga3 O2 O2 97(3) . 5_765
O21 O2 O2 150(4) 5_656 5_765
O21 O2 O2 76(2) 4_665 5_765
La O2 O2 90.9(18) . 5_765
O2 O2 O2 75.0(15) 3_655 5_765
O2 O2 O2 117.2(9) 4_665 5_765
O3 O2 O2 30.4(15) 3_655 5_765
La O2 O2 26.2(12) 2_655 5_765
O3 O2 O2 71.8(17) 4_655 5_765
O2 O2 O2 135.5(12) 6_556 5_765
O1 O2 O2 61.3(15) . 5_765
O3 O2 O2 97(2) 2_656 5_765
O1 O2 O2 129.1(16) 1_556 5_765
O21 O2 O2 114.6(16) . 5_765
O3 O2 O2 22.2(10) 2_655 5_765
O21 O2 O2 64.2(18) 6_666 5_765
Nb O2 O2 37.6(10) 1_655 5_765
Ga1 O2 O2 37.6(10) 1_655 5_765
O1 O2 O2 105(3) 2_545 5_765
Ga2 O2 O2 133.6(14) 2_546 5_765
O3 O2 O2 125(2) . 5_765
La O2 O2 163(2) 1_556 5_765
O2 O2 O2 61.0(17) 6 5_765
Ga3 O2 O2 56.2(10) 4_765 5_765
La O2 O2 101.3(15) 2_656 5_765
Ga3 O2 O2 130.8(13) 4_665 5_765
O21 O2 O2 63.9(15) 5_655 5_765
La O2 O2 82.8(9) 4_665 5_765
Ga3 O2 O2 77.4(9) 2_656 5_765
O3 O2 O2 156.1(14) 6_556 5_765
O2 O2 O2 62.2(15) 5_766 5_765
O2 O2 O2 75.0(13) 2_656 5_765
O2 O2 O2 152(2) 2_546 5_765
O3 O2 O2 100.9(15) 5_656 5_765
O21 O2 O2 110.5(13) 2_556 5_765
Ga3 O2 O2 43.5(9) 1_554 5_765
O3 O2 O2 93.5(17) 6 5_765
Ga2 O2 O2 53.6(10) 1_554 5_765
La O2 O2 82.5(10) 4_655 5_765
O1 O2 O2 34.0(16) 2_655 5_765
O3 O2 O2 52.5(10) 5_655 5_765
Ga2 O2 O2 56.3(10) 2_656 5_765
Nb O2 O2 100.5(14) 1_656 5_765
Ga1 O2 O2 100.5(14) 1_656 5_765
O3 O2 O2 53.3(10) 1_655 5_765
O21 O2 O2 110.7(14) 2_546 5_765
O21 O2 O2 62.3(14) 3_654 5_765
Ga3 O2 O2 77.4(9) 2_646 5_765
O21 O2 O2 29.0(10) 6_665 5_765
Ga3 O2 O2 144.2(19) 2_546 5_765
O21 O2 O2 136.4(17) 6_556 5_765
O3 O2 O2 98.4(11) 5_666 5_765
O3 O2 O2 76.2(13) 6_656 5_765
O21 O2 O2 48.6(12) 2_656 5_765
O2 O2 O2 46.4(12) 1_554 5_765
O2 O2 O2 133.6(12) 1_556 5_765
O21 O2 O21 141(4) 3_655 4_664
Ga2 O2 O21 88(2) . 4_664
Ga3 O2 O21 129(3) . 4_664
O21 O2 O21 132(3) 5_656 4_664
O21 O2 O21 77.0(18) 4_665 4_664
La O2 O21 67.7(15) . 4_664
O2 O2 O21 60.6(11) 3_655 4_664
O2 O2 O21 85.1(11) 4_665 4_664
O3 O2 O21 62(2) 3_655 4_664
La O2 O21 22.1(11) 2_655 4_664
O3 O2 O21 95(2) 4_655 4_664
O2 O2 O21 159(4) 6_556 4_664
O1 O2 O21 28.4(12) . 4_664
O3 O2 O21 123(2) 2_656 4_664
O1 O2 O21 120.4(19) 1_556 4_664
O21 O2 O21 87.8(14) . 4_664
O3 O2 O21 33.4(13) 2_655 4_664
O21 O2 O21 67(2) 6_666 4_664
Nb O2 O21 64.8(14) 1_655 4_664
Ga1 O2 O21 64.8(14) 1_655 4_664
O1 O2 O21 100(3) 2_545 4_664
Ga2 O2 O21 133.0(17) 2_546 4_664
O3 O2 O21 96.5(17) . 4_664
La O2 O21 154.1(19) 1_556 4_664
O2 O2 O21 55.2(18) 6 4_664
Ga3 O2 O21 86.9(14) 4_765 4_664
La O2 O21 112.3(14) 2_656 4_664
Ga3 O2 O21 98.3(14) 4_665 4_664
O21 O2 O21 47.7(7) 5_655 4_664
La O2 O21 51.6(10) 4_665 4_664
Ga3 O2 O21 68.0(11) 2_656 4_664
O3 O2 O21 123.7(16) 6_556 4_664
O2 O2 O21 86.7(19) 5_766 4_664
O2 O2 O21 76.3(16) 2_656 4_664
O2 O2 O21 132(2) 2_546 4_664
O3 O2 O21 133(2) 5_656 4_664
O21 O2 O21 82.1(14) 2_556 4_664
Ga3 O2 O21 41.6(11) 1_554 4_664
O3 O2 O21 64.6(14) 6 4_664
Ga2 O2 O21 24.0(9) 1_554 4_664
La O2 O21 93.3(14) 4_655 4_664
O1 O2 O21 46(2) 2_655 4_664
O3 O2 O21 68.8(15) 5_655 4_664
Ga2 O2 O21 69.9(12) 2_656 4_664
Nb O2 O21 131.7(16) 1_656 4_664
Ga1 O2 O21 131.7(16) 1_656 4_664
O3 O2 O21 85.1(14) 1_655 4_664
O21 O2 O21 125.8(16) 2_546 4_664
O21 O2 O21 43.5(18) 3_654 4_664
Ga3 O2 O21 108.6(16) 2_646 4_664
O21 O2 O21 4.0(13) 6_665 4_664
Ga3 O2 O21 117.4(15) 2_546 4_664
O21 O2 O21 123.4(13) 6_556 4_664
O3 O2 O21 85.5(12) 5_666 4_664
O3 O2 O21 108.2(16) 6_656 4_664
O21 O2 O21 74.1(15) 2_656 4_664
O2 O2 O21 31.6(11) 1_554 4_664
O2 O2 O21 148.4(11) 1_556 4_664
O2 O2 O21 33.0(11) 5_765 4_664
O21 O2 La 58(3) 3_655 4_666
Ga2 O2 La 19.2(13) . 4_666
Ga3 O2 La 114(3) . 4_666
O21 O2 La 81(3) 5_656 4_666
O21 O2 La 51.7(18) 4_665 4_666
La O2 La 105.6(17) . 4_666
O2 O2 La 49.5(8) 3_655 4_666
O2 O2 La 44.2(7) 4_665 4_666
O3 O2 La 121.5(19) 3_655 4_666
La O2 La 99.4(14) 2_655 4_666
O3 O2 La 158(2) 4_655 4_666
O2 O2 La 94(3) 6_556 4_666
O1 O2 La 91(2) . 4_666
O3 O2 La 79.3(18) 2_656 4_666
O1 O2 La 17.7(15) 1_556 4_666
O21 O2 La 25.6(11) . 4_666
O3 O2 La 139.1(19) 2_655 4_666
O21 O2 La 63.3(16) 6_666 4_666
Nb O2 La 155.8(15) 1_655 4_666
Ga1 O2 La 155.8(15) 1_655 4_666
O1 O2 La 122.7(19) 2_545 4_666
Ga2 O2 La 101.9(14) 2_546 4_666
O3 O2 La 77.8(12) . 4_666
La O2 La 49.7(7) 1_556 4_666
O2 O2 La 142.1(12) 6 4_666
Ga3 O2 La 108.1(12) 4_765 4_666
La O2 La 49.2(7) 2_656 4_666
Ga3 O2 La 43.2(6) 4_665 4_666
O21 O2 La 126.0(15) 5_655 4_666
La O2 La 62.0(8) 4_665 4_666
Ga3 O2 La 46.7(6) 2_656 4_666
O3 O2 La 43.6(9) 6_556 4_666
O2 O2 La 89.2(12) 5_766 4_666
O2 O2 La 53.3(15) 2_656 4_666
O2 O2 La 78.5(17) 2_546 4_666
O3 O2 La 111.2(16) 5_656 4_666
O21 O2 La 32.6(11) 2_556 4_666
Ga3 O2 La 143.3(14) 1_554 4_666
O3 O2 La 91.3(12) 6 4_666
Ga2 O2 La 105.1(11) 1_554 4_666
La O2 La 152.8(14) 4_655 4_666
O1 O2 La 92.5(13) 2_655 4_666
O3 O2 La 175.2(15) 5_655 4_666
Ga2 O2 La 77.4(9) 2_656 4_666
Nb O2 La 90.4(10) 1_656 4_666
Ga1 O2 La 90.4(10) 1_656 4_666
O3 O2 La 141.0(15) 1_655 4_666
O21 O2 La 124.4(17) 2_546 4_666
O21 O2 La 122.0(16) 3_654 4_666
Ga3 O2 La 132.3(13) 2_646 4_666
O21 O2 La 108.7(13) 6_665 4_666
Ga3 O2 La 74.1(8) 2_546 4_666
O21 O2 La 94.3(13) 6_556 4_666
O3 O2 La 25.8(7) 5_666 4_666
O3 O2 La 106.1(13) 6_656 4_666
O21 O2 La 97.7(14) 2_656 4_666
O2 O2 La 127.6(7) 1_554 4_666
O2 O2 La 52.4(7) 1_556 4_666
O2 O2 La 124.0(8) 5_765 4_666
O21 O2 La 106.5(13) 4_664 4_666
O21 O2 O2 80(3) 3_655 2_545
Ga2 O2 O2 105(3) . 2_545
Ga3 O2 O2 112(3) . 2_545
O21 O2 O2 59(3) 5_656 2_545
O21 O2 O2 142(3) 4_665 2_545
La O2 O2 12.2(8) . 2_545
O2 O2 O2 114.3(19) 3_655 2_545
O2 O2 O2 71(2) 4_665 2_545
O3 O2 O2 117(2) 3_655 2_545
La O2 O2 97.0(19) 2_655 2_545
O3 O2 O2 77.6(19) 4_655 2_545
O2 O2 O2 92(2) 6_556 2_545
O1 O2 O2 59.5(17) . 2_545
O3 O2 O2 155(2) 2_656 2_545
O1 O2 O2 126(2) 1_556 2_545
O21 O2 O2 93(2) . 2_545
O3 O2 O2 72.0(18) 2_655 2_545
O21 O2 O2 138(3) 6_666 2_545
Nb O2 O2 86.6(16) 1_655 2_545
Ga1 O2 O2 86.6(16) 1_655 2_545
O1 O2 O2 30.2(18) 2_545 2_545
Ga2 O2 O2 59.4(4) 2_546 2_545
O3 O2 O2 38.1(12) . 2_545
La O2 O2 103.4(11) 1_556 2_545
O2 O2 O2 34.8(13) 6 2_545
Ga3 O2 O2 137(2) 4_765 2_545
La O2 O2 162(2) 2_656 2_545
Ga3 O2 O2 70.6(12) 4_665 2_545
O21 O2 O2 29.5(12) 5_655 2_545
La O2 O2 73.2(14) 4_665 2_545
Ga3 O2 O2 124.6(19) 2_656 2_545
O3 O2 O2 79.5(12) 6_556 2_545
O2 O2 O2 154(3) 5_766 2_545
O2 O2 O2 142(3) 2_656 2_545
O2 O2 O2 60.4(8) 2_546 2_545
O3 O2 O2 112.1(15) 5_656 2_545
O21 O2 O2 87.1(19) 2_556 2_545
Ga3 O2 O2 50.8(11) 1_554 2_545
O3 O2 O2 27.7(10) 6 2_545
Ga2 O2 O2 52.8(12) 1_554 2_545
La O2 O2 53.0(8) 4_655 2_545
O1 O2 O2 121(3) 2_655 2_545
O3 O2 O2 64.5(13) 5_655 2_545
Ga2 O2 O2 144.9(16) 2_656 2_545
Nb O2 O2 138.6(15) 1_656 2_545
Ga1 O2 O2 138.6(15) 1_656 2_545
O3 O2 O2 105.1(18) 1_655 2_545
O21 O2 O2 68.9(12) 2_546 2_545
O21 O2 O2 32.3(13) 3_654 2_545
Ga3 O2 O2 105.8(15) 2_646 2_545
O21 O2 O2 77.3(16) 6_665 2_545
Ga3 O2 O2 51.7(6) 2_546 2_545
O21 O2 O2 48.6(9) 6_556 2_545
O3 O2 O2 123.0(19) 5_666 2_545
O3 O2 O2 137(2) 6_656 2_545
O21 O2 O2 141(2) 2_656 2_545
O2 O2 O2 47.5(10) 1_554 2_545
O2 O2 O2 132.5(10) 1_556 2_545
O2 O2 O2 93.1(19) 5_765 2_545
O21 O2 O2 75.0(16) 4_664 2_545
La O2 O2 113.8(16) 4_666 2_545
O21 O2 O2 143(5) 3_655 2_655
Ga2 O2 O2 78.0(19) . 2_655
Ga3 O2 O2 129(3) . 2_655
O21 O2 O2 143(4) 5_656 2_655
O21 O2 O2 61.2(16) 4_665 2_655
La O2 O2 81(2) . 2_655
O2 O2 O2 46.9(11) 3_655 2_655
O2 O2 O2 84.3(14) 4_665 2_655
O3 O2 O2 58.1(14) 3_655 2_655
La O2 O2 10.6(4) 2_655 2_655
O3 O2 O2 104(2) 4_655 2_655
O2 O2 O2 169(2) 6_556 2_655
O1 O2 O2 35.8(12) . 2_655
O3 O2 O2 110.9(16) 2_656 2_655
O1 O2 O2 107.1(18) 1_556 2_655
O21 O2 O2 81.2(19) . 2_655
O3 O2 O2 43.7(13) 2_655 2_655
O21 O2 O2 51.5(14) 6_666 2_655
Nb O2 O2 70.8(13) 1_655 2_655
Ga1 O2 O2 70.8(13) 1_655 2_655
O1 O2 O2 115(3) 2_545 2_655
Ga2 O2 O2 148.7(19) 2_546 2_655
O3 O2 O2 106(2) . 2_655
La O2 O2 145(2) 1_556 2_655
O2 O2 O2 71(2) 6 2_655
Ga3 O2 O2 79.3(9) 4_765 2_655
La O2 O2 96.5(8) 2_656 2_655
Ga3 O2 O2 98.1(17) 4_665 2_655
O21 O2 O2 63.5(16) 5_655 2_655
La O2 O2 50.0(11) 4_665 2_655
Ga3 O2 O2 53.2(6) 2_656 2_655
O3 O2 O2 123(2) 6_556 2_655
O2 O2 O2 74.8(12) 5_766 2_655
O2 O2 O2 60.4(8) 2_656 2_655
O2 O2 O2 142(3) 2_546 2_655
O3 O2 O2 133(2) 5_656 2_655
O21 O2 O2 76.7(16) 2_556 2_655
Ga3 O2 O2 56.3(12) 1_554 2_655
O3 O2 O2 75.4(17) 6 2_655
Ga2 O2 O2 37.1(11) 1_554 2_655
La O2 O2 107.2(17) 4_655 2_655
O1 O2 O2 33.4(14) 2_655 2_655
O3 O2 O2 80.1(17) 5_655 2_655
Ga2 O2 O2 55.4(3) 2_656 2_655
Nb O2 O2 122.3(12) 1_656 2_655
Ga1 O2 O2 122.3(12) 1_656 2_655
O3 O2 O2 86.6(14) 1_655 2_655
O21 O2 O2 139(2) 2_546 2_655
O21 O2 O2 59.0(16) 3_654 2_655
Ga3 O2 O2 110.7(16) 2_646 2_655
O21 O2 O2 15.4(9) 6_665 2_655
Ga3 O2 O2 126.2(18) 2_546 2_655
O21 O2 O2 137.3(18) 6_556 2_655
O3 O2 O2 72.1(10) 5_666 2_655
O3 O2 O2 101.4(13) 6_656 2_655
O21 O2 O2 63.5(9) 2_656 2_655
O2 O2 O2 47.5(10) 1_554 2_655
O2 O2 O2 132.5(10) 1_556 2_655
O2 O2 O2 33.8(13) 5_765 2_655
O21 O2 O2 15.9(12) 4_664 2_655
La O2 O2 95.5(13) 4_666 2_655
O2 O2 O2 89.7(18) 2_545 2_655
O21 O2 O2 53(4) 3_655 5_656
Ga2 O2 O2 124(3) . 5_656
Ga3 O2 O2 51.6(15) . 5_656
O21 O2 O2 37(3) 5_656 5_656
O21 O2 O2 146(3) 4_665 5_656
La O2 O2 79.8(17) . 5_656
O2 O2 O2 159(2) 3_655 5_656
O2 O2 O2 104(3) 4_665 5_656
O3 O2 O2 115(2) 3_655 5_656
La O2 O2 151(2) 2_655 5_656
O3 O2 O2 55.4(11) 4_655 5_656
O2 O2 O2 24(2) 6_556 5_656
O1 O2 O2 128(2) . 5_656
O3 O2 O2 87(2) 2_656 5_656
O1 O2 O2 100(2) 1_556 5_656
O21 O2 O2 116(2) . 5_656
O3 O2 O2 110.2(17) 2_655 5_656
O21 O2 O2 153(3) 6_666 5_656
Nb O2 O2 89.6(10) 1_655 5_656
Ga1 O2 O2 89.6(10) 1_655 5_656
O1 O2 O2 40(2) 2_545 5_656
Ga2 O2 O2 14.7(8) 2_546 5_656
O3 O2 O2 68.7(16) . 5_656
La O2 O2 60.7(15) 1_556 5_656
O2 O2 O2 81.6(17) 6 5_656
Ga3 O2 O2 103.9(14) 4_765 5_656
La O2 O2 109.3(19) 2_656 5_656
Ga3 O2 O2 91.6(16) 4_665 5_656
O21 O2 O2 90.9(16) 5_655 5_656
La O2 O2 132.4(18) 4_665 5_656
Ga3 O2 O2 154(2) 2_656 5_656
O3 O2 O2 72.3(17) 6_556 5_656
O2 O2 O2 117.0(16) 5_766 5_656
O2 O2 O2 146(3) 2_656 5_656
O2 O2 O2 39.2(14) 2_546 5_656
O3 O2 O2 49.5(8) 5_656 5_656
O21 O2 O2 118(2) 2_556 5_656
Ga3 O2 O2 95.8(13) 1_554 5_656
O3 O2 O2 91.0(16) 6 5_656
Ga2 O2 O2 120.3(18) 1_554 5_656
La O2 O2 45.7(6) 4_655 5_656
O1 O2 O2 150.5(15) 2_655 5_656
O3 O2 O2 74.6(10) 5_655 5_656
Ga2 O2 O2 141.4(18) 2_656 5_656
Nb O2 O2 71.5(12) 1_656 5_656
Ga1 O2 O2 71.5(12) 1_656 5_656
O3 O2 O2 82.1(10) 1_655 5_656
O21 O2 O2 15.8(11) 2_546 5_656
O21 O2 O2 95.9(19) 3_654 5_656
Ga3 O2 O2 61.5(6) 2_646 5_656
O21 O2 O2 136.7(19) 6_665 5_656
Ga3 O2 O2 53.3(13) 2_546 5_656
O21 O2 O2 31.7(11) 6_556 5_656
O3 O2 O2 134(2) 5_666 5_656
O3 O2 O2 84.3(13) 6_656 5_656
O21 O2 O2 123.1(15) 2_656 5_656
O2 O2 O2 105.3(14) 1_554 5_656
O2 O2 O2 74.7(14) 1_556 5_656
O2 O2 O2 126.3(12) 5_765 5_656
O21 O2 O2 137(2) 4_664 5_656
La O2 O2 109.3(17) 4_666 5_656
O2 O2 O2 68.9(8) 2_545 5_656
O2 O2 O2 152(2) 2_655 5_656
O21 O2 O2 51(4) 3_655 5_666
Ga2 O2 O2 25.9(6) . 5_666
Ga3 O2 O2 133(4) . 5_666
O21 O2 O2 67(3) 5_656 5_666
O21 O2 O2 73.7(17) 4_665 5_666
La O2 O2 76.0(18) . 5_666
O2 O2 O2 58.2(7) 3_655 5_666
O2 O2 O2 15.6(13) 4_665 5_666
O3 O2 O2 141(2) 3_655 5_666
La O2 O2 100.8(12) 2_655 5_666
O3 O2 O2 155(3) 4_655 5_666
O2 O2 O2 98(2) 6_556 5_666
O1 O2 O2 72(2) . 5_666
O3 O2 O2 108(2) 2_656 5_666
O1 O2 O2 44.8(16) 1_556 5_666
O21 O2 O2 14.0(11) . 5_666
O3 O2 O2 128(2) 2_655 5_666
O21 O2 O2 82.8(15) 6_666 5_666
Nb O2 O2 161(2) 1_655 5_666
Ga1 O2 O2 161(2) 1_655 5_666
O1 O2 O2 98.6(19) 2_545 5_666
Ga2 O2 O2 90.0(19) 2_546 5_666
O3 O2 O2 50.2(14) . 5_666
La O2 O2 57.7(14) 1_556 5_666
O2 O2 O2 113.6(15) 6 5_666
Ga3 O2 O2 136.6(18) 4_765 5_666
La O2 O2 78.8(13) 2_656 5_666
Ga3 O2 O2 14.9(8) 4_665 5_666
O21 O2 O2 98.5(18) 5_655 5_666
La O2 O2 45.1(6) 4_665 5_666
Ga3 O2 O2 61.5(5) 2_656 5_666
O3 O2 O2 30.9(12) 6_556 5_666
O2 O2 O2 117.0(16) 5_766 5_666
O2 O2 O2 75.2(15) 2_656 5_666
O2 O2 O2 64(2) 2_546 5_666
O3 O2 O2 130(2) 5_656 5_666
O21 O2 O2 16.0(9) 2_556 5_666
Ga3 O2 O2 120.2(18) 1_554 5_666
O3 O2 O2 62.1(14) 6 5_666
Ga2 O2 O2 85.0(13) 1_554 5_666
La O2 O2 131.6(19) 4_655 5_666
O1 O2 O2 106.0(10) 2_655 5_666
O3 O2 O2 148(2) 5_655 5_666
Ga2 O2 O2 99.8(11) 2_656 5_666
Nb O2 O2 116.3(19) 1_656 5_666
Ga1 O2 O2 116.3(19) 1_656 5_666
O3 O2 O2 171(2) 1_655 5_666
O21 O2 O2 118(2) 2_546 5_666
O21 O2 O2 95.4(18) 3_654 5_666
Ga3 O2 O2 154(2) 2_646 5_666
O21 O2 O2 100.2(14) 6_665 5_666
Ga3 O2 O2 53.3(13) 2_546 5_666
O21 O2 O2 76.5(18) 6_556 5_666
O3 O2 O2 45.0(7) 5_666 5_666
O3 O2 O2 135(2) 6_656 5_666
O21 O2 O2 122.5(17) 2_656 5_666
O2 O2 O2 105.3(13) 1_554 5_666
O2 O2 O2 74.7(14) 1_556 5_666
O2 O2 O2 126.3(12) 5_765 5_666
O21 O2 O2 96.6(14) 4_664 5_666
La O2 O2 29.6(8) 4_666 5_666
O2 O2 O2 84.3(19) 2_545 5_666
O2 O2 O2 92.5(13) 2_655 5_666
O2 O2 O2 103(2) 5_656 5_666
O21 O2 O3 97(4) 3_655 4_665
Ga2 O2 O3 29.6(16) . 4_665
Ga3 O2 O3 150(3) . 4_665
O21 O2 O3 112(4) 5_656 4_665
O21 O2 O3 44.6(18) 4_665 4_665
La O2 O3 85.8(18) . 4_665
O2 O2 O3 17.6(12) 3_655 4_665
O2 O2 O3 44.4(12) 4_665 4_665
O3 O2 O3 96.8(18) 3_655 4_665
La O2 O3 55.3(11) 2_655 4_665
O3 O2 O3 152(2) 4_655 4_665
O2 O2 O3 141(3) 6_556 4_665
O1 O2 O3 47(2) . 4_665
O3 O2 O3 106.3(18) 2_656 4_665
O1 O2 O3 63.5(16) 1_556 4_665
O21 O2 O3 33.3(15) . 4_665
O3 O2 O3 91.3(15) 2_655 4_665
O21 O2 O3 46.8(16) 6_666 4_665
Nb O2 O3 119.0(15) 1_655 4_665
Ga1 O2 O3 119.0(15) 1_655 4_665
O1 O2 O3 126(2) 2_545 4_665
Ga2 O2 O3 134.6(17) 2_546 4_665
O3 O2 O3 83.2(12) . 4_665
La O2 O3 97.1(13) 1_556 4_665
O2 O2 O3 104(2) 6 4_665
Ga3 O2 O3 104.6(13) 4_765 4_665
La O2 O3 74.4(10) 2_656 4_665
Ga3 O2 O3 56.8(9) 4_665 4_665
O21 O2 O3 89.2(15) 5_655 4_665
La O2 O3 24.7(7) 4_665 4_665
Ga3 O2 O3 27.0(6) 2_656 4_665
O3 O2 O3 77.2(14) 6_556 4_665
O2 O2 O3 87.8(9) 5_766 4_665
O2 O2 O3 45.5(13) 2_656 4_665
O2 O2 O3 109(2) 2_546 4_665
O3 O2 O3 149.5(17) 5_656 4_665
O21 O2 O3 30.5(11) 2_556 4_665
Ga3 O2 O3 97.1(13) 1_554 4_665
O3 O2 O3 70.6(14) 6 4_665
Ga2 O2 O3 60.8(10) 1_554 4_665
La O2 O3 145.8(16) 4_655 4_665
O1 O2 O3 61.0(8) 2_655 4_665
O3 O2 O3 126.9(13) 5_655 4_665
Ga2 O2 O3 63.7(8) 2_656 4_665
Nb O2 O3 122.6(14) 1_656 4_665
Ga1 O2 O3 122.6(14) 1_656 4_665
O3 O2 O3 129.4(15) 1_655 4_665
O21 O2 O3 161.9(19) 2_546 4_665
O21 O2 O3 83.9(15) 3_654 4_665
Ga3 O2 O3 148.8(14) 2_646 4_665
O21 O2 O3 60.6(11) 6_665 4_665
Ga3 O2 O3 95.7(13) 2_546 4_665
O21 O2 O3 118.6(17) 6_556 4_665
O3 O2 O3 31.3(13) 5_666 4_665
O3 O2 O3 120.5(12) 6_656 4_665
O21 O2 O3 85.6(13) 2_656 4_665
O2 O2 O3 82.6(9) 1_554 4_665
O2 O2 O3 97.4(9) 1_556 4_665
O2 O2 O3 81.5(8) 5_765 4_665
O21 O2 O3 58.2(12) 4_664 4_665
La O2 O3 48.3(8) 4_666 4_665
O2 O2 O3 97.9(18) 2_545 4_665
O2 O2 O3 48.7(11) 2_655 4_665
O2 O2 O3 148.4(17) 5_656 4_665
O2 O2 O3 46.4(7) 5_666 4_665
O21 O2 O3 116(4) 3_655 5_665
Ga2 O2 O3 55.4(17) . 5_665
Ga3 O2 O3 154(3) . 5_665
O21 O2 O3 121(4) 5_656 5_665
O21 O2 O3 59.3(19) 4_665 5_665
La O2 O3 72.0(15) . 5_665
O2 O2 O3 34.3(8) 3_655 5_665
O2 O2 O3 57.6(10) 4_665 5_665
O3 O2 O3 83.9(18) 3_655 5_665
La O2 O3 36.4(8) 2_655 5_665
O3 O2 O3 127(2) 4_655 5_665
O2 O2 O3 163.7(13) 6_556 5_665
O1 O2 O3 24.5(16) . 5_665
O3 O2 O3 121.4(18) 2_656 5_665
O1 O2 O3 89.7(19) 1_556 5_665
O21 O2 O3 55.7(14) . 5_665
O3 O2 O3 65.9(15) 2_655 5_665
O21 O2 O3 55.1(18) 6_666 5_665
Nb O2 O3 96.4(14) 1_655 5_665
Ga1 O2 O3 96.4(14) 1_655 5_665
O1 O2 O3 114(3) 2_545 5_665
Ga2 O2 O3 138.1(16) 2_546 5_665
O3 O2 O3 84.9(14) . 5_665
La O2 O3 121.9(16) 1_556 5_665
O2 O2 O3 79.7(18) 6 5_665
Ga3 O2 O3 101.6(13) 4_765 5_665
La O2 O3 94.7(12) 2_656 5_665
Ga3 O2 O3 71.4(10) 4_665 5_665
O21 O2 O3 66.4(13) 5_655 5_665
La O2 O3 23.6(6) 4_665 5_665
Ga3 O2 O3 44.2(8) 2_656 5_665
O3 O2 O3 95.9(12) 6_556 5_665
O2 O2 O3 91.2(12) 5_766 5_665
O2 O2 O3 59.4(14) 2_656 5_665
O2 O2 O3 120(2) 2_546 5_665
O3 O2 O3 157.4(19) 5_656 5_665
O21 O2 O3 50.5(12) 2_556 5_665
Ga3 O2 O3 71.0(10) 1_554 5_665
O3 O2 O3 60.3(11) 6 5_665
Ga2 O2 O3 36.4(7) 1_554 5_665
La O2 O3 121.4(14) 4_655 5_665
O1 O2 O3 52.8(12) 2_655 5_665
O3 O2 O3 100.8(15) 5_655 5_665
Ga2 O2 O3 67.2(9) 2_656 5_665
Nb O2 O3 137.1(13) 1_656 5_665
Ga1 O2 O3 137.1(13) 1_656 5_665
O3 O2 O3 113.5(12) 1_655 5_665
O21 O2 O3 150.9(17) 2_546 5_665
O21 O2 O3 61.0(14) 3_654 5_665
Ga3 O2 O3 137.4(14) 2_646 5_665
O21 O2 O3 35.3(9) 6_665 5_665
Ga3 O2 O3 103.5(12) 2_546 5_665
O21 O2 O3 121.5(17) 6_556 5_665
O3 O2 O3 56.4(7) 5_666 5_665
O3 O2 O3 122.8(14) 6_656 5_665
O21 O2 O3 83.3(12) 2_656 5_665
O2 O2 O3 57.0(9) 1_554 5_665
O2 O2 O3 123.0(9) 1_556 5_665
O2 O2 O3 60.5(9) 5_765 5_665
O21 O2 O3 32.5(9) 4_664 5_665
La O2 O3 74.4(10) 4_666 5_665
O2 O2 O3 83.4(15) 2_545 5_665
O2 O2 O3 26.8(9) 2_655 5_665
O2 O2 O3 151.3(19) 5_656 5_665
O2 O2 O3 66.0(9) 5_666 5_665
O3 O2 O3 26.3(12) 4_665 5_665
O21 O2 O3 153(4) 3_655 6_655
Ga2 O2 O3 136(2) . 6_655
Ga3 O2 O3 72(2) . 6_655
O21 O2 O3 131(4) 5_656 6_655
O21 O2 O3 96(2) 4_665 6_655
La O2 O3 94.1(17) . 6_655
O2 O2 O3 101.5(19) 3_655 6_655
O2 O2 O3 141.5(11) 4_665 6_655
O3 O2 O3 27.4(15) 3_655 6_655
La O2 O3 54.1(11) 2_655 6_655
O3 O2 O3 44.3(15) 4_655 6_655
O2 O2 O3 107.9(19) 6_556 6_655
O1 O2 O3 83.0(18) . 6_655
O3 O2 O3 87.5(17) 2_656 6_655
O1 O2 O3 143.3(16) 1_556 6_655
O21 O2 O3 143(2) . 6_655
O3 O2 O3 27.6(11) 2_655 6_655
O21 O2 O3 84.1(19) 6_666 6_655
Nb O2 O3 9.9(6) 1_655 6_655
Ga1 O2 O3 9.9(6) 1_655 6_655
O1 O2 O3 89.3(19) 2_545 6_655
Ga2 O2 O3 109.5(15) 2_546 6_655
O3 O2 O3 128.4(14) . 6_655
La O2 O3 148.2(17) 1_556 6_655
O2 O2 O3 55.8(8) 6 6_655
Ga3 O2 O3 48.3(8) 4_765 6_655
La O2 O3 107.2(12) 2_656 6_655
Ga3 O2 O3 152.9(15) 4_665 6_655
O21 O2 O3 66.8(12) 5_655 6_655
La O2 O3 108.7(13) 4_665 6_655
Ga3 O2 O3 101.8(12) 2_656 6_655
O3 O2 O3 168.7(19) 6_556 6_655
O2 O2 O3 63.6(14) 5_766 6_655
O2 O2 O3 94.1(15) 2_656 6_655
O2 O2 O3 134.0(19) 2_546 6_655
O3 O2 O3 76.3(11) 5_656 6_655
O21 O2 O3 138.2(18) 2_556 6_655
Ga3 O2 O3 42.5(9) 1_554 6_655
O3 O2 O3 103.5(16) 6 6_655
Ga2 O2 O3 71.3(11) 1_554 6_655
La O2 O3 59.6(9) 4_655 6_655
O1 O2 O3 55.3(13) 2_655 6_655
O3 O2 O3 31.0(10) 5_655 6_655
Ga2 O2 O3 70.5(9) 2_656 6_655
Nb O2 O3 84.3(10) 1_656 6_655
Ga1 O2 O3 84.3(10) 1_656 6_655
O3 O2 O3 28.7(13) 1_655 6_655
O21 O2 O3 83.8(16) 2_546 6_655
O21 O2 O3 68.0(12) 3_654 6_655
Ga3 O2 O3 51.6(8) 2_646 6_655
O21 O2 O3 53.5(12) 6_665 6_655
Ga3 O2 O3 137.6(13) 2_546 6_655
O21 O2 O3 118.4(15) 6_556 6_655
O3 O2 O3 122.3(14) 5_666 6_655
O3 O2 O3 61.0(8) 6_656 6_655
O21 O2 O3 52.5(12) 2_656 6_655
O2 O2 O3 54.4(8) 1_554 6_655
O2 O2 O3 125.6(8) 1_556 6_655
O2 O2 O3 28.0(8) 5_765 6_655
O21 O2 O3 57.1(14) 4_664 6_655
La O2 O3 147.4(13) 4_666 6_655
O2 O2 O3 90.4(16) 2_545 6_655
O2 O2 O3 61.5(13) 2_655 6_655
O2 O2 O3 99.6(11) 5_656 6_655
O2 O2 O3 153.6(18) 5_666 6_655
O3 O2 O3 109.4(11) 4_665 6_655
O3 O2 O3 87.7(14) 5_665 6_655
O21 O2 O21 70(4) 3_655 1_545
Ga2 O2 O21 140(3) . 1_545
Ga3 O2 O21 38.0(19) . 1_545
O21 O2 O21 55(3) 5_656 1_545
O21 O2 O21 142(3) 4_665 1_545
La O2 O21 87.8(17) . 1_545
O2 O2 O21 168.7(13) 3_655 1_545
O2 O2 O21 122(3) 4_665 1_545
O3 O2 O21 97(2) 3_655 1_545
La O2 O21 136(2) 2_655 1_545
O3 O2 O21 38.6(17) 4_655 1_545
O2 O2 O21 30(3) 6_556 1_545
O1 O2 O21 133(2) . 1_545
O3 O2 O21 79(2) 2_656 1_545
O1 O2 O21 110(2) 1_556 1_545
O21 O2 O21 134(3) . 1_545
O3 O2 O21 97.8(19) 2_655 1_545
O21 O2 O21 143(3) 6_666 1_545
Nb O2 O21 72.9(14) 1_655 1_545
Ga1 O2 O21 72.9(14) 1_655 1_545
O1 O2 O21 45.8(19) 2_545 1_545
Ga2 O2 O21 32.1(11) 2_546 1_545
O3 O2 O21 84.7(16) . 1_545
La O2 O21 73.3(15) 1_556 1_545
O2 O2 O21 77.6(18) 6 1_545
Ga3 O2 O21 87.6(15) 4_765 1_545
La O2 O21 108.1(16) 2_656 1_545
Ga3 O2 O21 109.8(17) 4_665 1_545
O21 O2 O21 90.6(16) 5_655 1_545
La O2 O21 146.9(17) 4_665 1_545
Ga3 O2 O21 158.7(18) 2_656 1_545
O3 O2 O21 89.9(18) 6_556 1_545
O2 O2 O21 103.0(13) 5_766 1_545
O2 O2 O21 142(3) 2_656 1_545
O2 O2 O21 57.4(15) 2_546 1_545
O3 O2 O21 37.0(10) 5_656 1_545
O21 O2 O21 136(2) 2_556 1_545
Ga3 O2 O21 88.1(13) 1_554 1_545
O3 O2 O21 101.6(15) 6 1_545
Ga2 O2 O21 120.7(15) 1_554 1_545
La O2 O21 36.5(10) 4_655 1_545
O1 O2 O21 132.4(17) 2_655 1_545
O3 O2 O21 61.4(12) 5_655 1_545
Ga2 O2 O21 127.7(17) 2_656 1_545
Nb O2 O21 62.8(12) 1_656 1_545
Ga1 O2 O21 62.8(12) 1_656 1_545
O3 O2 O21 64.0(14) 1_655 1_545
O21 O2 O21 6.9(14) 2_546 1_545
O21 O2 O21 96.0(17) 3_654 1_545
Ga3 O2 O21 44.0(10) 2_646 1_545
O21 O2 O21 127.7(16) 6_665 1_545
Ga3 O2 O21 71.1(13) 2_546 1_545
O21 O2 O21 48.5(6) 6_556 1_545
O3 O2 O21 145.1(19) 5_666 1_545
O3 O2 O21 69.9(14) 6_656 1_545
O21 O2 O21 106.8(12) 2_656 1_545
O2 O2 O21 100.9(12) 1_554 1_545
O2 O2 O21 79.1(12) 1_556 1_545
O2 O2 O21 110.4(13) 5_765 1_545
O21 O2 O21 129(2) 4_664 1_545
La O2 O21 123.0(17) 4_666 1_545
O2 O2 O21 75.8(11) 2_545 1_545
O2 O2 O21 142(2) 2_655 1_545
O2 O2 O21 18.2(10) 5_656 1_545
O2 O2 O21 121(2) 5_666 1_545
O3 O2 O21 166.6(18) 4_665 1_545
O3 O2 O21 157.0(17) 5_665 1_545
O3 O2 O21 82.8(14) 6_655 1_545
O21 O2 O3 83(4) 3_655 3_656
Ga2 O2 O3 84.4(18) . 3_656
Ga3 O2 O3 50(2) . 3_656
O21 O2 O3 99(4) 5_656 3_656
O21 O2 O3 60.3(18) 4_665 3_656
La O2 O3 164(2) . 3_656
O2 O2 O3 86.6(14) 3_655 3_656
O2 O2 O3 113.3(9) 4_665 3_656
O3 O2 O3 76.0(17) 3_655 3_656
La O2 O3 106.2(14) 2_655 3_656
O3 O2 O3 92(2) 4_655 3_656
O2 O2 O3 64(3) 6_556 3_656
O1 O2 O3 144(2) . 3_656
O3 O2 O3 10.2(17) 2_656 3_656
O1 O2 O3 53.1(15) 1_556 3_656
O21 O2 O3 94.9(16) . 3_656
O3 O2 O3 122.3(17) 2_655 3_656
O21 O2 O3 65.7(19) 6_666 3_656
Nb O2 O3 97.3(14) 1_655 3_656
Ga1 O2 O3 97.3(14) 1_655 3_656
O1 O2 O3 127(3) 2_545 3_656
Ga2 O2 O3 96.4(16) 2_546 3_656
O3 O2 O3 130.0(19) . 3_656
La O2 O3 59.4(11) 1_556 3_656
O2 O2 O3 148.2(14) 6 3_656
Ga3 O2 O3 50.4(9) 4_765 3_656
La O2 O3 26.6(6) 2_656 3_656
Ga3 O2 O3 107.7(13) 4_665 3_656
O21 O2 O3 163.6(16) 5_655 3_656
La O2 O3 124.7(14) 4_665 3_656
Ga3 O2 O3 76.3(9) 2_656 3_656
O3 O2 O3 90.0(13) 6_556 3_656
O2 O2 O3 42.9(13) 5_766 3_656
O2 O2 O3 60.2(14) 2_656 3_656
O2 O2 O3 99(2) 2_546 3_656
O3 O2 O3 48.8(14) 5_656 3_656
O21 O2 O3 101.7(16) 2_556 3_656
Ga3 O2 O3 139.9(15) 1_554 3_656
O3 O2 O3 158.9(15) 6 3_656
Ga2 O2 O3 151.3(14) 1_554 3_656
La O2 O3 112.3(15) 4_655 3_656
O1 O2 O3 81.9(19) 2_655 3_656
O3 O2 O3 113.8(17) 5_655 3_656
Ga2 O2 O3 58.8(8) 2_656 3_656
Nb O2 O3 22.4(6) 1_656 3_656
Ga1 O2 O3 22.4(6) 1_656 3_656
O3 O2 O3 74.0(11) 1_655 3_656
O21 O2 O3 89.1(16) 2_546 3_656
O21 O2 O3 165.5(16) 3_654 3_656
Ga3 O2 O3 63.3(10) 2_646 3_656
O21 O2 O3 125.5(14) 6_665 3_656
Ga3 O2 O3 110.9(13) 2_546 3_656
O21 O2 O3 108.2(16) 6_556 3_656
O3 O2 O3 71.3(10) 5_666 3_656
O3 O2 O3 37.8(13) 6_656 3_656
O21 O2 O3 56.4(11) 2_656 3_656
O2 O2 O3 150.3(9) 1_554 3_656
O2 O2 O3 29.7(9) 1_556 3_656
O2 O2 O3 104.6(15) 5_765 3_656
O21 O2 O3 128.3(15) 4_664 3_656
La O2 O3 69.7(9) 4_666 3_656
O2 O2 O3 155.8(16) 2_545 3_656
O2 O2 O3 114.2(9) 2_655 3_656
O2 O2 O3 87.1(18) 5_656 3_656
O2 O2 O3 97.8(17) 5_666 3_656
O3 O2 O3 100.9(11) 4_665 3_656
O3 O2 O3 119.6(12) 5_665 3_656
O3 O2 O3 97.5(13) 6_655 3_656
O21 O2 O3 82.5(16) 1_545 3_656
O21 O2 O3 120(4) 3_655 1_665
Ga2 O2 O3 49.4(15) . 1_665
Ga3 O2 O3 127(3) . 1_665
O21 O2 O3 139(3) 5_656 1_665
O21 O2 O3 27.1(18) 4_665 1_665
La O2 O3 105.0(17) . 1_665
O2 O2 O3 14.4(14) 3_655 1_665
O2 O2 O3 72.7(15) 4_665 1_665
O3 O2 O3 69(2) 3_655 1_665
La O2 O3 37.0(10) 2_655 1_665
O3 O2 O3 130.9(19) 4_655 1_665
O2 O2 O3 148(4) 6_556 1_665
O1 O2 O3 57.2(16) . 1_665
O3 O2 O3 88.3(19) 2_656 1_665
O1 O2 O3 71.6(14) 1_556 1_665
O21 O2 O3 58.4(15) . 1_665
O3 O2 O3 78.1(16) 2_655 1_665
O21 O2 O3 22.2(17) 6_666 1_665
Nb O2 O3 97.1(13) 1_655 1_665
Ga1 O2 O3 97.1(13) 1_655 1_665
O1 O2 O3 146(3) 2_545 1_665
Ga2 O2 O3 162.3(16) 2_546 1_665
O3 O2 O3 111.0(14) . 1_665
La O2 O3 110.9(14) 1_556 1_665
O2 O2 O3 107(2) 6 1_665
Ga3 O2 O3 76.7(10) 4_765 1_665
La O2 O3 63.5(10) 2_656 1_665
Ga3 O2 O3 84.5(10) 4_665 1_665
O21 O2 O3 96.5(15) 5_655 1_665
La O2 O3 48.4(7) 4_665 1_665
Ga3 O2 O3 17.2(7) 2_656 1_665
O3 O2 O3 101.7(13) 6_556 1_665
O2 O2 O3 61.5(9) 5_766 1_665
O2 O2 O3 26.9(12) 2_656 1_665
O2 O2 O3 136(2) 2_546 1_665
O3 O2 O3 128.5(14) 5_656 1_665
O21 O2 O3 57.5(13) 2_556 1_665
Ga3 O2 O3 92.6(12) 1_554 1_665
O3 O2 O3 92.4(13) 6 1_665
Ga2 O2 O3 66.6(10) 1_554 1_665
La O2 O3 142.6(15) 4_655 1_665
O1 O2 O3 33.7(7) 2_655 1_665
O3 O2 O3 113.4(12) 5_655 1_665
Ga2 O2 O3 36.7(7) 2_656 1_665
Nb O2 O3 104.3(12) 1_656 1_665
Ga1 O2 O3 104.3(12) 1_656 1_665
O3 O2 O3 102.0(12) 1_655 1_665
O21 O2 O3 169.6(18) 2_546 1_665
O21 O2 O3 91.4(15) 3_654 1_665
Ga3 O2 O3 120.5(12) 2_646 1_665
O21 O2 O3 51.7(11) 6_665 1_665
Ga3 O2 O3 123.9(12) 2_546 1_665
O21 O2 O3 147.0(15) 6_556 1_665
O3 O2 O3 37.5(12) 5_666 1_665
O3 O2 O3 94.6(12) 6_656 1_665
O21 O2 O3 57.5(11) 2_656 1_665
O2 O2 O3 82.8(9) 1_554 1_665
O2 O2 O3 97.2(9) 1_556 1_665
O2 O2 O3 61.2(8) 5_765 1_665
O21 O2 O3 51.5(13) 4_664 1_665
La O2 O3 62.9(8) 4_666 1_665
O2 O2 O3 116.5(17) 2_545 1_665
O2 O2 O3 36.3(9) 2_655 1_665
O2 O2 O3 172(2) 5_656 1_665
O2 O2 O3 72.3(8) 5_666 1_665
O3 O2 O3 28.3(9) 4_665 1_665
O3 O2 O3 33.1(11) 5_665 1_665
O3 O2 O3 87.2(12) 6_655 1_665
O21 O2 O3 164.3(16) 1_545 1_665
O3 O2 O3 86.9(11) 3_656 1_665
O21 O2 O3 55(4) 3_655 3
Ga2 O2 O3 50.4(16) . 3
Ga3 O2 O3 141(3) . 3
O21 O2 O3 58(3) 5_656 3
O21 O2 O3 96(2) 4_665 3
La O2 O3 48.0(12) . 3
O2 O2 O3 73.8(16) 3_655 3
O2 O2 O3 15.4(14) 4_665 3
O3 O2 O3 148(3) 3_655 3
La O2 O3 99.8(17) 2_655 3
O3 O2 O3 132(2) 4_655 3
O2 O2 O3 100.2(9) 6_556 3
O1 O2 O3 57.7(16) . 3
O3 O2 O3 134(2) 2_656 3
O1 O2 O3 72.1(15) 1_556 3
O21 O2 O3 36.9(13) . 3
O3 O2 O3 109.8(18) 2_655 3
O21 O2 O3 103(2) 6_666 3
Nb O2 O3 138.6(16) 1_655 3
Ga1 O2 O3 138.6(16) 1_655 3
O1 O2 O3 74.9(10) 2_545 3
Ga2 O2 O3 78.5(10) 2_546 3
O3 O2 O3 26.7(11) . 3
La O2 O3 72.4(10) 1_556 3
O2 O2 O3 86.2(9) 6 3
Ga3 O2 O3 161.2(16) 4_765 3
La O2 O3 106.9(13) 2_656 3
Ga3 O2 O3 16.4(7) 4_665 3
O21 O2 O3 72.2(12) 5_655 3
La O2 O3 40.8(9) 4_665 3
Ga3 O2 O3 80.8(12) 2_656 3
O3 O2 O3 38.7(13) 6_556 3
O2 O2 O3 142.1(9) 5_766 3
O2 O2 O3 98(2) 2_656 3
O2 O2 O3 55.7(14) 2_546 3
O3 O2 O3 137.9(15) 5_656 3
O21 O2 O3 32.8(12) 2_556 3
Ga3 O2 O3 95.8(12) 1_554 3
O3 O2 O3 35.0(13) 6 3
Ga2 O2 O3 66.9(11) 1_554 3
La O2 O3 106.7(11) 4_655 3
O1 O2 O3 115.8(16) 2_655 3
O3 O2 O3 120.0(12) 5_655 3
Ga2 O2 O3 120.1(14) 2_656 3
Nb O2 O3 138.4(14) 1_656 3
Ga1 O2 O3 138.4(14) 1_656 3
O3 O2 O3 161.2(18) 1_655 3
O21 O2 O3 104.8(15) 2_546 3
O21 O2 O3 70.0(12) 3_654 3
Ga3 O2 O3 154.1(14) 2_646 3
O21 O2 O3 90.1(15) 6_665 3
Ga3 O2 O3 40.0(6) 2_546 3
O21 O2 O3 61.8(12) 6_556 3
O3 O2 O3 69.5(12) 5_666 3
O3 O2 O3 161.7(13) 6_656 3
O21 O2 O3 142.7(16) 2_656 3
O2 O2 O3 82.7(9) 1_554 3
O2 O2 O3 97.3(9) 1_556 3
O2 O2 O3 119.0(15) 5_765 3
O21 O2 O3 86.1(15) 4_664 3
La O2 O3 57.7(8) 4_666 3
O2 O2 O3 56.4(12) 2_545 3
O2 O2 O3 89.4(18) 2_655 3
O2 O2 O3 93.1(15) 5_656 3
O2 O2 O3 28.0(11) 5_666 3
O3 O2 O3 57.1(13) 4_665 3
O3 O2 O3 64.2(12) 5_665 3
O3 O2 O3 137.1(12) 6_655 3
O21 O2 O3 110.3(15) 1_545 3
O3 O2 O3 124.1(15) 3_656 3
O3 O2 O3 85.3(10) 1_665 3
O21 O2 O3 64(4) 3_655 4_656
Ga2 O2 O3 101(2) . 4_656
Ga3 O2 O3 33(2) . 4_656
O21 O2 O3 73(3) 5_656 4_656
O21 O2 O3 91(2) 4_665 4_656
La O2 O3 134.6(19) . 4_656
O2 O2 O3 115.0(11) 3_655 4_656
O2 O2 O3 115.7(11) 4_665 4_656
O3 O2 O3 92(2) 3_655 4_656
La O2 O3 134.0(18) 2_655 4_656
O3 O2 O3 76(2) 4_655 4_656
O2 O2 O3 33(2) 6_556 4_656
O1 O2 O3 172(3) . 4_656
O3 O2 O3 32.7(16) 2_656 4_656
O1 O2 O3 64.6(17) 1_556 4_656
O21 O2 O3 106.1(16) . 4_656
O3 O2 O3 130(2) 2_655 4_656
O21 O2 O3 97(2) 6_666 4_656
Nb O2 O3 97.3(15) 1_655 4_656
Ga1 O2 O3 97.3(15) 1_655 4_656
O1 O2 O3 96(3) 2_545 4_656
Ga2 O2 O3 65.7(10) 2_546 4_656
O3 O2 O3 109.3(16) . 4_656
La O2 O3 46.1(8) 1_556 4_656
O2 O2 O3 130(2) 6 4_656
Ga3 O2 O3 67.2(12) 4_765 4_656
La O2 O3 54.6(10) 2_656 4_656
Ga3 O2 O3 104.1(12) 4_665 4_656
O21 O2 O3 144.3(16) 5_655 4_656
La O2 O3 143.9(14) 4_665 4_656
Ga3 O2 O3 105.1(13) 2_656 4_656
O3 O2 O3 79.6(12) 6_556 4_656
O2 O2 O3 68.8(15) 5_766 4_656
O2 O2 O3 91(2) 2_656 4_656
O2 O2 O3 73.2(16) 2_546 4_656
O3 O2 O3 29.4(14) 5_656 4_656
O21 O2 O3 112.9(17) 2_556 4_656
Ga3 O2 O3 134.7(14) 1_554 4_656
O3 O2 O3 140.8(14) 6 4_656
Ga2 O2 O3 172.9(14) 1_554 4_656
La O2 O3 88.3(12) 4_655 4_656
O1 O2 O3 110(2) 2_655 4_656
O3 O2 O3 102.7(14) 5_655 4_656
Ga2 O2 O3 88.8(12) 2_656 4_656
Nb O2 O3 22.4(7) 1_656 4_656
Ga1 O2 O3 22.4(7) 1_656 4_656
O3 O2 O3 74.0(12) 1_655 4_656
O21 O2 O3 59.8(11) 2_546 4_656
O21 O2 O3 149.7(18) 3_654 4_656
Ga3 O2 O3 53.2(9) 2_646 4_656
O21 O2 O3 150.3(17) 6_665 4_656
Ga3 O2 O3 88.3(10) 2_546 4_656
O21 O2 O3 79.1(12) 6_556 4_656
O3 O2 O3 94.5(11) 5_666 4_656
O3 O2 O3 46.2(13) 6_656 4_656
O21 O2 O3 80.6(13) 2_656 4_656
O2 O2 O3 150.4(8) 1_554 4_656
O2 O2 O3 29.6(8) 1_556 4_656
O2 O2 O3 122.3(16) 5_765 4_656
O21 O2 O3 154.1(17) 4_664 4_656
La O2 O3 82.0(10) 4_666 4_656
O2 O2 O3 124.8(11) 2_545 4_656
O2 O2 O3 143.5(15) 2_655 4_656
O2 O2 O3 56.1(12) 5_656 4_656
O2 O2 O3 101.6(17) 5_666 4_656
O3 O2 O3 125.8(15) 4_665 4_656
O3 O2 O3 149.2(14) 5_665 4_656
O3 O2 O3 102.7(14) 6_655 4_656
O21 O2 O3 53.7(12) 1_545 4_656
O3 O2 O3 31.1(12) 3_656 4_656
O3 O2 O3 117.6(14) 1_665 4_656
O3 O2 O3 118.2(13) 3 4_656
O21 O2 Ga1 59(4) 3_655 .
Ga2 O2 Ga1 70.6(17) . .
Ga3 O2 Ga1 133(3) . .
O21 O2 Ga1 51(3) 5_656 .
O21 O2 Ga1 115(2) 4_665 .
La O2 Ga1 29.2(8) . .
O2 O2 Ga1 90.1(15) 3_655 .
O2 O2 Ga1 35.6(14) 4_665 .
O3 O2 Ga1 144(2) 3_655 .
La O2 Ga1 102.3(15) 2_655 .
O3 O2 Ga1 112(2) 4_655 .
O2 O2 Ga1 95.5(13) 6_556 .
O1 O2 Ga1 56.3(10) . .
O3 O2 Ga1 149(2) 2_656 .
O1 O2 Ga1 90.7(15) 1_556 .
O21 O2 Ga1 57.3(13) . .
O3 O2 Ga1 98.2(16) 2_655 .
O21 O2 Ga1 119(2) 6_666 .
Nb O2 Ga1 121.3(14) 1_655 .
Ga1 O2 Ga1 121.3(14) 1_655 .
O1 O2 Ga1 55.8(9) 2_545 .
Ga2 O2 Ga1 67.1(9) 2_546 .
O3 O2 Ga1 13.8(8) . .
La O2 Ga1 81.2(10) 1_556 .
O2 O2 Ga1 68.0(6) 6 .
Ga3 O2 Ga1 169.8(16) 4_765 .
La O2 Ga1 126.6(14) 2_656 .
Ga3 O2 Ga1 34.6(5) 4_665 .
O21 O2 Ga1 56.0(10) 5_655 .
La O2 Ga1 51.1(6) 4_665 .
Ga3 O2 Ga1 98.5(11) 2_656 .
O3 O2 Ga1 49.4(9) 6_556 .
O2 O2 Ga1 160.4(7) 5_766 .
O2 O2 Ga1 116(2) 2_656 .
O2 O2 Ga1 50.4(13) 2_546 .
O3 O2 Ga1 130.8(15) 5_656 .
O21 O2 Ga1 52.7(12) 2_556 .
Ga3 O2 Ga1 80.3(9) 1_554 .
O3 O2 Ga1 20.4(7) 6 .
Ga2 O2 Ga1 60.3(7) 1_554 .
La O2 Ga1 86.7(9) 4_655 .
O1 O2 Ga1 123.7(19) 2_655 .
O3 O2 Ga1 100.5(12) 5_655 .
Ga2 O2 Ga1 135.9(13) 2_656 .
Nb O2 Ga1 145.0(14) 1_656 .
Ga1 O2 Ga1 145.0(14) 1_656 .
O3 O2 Ga1 141.3(15) 1_655 .
O21 O2 Ga1 90.0(14) 2_546 .
O21 O2 Ga1 55.1(10) 3_654 .
Ga3 O2 Ga1 137.3(13) 2_646 .
O21 O2 Ga1 87.1(12) 6_665 .
Ga3 O2 Ga1 34.5(4) 2_546 .
O21 O2 Ga1 50.2(11) 6_556 .
O3 O2 Ga1 89.5(11) 5_666 .
O3 O2 Ga1 165.7(15) 6_656 .
O21 O2 Ga1 154.6(15) 2_656 .
O2 O2 Ga1 70.0(6) 1_554 .
O2 O2 Ga1 110.0(6) 1_556 .
O2 O2 Ga1 113.6(15) 5_765 .
O21 O2 Ga1 83.3(12) 4_664 .
La O2 Ga1 77.6(8) 4_666 .
O2 O2 Ga1 36.2(8) 2_545 .
O2 O2 Ga1 91.9(15) 2_655 .
O2 O2 Ga1 81.5(14) 5_656 .
O2 O2 Ga1 48.1(12) 5_666 .
O3 O2 Ga1 72.5(11) 4_665 .
O3 O2 Ga1 71.4(9) 5_665 .
O3 O2 Ga1 122.7(12) 6_655 .
O21 O2 Ga1 96.3(14) 1_545 .
O3 O2 Ga1 139.4(14) 3_656 .
O3 O2 Ga1 99.3(10) 1_665 .
O3 O2 Ga1 20.4(5) 3 .
O3 O2 Ga1 122.6(12) 4_656 .
O21 O2 Nb 59(4) 3_655 .
Ga2 O2 Nb 70.6(17) . .
Ga3 O2 Nb 133(3) . .
O21 O2 Nb 51(3) 5_656 .
O21 O2 Nb 115(2) 4_665 .
La O2 Nb 29.2(8) . .
O2 O2 Nb 90.1(15) 3_655 .
O2 O2 Nb 35.6(14) 4_665 .
O3 O2 Nb 144(2) 3_655 .
La O2 Nb 102.3(15) 2_655 .
O3 O2 Nb 112(2) 4_655 .
O2 O2 Nb 95.5(13) 6_556 .
O1 O2 Nb 56.3(10) . .
O3 O2 Nb 149(2) 2_656 .
O1 O2 Nb 90.7(15) 1_556 .
O21 O2 Nb 57.3(13) . .
O3 O2 Nb 98.2(16) 2_655 .
O21 O2 Nb 119(2) 6_666 .
Nb O2 Nb 121.3(14) 1_655 .
Ga1 O2 Nb 121.3(14) 1_655 .
O1 O2 Nb 55.8(9) 2_545 .
Ga2 O2 Nb 67.1(9) 2_546 .
O3 O2 Nb 13.8(8) . .
La O2 Nb 81.2(10) 1_556 .
O2 O2 Nb 68.0(6) 6 .
Ga3 O2 Nb 169.8(16) 4_765 .
La O2 Nb 126.6(14) 2_656 .
Ga3 O2 Nb 34.6(5) 4_665 .
O21 O2 Nb 56.0(10) 5_655 .
La O2 Nb 51.1(6) 4_665 .
Ga3 O2 Nb 98.5(11) 2_656 .
O3 O2 Nb 49.4(9) 6_556 .
O2 O2 Nb 160.4(7) 5_766 .
O2 O2 Nb 116(2) 2_656 .
O2 O2 Nb 50.4(13) 2_546 .
O3 O2 Nb 130.8(15) 5_656 .
O21 O2 Nb 52.7(12) 2_556 .
Ga3 O2 Nb 80.3(9) 1_554 .
O3 O2 Nb 20.4(7) 6 .
Ga2 O2 Nb 60.3(7) 1_554 .
La O2 Nb 86.7(9) 4_655 .
O1 O2 Nb 123.7(19) 2_655 .
O3 O2 Nb 100.5(12) 5_655 .
Ga2 O2 Nb 135.9(13) 2_656 .
Nb O2 Nb 145.0(14) 1_656 .
Ga1 O2 Nb 145.0(14) 1_656 .
O3 O2 Nb 141.3(15) 1_655 .
O21 O2 Nb 90.0(14) 2_546 .
O21 O2 Nb 55.1(10) 3_654 .
Ga3 O2 Nb 137.3(13) 2_646 .
O21 O2 Nb 87.1(12) 6_665 .
Ga3 O2 Nb 34.5(4) 2_546 .
O21 O2 Nb 50.2(11) 6_556 .
O3 O2 Nb 89.5(11) 5_666 .
O3 O2 Nb 165.7(15) 6_656 .
O21 O2 Nb 154.6(15) 2_656 .
O2 O2 Nb 70.0(6) 1_554 .
O2 O2 Nb 110.0(6) 1_556 .
O2 O2 Nb 113.6(15) 5_765 .
O21 O2 Nb 83.3(12) 4_664 .
La O2 Nb 77.6(8) 4_666 .
O2 O2 Nb 36.2(8) 2_545 .
O2 O2 Nb 91.9(15) 2_655 .
O2 O2 Nb 81.5(14) 5_656 .
O2 O2 Nb 48.1(12) 5_666 .
O3 O2 Nb 72.5(11) 4_665 .
O3 O2 Nb 71.4(9) 5_665 .
O3 O2 Nb 122.7(12) 6_655 .
O21 O2 Nb 96.3(14) 1_545 .
O3 O2 Nb 139.4(14) 3_656 .
O3 O2 Nb 99.3(10) 1_665 .
O3 O2 Nb 20.4(5) 3 .
O3 O2 Nb 122.6(12) 4_656 .
Ga1 O2 Nb 0.0 . .
O21 O2 O2 102(4) 3_655 3_645
Ga2 O2 O2 160.7(19) . 3_645
Ga3 O2 O2 28(2) . 3_645
O21 O2 O2 88(4) 5_656 3_645
O21 O2 O2 123(2) 4_665 3_645
La O2 O2 102(2) . 3_645
O2 O2 O2 146(3) 3_655 3_645
O2 O2 O2 154(3) 4_665 3_645
O3 O2 O2 63.9(15) 3_655 3_645
La O2 O2 106.3(12) 2_655 3_645
O3 O2 O2 16(2) 4_655 3_645
O2 O2 O2 55(2) 6_556 3_645
O1 O2 O2 127(2) . 3_645
O3 O2 O2 69.0(17) 2_656 3_645
O1 O2 O2 124.9(17) 1_556 3_645
O21 O2 O2 164.5(19) . 3_645
O3 O2 O2 74.3(13) 2_655 3_645
O21 O2 O2 118(2) 6_666 3_645
Nb O2 O2 43.5(7) 1_655 3_645
Ga1 O2 O2 43.5(7) 1_655 3_645
O1 O2 O2 65.9(17) 2_545 3_645
Ga2 O2 O2 64.5(17) 2_546 3_645
O3 O2 O2 113(2) . 3_645
La O2 O2 98.2(14) 1_556 3_645
O2 O2 O2 72.9(15) 6 3_645
Ga3 O2 O2 58.9(6) 4_765 3_645
La O2 O2 102.3(9) 2_656 3_645
Ga3 O2 O2 142.5(19) 4_665 3_645
O21 O2 O2 89.2(13) 5_655 3_645
La O2 O2 155.7(8) 4_665 3_645
Ga3 O2 O2 139.3(15) 2_656 3_645
O3 O2 O2 121.9(18) 6_556 3_645
O2 O2 O2 77.5(11) 5_766 3_645
O2 O2 O2 121.8(17) 2_656 3_645
O2 O2 O2 90(2) 2_546 3_645
O3 O2 O2 31.2(12) 5_656 3_645
O21 O2 O2 169(2) 2_556 3_645
Ga3 O2 O2 74.3(8) 1_554 3_645
O3 O2 O2 117.5(15) 6 3_645
Ga2 O2 O2 112.5(7) 1_554 3_645
La O2 O2 37.1(11) 4_655 3_645
O1 O2 O2 99.7(11) 2_655 3_645
O3 O2 O2 42.4(10) 5_655 3_645
Ga2 O2 O2 100.0(11) 2_656 3_645
Nb O2 O2 54.6(6) 1_656 3_645
Ga1 O2 O2 54.6(6) 1_656 3_645
O3 O2 O2 31.2(7) 1_655 3_645
O21 O2 O2 36.6(15) 2_546 3_645
O21 O2 O2 93.9(14) 3_654 3_645
Ga3 O2 O2 15.9(6) 2_646 3_645
O21 O2 O2 104.6(11) 6_665 3_645
Ga3 O2 O2 103.1(17) 2_546 3_645
O21 O2 O2 79.9(17) 6_556 3_645
O3 O2 O2 146.8(12) 5_666 3_645
O3 O2 O2 47.6(8) 6_656 3_645
O21 O2 O2 77.1(11) 2_656 3_645
O2 O2 O2 90.0 1_554 3_645
O2 O2 O2 90.0 1_556 3_645
O2 O2 O2 80.5(9) 5_765 3_645
O21 O2 O2 107.6(12) 4_664 3_645
La O2 O2 142.3(7) 4_666 3_645
O2 O2 O2 90.1(17) 2_545 3_645
O2 O2 O2 114.1(13) 2_655 3_645
O2 O2 O2 51.0(9) 5_656 3_645
O2 O2 O2 152.8(18) 5_666 3_645
O3 O2 O2 160.6(16) 4_665 3_645
O3 O2 O2 139.8(11) 5_665 3_645
O3 O2 O2 52.6(7) 6_655 3_645
O21 O2 O2 32.8(13) 1_545 3_645
O3 O2 O2 76.9(8) 3_656 3_645
O3 O2 O2 132.9(14) 1_665 3_645
O3 O2 O2 139.9(18) 3 3_645
O3 O2 O2 60.4(8) 4_656 3_645
Ga1 O2 O2 121.7(16) . 3_645
Nb O2 O2 121.7(16) . 3_645
O21 O2 O2 141(4) 3_655 4_765
Ga2 O2 O2 114(3) . 4_765
Ga3 O2 O2 59.5(18) . 4_765
O21 O2 O2 144(4) 5_656 4_765
O21 O2 O2 67(2) 4_665 4_765
La O2 O2 133.1(13) . 4_765
O2 O2 O2 86(3) 3_655 4_765
O2 O2 O2 146(3) 4_665 4_765
O3 O2 O2 15.9(19) 3_655 4_765
La O2 O2 60.3(14) 2_655 4_765
O3 O2 O2 63.9(15) 4_655 4_765
O2 O2 O2 100.3(7) 6_556 4_765
O1 O2 O2 105.3(16) . 4_765
O3 O2 O2 51.3(18) 2_656 4_765
O1 O2 O2 104.5(16) 1_556 4_765
O21 O2 O2 127(2) . 4_765
O3 O2 O2 62.0(13) 2_655 4_765
O21 O2 O2 58(2) 6_666 4_765
Nb O2 O2 43.5(7) 1_655 4_765
Ga1 O2 O2 43.5(7) 1_655 4_765
O1 O2 O2 121.2(15) 2_545 4_765
Ga2 O2 O2 123.1(16) 2_546 4_765
O3 O2 O2 167.8(15) . 4_765
La O2 O2 119.1(9) 1_556 4_765
O2 O2 O2 95.3(2) 6 4_765
Ga3 O2 O2 10.2(9) 4_765 4_765
La O2 O2 67.9(12) 2_656 4_765
Ga3 O2 O2 155.0(18) 4_665 4_765
O21 O2 O2 105.1(10) 5_655 4_765
La O2 O2 117.8(16) 4_665 4_765
Ga3 O2 O2 80.2(15) 2_656 4_765
O3 O2 O2 149.9(12) 6_556 4_765
O2 O2 O2 24.8(16) 5_766 4_765
O2 O2 O2 65.0(16) 2_656 4_765
O2 O2 O2 146(2) 2_546 4_765
O3 O2 O2 62.7(10) 5_656 4_765
O21 O2 O2 129(2) 2_556 4_765
Ga3 O2 O2 81.0(7) 1_554 4_765
O3 O2 O2 139.3(11) 6 4_765
Ga2 O2 O2 99.6(10) 1_554 4_765
La O2 O2 88.2(10) 4_655 4_765
O1 O2 O2 42.6(12) 2_655 4_765
O3 O2 O2 66.7(9) 5_655 4_765
Ga2 O2 O2 40.8(11) 2_656 4_765
Nb O2 O2 54.6(6) 1_656 4_765
Ga1 O2 O2 54.6(6) 1_656 4_765
O3 O2 O2 31.2(8) 1_655 4_765
O21 O2 O2 96.2(15) 2_546 4_765
O21 O2 O2 105.3(10) 3_654 4_765
Ga3 O2 O2 47.2(5) 2_646 4_765
O21 O2 O2 73.4(13) 6_665 4_765
Ga3 O2 O2 161.6(16) 2_546 4_765
O21 O2 O2 139.5(16) 6_556 4_765
O3 O2 O2 95.2(16) 5_666 4_765
O3 O2 O2 31.0(9) 6_656 4_765
O21 O2 O2 17.8(11) 2_656 4_765
O2 O2 O2 90.0 1_554 4_765
O2 O2 O2 90.000(2) 1_556 4_765
O2 O2 O2 46.1(13) 5_765 4_765
O21 O2 O2 77.3(13) 4_664 4_765
La O2 O2 113.9(14) 4_666 4_765
O2 O2 O2 129.8(14) 2_545 4_765
O2 O2 O2 70.9(12) 2_655 4_765
O2 O2 O2 108.6(9) 5_656 4_765
O2 O2 O2 140(2) 5_666 4_765
O3 O2 O2 101.9(17) 4_665 4_765
O3 O2 O2 94.8(15) 5_665 4_765
O3 O2 O2 39.5(8) 6_655 4_765
O21 O2 O2 91.1(13) 1_545 4_765
O3 O2 O2 60.4(9) 3_656 4_765
O3 O2 O2 73.5(14) 1_665 4_765
O3 O2 O2 158.3(18) 3 4_765
O3 O2 O2 76.9(9) 4_656 4_765
Ga1 O2 O2 159.6(7) . 4_765
Nb O2 O2 159.6(7) . 4_765
O2 O2 O2 60.000(5) 3_645 4_765
O21 O2 Ga2 96(3) 3_655 2_545
Ga2 O2 Ga2 123(2) . 2_545
Ga3 O2 Ga2 101(3) . 2_545
O21 O2 Ga2 73(3) 5_656 2_545
O21 O2 Ga2 145(2) 4_665 2_545
La O2 Ga2 28.5(8) . 2_545
O2 O2 Ga2 121.5(8) 3_655 2_545
O2 O2 Ga2 90.1(15) 4_665 2_545
O3 O2 Ga2 97.5(19) 3_655 2_545
La O2 Ga2 88.7(13) 2_655 2_545
O3 O2 Ga2 60.3(18) 4_655 2_545
O2 O2 Ga2 93(3) 6_556 2_545
O1 O2 Ga2 63.0(17) . 2_545
O3 O2 Ga2 144(2) 2_656 2_545
O1 O2 Ga2 145.9(17) 1_556 2_545
O21 O2 Ga2 110.9(17) . 2_545
O3 O2 Ga2 55.5(11) 2_655 2_545
O21 O2 Ga2 136(2) 6_666 2_545
Nb O2 Ga2 66.3(9) 1_655 2_545
Ga1 O2 Ga2 66.3(9) 1_655 2_545
O1 O2 Ga2 31(2) 2_545 2_545
Ga2 O2 Ga2 64.8(9) 2_546 2_545
O3 O2 Ga2 58.2(12) . 2_545
La O2 Ga2 118.1(13) 1_556 2_545
O2 O2 Ga2 16.7(9) 6 2_545
Ga3 O2 Ga2 117.1(13) 4_765 2_545
La O2 Ga2 176.9(16) 2_656 2_545
Ga3 O2 Ga2 90.9(10) 4_665 2_545
O21 O2 Ga2 21.5(9) 5_655 2_545
La O2 Ga2 84.6(9) 4_665 2_545
Ga3 O2 Ga2 131.5(13) 2_656 2_545
O3 O2 Ga2 98.9(12) 6_556 2_545
O2 O2 Ga2 134.1(19) 5_766 2_545
O2 O2 Ga2 144(2) 2_656 2_545
O2 O2 Ga2 74.5(12) 2_546 2_545
O3 O2 Ga2 101.9(14) 5_656 2_545
O21 O2 Ga2 104.8(15) 2_556 2_545
Ga3 O2 Ga2 34.2(4) 1_554 2_545
O3 O2 Ga2 43.8(8) 6 2_545
Ga2 O2 Ga2 51.6(6) 1_554 2_545
La O2 Ga2 38.4(5) 4_655 2_545
O1 O2 Ga2 110(2) 2_655 2_545
O3 O2 Ga2 44.2(8) 5_655 2_545
Ga2 O2 Ga2 133.7(13) 2_656 2_545
Nb O2 Ga2 128.4(13) 1_656 2_545
Ga1 O2 Ga2 128.4(13) 1_656 2_545
O3 O2 Ga2 85.2(12) 1_655 2_545
O21 O2 Ga2 63.6(13) 2_546 2_545
O21 O2 Ga2 26.7(11) 3_654 2_545
Ga3 O2 Ga2 89.4(10) 2_646 2_545
O21 O2 Ga2 69.5(11) 6_665 2_545
Ga3 O2 Ga2 69.4(7) 2_546 2_545
O21 O2 Ga2 59.7(10) 6_556 2_545
O3 O2 Ga2 137.9(14) 5_666 2_545
O3 O2 Ga2 119.3(14) 6_656 2_545
O21 O2 Ga2 122.4(15) 2_656 2_545
O2 O2 Ga2 37.0(6) 1_554 2_545
O2 O2 Ga2 143.0(6) 1_556 2_545
O2 O2 Ga2 77.7(12) 5_765 2_545
O21 O2 Ga2 68.4(12) 4_664 2_545
La O2 Ga2 133.8(12) 4_666 2_545
O2 O2 Ga2 20.4(7) 2_545 2_545
O2 O2 Ga2 84.3(14) 2_655 2_545
O2 O2 Ga2 69.5(12) 5_656 2_545
O2 O2 Ga2 104.1(17) 5_666 2_545
O3 O2 Ga2 108.2(13) 4_665 2_545
O3 O2 Ga2 87.3(11) 5_665 2_545
O3 O2 Ga2 70.5(10) 6_655 2_545
O21 O2 Ga2 69.7(11) 1_545 2_545
O3 O2 Ga2 150.7(15) 3_656 2_545
O3 O2 Ga2 118.0(13) 1_665 2_545
O3 O2 Ga2 76.1(9) 3 2_545
O3 O2 Ga2 123.4(12) 4_656 2_545
Ga1 O2 Ga2 56.3(6) . 2_545
Nb O2 Ga2 56.3(6) . 2_545
O2 O2 Ga2 74.7(11) 3_645 2_545
O2 O2 Ga2 109.6(8) 4_765 2_545
O21 O2 La 59(4) 3_655 4_656
Ga2 O2 La 118(2) . 4_656
Ga3 O2 La 29.5(19) . 4_656
O21 O2 La 56(3) 5_656 4_656
O21 O2 La 117(2) 4_665 4_656
La O2 La 110.0(16) . 4_656
O2 O2 La 140.5(8) 3_655 4_656
O2 O2 La 117.2(18) 4_665 4_656
O3 O2 La 100(2) 3_655 4_656
La O2 La 148.2(18) 2_655 4_656
O3 O2 La 59.6(17) 4_655 4_656
O2 O2 La 11.9(8) 6_556 4_656
O1 O2 La 158.6(19) . 4_656
O3 O2 La 56.7(16) 2_656 4_656
O1 O2 La 83.7(17) 1_556 4_656
O21 O2 La 117.8(19) . 4_656
O3 O2 La 120.8(18) 2_655 4_656
O21 O2 La 123(2) 6_666 4_656
Nb O2 La 90.0(13) 1_655 4_656
Ga1 O2 La 90.0(13) 1_655 4_656
O1 O2 La 69(2) 2_545 4_656
Ga2 O2 La 41.9(7) 2_546 4_656
O3 O2 La 93.2(13) . 4_656
La O2 La 51.5(8) 1_556 4_656
O2 O2 La 105.9(19) 6 4_656
Ga3 O2 La 80.8(11) 4_765 4_656
La O2 La 81.0(10) 2_656 4_656
Ga3 O2 La 103.4(12) 4_665 4_656
O21 O2 La 118.5(14) 5_655 4_656
La O2 La 151.6(14) 4_665 4_656
Ga3 O2 La 131.0(13) 2_656 4_656
O3 O2 La 78.5(12) 6_556 4_656
O2 O2 La 89.2(13) 5_766 4_656
O2 O2 La 117(2) 2_656 4_656
O2 O2 La 57.4(14) 2_546 4_656
O3 O2 La 25.9(8) 5_656 4_656
O21 O2 La 123.1(16) 2_556 4_656
Ga3 O2 La 115.5(12) 1_554 4_656
O3 O2 La 120.1(13) 6 4_656
Ga2 O2 La 148.7(13) 1_554 4_656
La O2 La 64.6(8) 4_655 4_656
O1 O2 La 129.3(18) 2_655 4_656
O3 O2 La 85.9(11) 5_655 4_656
Ga2 O2 La 112.3(12) 2_656 4_656
Nb O2 La 41.9(6) 1_656 4_656
Ga1 O2 La 41.9(6) 1_656 4_656
O3 O2 La 72.0(11) 1_655 4_656
O21 O2 La 33.8(11) 2_546 4_656
O21 O2 La 123.8(17) 3_654 4_656
Ga3 O2 La 48.0(6) 2_646 4_656
O21 O2 La 151.3(15) 6_665 4_656
Ga3 O2 La 73.7(9) 2_546 4_656
O21 O2 La 57.7(10) 6_556 4_656
O3 O2 La 117.5(13) 5_666 4_656
O3 O2 La 59.0(10) 6_656 4_656
O21 O2 La 98.4(12) 2_656 4_656
O2 O2 La 129.1(7) 1_554 4_656
O2 O2 La 50.9(7) 1_556 4_656
O2 O2 La 125.3(9) 5_765 4_656
O21 O2 La 154.2(16) 4_664 4_656
La O2 La 98.8(10) 4_666 4_656
O2 O2 La 99.1(9) 2_545 4_656
O2 O2 La 158.4(18) 2_655 4_656
O2 O2 La 30.2(8) 5_656 4_656
O2 O2 La 107.9(17) 5_666 4_656
O3 O2 La 147.0(13) 4_665 4_656
O3 O2 La 173.2(15) 5_665 4_656
O3 O2 La 98.5(11) 6_655 4_656
O21 O2 La 28.4(10) 1_545 4_656
O3 O2 La 57.1(10) 3_656 4_656
O3 O2 La 144.0(13) 1_665 4_656
O3 O2 La 112.0(12) 3 4_656
O3 O2 La 26.4(6) 4_656 4_656
Ga1 O2 La 107.0(10) . 4_656
Nb O2 La 107.0(10) . 4_656
O2 O2 La 46.7(9) 3_645 4_656
O2 O2 La 88.4(8) 4_765 4_656
Ga2 O2 La 97.2(10) 2_545 4_656
O21 O2 O21 135(5) 3_655 1_655
Ga2 O2 O21 100(2) . 1_655
Ga3 O2 O21 66(2) . 1_655
O21 O2 O21 147(4) 5_656 1_655
O21 O2 O21 52(2) 4_665 1_655
La O2 O21 144(2) . 1_655
O2 O2 O21 74(2) 3_655 1_655
O2 O2 O21 133(2) 4_665 1_655
O3 O2 O21 26.6(18) 3_655 1_655
La O2 O21 59.5(12) 2_655 1_655
O3 O2 O21 78(2) 4_655 1_655
O2 O2 O21 103.5(17) 6_556 1_655
O1 O2 O21 105.4(16) . 1_655
O3 O2 O21 44.3(17) 2_656 1_655
O1 O2 O21 90.1(15) 1_556 1_655
O21 O2 O21 112.7(19) . 1_655
O3 O2 O21 72.3(13) 2_655 1_655
O21 O2 O21 44.9(18) 6_666 1_655
Nb O2 O21 58.5(11) 1_655 1_655
Ga1 O2 O21 58.5(11) 1_655 1_655
O1 O2 O21 136.2(16) 2_545 1_655
Ga2 O2 O21 131.8(18) 2_546 1_655
O3 O2 O21 173.9(17) . 1_655
La O2 O21 110.8(15) 1_556 1_655
O2 O2 O21 108.6(12) 6 1_655
Ga3 O2 O21 13.9(7) 4_765 1_655
La O2 O21 53.9(11) 2_656 1_655
Ga3 O2 O21 140.0(15) 4_665 1_655
O21 O2 O21 116.0(13) 5_655 1_655
La O2 O21 110.4(14) 4_665 1_655
Ga3 O2 O21 66.8(11) 2_656 1_655
O3 O2 O21 137.1(17) 6_556 1_655
O2 O2 O21 10.3(13) 5_766 1_655
O2 O2 O21 50.4(14) 2_656 1_655
O2 O2 O21 148(2) 2_546 1_655
O3 O2 O21 68.2(13) 5_656 1_655
O21 O2 O21 115.4(19) 2_556 1_655
Ga3 O2 O21 92.9(13) 1_554 1_655
O3 O2 O21 144.4(19) 6 1_655
Ga2 O2 O21 103.6(14) 1_554 1_655
La O2 O21 103.3(13) 4_655 1_655
O1 O2 O21 37.2(14) 2_655 1_655
O3 O2 O21 81.8(13) 5_655 1_655
Ga2 O2 O21 27.3(8) 2_656 1_655
Nb O2 O21 52.7(9) 1_656 1_655
Ga1 O2 O21 52.7(9) 1_656 1_655
O3 O2 O21 46.0(11) 1_655 1_655
O21 O2 O21 107.2(12) 2_546 1_655
O21 O2 O21 115.1(16) 3_654 1_655
Ga3 O2 O21 58.2(9) 2_646 1_655
O21 O2 O21 76.3(16) 6_665 1_655
Ga3 O2 O21 162.4(16) 2_546 1_655
O21 O2 O21 148.8(16) 6_556 1_655
O3 O2 O21 80.2(12) 5_666 1_655
O3 O2 O21 33.4(8) 6_656 1_655
O21 O2 O21 6.2(12) 2_656 1_655
O2 O2 O21 99.2(10) 1_554 1_655
O2 O2 O21 80.8(10) 1_556 1_655
O2 O2 O21 52.9(13) 5_765 1_655
O21 O2 O21 79.8(14) 4_664 1_655
La O2 O21 98.5(12) 4_666 1_655
O2 O2 O21 143.4(19) 2_545 1_655
O2 O2 O21 69.7(10) 2_655 1_655
O2 O2 O21 117.2(15) 5_656 1_655
O2 O2 O21 125.1(16) 5_666 1_655
O3 O2 O21 90.7(12) 4_665 1_655
O3 O2 O21 89.4(13) 5_665 1_655
O3 O2 O21 53.4(10) 6_655 1_655
O21 O2 O21 101.4(17) 1_545 1_655
O3 O2 O21 51.6(11) 3_656 1_655
O3 O2 O21 62.9(11) 1_665 1_655
O3 O2 O21 147.4(15) 3 1_655
O3 O2 O21 74.7(13) 4_656 1_655
Ga1 O2 O21 160.8(16) . 1_655
Nb O2 O21 160.8(16) . 1_655
O2 O2 O21 72.6(10) 3_645 1_655
O2 O2 O21 15.4(11) 4_765 1_655
Ga2 O2 O21 123.9(13) 2_545 1_655
La O2 O21 92.2(12) 4_656 1_655
O2 O21 O21 85(10) 4_665 2_556
O2 O21 Ga2 65(4) 4_665 .
O21 O21 Ga2 133(10) 2_556 .
O2 O21 Ga3 45(3) 4_665 4_665
O21 O21 Ga3 80.6(18) 2_556 4_665
Ga2 O21 Ga3 100(3) . 4_665
O2 O21 O2 88(6) 4_665 5_666
O21 O21 O2 70(9) 2_556 5_666
Ga2 O21 O2 139(5) . 5_666
Ga3 O21 O2 44(3) 4_665 5_666
O2 O21 La 67(4) 4_665 4_665
O21 O21 La 46(10) 2_556 4_665
Ga2 O21 La 88(3) . 4_665
Ga3 O21 La 96(2) 4_665 4_665
O2 O21 La 111(3) 5_666 4_665
O2 O21 O2 94(5) 4_665 3_655
O21 O21 O2 106(10) 2_556 3_655
Ga2 O21 O2 45.5(19) . 3_655
Ga3 O21 O2 138(4) 4_665 3_655
O2 O21 O2 175(4) 5_666 3_655
La O21 O2 66(2) 4_665 3_655
O2 O21 O1 97(4) 4_665 1_556
O21 O21 O1 177(7) 2_556 1_556
Ga2 O21 O1 48(3) . 1_556
Ga3 O21 O1 102(3) 4_665 1_556
O2 O21 O1 111(5) 5_666 1_556
La O21 O1 134(4) 4_665 1_556
O2 O21 O1 73(2) 3_655 1_556
O2 O21 Ga2 112(4) 4_665 2_556
O21 O21 Ga2 36(10) 2_556 2_556
Ga2 O21 Ga2 168(4) . 2_556
Ga3 O21 Ga2 85(2) 4_665 2_556
O2 O21 Ga2 51(3) 5_666 2_556
La O21 Ga2 80.3(19) 4_665 2_556
O2 O21 Ga2 125(3) 3_655 2_556
O1 O21 Ga2 142(4) 1_556 2_556
O2 O21 O21 94(4) 4_665 4_665
O21 O21 O21 130(10) 2_556 4_665
Ga2 O21 O21 30.7(4) . 4_665
Ga3 O21 O21 130(3) 4_665 4_665
O2 O21 O21 160(4) 5_666 4_665
La O21 O21 87.6(17) 4_665 4_665
O2 O21 O21 23.9(18) 3_655 4_665
O1 O21 O21 49(2) 1_556 4_665
Ga2 O21 O21 144(3) 2_556 4_665
O2 O21 O21 48(4) 4_665 3_655
O21 O21 O21 133(10) 2_556 3_655
Ga2 O21 O21 30.7(4) . 3_655
Ga3 O21 O21 71(3) 4_665 3_655
O2 O21 O21 108(4) 5_666 3_655
La O21 O21 100.1(13) 4_665 3_655
O2 O21 O21 76.0(18) 3_655 3_655
O1 O21 O21 49(2) 1_556 3_655
Ga2 O21 O21 156(3) 2_556 3_655
O21 O21 O21 59.999(4) 4_665 3_655
O2 O21 O1 86(4) 4_665 2
O21 O21 O1 2(6) 2_556 2
Ga2 O21 O1 132(4) . 2
Ga3 O21 O1 82.6(19) 4_665 2
O2 O21 O1 72(3) 5_666 2
La O21 O1 45(2) 4_665 2
O2 O21 O1 104(3) 3_655 2
O1 O21 O1 176(3) 1_556 2
Ga2 O21 O1 37(2) 2_556 2
O21 O21 O1 128(3) 4_665 2
O21 O21 O1 134(2) 3_655 2
O2 O21 La 142(5) 4_665 4_666
O21 O21 La 123(10) 2_556 4_666
Ga2 O21 La 102(2) . 4_666
Ga3 O21 La 109(3) 4_665 4_666
O2 O21 La 80(4) 5_666 4_666
La O21 La 151(3) 4_665 4_666
O2 O21 La 101(3) 3_655 4_666
O1 O21 La 55(3) 1_556 4_666
Ga2 O21 La 87(3) 2_556 4_666
O21 O21 La 87(2) 4_665 4_666
O21 O21 La 101.8(14) 3_655 4_666
O1 O21 La 123(3) 2 4_666
O2 O21 O3 47(3) 4_665 3
O21 O21 O3 53(3) 2_556 3
Ga2 O21 O3 112(3) . 3
Ga3 O21 O3 28.3(14) 4_665 3
O2 O21 O3 48(3) 5_666 3
La O21 O3 71.3(18) 4_665 3
O2 O21 O3 131(3) 3_655 3
O1 O21 O3 130(3) 1_556 3
Ga2 O21 O3 67.2(16) 2_556 3
O21 O21 O3 140(2) 4_665 3
O21 O21 O3 90(3) 3_655 3
O1 O21 O3 54.9(13) 2 3
La O21 O3 127(3) 4_666 3
O2 O21 O3 112(5) 4_665 4_665
O21 O21 O3 60(4) 2_556 4_665
Ga2 O21 O3 97(3) . 4_665
Ga3 O21 O3 137(3) 4_665 4_665
O2 O21 O3 123(4) 5_666 4_665
La O21 O3 46.0(18) 4_665 4_665
O2 O21 O3 53(2) 3_655 4_665
O1 O21 O3 118(2) 1_556 4_665
Ga2 O21 O3 72.4(17) 2_556 4_665
O21 O21 O3 75(2) 4_665 4_665
O21 O21 O3 125(2) 3_655 4_665
O1 O21 O3 57.5(15) 2 4_665
La O21 O3 105(2) 4_666 4_665
O3 O21 O3 109(3) 3 4_665
O2 O21 O3 60(3) 4_665 6_556
O21 O21 O3 117(3) 2_556 6_556
Ga2 O21 O3 80(2) . 6_556
Ga3 O21 O3 37.0(18) 4_665 6_556
O2 O21 O3 59(3) 5_666 6_556
La O21 O3 126(3) 4_665 6_556
O2 O21 O3 125(3) 3_655 6_556
O1 O21 O3 65.4(17) 1_556 6_556
Ga2 O21 O3 110(3) 2_556 6_556
O21 O21 O3 105(2) 4_665 6_556
O21 O21 O3 50(2) 3_655 6_556
O1 O21 O3 119(2) 2 6_556
La O21 O3 83(2) 4_666 6_556
O3 O21 O3 65(3) 3 6_556
O3 O21 O3 171(3) 4_665 6_556
O2 O21 O2 53(3) 4_665 .
O21 O21 O2 126(10) 2_556 .
Ga2 O21 O2 12.9(12) . .
Ga3 O21 O2 88(2) 4_665 .
O2 O21 O2 129(4) 5_666 .
La O21 O2 84(2) 4_665 .
O2 O21 O2 54.7(19) 3_655 .
O1 O21 O2 55(3) 1_556 .
Ga2 O21 O2 162(3) 2_556 .
O21 O21 O2 43.2(11) 4_665 .
O21 O21 O2 22.5(11) 3_655 .
O1 O21 O2 126(3) 2 .
La O21 O2 111(2) 4_666 .
O3 O21 O2 99(2) 3 .
O3 O21 O2 103(3) 4_665 .
O3 O21 O2 72.6(19) 6_556 .
O2 O21 O3 149(5) 4_665 5_666
O21 O21 O3 109(5) 2_556 5_666
Ga2 O21 O3 86(2) . 5_666
Ga3 O21 O3 162(4) 4_665 5_666
O2 O21 O3 123(4) 5_666 5_666
La O21 O3 102(2) 4_665 5_666
O2 O21 O3 56(2) 3_655 5_666
O1 O21 O3 69(2) 1_556 5_666
Ga2 O21 O3 93(2) 2_556 5_666
O21 O21 O3 56(2) 4_665 5_666
O21 O21 O3 110(2) 3_655 5_666
O1 O21 O3 107(2) 2 5_666
La O21 O3 52.0(17) 4_666 5_666
O3 O21 O3 160(3) 3 5_666
O3 O21 O3 58(2) 4_665 5_666
O3 O21 O3 129(3) 6_556 5_666
O2 O21 O3 99(2) . 5_666
O2 O21 O2 147(4) 4_665 6_566
O21 O21 O2 62(9) 2_556 6_566
Ga2 O21 O2 136(3) . 6_566
Ga3 O21 O2 124(3) 4_665 6_566
O2 O21 O2 83(4) 5_666 6_566
La O21 O2 87(2) 4_665 6_566
O2 O21 O2 93(3) 3_655 6_566
O1 O21 O2 116(3) 1_556 6_566
Ga2 O21 O2 40.5(14) 2_556 6_566
O21 O21 O2 105(3) 4_665 6_566
O21 O21 O2 163(3) 3_655 6_566
O1 O21 O2 61(2) 2 6_566
La O21 O2 67(2) 4_666 6_566
O3 O21 O2 107(2) 3 6_566
O3 O21 O2 50.9(17) 4_665 6_566
O3 O21 O2 136(3) 6_556 6_566
O2 O21 O2 147(3) . 6_566
O3 O21 O2 53(2) 5_666 6_566
O2 O21 O1 47(4) 4_665 .
O21 O21 O1 81(10) 2_556 .
Ga2 O21 O1 52(2) . .
Ga3 O21 O1 90(2) 4_665 .
O2 O21 O1 128(4) 5_666 .
La O21 O1 37.7(15) 4_665 .
O2 O21 O1 51.7(19) 3_655 .
O1 O21 O1 100(2) 1_556 .
Ga2 O21 O1 117(3) 2_556 .
O21 O21 O1 63.3(13) 4_665 .
O21 O21 O1 63.3(13) 3_655 .
O1 O21 O1 80.2(16) 2 .
La O21 O1 150(3) 4_666 .
O3 O21 O1 80(2) 3 .
O3 O21 O1 70(2) 4_665 .
O3 O21 O1 102(2) 6_556 .
O2 O21 O1 46.5(15) . .
O3 O21 O1 107(2) 5_666 .
O2 O21 O1 120(2) 6_566 .
O2 O21 Ga3 118(5) 4_665 2_656
O21 O21 Ga3 105(5) 2_556 2_656
Ga2 O21 Ga3 63.5(18) . 2_656
Ga3 O21 Ga3 162(3) 4_665 2_656
O2 O21 Ga3 154(4) 5_666 2_656
La O21 Ga3 77.2(18) 4_665 2_656
O2 O21 Ga3 23.6(15) 3_655 2_656
O1 O21 Ga3 73.1(16) 1_556 2_656
Ga2 O21 Ga3 110(2) 2_556 2_656
O21 O21 Ga3 33.9(18) 4_665 2_656
O21 O21 Ga3 93.7(18) 3_655 2_656
O1 O21 Ga3 103(2) 2 2_656
La O21 Ga3 82.6(17) 4_666 2_656
O3 O21 Ga3 148(3) 3 2_656
O3 O21 Ga3 45.3(13) 4_665 2_656
O3 O21 Ga3 137(2) 6_556 2_656
O2 O21 Ga3 74.9(18) . 2_656
O3 O21 Ga3 33.2(12) 5_666 2_656
O2 O21 Ga3 73(2) 6_566 2_656
O1 O21 Ga3 73.6(16) . 2_656
O2 O21 O3 15(3) 4_665 .
O21 O21 O3 89(7) 2_556 .
Ga2 O21 O3 71.8(19) . .
Ga3 O21 O3 31.5(15) 4_665 .
O2 O21 O3 76(3) 5_666 .
La O21 O3 80.1(18) 4_665 .
O2 O21 O3 107(3) 3_655 .
O1 O21 O3 93(2) 1_556 .
Ga2 O21 O3 109(2) 2_556 .
O21 O21 O3 102.0(18) 4_665 .
O21 O21 O3 47.9(19) 3_655 .
O1 O21 O3 90.6(18) 2 .
La O21 O3 129(3) 4_666 .
O3 O21 O3 41.9(16) 3 .
O3 O21 O3 126(3) 4_665 .
O3 O21 O3 46(2) 6_556 .
O2 O21 O3 59.0(14) . .
O3 O21 O3 157(3) 5_666 .
O2 O21 O3 149(3) 6_566 .
O1 O21 O3 61.6(14) . .
Ga3 O21 O3 130(2) 2_656 .
O2 O21 La 19(3) 4_665 .
O21 O21 La 94(10) 2_556 .
Ga2 O21 La 48.6(16) . .
Ga3 O21 La 62.8(18) 4_665 .
O2 O21 La 107(3) 5_666 .
La O21 La 63.1(14) 4_665 .
O2 O21 La 75(2) 3_655 .
O1 O21 La 88(3) 1_556 .
Ga2 O21 La 126(2) 2_556 .
O21 O21 La 75.1(11) 4_665 .
O21 O21 La 40.0(10) 3_655 .
O1 O21 La 94(2) 2 .
La O21 La 142(2) 4_666 .
O3 O21 La 64.7(14) 3 .
O3 O21 La 102(2) 4_665 .
O3 O21 La 69.6(17) 6_556 .
O2 O21 La 36.5(11) . .
O3 O21 La 130(2) 5_666 .
O2 O21 La 150(2) 6_566 .
O1 O21 La 32.7(7) . .
Ga3 O21 La 99.0(18) 2_656 .
O3 O21 La 31.5(9) . .
O2 O21 Ga3 141(4) 4_665 1_565
O21 O21 Ga3 65(4) 2_556 1_565
Ga2 O21 Ga3 116(3) . 1_565
Ga3 O21 Ga3 141(3) 4_665 1_565
O2 O21 Ga3 104(4) 5_666 1_565
La O21 Ga3 73.4(15) 4_665 1_565
O2 O21 Ga3 72(2) 3_655 1_565
O1 O21 Ga3 112(2) 1_556 1_565
Ga2 O21 Ga3 56.9(13) 2_556 1_565
O21 O21 Ga3 87(3) 4_665 1_565
O21 O21 Ga3 147(3) 3_655 1_565
O1 O21 Ga3 63.4(13) 2 1_565
La O21 Ga3 77.8(17) 4_666 1_565
O3 O21 Ga3 117.2(19) 3 1_565
O3 O21 Ga3 30.9(10) 4_665 1_565
O3 O21 Ga3 157(3) 6_556 1_565
O2 O21 Ga3 126(2) . 1_565
O3 O21 Ga3 43.7(14) 5_666 1_565
O2 O21 Ga3 22.0(13) 6_566 1_565
O1 O21 Ga3 100.8(19) . 1_565
Ga3 O21 Ga3 53.3(11) 2_656 1_565
O3 O21 Ga3 152(2) . 1_565
La O21 Ga3 133(2) . 1_565
O2 O21 O21 41(3) 4_665 5_656
O21 O21 O21 126(10) 2_556 5_656
Ga2 O21 O21 33.8(12) . 5_656
Ga3 O21 O21 66(2) 4_665 5_656
O2 O21 O21 106(4) 5_666 5_656
La O21 O21 95(3) 4_665 5_656
O2 O21 O21 78(3) 3_655 5_656
O1 O21 O21 57(2) 1_556 5_656
Ga2 O21 O21 150(3) 2_556 5_656
O21 O21 O21 64.2(11) 4_665 5_656
O21 O21 O21 7.4(18) 3_655 5_656
O1 O21 O21 126(3) 2 5_656
La O21 O21 109(3) 4_666 5_656
O3 O21 O21 83(2) 3 5_656
O3 O21 O21 124(4) 4_665 5_656
O3 O21 O21 50.2(17) 6_556 5_656
O2 O21 O21 23.2(14) . 5_656
O3 O21 O21 116(3) 5_666 5_656
O2 O21 O21 169(4) 6_566 5_656
O1 O21 O21 59(2) . 5_656
Ga3 O21 O21 97(3) 2_656 5_656
O3 O21 O21 41.3(15) . 5_656
La O21 O21 33.1(15) . 5_656
Ga3 O21 O21 150(3) 1_565 5_656
O2 O21 O21 128(5) 4_665 5_666
O21 O21 O21 43(9) 2_556 5_666
Ga2 O21 O21 145(4) . 5_666
Ga3 O21 O21 111(3) 4_665 5_666
O2 O21 O21 76(4) 5_666 5_666
La O21 O21 73(2) 4_665 5_666
O2 O21 O21 100(3) 3_655 5_666
O1 O21 O21 135(4) 1_556 5_666
Ga2 O21 O21 26.6(10) 2_556 5_666
O21 O21 O21 117(4) 4_665 5_666
O21 O21 O21 173(3) 3_655 5_666
O1 O21 O21 42(2) 2 5_666
La O21 O21 84(2) 4_666 5_666
O3 O21 O21 90(2) 3 5_666
O3 O21 O21 49.1(16) 4_665 5_666
O3 O21 O21 135(4) 6_556 5_666
O2 O21 O21 152(4) . 5_666
O3 O21 O21 70(2) 5_666 5_666
O2 O21 O21 19.0(13) 6_566 5_666
O1 O21 O21 110(3) . 5_666
Ga3 O21 O21 83(2) 2_656 5_666
O3 O21 O21 131(3) . 5_666
La O21 O21 134(3) . 5_666
Ga3 O21 O21 30.4(11) 1_565 5_666
O21 O21 O21 168(4) 5_656 5_666
O2 O21 O3 20(3) 4_665 6
O21 O21 O3 67(10) 2_556 6
Ga2 O21 O3 77(2) . 6
Ga3 O21 O3 52.3(18) 4_665 6
O2 O21 O3 89(3) 5_666 6
La O21 O3 48.7(11) 4_665 6
O2 O21 O3 91(2) 3_655 6
O1 O21 O3 116(3) 1_556 6
Ga2 O21 O3 97.8(18) 2_556 6
O21 O21 O3 99.3(12) 4_665 6
O21 O21 O3 66.4(13) 3_655 6
O1 O21 O3 67.1(18) 2 6
La O21 O3 160(2) 4_666 6
O3 O21 O3 41.1(16) 3 6
O3 O21 O3 95(2) 4_665 6
O3 O21 O3 77.0(17) 6_556 6
O2 O21 O3 64.9(14) . 6
O3 O21 O3 146(3) 5_666 6
O2 O21 O3 128(2) 6_566 6
O1 O21 O3 39.8(10) . 6
Ga3 O21 O3 113(2) 2_656 6
O3 O21 O3 31.5(15) . 6
La O21 O3 28.6(7) . 6
Ga3 O21 O3 121.0(16) 1_565 6
O21 O21 O3 59.1(19) 5_656 6
O21 O21 O3 109(2) 5_666 6
O2 O21 O21 93(5) 4_665 6_666
O21 O21 O21 123(10) 2_556 6_666
Ga2 O21 O21 33.1(10) . 6_666
Ga3 O21 O21 132(4) 4_665 6_666
O2 O21 O21 167(5) 5_666 6_666
La O21 O21 81(3) 4_665 6_666
O2 O21 O21 17.1(15) 3_655 6_666
O1 O21 O21 56(2) 1_556 6_666
Ga2 O21 O21 140(3) 2_556 6_666
O21 O21 O21 6.9(18) 4_665 6_666
O21 O21 O21 63.5(9) 3_655 6_666
O1 O21 O21 121(3) 2 6_666
La O21 O21 92(2) 4_666 6_666
O3 O21 O21 137(3) 3 6_666
O3 O21 O21 69(3) 4_665 6_666
O3 O21 O21 110(3) 6_556 6_666
O2 O21 O21 44.7(16) . 6_666
O3 O21 O21 56.6(18) 5_666 6_666
O2 O21 O21 103(3) 6_566 6_666
O1 O21 O21 58(2) . 6_666
Ga3 O21 O21 30.4(12) 2_656 6_666
O3 O21 O21 102(3) . 6_666
La O21 O21 74(2) . 6_666
Ga3 O21 O21 84(2) 1_565 6_666
O21 O21 O21 67(2) 5_656 6_666
O21 O21 O21 113(4) 5_666 6_666
O3 O21 O21 96(3) 6 6_666
O2 O21 O21 91(4) 4_665 6_566
O21 O21 O21 40(10) 2_556 6_566
Ga2 O21 O21 156(4) . 6_566
Ga3 O21 O21 59.0(17) 4_665 6_566
O2 O21 O21 31(2) 5_666 6_566
La O21 O21 84(2) 4_665 6_566
O2 O21 O21 145(4) 3_655 6_566
O1 O21 O21 141(4) 1_556 6_566
Ga2 O21 O21 26.0(11) 2_556 6_566
O21 O21 O21 168(3) 4_665 6_566
O21 O21 O21 130(4) 3_655 6_566
O1 O21 O21 42(2) 2 6_566
La O21 O21 96(3) 4_666 6_566
O3 O21 O21 43.9(14) 3 6_566
O3 O21 O21 94(2) 4_665 6_566
O3 O21 O21 86(3) 6_556 6_566
O2 O21 O21 143(3) . 6_566
O3 O21 O21 118(3) 5_666 6_566
O2 O21 O21 66(2) 6_566 6_566
O1 O21 O21 113(3) . 6_566
Ga3 O21 O21 135(3) 2_656 6_566
O3 O21 O21 85(2) . 6_566
La O21 O21 108(2) . 6_566
Ga3 O21 O21 83(2) 1_565 6_566
O21 O21 O21 125(3) 5_656 6_566
O21 O21 O21 52(2) 5_666 6_566
O3 O21 O21 81(2) 6 6_566
O21 O21 O21 162(4) 6_666 6_566
O2 O21 O2 51(3) 4_665 5_665
O21 O21 O2 39(10) 2_556 5_665
Ga2 O21 O2 97(2) . 5_665
Ga3 O21 O2 70.1(18) 4_665 5_665
O2 O21 O2 89(3) 5_666 5_665
La O21 O2 26.0(11) 4_665 5_665
O2 O21 O2 89(2) 3_655 5_665
O1 O21 O2 143(3) 1_556 5_665
Ga2 O21 O2 73.8(17) 2_556 5_665
O21 O21 O2 107.7(10) 4_665 5_665
O21 O21 O2 95.8(14) 3_655 5_665
O1 O21 O2 38.4(19) 2 5_665
La O21 O2 161(3) 4_666 5_665
O3 O21 O2 45.4(16) 3 5_665
O3 O21 O2 69.0(19) 4_665 5_665
O3 O21 O2 103.4(19) 6_556 5_665
O2 O21 O2 88.2(17) . 5_665
O3 O21 O2 127(2) 5_666 5_665
O2 O21 O2 97(2) 6_566 5_665
O1 O21 O2 46.3(14) . 5_665
Ga3 O21 O2 103.1(18) 2_656 5_665
O3 O21 O2 60.6(14) . 5_665
La O21 O2 55.9(11) . 5_665
Ga3 O21 O2 91.1(15) 1_565 5_665
O21 O21 O2 89(2) 5_656 5_665
O21 O21 O2 79(2) 5_666 5_665
O3 O21 O2 31.0(9) 6 5_665
O21 O21 O2 102(3) 6_666 5_665
O21 O21 O2 67.1(19) 6_566 5_665
O2 O21 O3 83(4) 4_665 5_665
O21 O21 O3 60(10) 2_556 5_665
Ga2 O21 O3 80(2) . 5_665
Ga3 O21 O3 117(3) 4_665 5_665
O2 O21 O3 129(3) 5_666 5_665
La O21 O3 21.9(10) 4_665 5_665
O2 O21 O3 47.2(19) 3_655 5_665
O1 O21 O3 120(3) 1_556 5_665
Ga2 O21 O3 88(2) 2_556 5_665
O21 O21 O3 70.5(15) 4_665 5_665
O21 O21 O3 101.9(12) 3_655 5_665
O1 O21 O3 58(2) 2 5_665
La O21 O3 133(2) 4_666 5_665
O3 O21 O3 93.1(18) 3 5_665
O3 O21 O3 29.6(17) 4_665 5_665
O3 O21 O3 142(2) 6_556 5_665
O2 O21 O3 81.1(18) . 5_665
O3 O21 O3 81.3(18) 5_666 5_665
O2 O21 O3 78.8(19) 6_566 5_665
O1 O21 O3 41.0(11) . 5_665
Ga3 O21 O3 55.4(13) 2_656 5_665
O3 O21 O3 97.2(18) . 5_665
La O21 O3 73.0(12) . 5_665
Ga3 O21 O3 60.3(13) 1_565 5_665
O21 O21 O3 99(3) 5_656 5_665
O21 O21 O3 72(2) 5_666 5_665
O3 O21 O3 67.0(13) 6 5_665
O21 O21 O3 64(2) 6_666 5_665
O21 O21 O3 99(2) 6_566 5_665
O2 O21 O3 47.9(11) 5_665 5_665
O2 O21 Ga1 26(3) 4_665 .
O21 O21 Ga1 65(6) 2_556 .
Ga2 O21 Ga1 92(2) . .
Ga3 O21 Ga1 29.9(14) 4_665 .
O2 O21 Ga1 66(3) 5_666 .
La O21 Ga1 66.3(12) 4_665 .
O2 O21 Ga1 115(3) 3_655 .
O1 O21 Ga1 117(2) 1_556 .
Ga2 O21 Ga1 86.6(16) 2_556 .
O21 O21 Ga1 119.3(15) 4_665 .
O21 O21 Ga1 71.6(19) 3_655 .
O1 O21 Ga1 66.6(13) 2 .
La O21 Ga1 139(3) 4_666 .
O3 O21 Ga1 20.6(9) 3 .
O3 O21 Ga1 111(2) 4_665 .
O3 O21 Ga1 61.5(16) 6_556 .
O2 O21 Ga1 78.8(15) . .
O3 O21 Ga1 168(3) 5_666 .
O2 O21 Ga1 125(2) 6_566 .
O1 O21 Ga1 63.4(12) . .
Ga3 O21 Ga1 137(2) 2_656 .
O3 O21 Ga1 24.3(8) . .
La O21 Ga1 44.2(6) . .
Ga3 O21 Ga1 129.5(16) 1_565 .
O21 O21 Ga1 64.6(17) 5_656 .
O21 O21 Ga1 106(2) 5_666 .
O3 O21 Ga1 23.6(7) 6 .
O21 O21 Ga1 117(3) 6_666 .
O21 O21 Ga1 64.4(16) 6_566 .
O2 O21 Ga1 42.0(8) 5_665 .
O3 O21 Ga1 87.2(13) 5_665 .
O2 O21 Nb 26(3) 4_665 .
O21 O21 Nb 65(6) 2_556 .
Ga2 O21 Nb 92(2) . .
Ga3 O21 Nb 29.9(14) 4_665 .
O2 O21 Nb 66(3) 5_666 .
La O21 Nb 66.3(12) 4_665 .
O2 O21 Nb 115(3) 3_655 .
O1 O21 Nb 117(2) 1_556 .
Ga2 O21 Nb 86.6(16) 2_556 .
O21 O21 Nb 119.3(15) 4_665 .
O21 O21 Nb 71.6(19) 3_655 .
O1 O21 Nb 66.6(13) 2 .
La O21 Nb 139(3) 4_666 .
O3 O21 Nb 20.6(9) 3 .
O3 O21 Nb 111(2) 4_665 .
O3 O21 Nb 61.5(16) 6_556 .
O2 O21 Nb 78.8(15) . .
O3 O21 Nb 168(3) 5_666 .
O2 O21 Nb 125(2) 6_566 .
O1 O21 Nb 63.4(12) . .
Ga3 O21 Nb 137(2) 2_656 .
O3 O21 Nb 24.3(8) . .
La O21 Nb 44.2(6) . .
Ga3 O21 Nb 129.5(16) 1_565 .
O21 O21 Nb 64.6(17) 5_656 .
O21 O21 Nb 106(2) 5_666 .
O3 O21 Nb 23.6(7) 6 .
O21 O21 Nb 117(3) 6_666 .
O21 O21 Nb 64.4(16) 6_566 .
O2 O21 Nb 42.0(8) 5_665 .
O3 O21 Nb 87.2(13) 5_665 .
Ga1 O21 Nb 0.0 . .
O2 O21 La 74(3) 4_665 1_556
O21 O21 La 149.7(9) 2_556 1_556
Ga2 O21 La 56.3(16) . 1_556
Ga3 O21 La 69.2(18) 4_665 1_556
O2 O21 La 87(3) 5_666 1_556
La O21 La 135(2) 4_665 1_556
O2 O21 La 97(2) 3_655 1_556
O1 O21 La 32.7(8) 1_556 1_556
Ga2 O21 La 136(3) 2_556 1_556
O21 O21 La 74.2(12) 4_665 1_556
O21 O21 La 35.6(12) 3_655 1_556
O1 O21 La 152(2) 2 1_556
La O21 La 69.7(15) 4_666 1_556
O3 O21 La 96.9(19) 3 1_556
O3 O21 La 149(2) 4_665 1_556
O3 O21 La 33.2(11) 6_556 1_556
O2 O21 La 54.8(13) . 1_556
O3 O21 La 100(2) 5_666 1_556
O2 O21 La 137(3) 6_566 1_556
O1 O21 La 98.9(18) . 1_556
Ga3 O21 La 104.0(15) 2_656 1_556
O3 O21 La 65.1(13) . 1_556
La O21 La 72.9(11) . 1_556
Ga3 O21 La 142.9(18) 1_565 1_556
O21 O21 La 40.8(14) 5_656 1_556
O21 O21 La 151(3) 5_666 1_556
O3 O21 La 93.9(13) 6 1_556
O21 O21 La 80.4(18) 6_666 1_556
O21 O21 La 117(3) 6_566 1_556
O2 O21 La 124.8(16) 5_665 1_556
O3 O21 La 135.8(19) 5_665 1_556
Ga1 O21 La 87.5(12) . 1_556
Nb O21 La 87.5(12) . 1_556
O2 O21 O3 75(4) 4_665 2_556
O21 O21 O3 81(7) 2_556 2_556
Ga2 O21 O3 121(3) . 2_556
Ga3 O21 O3 30.0(18) 4_665 2_556
O2 O21 O3 18(3) 5_666 2_556
La O21 O3 114.8(19) 4_665 2_556
O2 O21 O3 166(3) 3_655 2_556
O1 O21 O3 100(2) 1_556 2_556
Ga2 O21 O3 67.9(17) 2_556 2_556
O21 O21 O3 146(2) 4_665 2_556
O21 O21 O3 90(3) 3_655 2_556
O1 O21 O3 83.5(19) 2 2_556
La O21 O3 84(2) 4_666 2_556
O3 O21 O3 44(2) 3 2_556
O3 O21 O3 139(2) 4_665 2_556
O3 O21 O3 41.9(18) 6_556 2_556
O2 O21 O3 111(2) . 2_556
O3 O21 O3 134(3) 5_666 2_556
O2 O21 O3 101(2) 6_566 2_556
O1 O21 O3 119.7(19) . 2_556
Ga3 O21 O3 166(2) 2_656 2_556
O3 O21 O3 61.0(19) . 2_556
La O21 O3 92.5(16) . 2_556
Ga3 O21 O3 122(2) 1_565 2_556
O21 O21 O3 88(2) 5_656 2_556
O21 O21 O3 94(3) 5_666 2_556
O3 O21 O3 80.4(15) 6 2_556
O21 O21 O3 152(3) 6_666 2_556
O21 O21 O3 45.1(16) 6_566 2_556
O2 O21 O3 89.4(14) 5_665 2_556
O3 O21 O3 136.1(18) 5_665 2_556
Ga1 O21 O3 56.8(12) . 2_556
Nb O21 O3 56.8(12) . 2_556
La O21 O3 72.4(13) 1_556 2_556
O2 O21 O21 57(4) 4_665 2
O21 O21 O21 45(10) 2_556 2
Ga2 O21 O21 88(3) . 2
Ga3 O21 O21 83(2) 4_665 2
O2 O21 O21 103(3) 5_666 2
La O21 O21 12.3(14) 4_665 2
O2 O21 O21 75(2) 3_655 2
O1 O21 O21 136(4) 1_556 2
Ga2 O21 O21 80.7(18) 2_556 2
O21 O21 O21 94.4(13) 4_665 2
O21 O21 O21 94.7(13) 3_655 2
O1 O21 O21 44(2) 2 2
La O21 O21 162(2) 4_666 2
O3 O21 O21 59.9(17) 3 2
O3 O21 O21 57.9(17) 4_665 2
O3 O21 O21 113.9(18) 6_556 2
O2 O21 O21 82(2) . 2
O3 O21 O21 114.6(18) 5_666 2
O2 O21 O21 94.8(19) 6_566 2
O1 O21 O21 36.5(16) . 2
Ga3 O21 O21 88.5(15) 2_656 2
O3 O21 O21 68.7(16) . 2
La O21 O21 55.5(13) . 2
Ga3 O21 O21 84.0(12) 1_565 2
O21 O21 O21 88(3) 5_656 2
O21 O21 O21 79(2) 5_666 2
O3 O21 O21 37.2(10) 6 2
O21 O21 O21 88(3) 6_666 2
O21 O21 O21 79(2) 6_566 2
O2 O21 O21 14.7(9) 5_665 2
O3 O21 O21 33.8(10) 5_665 2
Ga1 O21 O21 54.0(9) . 2
Nb O21 O21 54.0(9) . 2
La O21 O21 128(2) 1_556 2
O3 O21 O21 104.1(13) 2_556 2
O2 O21 La 69(4) 4_665 2_655
O21 O21 La 101(10) 2_556 2_655
Ga2 O21 La 35.4(16) . 2_655
Ga3 O21 La 114(3) 4_665 2_655
O2 O21 La 157(4) 5_666 2_655
La O21 La 55.6(14) 4_665 2_655
O2 O21 La 24.7(16) 3_655 2_655
O1 O21 La 79(3) 1_556 2_655
Ga2 O21 La 132(2) 2_556 2_655
O21 O21 La 34.9(7) 4_665 2_655
O21 O21 La 61.0(10) 3_655 2_655
O1 O21 La 100(2) 2 2_655
La O21 La 122(2) 4_666 2_655
O3 O21 La 109(2) 3 2_655
O3 O21 La 64.3(18) 4_665 2_655
O3 O21 La 111(2) 6_556 2_655
O2 O21 La 38.6(12) . 2_655
O3 O21 La 80.7(18) 5_666 2_655
O2 O21 La 113(2) 6_566 2_655
O1 O21 La 28.9(10) . 2_655
Ga3 O21 La 48.1(10) 2_656 2_655
O3 O21 La 82.5(16) . 2_655
La O21 La 51.0(9) . 2_655
Ga3 O21 La 90.7(16) 1_565 2_655
O21 O21 La 60(2) 5_656 2_655
O21 O21 La 113(3) 5_666 2_655
O3 O21 La 67.9(12) 6 2_655
O21 O21 La 29.6(16) 6_666 2_655
O21 O21 La 139(3) 6_566 2_655
O2 O21 La 72.9(12) 5_665 2_655
O3 O21 La 44.7(9) 5_665 2_655
Ga1 O21 La 90.7(13) . 2_655
Nb O21 La 90.7(13) . 2_655
La O21 La 91.5(13) 1_556 2_655
O3 O21 La 143.4(18) 2_556 2_655
O21 O21 La 60.2(13) 2 2_655
O2 O21 O2 111(4) 4_665 2_556
O21 O21 O2 47(10) 2_556 2_556
Ga2 O21 O2 176(3) . 2_556
Ga3 O21 O2 76(2) 4_665 2_556
O2 O21 O2 38(3) 5_666 2_556
La O21 O2 92.4(17) 4_665 2_556
O2 O21 O2 138(3) 3_655 2_556
O1 O21 O2 133(4) 1_556 2_556
Ga2 O21 O2 14.2(11) 2_556 2_556
O21 O21 O2 153(3) 4_665 2_556
O21 O21 O2 145(3) 3_655 2_556
O1 O21 O2 48(2) 2 2_556
La O21 O2 80(2) 4_666 2_556
O3 O21 O2 64.1(16) 3 2_556
O3 O21 O2 86.2(18) 4_665 2_556
O3 O21 O2 97(2) 6_556 2_556
O2 O21 O2 163(3) . 2_556
O3 O21 O2 98(2) 5_666 2_556
O2 O21 O2 48.1(16) 6_566 2_556
O1 O21 O2 127(2) . 2_556
Ga3 O21 O2 121(2) 2_656 2_556
O3 O21 O2 104(2) . 2_556
La O21 O2 128.0(17) . 2_556
Ga3 O21 O2 67.5(14) 1_565 2_556
O21 O21 O2 142(3) 5_656 2_556
O21 O21 O2 38.4(16) 5_666 2_556
O3 O21 O2 100.5(16) 6 2_556
O21 O21 O2 151(3) 6_666 2_556
O21 O21 O2 20.2(14) 6_566 2_556
O2 O21 O2 81.6(12) 5_665 2_556
O3 O21 O2 101.5(16) 5_665 2_556
Ga1 O21 O2 84.6(14) . 2_556
Nb O21 O2 84.6(14) . 2_556
La O21 O2 122(2) 1_556 2_556
O3 O21 O2 55.3(14) 2_556 2_556
O21 O21 O2 90.8(17) 2 2_556
La O21 O2 146.1(18) 2_655 2_556
O2 O21 La 67(3) 4_665 2
O21 O21 La 26.2(9) 2_556 2
Ga2 O21 La 129(3) . 2
Ga3 O21 La 54.3(15) 4_665 2
O2 O21 La 53(3) 5_666 2
La O21 La 57.8(11) 4_665 2
O2 O21 La 124(3) 3_655 2
O1 O21 La 156(2) 1_556 2
Ga2 O21 La 45.4(11) 2_556 2
O21 O21 La 144.4(10) 4_665 2
O21 O21 La 114(2) 3_655 2
O1 O21 La 28.2(5) 2 2
La O21 La 127(2) 4_666 2
O3 O21 La 27.2(10) 3 2
O3 O21 La 84.9(17) 4_665 2
O3 O21 La 90.9(19) 6_556 2
O2 O21 La 117.7(18) . 2
O3 O21 La 134(2) 5_666 2
O2 O21 La 82.4(17) 6_566 2
O1 O21 La 82.5(17) . 2
Ga3 O21 La 129.5(18) 2_656 2
O3 O21 La 66.8(12) . 2
La O21 La 81.3(11) . 2
Ga3 O21 La 90.1(13) 1_565 2
O21 O21 La 107(2) 5_656 2
O21 O21 La 63.9(17) 5_666 2
O3 O21 La 52.8(9) 6 2
O21 O21 La 138(3) 6_666 2
O21 O21 La 30.7(13) 6_566 2
O2 O21 La 36.8(8) 5_665 2
O3 O21 La 77.3(12) 5_665 2
Ga1 O21 La 42.7(5) . 2
Nb O21 La 42.7(5) . 2
La O21 La 123.5(15) 1_556 2
O3 O21 La 59.3(11) 2_556 2
O21 O21 La 50.1(9) 2 2
La O21 La 109.7(14) 2_655 2
O2 O21 La 48.1(10) 2_556 2
O2 O21 O2 113(5) 4_665 2_656
O21 O21 O2 122(5) 2_556 2_656
Ga2 O21 O2 51.3(16) . 2_656
Ga3 O21 O2 150(3) 4_665 2_656
O2 O21 O2 156(4) 5_666 2_656
La O21 O2 89(2) 4_665 2_656
O2 O21 O2 25(2) 3_655 2_656
O1 O21 O2 56.4(17) 1_556 2_656
Ga2 O21 O2 125(2) 2_556 2_656
O21 O21 O2 20.6(17) 4_665 2_656
O21 O21 O2 79.8(16) 3_655 2_656
O1 O21 O2 120(2) 2 2_656
La O21 O2 76.3(18) 4_666 2_656
O3 O21 O2 156(3) 3 2_656
O3 O21 O2 62.3(17) 4_665 2_656
O3 O21 O2 120(2) 6_556 2_656
O2 O21 O2 63.8(14) . 2_656
O3 O21 O2 36.1(14) 5_666 2_656
O2 O21 O2 85(3) 6_566 2_656
O1 O21 O2 75.9(18) . 2_656
Ga3 O21 O2 17.0(9) 2_656 2_656
O3 O21 O2 122(2) . 2_656
La O21 O2 94.2(17) . 2_656
Ga3 O21 O2 68.0(15) 1_565 2_656
O21 O21 O2 84(2) 5_656 2_656
O21 O21 O2 98(3) 5_666 2_656
O3 O21 O2 115(2) 6 2_656
O21 O21 O2 20.4(12) 6_666 2_656
O21 O21 O2 151(3) 6_566 2_656
O2 O21 O2 114(2) 5_665 2_656
O3 O21 O2 68.4(15) 5_665 2_656
Ga1 O21 O2 137(2) . 2_656
Nb O21 O2 137(2) . 2_656
La O21 O2 87.0(13) 1_556 2_656
O3 O21 O2 155.3(19) 2_556 2_656
O21 O21 O2 99.2(18) 2 2_656
La O21 O2 47.3(11) 2_655 2_656
O2 O21 O2 133(2) 2_556 2_656
La O21 O2 145(2) 2 2_656
O2 O21 O2 110(4) 4_665 4_666
O21 O21 O2 136(10) 2_556 4_666
Ga2 O21 O2 90(2) . 4_666
Ga3 O21 O2 83(2) 4_665 4_666
O2 O21 O2 70(4) 5_666 4_666
La O21 O2 177(2) 4_665 4_666
O2 O21 O2 113(2) 3_655 4_666
O1 O21 O2 44(3) 1_556 4_666
Ga2 O21 O2 102(3) 2_556 4_666
O21 O21 O2 91.2(12) 4_665 4_666
O21 O21 O2 76.9(12) 3_655 4_666
O1 O21 O2 138(3) 2 4_666
La O21 O2 31.5(14) 4_666 4_666
O3 O21 O2 108(2) 3 4_666
O3 O21 O2 136(2) 4_665 4_666
O3 O21 O2 52.0(17) 6_556 4_666
O2 O21 O2 93.2(16) . 4_666
O3 O21 O2 79.3(18) 5_666 4_666
O2 O21 O2 96(2) 6_566 4_666
O1 O21 O2 139(2) . 4_666
Ga3 O21 O2 103.3(16) 2_656 4_666
O3 O21 O2 97.4(18) . 4_666
La O21 O2 113.9(15) . 4_666
Ga3 O21 O2 109.3(18) 1_565 4_666
O21 O21 O2 82(2) 5_656 4_666
O21 O21 O2 110(3) 5_666 4_666
O3 O21 O2 128.9(15) 6 4_666
O21 O21 O2 98(2) 6_666 4_666
O21 O21 O2 97(3) 6_566 4_666
O2 O21 O2 153(2) 5_665 4_666
O3 O21 O2 158.7(18) 5_665 4_666
Ga1 O21 O2 112.0(16) . 4_666
Nb O21 O2 112.0(16) . 4_666
La O21 O2 41.6(9) 1_556 4_666
O3 O21 O2 65.1(15) 2_556 4_666
O21 O21 O2 165.8(11) 2 4_666
La O21 O2 122.5(16) 2_655 4_666
O2 O21 O2 90(2) 2_556 4_666
La O21 O2 123(2) 2 4_666
O2 O21 O2 90.6(16) 2_656 4_666
O2 O21 O1 136(5) 4_665 2_556
O21 O21 O1 89(10) 2_556 2_556
Ga2 O21 O1 138(3) . 2_556
Ga3 O21 O1 92(3) 4_665 2_556
O2 O21 O1 50(3) 5_666 2_556
La O21 O1 132(3) 4_665 2_556
O2 O21 O1 129(2) 3_655 2_556
O1 O21 O1 90(2) 1_556 2_556
Ga2 O21 O1 53(2) 2_556 2_556
O21 O21 O1 122.2(18) 4_665 2_556
O21 O21 O1 127(2) 3_655 2_556
O1 O21 O1 89.9(17) 2 2_556
La O21 O1 36.7(18) 4_666 2_556
O3 O21 O1 97(2) 3 2_556
O3 O21 O1 102(2) 4_665 2_556
O3 O21 O1 85(2) 6_556 2_556
O2 O21 O1 144(2) . 2_556
O3 O21 O1 73.1(18) 5_666 2_556
O2 O21 O1 51.5(18) 6_566 2_556
O1 O21 O1 169.7(19) . 2_556
Ga3 O21 O1 106.0(17) 2_656 2_556
O3 O21 O1 122(2) . 2_556
La O21 O1 153(2) . 2_556
Ga3 O21 O1 71.8(15) 1_565 2_556
O21 O21 O1 131(3) 5_656 2_556
O21 O21 O1 60(2) 5_666 2_556
O3 O21 O1 137.9(19) 6 2_556
O21 O21 O1 126(3) 6_666 2_556
O21 O21 O1 60(2) 6_566 2_556
O2 O21 O1 125(2) 5_665 2_556
O3 O21 O1 130(2) 5_665 2_556
Ga1 O21 O1 115.5(18) . 2_556
Nb O21 O1 115.5(18) . 2_556
La O21 O1 91(2) 1_556 2_556
O3 O21 O1 61.6(13) 2_556 2_556
O21 O21 O1 134(3) 2 2_556
La O21 O1 153.7(17) 2_655 2_556
O2 O21 O1 43.7(17) 2_556 2_556
La O21 O1 90.2(19) 2 2_556
O2 O21 O1 106.8(19) 2_656 2_556
O2 O21 O1 50.9(17) 4_666 2_556
O2 O21 Ga3 36(3) 4_665 2_546
O21 O21 Ga3 100(3) 2_556 2_546
Ga2 O21 Ga3 77.4(19) . 2_546
Ga3 O21 Ga3 23.2(12) 4_665 2_546
O2 O21 Ga3 64(3) 5_666 2_546
La O21 Ga3 100.8(17) 4_665 2_546
O2 O21 Ga3 120(3) 3_655 2_546
O1 O21 Ga3 82.3(16) 1_556 2_546
Ga2 O21 Ga3 108.1(19) 2_556 2_546
O21 O21 Ga3 107.5(19) 4_665 2_546
O21 O21 Ga3 47.6(19) 3_655 2_546
O1 O21 Ga3 102.0(14) 2 2_546
La O21 Ga3 108(2) 4_666 2_546
O3 O21 Ga3 47.4(12) 3 2_546
O3 O21 Ga3 147(2) 4_665 2_546
O3 O21 Ga3 24.9(13) 6_556 2_546
O2 O21 Ga3 66.1(14) . 2_546
O3 O21 Ga3 151(2) 5_666 2_546
O2 O21 Ga3 146(3) 6_566 2_546
O1 O21 Ga3 81.4(12) . 2_546
Ga3 O21 Ga3 141(2) 2_656 2_546
O3 O21 Ga3 21.2(10) . 2_546
La O21 Ga3 49.4(7) . 2_546
Ga3 O21 Ga3 164.2(18) 1_565 2_546
O21 O21 Ga3 43.5(15) 5_656 2_546
O21 O21 Ga3 134(3) 5_666 2_546
O3 O21 Ga3 52.1(9) 6 2_546
O21 O21 Ga3 110(2) 6_666 2_546
O21 O21 Ga3 82.1(19) 6_566 2_546
O2 O21 Ga3 79.1(11) 5_665 2_546
O3 O21 Ga3 118.3(15) 5_665 2_546
Ga1 O21 Ga3 37.9(5) . 2_546
Nb O21 Ga3 37.9(5) . 2_546
La O21 Ga3 50.4(7) 1_556 2_546
O3 O21 Ga3 46.4(10) 2_556 2_546
O21 O21 Ga3 89.0(10) 2 2_546
La O21 Ga3 98.0(13) 2_655 2_546
O2 O21 Ga3 98.6(17) 2_556 2_546
La O21 Ga3 74.6(9) 2 2_546
O2 O21 Ga3 127.3(18) 2_656 2_546
O2 O21 Ga3 77.0(12) 4_666 2_546
O1 O21 Ga3 103.8(17) 2_556 2_546
O2 O21 Ga1 74(4) 4_665 1_556
O21 O21 Ga1 107(7) 2_556 1_556
Ga2 O21 Ga1 100(2) . 1_556
Ga3 O21 Ga1 37.6(15) 4_665 1_556
O2 O21 Ga1 41(3) 5_666 1_556
La O21 Ga1 133.1(19) 4_665 1_556
O2 O21 Ga1 144(3) 3_655 1_556
O1 O21 Ga1 75(2) 1_556 1_556
Ga2 O21 Ga1 91(2) 2_556 1_556
O21 O21 Ga1 120.9(17) 4_665 1_556
O21 O21 Ga1 71(2) 3_655 1_556
O1 O21 Ga1 109(2) 2 1_556
La O21 Ga1 72.8(18) 4_666 1_556
O3 O21 Ga1 63.0(17) 3 1_556
O3 O21 Ga1 164(2) 4_665 1_556
O3 O21 Ga1 20.5(11) 6_556 1_556
O2 O21 Ga1 93.0(17) . 1_556
O3 O21 Ga1 124(2) 5_666 1_556
O2 O21 Ga1 116(3) 6_566 1_556
O1 O21 Ga1 120.0(16) . 1_556
Ga3 O21 Ga1 146.8(18) 2_656 1_556
O3 O21 Ga1 59.2(14) . 1_556
La O21 Ga1 87.5(12) . 1_556
Ga3 O21 Ga1 137(2) 1_565 1_556
O21 O21 Ga1 71(2) 5_656 1_556
O21 O21 Ga1 115(3) 5_666 1_556
O3 O21 Ga1 87.9(12) 6 1_556
O21 O21 Ga1 127(2) 6_666 1_556
O21 O21 Ga1 70.6(19) 6_566 1_556
O2 O21 Ga1 107.4(13) 5_665 1_556
O3 O21 Ga1 154.4(16) 5_665 1_556
Ga1 O21 Ga1 67.2(9) . 1_556
Nb O21 Ga1 67.2(9) . 1_556
La O21 Ga1 46.8(8) 1_556 1_556
O3 O21 Ga1 25.9(8) 2_556 1_556
O21 O21 Ga1 120.9(8) 2 1_556
La O21 Ga1 131.1(15) 2_655 1_556
O2 O21 Ga1 77.4(16) 2_556 1_556
La O21 Ga1 83.6(11) 2 1_556
O2 O21 Ga1 130.9(16) 2_656 1_556
O2 O21 Ga1 45.7(11) 4_666 1_556
O1 O21 Ga1 66.1(14) 2_556 1_556
Ga3 O21 Ga1 38.6(6) 2_546 1_556
O2 O21 Nb 74(4) 4_665 1_556
O21 O21 Nb 107(7) 2_556 1_556
Ga2 O21 Nb 100(2) . 1_556
Ga3 O21 Nb 37.6(15) 4_665 1_556
O2 O21 Nb 41(3) 5_666 1_556
La O21 Nb 133.1(19) 4_665 1_556
O2 O21 Nb 144(3) 3_655 1_556
O1 O21 Nb 75(2) 1_556 1_556
Ga2 O21 Nb 91(2) 2_556 1_556
O21 O21 Nb 120.9(17) 4_665 1_556
O21 O21 Nb 71(2) 3_655 1_556
O1 O21 Nb 109(2) 2 1_556
La O21 Nb 72.8(18) 4_666 1_556
O3 O21 Nb 63.0(17) 3 1_556
O3 O21 Nb 164(2) 4_665 1_556
O3 O21 Nb 20.5(11) 6_556 1_556
O2 O21 Nb 93.0(17) . 1_556
O3 O21 Nb 124(2) 5_666 1_556
O2 O21 Nb 116(3) 6_566 1_556
O1 O21 Nb 120.0(16) . 1_556
Ga3 O21 Nb 146.8(18) 2_656 1_556
O3 O21 Nb 59.2(14) . 1_556
La O21 Nb 87.5(12) . 1_556
Ga3 O21 Nb 137(2) 1_565 1_556
O21 O21 Nb 71(2) 5_656 1_556
O21 O21 Nb 115(3) 5_666 1_556
O3 O21 Nb 87.9(12) 6 1_556
O21 O21 Nb 127(2) 6_666 1_556
O21 O21 Nb 70.6(19) 6_566 1_556
O2 O21 Nb 107.4(13) 5_665 1_556
O3 O21 Nb 154.4(16) 5_665 1_556
Ga1 O21 Nb 67.2(9) . 1_556
Nb O21 Nb 67.2(9) . 1_556
La O21 Nb 46.8(8) 1_556 1_556
O3 O21 Nb 25.9(8) 2_556 1_556
O21 O21 Nb 120.9(8) 2 1_556
La O21 Nb 131.1(15) 2_655 1_556
O2 O21 Nb 77.4(16) 2_556 1_556
La O21 Nb 83.6(11) 2 1_556
O2 O21 Nb 130.9(16) 2_656 1_556
O2 O21 Nb 45.7(11) 4_666 1_556
O1 O21 Nb 66.1(14) 2_556 1_556
Ga3 O21 Nb 38.6(6) 2_546 1_556
Ga1 O21 Nb 0.0 1_556 1_556
O2 O21 O3 110(4) 4_665 1_665
O21 O21 O3 89(6) 2_556 1_665
Ga2 O21 O3 70(2) . 1_665
Ga3 O21 O3 153(3) 4_665 1_665
O2 O21 O3 152(4) 5_666 1_665
La O21 O3 60.9(16) 4_665 1_665
O2 O21 O3 24.1(18) 3_655 1_665
O1 O21 O3 88.8(19) 1_556 1_665
Ga2 O21 O3 101(2) 2_556 1_665
O21 O21 O3 44.2(18) 4_665 1_665
O21 O21 O3 100.1(19) 3_655 1_665
O1 O21 O3 87.3(19) 2 1_665
La O21 O3 96.6(19) 4_666 1_665
O3 O21 O3 132(3) 3 1_665
O3 O21 O3 30.8(15) 4_665 1_665
O3 O21 O3 149(2) 6_556 1_665
O2 O21 O3 78.5(18) . 1_665
O3 O21 O3 44.8(19) 5_666 1_665
O2 O21 O3 69.7(18) 6_566 1_665
O1 O21 O3 63.8(14) . 1_665
Ga3 O21 O3 16.9(7) 2_656 1_665
O3 O21 O3 125(2) . 1_665
La O21 O3 93.8(17) . 1_665
Ga3 O21 O3 48.0(10) 1_565 1_665
O21 O21 O3 102(3) 5_656 1_665
O21 O21 O3 76(2) 5_666 1_665
O3 O21 O3 101.2(17) 6 1_665
O21 O21 O3 38.6(16) 6_666 1_665
O21 O21 O3 124(3) 6_566 1_665
O2 O21 O3 86.8(16) 5_665 1_665
O3 O21 O3 39.0(14) 5_665 1_665
Ga1 O21 O3 124.0(19) . 1_665
Nb O21 O3 124.0(19) . 1_665
La O21 O3 118.0(16) 1_556 1_665
O3 O21 O3 169.2(18) 2_556 1_665
O21 O21 O3 72.5(13) 2 1_665
La O21 O3 44.1(10) 2_655 1_665
O2 O21 O3 114.0(18) 2_556 1_665
La O21 O3 113.0(17) 2 1_665
O2 O21 O3 32.5(12) 2_656 1_665
O2 O21 O3 119.8(17) 4_666 1_665
O1 O21 O3 113.0(16) 2_556 1_665
Ga3 O21 O3 142.1(19) 2_546 1_665
Ga1 O21 O3 163.4(17) 1_556 1_665
Nb O21 O3 163.4(17) 1_556 1_665
O2 O21 Ga1 106(4) 4_665 1_665
O21 O21 Ga1 66(6) 2_556 1_665
Ga2 O21 Ga1 86(2) . 1_665
Ga3 O21 Ga1 138(3) 4_665 1_665
O2 O21 Ga1 133(4) 5_666 1_665
La O21 Ga1 43.3(11) 4_665 1_665
O2 O21 Ga1 42.9(18) 3_655 1_665
O1 O21 Ga1 112(2) 1_556 1_665
Ga2 O21 Ga1 82.6(17) 2_556 1_665
O21 O21 Ga1 65.8(18) 4_665 1_665
O21 O21 Ga1 114.7(17) 3_655 1_665
O1 O21 Ga1 64.1(14) 2 1_665
La O21 Ga1 109(2) 4_666 1_665
O3 O21 Ga1 112(2) 3 1_665
O3 O21 Ga1 10.6(11) 4_665 1_665
O3 O21 Ga1 163(3) 6_556 1_665
O2 O21 Ga1 92.2(19) . 1_665
O3 O21 Ga1 59.0(16) 5_666 1_665
O2 O21 Ga1 60.7(17) 6_566 1_665
O1 O21 Ga1 61.4(12) . 1_665
Ga3 O21 Ga1 39.4(8) 2_656 1_665
O3 O21 Ga1 120(2) . 1_665
La O21 Ga1 94.1(15) . 1_665
Ga3 O21 Ga1 39.7(8) 1_565 1_665
O21 O21 Ga1 114(3) 5_656 1_665
O21 O21 Ga1 60(2) 5_666 1_665
O3 O21 Ga1 90.4(13) 6 1_665
O21 O21 Ga1 60(2) 6_666 1_665
O21 O21 Ga1 103(2) 6_566 1_665
O2 O21 Ga1 68.4(12) 5_665 1_665
O3 O21 Ga1 23.4(7) 5_665 1_665
Ga1 O21 Ga1 109.6(14) . 1_665
Nb O21 Ga1 109.6(14) . 1_665
La O21 Ga1 139.9(17) 1_556 1_665
O3 O21 Ga1 147.3(16) 2_556 1_665
O21 O21 Ga1 55.6(8) 2 1_665
La O21 Ga1 53.7(9) 2_655 1_665
O2 O21 Ga1 96.5(15) 2_556 1_665
La O21 Ga1 90.1(11) 2 1_665
O2 O21 Ga1 55.6(12) 2_656 1_665
O2 O21 Ga1 138.3(15) 4_666 1_665
O1 O21 Ga1 111.4(17) 2_556 1_665
Ga3 O21 Ga1 141.6(17) 2_546 1_665
Ga1 O21 Ga1 173.2(16) 1_556 1_665
Nb O21 Ga1 173.2(16) 1_556 1_665
O3 O21 Ga1 23.2(7) 1_665 1_665
O2 O21 Nb 106(4) 4_665 1_665
O21 O21 Nb 66(6) 2_556 1_665
Ga2 O21 Nb 86(2) . 1_665
Ga3 O21 Nb 138(3) 4_665 1_665
O2 O21 Nb 133(4) 5_666 1_665
La O21 Nb 43.3(11) 4_665 1_665
O2 O21 Nb 42.9(18) 3_655 1_665
O1 O21 Nb 112(2) 1_556 1_665
Ga2 O21 Nb 82.6(17) 2_556 1_665
O21 O21 Nb 65.8(18) 4_665 1_665
O21 O21 Nb 114.7(17) 3_655 1_665
O1 O21 Nb 64.1(14) 2 1_665
La O21 Nb 109(2) 4_666 1_665
O3 O21 Nb 112(2) 3 1_665
O3 O21 Nb 10.6(11) 4_665 1_665
O3 O21 Nb 163(3) 6_556 1_665
O2 O21 Nb 92.2(19) . 1_665
O3 O21 Nb 59.0(16) 5_666 1_665
O2 O21 Nb 60.7(17) 6_566 1_665
O1 O21 Nb 61.4(12) . 1_665
Ga3 O21 Nb 39.4(8) 2_656 1_665
O3 O21 Nb 120(2) . 1_665
La O21 Nb 94.1(15) . 1_665
Ga3 O21 Nb 39.7(8) 1_565 1_665
O21 O21 Nb 114(3) 5_656 1_665
O21 O21 Nb 60(2) 5_666 1_665
O3 O21 Nb 90.4(13) 6 1_665
O21 O21 Nb 60(2) 6_666 1_665
O21 O21 Nb 103(2) 6_566 1_665
O2 O21 Nb 68.4(12) 5_665 1_665
O3 O21 Nb 23.4(7) 5_665 1_665
Ga1 O21 Nb 109.6(14) . 1_665
Nb O21 Nb 109.6(14) . 1_665
La O21 Nb 139.9(17) 1_556 1_665
O3 O21 Nb 147.3(16) 2_556 1_665
O21 O21 Nb 55.6(8) 2 1_665
La O21 Nb 53.7(9) 2_655 1_665
O2 O21 Nb 96.5(15) 2_556 1_665
La O21 Nb 90.1(11) 2 1_665
O2 O21 Nb 55.6(12) 2_656 1_665
O2 O21 Nb 138.3(15) 4_666 1_665
O1 O21 Nb 111.4(17) 2_556 1_665
Ga3 O21 Nb 141.6(17) 2_546 1_665
Ga1 O21 Nb 173.2(16) 1_556 1_665
Nb O21 Nb 173.2(16) 1_556 1_665
O3 O21 Nb 23.2(7) 1_665 1_665
Ga1 O21 Nb 0.0 1_665 1_665
O2 O21 Ga3 59(3) 4_665 .
O21 O21 Ga3 137(10) 2_556 .
Ga2 O21 Ga3 13.1(12) . .
Ga3 O21 Ga3 88(2) 4_665 .
O2 O21 Ga3 126(4) 5_666 .
La O21 Ga3 94.6(19) 4_665 .
O2 O21 Ga3 58.6(19) 3_655 .
O1 O21 Ga3 45(3) 1_556 .
Ga2 O21 Ga3 171(2) 2_556 .
O21 O21 Ga3 42.4(12) 4_665 .
O21 O21 Ga3 17.8(11) 3_655 .
O1 O21 Ga3 136(3) 2 .
La O21 Ga3 100.5(18) 4_666 .
O3 O21 Ga3 104.0(18) 3 .
O3 O21 Ga3 110(2) 4_665 .
O3 O21 Ga3 67.0(15) 6_556 .
O2 O21 Ga3 10.7(10) . .
O3 O21 Ga3 95.2(19) 5_666 .
O2 O21 Ga3 148(2) 6_566 .
O1 O21 Ga3 57.1(15) . .
Ga3 O21 Ga3 76.0(13) 2_656 .
O3 O21 Ga3 62.2(11) . .
La O21 Ga3 44.6(7) . .
Ga3 O21 Ga3 129.2(18) 1_565 .
O21 O21 Ga3 21.9(13) 5_656 .
O21 O21 Ga3 158(3) 5_666 .
O3 O21 Ga3 73.2(12) 6 .
O21 O21 Ga3 45.7(14) 6_666 .
O21 O21 Ga3 146(3) 6_566 .
O2 O21 Ga3 98.3(15) 5_665 .
O3 O21 Ga3 90.5(14) 5_665 .
Ga1 O21 Ga3 84.3(11) . .
Nb O21 Ga3 84.3(11) . .
La O21 Ga3 45.3(7) 1_556 .
O3 O21 Ga3 108.0(16) 2_556 .
O21 O21 Ga3 92.8(19) 2 .
La O21 Ga3 46.6(7) 2_655 .
O2 O21 Ga3 163(2) 2_556 .
La O21 Ga3 125.4(14) 2 .
O2 O21 Ga3 62.6(12) 2_656 .
O2 O21 Ga3 82.7(12) 4_666 .
O1 O21 Ga3 133(2) 2_556 .
Ga3 O21 Ga3 65.1(9) 2_546 .
Ga1 O21 Ga3 86.7(11) 1_556 .
Nb O21 Ga3 86.7(11) 1_556 .
O3 O21 Ga3 82.6(13) 1_665 .
Ga1 O21 Ga3 99.1(14) 1_665 .
Nb O21 Ga3 99.1(14) 1_665 .
O2 O21 O21 91(4) 4_665 4_565
O21 O21 O21 47(10) 2_556 4_565
Ga2 O21 O21 155(3) . 4_565
Ga3 O21 O21 56(3) 4_665 4_565
O2 O21 O21 24(3) 5_666 4_565
La O21 O21 91.1(13) 4_665 4_565
O2 O21 O21 152(3) 3_655 4_565
O1 O21 O21 133(3) 1_556 4_565
Ga2 O21 O21 30.3(2) 2_556 4_565
O21 O21 O21 174(3) 4_665 4_565
O21 O21 O21 126(3) 3_655 4_565
O1 O21 O21 49.2(18) 2 4_565
La O21 O21 91.3(15) 4_666 4_565
O3 O21 O21 44.6(19) 3 4_565
O3 O21 O21 100.2(16) 4_665 4_565
O3 O21 O21 80(3) 6_556 4_565
O2 O21 O21 142(3) . 4_565
O3 O21 O21 119(2) 5_666 4_565
O2 O21 O21 68.8(15) 6_566 4_565
O1 O21 O21 118.3(17) . 4_565
Ga3 O21 O21 140(2) 2_656 4_565
O3 O21 O21 83(2) . 4_565
La O21 O21 109.3(19) . 4_565
Ga3 O21 O21 87.0(13) 1_565 4_565
O21 O21 O21 122(3) 5_656 4_565
O21 O21 O21 56.8(10) 5_666 4_565
O3 O21 O21 84.0(17) 6 4_565
O21 O21 O21 169(3) 6_666 4_565
O21 O21 O21 7.3(17) 6_566 4_565
O2 O21 O21 72.7(11) 5_665 4_565
O3 O21 O21 106.7(11) 5_665 4_565
Ga1 O21 O21 65.2(17) . 4_565
Nb O21 O21 65.2(17) . 4_565
La O21 O21 111(2) 1_556 4_565
O3 O21 O21 38.7(15) 2_556 4_565
O21 O21 O21 85.4(13) 2 4_565
La O21 O21 145.5(7) 2_655 4_565
O2 O21 O21 20.9(9) 2_556 4_565
La O21 O21 36.0(11) 2 4_565
O2 O21 O21 154(2) 2_656 4_565
O2 O21 O21 90.4(15) 4_666 4_565
O1 O21 O21 55.3(13) 2_556 4_565
Ga3 O21 O21 78(2) 2_546 4_565
Ga1 O21 O21 63.8(16) 1_556 4_565
Nb O21 O21 63.8(16) 1_556 4_565
O3 O21 O21 130.6(18) 1_665 4_565
Ga1 O21 O21 109.5(13) 1_665 4_565
Nb O21 O21 109.5(13) 1_665 4_565
Ga3 O21 O21 143(2) . 4_565
O2 O21 O21 135(4) 4_665 3_665
O21 O21 O21 50(10) 2_556 3_665
Ga2 O21 O21 144(3) . 3_665
Ga3 O21 O21 115(2) 4_665 3_665
O2 O21 O21 77(3) 5_666 3_665
La O21 O21 79.1(15) 4_665 3_665
O2 O21 O21 98(3) 3_655 3_665
O1 O21 O21 128(3) 1_556 3_665
Ga2 O21 O21 30.3(2) 2_556 3_665
O21 O21 O21 114(3) 4_665 3_665
O21 O21 O21 174(3) 3_655 3_665
O1 O21 O21 49.2(18) 2 3_665
La O21 O21 77.2(17) 4_666 3_665
O3 O21 O21 95.6(15) 3 3_665
O3 O21 O21 50.3(18) 4_665 3_665
O3 O21 O21 135(2) 6_556 3_665
O2 O21 O21 153(3) . 3_665
O3 O21 O21 65(2) 5_666 3_665
O2 O21 O21 12.2(16) 6_566 3_665
O1 O21 O21 114.9(16) . 3_665
Ga3 O21 O21 80(2) 2_656 3_665
O3 O21 O21 137.0(18) . 3_665
La O21 O21 141.0(8) . 3_665
Ga3 O21 O21 27.2(13) 1_565 3_665
O21 O21 O21 174(2) 5_656 3_665
O21 O21 O21 7.0(18) 5_666 3_665
O3 O21 O21 116.2(10) 6 3_665
O21 O21 O21 111(3) 6_666 3_665
O21 O21 O21 56.3(11) 6_566 3_665
O2 O21 O21 86.0(10) 5_665 3_665
O3 O21 O21 75.1(14) 5_665 3_665
Ga1 O21 O21 113.0(13) . 3_665
Nb O21 O21 113.0(13) . 3_665
La O21 O21 145.5(11) 1_556 3_665
O3 O21 O21 95.2(15) 2_556 3_665
O21 O21 O21 85.6(13) 2 3_665
La O21 O21 114.5(19) 2_655 3_665
O2 O21 O21 40.3(9) 2_556 3_665
La O21 O21 70.3(10) 2 3_665
O2 O21 O21 94(2) 2_656 3_665
O2 O21 O21 103.9(11) 4_666 3_665
O1 O21 O21 55.3(13) 2_556 3_665
Ga3 O21 O21 138(2) 2_546 3_665
Ga1 O21 O21 114.3(15) 1_556 3_665
Nb O21 O21 114.3(15) 1_556 3_665
O3 O21 O21 74.4(19) 1_665 3_665
Ga1 O21 O21 60.8(15) 1_665 3_665
Nb O21 O21 60.8(15) 1_665 3_665
Ga3 O21 O21 156(2) . 3_665
O21 O21 O21 60.000(13) 4_565 3_665
O2 O21 La 106(4) 4_665 2_656
O21 O21 La 156(4) 2_556 2_656
Ga2 O21 La 43.5(13) . 2_656
Ga3 O21 La 123(2) 4_665 2_656
O2 O21 La 130(4) 5_666 2_656
La O21 La 118(2) 4_665 2_656
O2 O21 La 52.9(16) 3_655 2_656
O1 O21 La 22.3(11) 1_556 2_656
Ga2 O21 La 142(2) 2_556 2_656
O21 O21 La 30.7(9) 4_665 2_656
O21 O21 La 59.4(11) 3_655 2_656
O1 O21 La 154(2) 2 2_656
La O21 La 59.9(13) 4_666 2_656
O3 O21 La 148(2) 3 2_656
O3 O21 La 96.1(18) 4_665 2_656
O3 O21 La 87.1(16) 6_556 2_656
O2 O21 La 55.1(13) . 2_656
O3 O21 La 51.7(15) 5_666 2_656
O2 O21 La 104(2) 6_566 2_656
O1 O21 La 91.1(19) . 2_656
Ga3 O21 La 50.8(8) 2_656 2_656
O3 O21 La 107.2(16) . 2_656
La O21 La 91.5(13) . 2_656
Ga3 O21 La 94.4(13) 1_565 2_656
O21 O21 La 66.3(16) 5_656 2_656
O21 O21 La 122(2) 5_666 2_656
O3 O21 La 119.9(17) 6 2_656
O21 O21 La 37.4(13) 6_666 2_656
O21 O21 La 156(3) 6_566 2_656
O2 O21 La 137.2(19) 5_665 2_656
O3 O21 La 100.0(15) 5_665 2_656
Ga1 O21 La 130.9(15) . 2_656
Nb O21 La 130.9(15) . 2_656
La O21 La 54.0(7) 1_556 2_656
O3 O21 La 122.0(16) 2_556 2_656
O21 O21 La 125(2) 2 2_656
La O21 La 64.6(9) 2_655 2_656
O2 O21 La 139.1(19) 2_556 2_656
La O21 La 172.7(18) 2 2_656
O2 O21 La 34.1(9) 2_656 2_656
O2 O21 La 60.7(11) 4_666 2_656
O1 O21 La 96.6(18) 2_556 2_656
Ga3 O21 La 101.2(12) 2_546 2_656
Ga1 O21 La 96.8(12) 1_556 2_656
Nb O21 La 96.8(12) 1_556 2_656
O3 O21 La 66.6(11) 1_665 2_656
Ga1 O21 La 89.8(12) 1_665 2_656
Nb O21 La 89.8(12) 1_665 2_656
Ga3 O21 La 47.5(7) . 2_656
O21 O21 La 149.8(10) 4_565 2_656
O21 O21 La 115.8(19) 3_665 2_656
O2 O21 O2 85(3) 4_665 6_565
O21 O21 O2 32(10) 2_556 6_565
Ga2 O21 O2 106(3) . 6_565
Ga3 O21 O2 102(2) 4_665 6_565
O2 O21 O2 102(3) 5_666 6_565
La O21 O2 21.3(10) 4_665 6_565
O2 O21 O2 75(2) 3_655 6_565
O1 O21 O2 148(3) 1_556 6_565
Ga2 O21 O2 61.3(16) 2_556 6_565
O21 O21 O2 98.3(18) 4_665 6_565
O21 O21 O2 121.4(10) 3_655 6_565
O1 O21 O2 29.5(17) 2 6_565
La O21 O2 133(2) 4_666 6_565
O3 O21 O2 74.2(16) 3 6_565
O3 O21 O2 35.2(16) 4_665 6_565
O3 O21 O2 138(2) 6_556 6_565
O2 O21 O2 104(2) . 6_565
O3 O21 O2 93.1(19) 5_666 6_565
O2 O21 O2 66.2(15) 6_566 6_565
O1 O21 O2 58.6(16) . 6_565
Ga3 O21 O2 77.3(15) 2_656 6_565
O3 O21 O2 95.8(17) . 6_565
La O21 O2 83.7(13) . 6_565
Ga3 O21 O2 56.1(11) 1_565 6_565
O21 O21 O2 116(3) 5_656 6_565
O21 O21 O2 52.2(19) 5_666 6_565
O3 O21 O2 65.0(11) 6 6_565
O21 O21 O2 91(3) 6_666 6_565
O21 O21 O2 71(2) 6_566 6_565
O2 O21 O2 35.4(14) 5_665 6_565
O3 O21 O2 28.1(9) 5_665 6_565
Ga1 O21 O2 76.8(11) . 6_565
Nb O21 O2 76.8(11) . 6_565
La O21 O2 156.6(19) 1_556 6_565
O3 O21 O2 111.4(16) 2_556 6_565
O21 O21 O2 28.8(9) 2 6_565
La O21 O2 71.7(12) 2_655 6_565
O2 O21 O2 74.6(10) 2_556 6_565
La O21 O2 52.3(9) 2 6_565
O2 O21 O2 92.9(18) 2_656 6_565
O2 O21 O2 162(2) 4_666 6_565
O1 O21 O2 111(2) 2_556 6_565
Ga3 O21 O2 114.4(14) 2_546 6_565
Ga1 O21 O2 135.9(15) 1_556 6_565
Nb O21 O2 135.9(15) 1_556 6_565
O3 O21 O2 60.7(13) 1_665 6_565
Ga1 O21 O2 38.1(8) 1_665 6_565
Nb O21 O2 38.1(8) 1_665 6_565
Ga3 O21 O2 114.8(17) . 6_565
O21 O21 O2 78.6(9) 4_565 6_565
O21 O21 O2 57.9(10) 3_665 6_565
La O21 O2 126.5(17) 2_656 6_565
O2 O21 La 105(4) 4_665 2_556
O21 O21 La 77(10) 2_556 2_556
Ga2 O21 La 143(3) . 2_556
Ga3 O21 La 60(2) 4_665 2_556
O2 O21 La 18(3) 5_666 2_556
La O21 La 122.6(19) 4_665 2_556
O2 O21 La 161(3) 3_655 2_556
O1 O21 La 103(3) 1_556 2_556
Ga2 O21 La 48.9(14) 2_556 2_556
O21 O21 La 148.8(8) 4_665 2_556
O21 O21 La 116(2) 3_655 2_556
O1 O21 La 79(2) 2 2_556
La O21 La 62.7(17) 4_666 2_556
O3 O21 La 66.0(16) 3 2_556
O3 O21 La 119(2) 4_665 2_556
O3 O21 La 65.5(17) 6_556 2_556
O2 O21 La 138(2) . 2_556
O3 O21 La 105(2) 5_666 2_556
O2 O21 La 72(2) 6_566 2_556
O1 O21 La 146.0(19) . 2_556
Ga3 O21 La 138(2) 2_656 2_556
O3 O21 La 91.7(17) . 2_556
La O21 La 123.2(15) . 2_556
Ga3 O21 La 93.9(16) 1_565 2_556
O21 O21 La 116(3) 5_656 2_556
O21 O21 La 70(2) 5_666 2_556
O3 O21 La 106.6(14) 6 2_556
O21 O21 La 155(3) 6_666 2_556
O21 O21 La 38.4(15) 6_566 2_556
O2 O21 La 103.5(13) 5_665 2_556
O3 O21 La 135.9(16) 5_665 2_556
Ga1 O21 La 83.6(11) . 2_556
Nb O21 La 83.6(11) . 2_556
La O21 La 86.9(14) 1_556 2_556
O3 O21 La 30.9(8) 2_556 2_556
O21 O21 La 116.8(16) 2 2_556
La O21 La 174.2(16) 2_655 2_556
O2 O21 La 34.8(11) 2_556 2_556
La O21 La 66.8(10) 2 2_556
O2 O21 La 138(2) 2_656 2_556
O2 O21 La 59.0(14) 4_666 2_556
O1 O21 La 32.0(8) 2_556 2_556
Ga3 O21 La 76.7(11) 2_546 2_556
Ga1 O21 La 45.1(8) 1_556 2_556
Nb O21 La 45.1(8) 1_556 2_556
O3 O21 La 141.2(17) 1_665 2_556
Ga1 O21 La 129.7(15) 1_665 2_556
Nb O21 La 129.7(15) 1_665 2_556
Ga3 O21 La 131.0(15) . 2_556
O21 O21 La 31.7(8) 4_565 2_556
O21 O21 La 69.3(9) 3_665 2_556
La O21 La 118.4(16) 2_656 2_556
O2 O21 La 108.1(14) 6_565 2_556
O2 O21 O2 54(4) 4_665 6_556
O21 O21 O2 139(10) 2_556 6_556
Ga2 O21 O2 29.2(15) . 6_556
Ga3 O21 O2 75(2) 4_665 6_556
O2 O21 O2 110(3) 5_666 6_556
La O21 O2 105(2) 4_665 6_556
O2 O21 O2 74.7(18) 3_655 6_556
O1 O21 O2 43(2) 1_556 6_556
Ga2 O21 O2 159(2) 2_556 6_556
O21 O21 O2 56.9(14) 4_665 6_556
O21 O21 O2 6.1(12) 3_655 6_556
O1 O21 O2 140(3) 2 6_556
La O21 O2 96.1(18) 4_666 6_556
O3 O21 O2 94.9(19) 3 6_556
O3 O21 O2 126(2) 4_665 6_556
O3 O21 O2 50.9(14) 6_556 6_556
O2 O21 O2 23.6(16) . 6_556
O3 O21 O2 105(2) 5_666 6_556
O2 O21 O2 158(3) 6_566 6_556
O1 O21 O2 67.3(17) . 6_556
Ga3 O21 O2 90.7(16) 2_656 6_556
O3 O21 O2 53.4(13) . 6_556
La O21 O2 45.8(10) . 6_556
Ga3 O21 O2 144(2) 1_565 6_556
O21 O21 O2 13.5(13) 5_656 6_556
O21 O21 O2 174(3) 5_666 6_556
O3 O21 O2 72.5(13) 6 6_556
O21 O21 O2 60.9(17) 6_666 6_556
O21 O21 O2 133(3) 6_566 6_556
O2 O21 O2 101.7(16) 5_665 6_556
O3 O21 O2 104.6(18) 5_665 6_556
Ga1 O21 O2 77.4(13) . 6_556
Nb O21 O2 77.4(13) . 6_556
La O21 O2 31.8(8) 1_556 6_556
O3 O21 O2 92.1(17) 2_556 6_556
O21 O21 O2 100(2) 2 6_556
La O21 O2 62.0(12) 2_655 6_556
O2 O21 O2 147(2) 2_556 6_556
La O21 O2 120.1(16) 2 6_556
O2 O21 O2 76.0(11) 2_656 6_556
O2 O21 O2 72.4(14) 4_666 6_556
O1 O21 O2 123(2) 2_556 6_556
Ga3 O21 O2 51.4(10) 2_546 6_556
Ga1 O21 O2 70.6(12) 1_556 6_556
Nb O21 O2 70.6(12) 1_556 6_556
O3 O21 O2 98.6(17) 1_665 6_556
Ga1 O21 O2 115.1(17) 1_665 6_556
Nb O21 O2 115.1(17) 1_665 6_556
Ga3 O21 O2 16.2(8) . 6_556
O21 O21 O2 129(2) 4_565 6_556
O21 O21 O2 169(2) 3_665 6_556
La O21 O2 53.7(9) 2_656 6_556
O2 O21 O2 126(2) 6_565 6_556
La O21 O2 115.1(16) 2_556 6_556
O2 O21 O3 99(4) 4_665 3_556
O21 O21 O3 106(10) 2_556 3_556
Ga2 O21 O3 114(3) . 3_556
Ga3 O21 O3 58.1(19) 4_665 3_556
O2 O21 O3 37(3) 5_666 3_556
La O21 O3 147(2) 4_665 3_556
O2 O21 O3 147(3) 3_655 3_556
O1 O21 O3 75(3) 1_556 3_556
Ga2 O21 O3 78.2(19) 2_556 3_556
O21 O21 O3 123.9(13) 4_665 3_556
O21 O21 O3 89.7(19) 3_655 3_556
O1 O21 O3 108(2) 2 3_556
La O21 O3 51.7(18) 4_666 3_556
O3 O21 O3 77.5(17) 3 3_556
O3 O21 O3 144(2) 4_665 3_556
O3 O21 O3 43.4(17) 6_556 3_556
O2 O21 O3 112(2) . 3_556
O3 O21 O3 104(2) 5_666 3_556
O2 O21 O3 93(2) 6_566 3_556
O1 O21 O3 144.8(18) . 3_556
Ga3 O21 O3 134(2) 2_656 3_556
O3 O21 O3 83.7(17) . 3_556
La O21 O3 112.2(15) . 3_556
Ga3 O21 O3 113.6(19) 1_565 3_556
O21 O21 O3 92(2) 5_656 3_556
O21 O21 O3 97(3) 5_666 3_556
O3 O21 O3 110.4(17) 6 3_556
O21 O21 O3 131(3) 6_666 3_556
O21 O21 O3 65.8(18) 6_566 3_556
O2 O21 O3 122.4(15) 5_665 3_556
O3 O21 O3 165.1(19) 5_665 3_556
Ga1 O21 O3 87.8(13) . 3_556
Nb O21 O3 87.8(13) . 3_556
La O21 O3 57.8(12) 1_556 3_556
O3 O21 O3 33.1(13) 2_556 3_556
O21 O21 O3 137.1(14) 2 3_556
La O21 O3 149.3(16) 2_655 3_556
O2 O21 O3 64.1(14) 2_556 3_556
La O21 O3 89.5(13) 2 3_556
O2 O21 O3 123.5(19) 2_656 3_556
O2 O21 O3 33.4(12) 4_666 3_556
O1 O21 O3 41.8(12) 2_556 3_556
Ga3 O21 O3 63.4(10) 2_546 3_556
Ga1 O21 O3 24.8(7) 1_556 3_556
Nb O21 O3 24.8(7) 1_556 3_556
O3 O21 O3 148(2) 1_665 3_556
Ga1 O21 O3 153.2(18) 1_665 3_556
Nb O21 O3 153.2(18) 1_665 3_556
Ga3 O21 O3 102.9(14) . 3_556
O21 O21 O3 58.6(12) 4_565 3_556
O21 O21 O3 94.1(11) 3_665 3_556
La O21 O3 93.8(15) 2_656 3_556
O2 O21 O3 137.0(17) 6_565 3_556
La O21 O3 29.5(7) 2_556 3_556
O2 O21 O3 87.9(15) 6_556 3_556
O2 O21 O3 161(4) 4_665 4_666
O21 O21 O3 113(10) 2_556 4_666
Ga2 O21 O3 103(2) . 4_666
Ga3 O21 O3 129(3) 4_665 4_666
O2 O21 O3 93(4) 5_666 4_666
La O21 O3 130(2) 4_665 4_666
O2 O21 O3 87(2) 3_655 4_666
O1 O21 O3 64(3) 1_556 4_666
Ga2 O21 O3 82.6(19) 2_556 4_666
O21 O21 O3 79.4(19) 4_665 4_666
O21 O21 O3 113.8(12) 3_655 4_666
O1 O21 O3 113(2) 2 4_666
La O21 O3 21.5(11) 4_666 4_666
O3 O21 O3 140(3) 3 4_666
O3 O21 O3 83.9(16) 4_665 4_666
O3 O21 O3 105(2) 6_556 4_666
O2 O21 O3 114.6(18) . 4_666
O3 O21 O3 32.4(16) 5_666 4_666
O2 O21 O3 51.9(17) 6_566 4_666
O1 O21 O3 138(2) . 4_666
Ga3 O21 O3 65.1(12) 2_656 4_666
O3 O21 O3 150(3) . 4_666
La O21 O3 151.0(17) . 4_666
Ga3 O21 O3 57.8(11) 1_565 4_666
O21 O21 O3 121(2) 5_656 4_666
O21 O21 O3 70.4(19) 5_666 4_666
O3 O21 O3 178.2(19) 6 4_666
O21 O21 O3 82.5(19) 6_666 4_666
O21 O21 O3 100(3) 6_566 4_666
O2 O21 O3 148.1(18) 5_665 4_666
O3 O21 O3 111.2(19) 5_665 4_666
Ga1 O21 O3 158(2) . 4_666
Nb O21 O3 158(2) . 4_666
La O21 O3 87.0(14) 1_556 4_666
O3 O21 O3 101.4(18) 2_556 4_666
O21 O21 O3 141.4(13) 2 4_666
La O21 O3 110.6(15) 2_655 4_666
O2 O21 O3 80.3(16) 2_556 4_666
La O21 O3 127.7(17) 2 4_666
O2 O21 O3 63.3(14) 2_656 4_666
O2 O21 O3 52.6(13) 4_666 4_666
O1 O21 O3 43.5(12) 2_556 4_666
Ga3 O21 O3 129.4(18) 2_546 4_666
Ga1 O21 O3 93.9(17) 1_556 4_666
Nb O21 O3 93.9(17) 1_556 4_666
O3 O21 O3 77.0(12) 1_665 4_666
Ga1 O21 O3 87.9(13) 1_665 4_666
Nb O21 O3 87.9(13) 1_665 4_666
Ga3 O21 O3 106.5(13) . 4_666
O21 O21 O3 97.1(11) 4_565 4_666
O21 O21 O3 63.4(14) 3_665 4_666
La O21 O3 59.5(9) 2_656 4_666
O2 O21 O3 113.8(16) 6_565 4_666
La O21 O3 75.0(14) 2_556 4_666
O2 O21 O3 107.7(15) 6_556 4_666
O3 O21 O3 71.4(18) 3_556 4_666
O2 O21 Ga3 39(3) 4_665 4_664
O21 O21 Ga3 51(10) 2_556 4_664
Ga2 O21 Ga3 87(2) . 4_664
Ga3 O21 Ga3 63.3(18) 4_665 4_664
O2 O21 Ga3 90(3) 5_666 4_664
La O21 Ga3 32.9(9) 4_665 4_664
O2 O21 Ga3 89(2) 3_655 4_664
O1 O21 Ga3 132(3) 1_556 4_664
Ga2 O21 Ga3 84.5(16) 2_556 4_664
O21 O21 Ga3 103.3(7) 4_665 4_664
O21 O21 Ga3 83.2(11) 3_655 4_664
O1 O21 Ga3 50.6(19) 2 4_664
La O21 Ga3 170(2) 4_666 4_664
O3 O21 Ga3 42.9(14) 3 4_664
O3 O21 Ga3 78.5(19) 4_665 4_664
O3 O21 Ga3 93.4(18) 6_556 4_664
O2 O21 Ga3 77.5(15) . 4_664
O3 O21 Ga3 135(2) 5_666 4_664
O2 O21 Ga3 109.7(19) 6_566 4_664
O1 O21 Ga3 40.0(12) . 4_664
Ga3 O21 Ga3 106.3(18) 2_656 4_664
O3 O21 Ga3 48.9(12) . 4_664
La O21 Ga3 43.6(6) . 4_664
Ga3 O21 Ga3 103.0(14) 1_565 4_664
O21 O21 Ga3 76(2) 5_656 4_664
O21 O21 Ga3 92(2) 5_666 4_664
O3 O21 Ga3 18.3(5) 6 4_664
O21 O21 Ga3 98(3) 6_666 4_664
O21 O21 Ga3 73.8(19) 6_566 4_664
O2 O21 Ga3 12.8(8) 5_665 4_664
O3 O21 Ga3 53.7(9) 5_665 4_664
Ga1 O21 Ga3 33.6(5) . 4_664
Nb O21 Ga3 33.6(5) . 4_664
La O21 Ga3 112.2(13) 1_556 4_664
O3 O21 Ga3 87.0(13) 2_556 4_664
O21 O21 Ga3 20.7(7) 2 4_664
La O21 Ga3 68.6(10) 2_655 4_664
O2 O21 Ga3 90.6(13) 2_556 4_664
La O21 Ga3 43.1(5) 2 4_664
O2 O21 Ga3 113.8(18) 2_656 4_664
O2 O21 Ga3 145.2(15) 4_666 4_664
O1 O21 Ga3 133.4(19) 2_556 4_664
Ga3 O21 Ga3 68.6(8) 2_546 4_664
Ga1 O21 Ga3 100.7(11) 1_556 4_664
Nb O21 Ga3 100.7(11) 1_556 4_664
O3 O21 Ga3 91.5(15) 1_665 4_664
Ga1 O21 Ga3 76.2(10) 1_665 4_664
Nb O21 Ga3 76.2(10) 1_665 4_664
Ga3 O21 Ga3 87.1(11) . 4_664
O21 O21 Ga3 78.4(11) 4_565 4_664
O21 O21 Ga3 98.7(7) 3_665 4_664
La O21 Ga3 130.0(16) 2_656 4_664
O2 O21 Ga3 46.9(9) 6_565 4_664
La O21 Ga3 106.8(12) 2_556 4_664
O2 O21 Ga3 89.2(14) 6_556 4_664
O3 O21 Ga3 119.8(14) 3_556 4_664
O3 O21 Ga3 160.6(16) 4_666 4_664
O2 O21 Ga2 48(4) 4_665 1_554
O21 O21 Ga2 71(10) 2_556 1_554
Ga2 O21 Ga2 62(2) . 1_554
Ga3 O21 Ga2 88(2) 4_665 1_554
O2 O21 Ga2 122(3) 5_666 1_554
La O21 Ga2 28.0(9) 4_665 1_554
O2 O21 Ga2 58(2) 3_655 1_554
O1 O21 Ga2 111(3) 1_556 1_554
Ga2 O21 Ga2 106.5(19) 2_556 1_554
O21 O21 Ga2 72.1(6) 4_665 1_554
O21 O21 Ga2 72.1(5) 3_655 1_554
O1 O21 Ga2 70(2) 2 1_554
La O21 Ga2 159(2) 4_666 1_554
O3 O21 Ga2 73.6(17) 3 1_554
O3 O21 Ga2 65.5(19) 4_665 1_554
O3 O21 Ga2 106(2) 6_556 1_554
O2 O21 Ga2 56.7(14) . 1_554
O3 O21 Ga2 110(2) 5_666 1_554
O2 O21 Ga2 113(2) 6_566 1_554
O1 O21 Ga2 10.6(12) . 1_554
Ga3 O21 Ga2 77.6(15) 2_656 1_554
O3 O21 Ga2 62.4(14) . 1_554
La O21 Ga2 37.4(6) . 1_554
Ga3 O21 Ga2 96.1(15) 1_565 1_554
O21 O21 Ga2 67(2) 5_656 1_554
O21 O21 Ga2 101(2) 5_666 1_554
O3 O21 Ga2 35.8(7) 6 1_554
O21 O21 Ga2 67(2) 6_666 1_554
O21 O21 Ga2 103(2) 6_566 1_554
O2 O21 Ga2 36.3(8) 5_665 1_554
O3 O21 Ga2 35.9(7) 5_665 1_554
Ga1 O21 Ga2 59.2(8) . 1_554
Nb O21 Ga2 59.2(8) . 1_554
La O21 Ga2 107.7(14) 1_556 1_554
O3 O21 Ga2 116.0(15) 2_556 1_554
O21 O21 Ga2 26.0(10) 2 1_554
La O21 Ga2 37.2(6) 2_655 1_554
O2 O21 Ga2 116.7(14) 2_556 1_554
La O21 Ga2 72.9(9) 2 1_554
O2 O21 Ga2 82.6(15) 2_656 1_554
O2 O21 Ga2 149.0(17) 4_666 1_554
O1 O21 Ga2 159(2) 2_556 1_554
Ga3 O21 Ga2 83.3(10) 2_546 1_554
Ga1 O21 Ga2 121.6(13) 1_556 1_554
Nb O21 Ga2 121.6(13) 1_556 1_554
O3 O21 Ga2 65.4(13) 1_665 1_554
Ga1 O21 Ga2 58.4(9) 1_665 1_554
Nb O21 Ga2 58.4(9) 1_665 1_554
Ga3 O21 Ga2 67.4(10) . 1_554
O21 O21 Ga2 108.9(8) 4_565 1_554
O21 O21 Ga2 106.7(9) 3_665 1_554
La O21 Ga2 100.9(14) 2_656 1_554
O2 O21 Ga2 49.3(9) 6_565 1_554
La O21 Ga2 138.4(13) 2_556 1_554
O2 O21 Ga2 76.7(13) 6_556 1_554
O3 O21 Ga2 145.7(15) 3_556 1_554
O3 O21 Ga2 142.4(18) 4_666 1_554
Ga3 O21 Ga2 31.6(4) 4_664 1_554
O2 O21 O2 41(4) 4_665 2_546
O21 O21 O2 116(4) 2_556 2_546
Ga2 O21 O2 64.5(18) . 2_546
Ga3 O21 O2 38.5(16) 4_665 2_546
O2 O21 O2 75(4) 5_666 2_546
La O21 O2 108(2) 4_665 2_546
O2 O21 O2 109(3) 3_655 2_546
O1 O21 O2 67.0(17) 1_556 2_546
Ga2 O21 O2 123(2) 2_556 2_546
O21 O21 O2 93.5(18) 4_665 2_546
O21 O21 O2 33.9(18) 3_655 2_546
O1 O21 O2 117.3(18) 2 2_546
La O21 O2 101(2) 4_666 2_546
O3 O21 O2 63.2(15) 3 2_546
O3 O21 O2 151(3) 4_665 2_546
O3 O21 O2 21.3(13) 6_556 2_546
O2 O21 O2 54.7(14) . 2_546
O3 O21 O2 136(2) 5_666 2_546
O2 O21 O2 156(3) 6_566 2_546
O1 O21 O2 81.0(15) . 2_546
Ga3 O21 O2 127.4(19) 2_656 2_546
O3 O21 O2 29.7(13) . 2_546
La O21 O2 48.6(10) . 2_546
Ga3 O21 O2 178(2) 1_565 2_546
O21 O21 O2 31.5(16) 5_656 2_546
O21 O21 O2 149(3) 5_666 2_546
O3 O21 O2 60.6(11) 6 2_546
O21 O21 O2 97(2) 6_666 2_546
O21 O21 O2 97(2) 6_566 2_546
O2 O21 O2 90.3(15) 5_665 2_546
O3 O21 O2 121.5(18) 5_665 2_546
Ga1 O21 O2 51.5(10) . 2_546
Nb O21 O2 51.5(10) . 2_546
La O21 O2 36.0(8) 1_556 2_546
O3 O21 O2 56.8(12) 2_556 2_546
O21 O21 O2 97.6(14) 2 2_546
La O21 O2 90.8(14) 2_655 2_546
O2 O21 O2 112(2) 2_556 2_546
La O21 O2 90.3(13) 2 2_546
O2 O21 O2 112.4(19) 2_656 2_546
O2 O21 O2 69.1(14) 4_666 2_546
O1 O21 O2 106.5(19) 2_556 2_546
Ga3 O21 O2 15.9(8) 2_546 2_546
Ga1 O21 O2 41.0(9) 1_556 2_546
Nb O21 O2 41.0(9) 1_556 2_546
O3 O21 O2 133.3(19) 1_665 2_546
Ga1 O21 O2 142.1(19) 1_665 2_546
Nb O21 O2 142.1(19) 1_665 2_546
Ga3 O21 O2 51.7(10) . 2_546
O21 O21 O2 92(2) 4_565 2_546
O21 O21 O2 152(2) 3_665 2_546
La O21 O2 85.3(12) 2_656 2_546
O2 O21 O2 125.4(17) 6_565 2_546
La O21 O2 84.6(14) 2_556 2_546
O2 O21 O2 36.7(15) 6_556 2_546
O3 O21 O2 64.7(12) 3_556 2_546
O3 O21 O2 120.7(17) 4_666 2_546
Ga3 O21 O2 78.5(12) 4_664 2_546
Ga2 O21 O2 85.7(13) 1_554 2_546
O2 O21 Ga3 57(4) 4_665 1_455
O21 O21 Ga3 72(3) 2_556 1_455
Ga2 O21 Ga3 114(2) . 1_455
Ga3 O21 Ga3 14.4(13) 4_665 1_455
O2 O21 Ga3 31(3) 5_666 1_455
La O21 Ga3 97.2(15) 4_665 1_455
O2 O21 Ga3 151(3) 3_655 1_455
O1 O21 Ga3 110(2) 1_556 1_455
Ga2 O21 Ga3 71.3(15) 2_556 1_455
O21 O21 Ga3 144(2) 4_665 1_455
O21 O21 Ga3 84(2) 3_655 1_455
O1 O21 Ga3 74.5(13) 2 1_455
La O21 Ga3 104(2) 4_666 1_455
O3 O21 Ga3 25.9(13) 3 1_455
O3 O21 Ga3 131.8(19) 4_665 1_455
O3 O21 Ga3 44.8(14) 6_556 1_455
O2 O21 Ga3 102.0(17) . 1_455
O3 O21 Ga3 153(3) 5_666 1_455
O2 O21 Ga3 110(2) 6_566 1_455
O1 O21 Ga3 100.3(14) . 1_455
Ga3 O21 Ga3 174(2) 2_656 1_455
O3 O21 Ga3 45.1(10) . 1_455
La O21 Ga3 75.8(9) . 1_455
Ga3 O21 Ga3 128.1(17) 1_565 1_455
O21 O21 Ga3 80(2) 5_656 1_455
O21 O21 Ga3 98(2) 5_666 1_455
O3 O21 Ga3 60.7(9) 6 1_455
O21 O21 Ga3 147(3) 6_666 1_455
O21 O21 Ga3 45.4(14) 6_566 1_455
O2 O21 Ga3 71.3(10) 5_665 1_455
O3 O21 Ga3 119.1(14) 5_665 1_455
Ga1 O21 Ga3 37.1(5) . 1_455
Nb O21 Ga3 37.1(5) . 1_455
La O21 Ga3 78.0(11) 1_556 1_455
O3 O21 Ga3 19.8(9) 2_556 1_455
O21 O21 Ga3 85.7(8) 2 1_455
La O21 Ga3 126.3(14) 2_655 1_455
O2 O21 Ga3 62.0(13) 2_556 1_455
La O21 Ga3 46.9(6) 2 1_455
O2 O21 Ga3 163.8(18) 2_656 1_455
O2 O21 Ga3 82.2(15) 4_666 1_455
O1 O21 Ga3 79.8(14) 2_556 1_455
Ga3 O21 Ga3 36.9(5) 2_546 1_455
Ga1 O21 Ga3 37.6(6) 1_556 1_455
Nb O21 Ga3 37.6(6) 1_556 1_455
O3 O21 Ga3 158.0(18) 1_665 1_455
Ga1 O21 Ga3 136.6(13) 1_665 1_455
Nb O21 Ga3 136.6(13) 1_665 1_455
Ga3 O21 Ga3 102.0(12) . 1_455
O21 O21 Ga3 41.5(16) 4_565 1_455
O21 O21 Ga3 101.4(16) 3_665 1_455
La O21 Ga3 131.8(15) 2_656 1_455
O2 O21 Ga3 98.5(12) 6_565 1_455
La O21 Ga3 47.9(7) 2_556 1_455
O2 O21 Ga3 88.0(13) 6_556 1_455
O3 O21 Ga3 52.2(9) 3_556 1_455
O3 O21 Ga3 121.0(19) 4_666 1_455
Ga3 O21 Ga3 67.6(7) 4_664 1_455
Ga2 O21 Ga3 96.2(10) 1_554 1_455
O2 O21 Ga3 51.4(10) 2_546 1_455
O2 O21 O3 42(3) 4_665 2
O21 O21 O3 45(7) 2_556 2
Ga2 O21 O3 106(2) . 2
Ga3 O21 O3 43.0(16) 4_665 2
O2 O21 O3 64(3) 5_666 2
La O21 O3 54.0(12) 4_665 2
O2 O21 O3 115(3) 3_655 2
O1 O21 O3 137(2) 1_556 2
Ga2 O21 O3 70.0(14) 2_556 2
O21 O21 O3 127.7(12) 4_665 2
O21 O21 O3 90.3(19) 3_655 2
O1 O21 O3 46.6(12) 2 2
La O21 O3 144(3) 4_666 2
O3 O21 O3 17.5(17) 3 2
O3 O21 O3 94.5(18) 4_665 2
O3 O21 O3 78.8(17) 6_556 2
O2 O21 O3 93.5(17) . 2
O3 O21 O3 152(2) 5_666 2
O2 O21 O3 106.0(19) 6_566 2
O1 O21 O3 65.0(14) . 2
Ga3 O21 O3 131(2) 2_656 2
O3 O21 O3 44.1(13) . 2
La O21 O3 57.1(9) . 2
Ga3 O21 O3 109.6(14) 1_565 2
O21 O21 O3 83(2) 5_656 2
O21 O21 O3 87.1(19) 5_666 2
O3 O21 O3 29.3(10) 6 2
O21 O21 O3 123(3) 6_666 2
O21 O21 O3 52.0(16) 6_566 2
O2 O21 O3 28.0(9) 5_665 2
O3 O21 O3 75.9(14) 5_665 2
Ga1 O21 O3 20.1(6) . 2
Nb O21 O3 20.1(6) . 2
La O21 O3 107.2(14) 1_556 2
O3 O21 O3 61.9(10) 2_556 2
O21 O21 O3 42.4(9) 2 2
La O21 O3 93.9(13) 2_655 2
O2 O21 O3 71.3(13) 2_556 2
La O21 O3 24.6(6) 2 2
O2 O21 O3 140(2) 2_656 2
O2 O21 O3 125.2(17) 4_666 2
O1 O21 O3 110.2(18) 2_556 2
Ga3 O21 O3 57.0(8) 2_546 2
Ga1 O21 O3 79.7(11) 1_556 2
Nb O21 O3 79.7(11) 1_556 2
O3 O21 O3 114.8(15) 1_665 2
Ga1 O21 O3 95.7(12) 1_665 2
Nb O21 O3 95.7(12) 1_665 2
Ga3 O21 O3 100.8(13) . 2
O21 O21 O3 55.1(13) 4_565 2
O21 O21 O3 93.8(11) 3_665 2
La O21 O3 148.3(16) 2_656 2
O2 O21 O3 59.4(11) 6_565 2
La O21 O3 81.3(11) 2_556 2
O2 O21 O3 96.3(15) 6_556 2
O3 O21 O3 95.0(14) 3_556 2
O3 O21 O3 151.6(19) 4_666 2
Ga3 O21 O3 26.0(6) 4_664 2
Ga2 O21 O3 57.3(9) 1_554 2
O2 O21 O3 71.3(12) 2_546 2
Ga3 O21 O3 43.3(8) 1_455 2
O2 O21 O21 126(4) 4_665 1_556
O21 O21 O21 130(10) 2_556 1_556
Ga2 O21 O21 97(2) . 1_556
Ga3 O21 O21 96(2) 4_665 1_556
O2 O21 O21 73(3) 5_666 1_556
La O21 O21 166.7(13) 4_665 1_556
O2 O21 O21 108.6(19) 3_655 1_556
O1 O21 O21 49(3) 1_556 1_556
Ga2 O21 O21 94.1(18) 2_556 1_556
O21 O21 O21 90.000(5) 4_665 1_556
O21 O21 O21 90.000(6) 3_655 1_556
O1 O21 O21 131(2) 2 1_556
La O21 O21 15.7(16) 4_666 1_556
O3 O21 O21 117.9(18) 3 1_556
O3 O21 O21 120.8(17) 4_665 1_556
O3 O21 O21 67.6(17) 6_556 1_556
O2 O21 O21 103.0(14) . 1_556
O3 O21 O21 65.7(17) 5_666 1_556
O2 O21 O21 81.3(18) 6_566 1_556
O1 O21 O21 148.7(15) . 1_556
Ga3 O21 O21 93.6(12) 2_656 1_556
O3 O21 O21 113.2(15) . 1_556
La O21 O21 128.7(9) . 1_556
Ga3 O21 O21 93.3(12) 1_565 1_556
O21 O21 O21 96(2) 5_656 1_556
O21 O21 O21 96(2) 5_666 1_556
O3 O21 O21 144.6(9) 6 1_556
O21 O21 O21 96(2) 6_666 1_556
O21 O21 O21 96(2) 6_566 1_556
O2 O21 O21 161.9(10) 5_665 1_556
O3 O21 O21 147.0(9) 5_665 1_556
Ga1 O21 O21 125.8(10) . 1_556
Nb O21 O21 125.8(10) . 1_556
La O21 O21 55.8(10) 1_556 1_556
O3 O21 O21 73.5(11) 2_556 1_556
O21 O21 O21 174.8(15) 2 1_556
La O21 O21 124.5(7) 2_655 1_556
O2 O21 O21 84.0(12) 2_556 1_556
La O21 O21 125.6(10) 2 1_556
O2 O21 O21 83.9(13) 2_656 1_556
O2 O21 O21 15.9(10) 4_666 1_556
O1 O21 O21 41.1(17) 2_556 1_556
Ga3 O21 O21 92.5(9) 2_546 1_556
Ga1 O21 O21 58.6(8) 1_556 1_556
Nb O21 O21 58.6(8) 1_556 1_556
O3 O21 O21 109.0(11) 1_665 1_556
Ga1 O21 O21 124.2(8) 1_665 1_556
Nb O21 O21 124.2(8) 1_665 1_556
Ga3 O21 O21 92.4(8) . 1_556
O21 O21 O21 90.000(2) 4_565 1_556
O21 O21 O21 90.000(6) 3_665 1_556
La O21 O21 59.8(10) 2_656 1_556
O2 O21 O21 147.5(10) 6_565 1_556
La O21 O21 58.8(8) 2_556 1_556
O2 O21 O21 84.8(11) 6_556 1_556
O3 O21 O21 40.3(10) 3_556 1_556
O3 O21 O21 37.0(12) 4_666 1_556
Ga3 O21 O21 159.3(7) 4_664 1_556
Ga2 O21 O21 159.3(6) 1_554 1_556
O2 O21 O21 85.0(10) 2_546 1_556
Ga3 O21 O21 92.4(8) 1_455 1_556
O3 O21 O21 135.4(10) 2 1_556
O2 O21 O21 54(4) 4_665 1_554
O21 O21 O21 50(10) 2_556 1_554
Ga2 O21 O21 83(2) . 1_554
Ga3 O21 O21 84(2) 4_665 1_554
O2 O21 O21 107(3) 5_666 1_554
La O21 O21 13.3(14) 4_665 1_554
O2 O21 O21 71(2) 3_655 1_554
O1 O21 O21 131(3) 1_556 1_554
Ga2 O21 O21 85.9(18) 2_556 1_554
O21 O21 O21 90.000(5) 4_665 1_554
O21 O21 O21 90.000(9) 3_655 1_554
O1 O21 O21 49(2) 2 1_554
La O21 O21 164.3(16) 4_666 1_554
O3 O21 O21 62.1(18) 3 1_554
O3 O21 O21 59.2(18) 4_665 1_554
O3 O21 O21 112.4(17) 6_556 1_554
O2 O21 O21 77.0(14) . 1_554
O3 O21 O21 114.3(17) 5_666 1_554
O2 O21 O21 98.7(18) 6_566 1_554
O1 O21 O21 31.3(15) . 1_554
Ga3 O21 O21 86.4(12) 2_656 1_554
O3 O21 O21 66.8(15) . 1_554
La O21 O21 51.3(9) . 1_554
Ga3 O21 O21 86.7(12) 1_565 1_554
O21 O21 O21 84(2) 5_656 1_554
O21 O21 O21 84(2) 5_666 1_554
O3 O21 O21 35.4(9) 6 1_554
O21 O21 O21 84(2) 6_666 1_554
O21 O21 O21 84(2) 6_566 1_554
O2 O21 O21 18.1(10) 5_665 1_554
O3 O21 O21 33.0(9) 5_665 1_554
Ga1 O21 O21 54.2(9) . 1_554
Nb O21 O21 54.2(9) . 1_554
La O21 O21 124.2(10) 1_556 1_554
O3 O21 O21 106.5(11) 2_556 1_554
O21 O21 O21 5.2(15) 2 1_554
La O21 O21 55.5(7) 2_655 1_554
O2 O21 O21 96.0(12) 2_556 1_554
La O21 O21 54.4(10) 2 1_554
O2 O21 O21 96.1(13) 2_656 1_554
O2 O21 O21 164.1(10) 4_666 1_554
O1 O21 O21 138.9(17) 2_556 1_554
Ga3 O21 O21 87.5(9) 2_546 1_554
Ga1 O21 O21 121.4(8) 1_556 1_554
Nb O21 O21 121.4(8) 1_556 1_554
O3 O21 O21 71.0(11) 1_665 1_554
Ga1 O21 O21 55.8(8) 1_665 1_554
Nb O21 O21 55.8(8) 1_665 1_554
Ga3 O21 O21 87.6(8) . 1_554
O21 O21 O21 90.000(5) 4_565 1_554
O21 O21 O21 90.000(5) 3_665 1_554
La O21 O21 120.2(10) 2_656 1_554
O2 O21 O21 32.5(10) 6_565 1_554
La O21 O21 121.2(8) 2_556 1_554
O2 O21 O21 95.2(11) 6_556 1_554
O3 O21 O21 139.7(10) 3_556 1_554
O3 O21 O21 143.0(12) 4_666 1_554
Ga3 O21 O21 20.7(7) 4_664 1_554
Ga2 O21 O21 20.7(6) 1_554 1_554
O2 O21 O21 95.0(10) 2_546 1_554
Ga3 O21 O21 87.6(8) 1_455 1_554
O3 O21 O21 44.6(10) 2 1_554
O21 O21 O21 179.999(19) 1_556 1_554
O2 O21 O2 130(4) 4_665 3_656
O21 O21 O2 144(10) 2_556 3_656
Ga2 O21 O2 74.6(17) . 3_656
Ga3 O21 O2 121(3) 4_665 3_656
O2 O21 O2 105(3) 5_666 3_656
La O21 O2 141(2) 4_665 3_656
O2 O21 O2 77.0(18) 3_655 3_656
O1 O21 O2 33(2) 1_556 3_656
Ga2 O21 O2 113(2) 2_556 3_656
O21 O21 O2 59.6(12) 4_665 3_656
O21 O21 O2 82.3(11) 3_655 3_656
O1 O21 O2 144(2) 2 3_656
La O21 O2 28.2(12) 4_666 3_656
O3 O21 O2 148(3) 3 3_656
O3 O21 O2 101.0(19) 4_665 3_656
O3 O21 O2 85.9(17) 6_556 3_656
O2 O21 O2 84.9(13) . 3_656
O3 O21 O2 43.0(18) 5_666 3_656
O2 O21 O2 83(2) 6_566 3_656
O1 O21 O2 122(2) . 3_656
Ga3 O21 O2 63.7(12) 2_656 3_656
O3 O21 O2 124(2) . 3_656
La O21 O2 120.3(15) . 3_656
Ga3 O21 O2 83.5(15) 1_565 3_656
O21 O21 O2 89.7(19) 5_656 3_656
O21 O21 O2 102(2) 5_666 3_656
O3 O21 O2 148.5(17) 6 3_656
O21 O21 O2 65.2(17) 6_666 3_656
O21 O21 O2 124(3) 6_566 3_656
O2 O21 O2 166.3(19) 5_665 3_656
O3 O21 O2 119.1(16) 5_665 3_656
Ga1 O21 O2 146.6(17) . 3_656
Nb O21 O2 146.6(17) . 3_656
La O21 O2 59.4(11) 1_556 3_656
O3 O21 O2 104.2(16) 2_556 3_656
O21 O21 O2 151.6(16) 2 3_656
La O21 O2 94.5(12) 2_655 3_656
O2 O21 O2 107.7(19) 2_556 3_656
La O21 O2 155.0(19) 2 3_656
O2 O21 O2 52.4(14) 2_656 3_656
O2 O21 O2 39.6(15) 4_666 3_656
O1 O21 O2 64.8(17) 2_556 3_656
Ga3 O21 O2 108.7(15) 2_546 3_656
Ga1 O21 O2 84.9(13) 1_556 3_656
Nb O21 O2 84.9(13) 1_556 3_656
O3 O21 O2 80.2(13) 1_665 3_656
Ga1 O21 O2 99.9(14) 1_665 3_656
Nb O21 O2 99.9(14) 1_665 3_656
Ga3 O21 O2 75.8(11) . 3_656
O21 O21 O2 119.3(10) 4_565 3_656
O21 O21 O2 94.7(16) 3_665 3_656
La O21 O2 31.7(7) 2_656 3_656
O2 O21 O2 136(2) 6_565 3_656
La O21 O2 89.5(14) 2_556 3_656
O2 O21 O2 76.2(11) 6_556 3_656
O3 O21 O2 71.3(15) 3_556 3_656
O3 O21 O2 31.6(10) 4_666 3_656
Ga3 O21 O2 161.7(17) 4_664 3_656
Ga2 O21 O2 131.7(15) 1_554 3_656
O2 O21 O2 95.4(15) 2_546 3_656
Ga3 O21 O2 121.8(16) 1_455 3_656
O3 O21 O2 164.3(18) 2 3_656
O21 O21 O2 31.6(10) 1_556 3_656
O21 O21 O2 148.4(11) 1_554 3_656
O2 O21 Ga1 158(5) 4_665 1_666
O21 O21 Ga1 106(6) 2_556 1_666
Ga2 O21 Ga1 94(2) . 1_666
Ga3 O21 Ga1 154(3) 4_665 1_666
O2 O21 Ga1 113(4) 5_666 1_666
La O21 Ga1 107.3(19) 4_665 1_666
O2 O21 Ga1 65.2(19) 3_655 1_666
O1 O21 Ga1 71.0(18) 1_556 1_666
Ga2 O21 Ga1 86.7(17) 2_556 1_666
O21 O21 Ga1 65(2) 4_665 1_666
O21 O21 Ga1 115.9(17) 3_655 1_666
O1 O21 Ga1 104.9(17) 2 1_666
La O21 Ga1 45.5(12) 4_666 1_666
O3 O21 Ga1 154(2) 3 1_666
O3 O21 Ga1 61.8(14) 4_665 1_666
O3 O21 Ga1 126(2) 6_556 1_666
O2 O21 Ga1 106.6(18) . 1_666
O3 O21 Ga1 9.1(11) 5_666 1_666
O2 O21 Ga1 47.3(16) 6_566 1_666
O1 O21 Ga1 115.4(18) . 1_666
Ga3 O21 Ga1 42.1(7) 2_656 1_666
O3 O21 Ga1 163.7(19) . 1_666
La O21 Ga1 139.2(18) . 1_666
Ga3 O21 Ga1 42.0(7) 1_565 1_666
O21 O21 Ga1 123(2) 5_656 1_666
O21 O21 Ga1 65.6(16) 5_666 1_666
O3 O21 Ga1 153.5(19) 6 1_666
O21 O21 Ga1 65.4(17) 6_666 1_666
O21 O21 Ga1 110(3) 6_566 1_666
O2 O21 Ga1 130.5(16) 5_665 1_666
O3 O21 Ga1 87.2(13) 5_665 1_666
Ga1 O21 Ga1 171.5(16) . 1_666
Nb O21 Ga1 171.5(16) . 1_666
La O21 Ga1 101.0(13) 1_556 1_666
O3 O21 Ga1 124.9(19) 2_556 1_666
O21 O21 Ga1 119.5(9) 2 1_666
La O21 Ga1 89.8(12) 2_655 1_666
O2 O21 Ga1 90.2(16) 2_556 1_666
La O21 Ga1 129.5(15) 2 1_666
O2 O21 Ga1 45.0(11) 2_656 1_666
O2 O21 Ga1 74.7(12) 4_666 1_666
O1 O21 Ga1 64.1(10) 2_556 1_666
Ga3 O21 Ga1 150.2(16) 2_546 1_666
Ga1 O21 Ga1 118.3(16) 1_556 1_666
Nb O21 Ga1 118.3(16) 1_556 1_666
O3 O21 Ga1 52.5(10) 1_665 1_666
Ga1 O21 Ga1 64.2(9) 1_665 1_666
Nb O21 Ga1 64.2(9) 1_665 1_666
Ga3 O21 Ga1 102.2(12) . 1_666
O21 O21 Ga1 110.5(14) 4_565 1_666
O21 O21 Ga1 59.2(15) 3_665 1_666
La O21 Ga1 56.6(7) 2_656 1_666
O2 O21 Ga1 95.3(13) 6_565 1_666
La O21 Ga1 96.0(14) 2_556 1_666
O2 O21 Ga1 110.3(14) 6_556 1_666
O3 O21 Ga1 96.1(16) 3_556 1_666
O3 O21 Ga1 24.7(7) 4_666 1_666
Ga3 O21 Ga1 140.1(16) 4_664 1_666
Ga2 O21 Ga1 117.9(15) 1_554 1_666
O2 O21 Ga1 137.0(15) 2_546 1_666
Ga3 O21 Ga1 143.8(18) 1_455 1_666
O3 O21 Ga1 151.5(15) 2 1_666
O21 O21 Ga1 60.1(9) 1_556 1_666
O21 O21 Ga1 119.9(9) 1_554 1_666
O2 O21 Ga1 41.8(10) 3_656 1_666
O2 O21 Nb 158(5) 4_665 1_666
O21 O21 Nb 106(6) 2_556 1_666
Ga2 O21 Nb 94(2) . 1_666
Ga3 O21 Nb 154(3) 4_665 1_666
O2 O21 Nb 113(4) 5_666 1_666
La O21 Nb 107.3(19) 4_665 1_666
O2 O21 Nb 65.2(19) 3_655 1_666
O1 O21 Nb 71.0(18) 1_556 1_666
Ga2 O21 Nb 86.7(17) 2_556 1_666
O21 O21 Nb 65(2) 4_665 1_666
O21 O21 Nb 115.9(17) 3_655 1_666
O1 O21 Nb 104.9(17) 2 1_666
La O21 Nb 45.5(12) 4_666 1_666
O3 O21 Nb 154(2) 3 1_666
O3 O21 Nb 61.8(14) 4_665 1_666
O3 O21 Nb 126(2) 6_556 1_666
O2 O21 Nb 106.6(18) . 1_666
O3 O21 Nb 9.1(11) 5_666 1_666
O2 O21 Nb 47.3(16) 6_566 1_666
O1 O21 Nb 115.4(18) . 1_666
Ga3 O21 Nb 42.1(7) 2_656 1_666
O3 O21 Nb 163.7(19) . 1_666
La O21 Nb 139.2(18) . 1_666
Ga3 O21 Nb 42.0(7) 1_565 1_666
O21 O21 Nb 123(2) 5_656 1_666
O21 O21 Nb 65.6(16) 5_666 1_666
O3 O21 Nb 153.5(19) 6 1_666
O21 O21 Nb 65.4(17) 6_666 1_666
O21 O21 Nb 110(3) 6_566 1_666
O2 O21 Nb 130.5(16) 5_665 1_666
O3 O21 Nb 87.2(13) 5_665 1_666
Ga1 O21 Nb 171.5(16) . 1_666
Nb O21 Nb 171.5(16) . 1_666
La O21 Nb 101.0(13) 1_556 1_666
O3 O21 Nb 124.9(19) 2_556 1_666
O21 O21 Nb 119.5(9) 2 1_666
La O21 Nb 89.8(12) 2_655 1_666
O2 O21 Nb 90.2(16) 2_556 1_666
La O21 Nb 129.5(15) 2 1_666
O2 O21 Nb 45.0(11) 2_656 1_666
O2 O21 Nb 74.7(12) 4_666 1_666
O1 O21 Nb 64.1(10) 2_556 1_666
Ga3 O21 Nb 150.2(16) 2_546 1_666
Ga1 O21 Nb 118.3(16) 1_556 1_666
Nb O21 Nb 118.3(16) 1_556 1_666
O3 O21 Nb 52.5(10) 1_665 1_666
Ga1 O21 Nb 64.2(9) 1_665 1_666
Nb O21 Nb 64.2(9) 1_665 1_666
Ga3 O21 Nb 102.2(12) . 1_666
O21 O21 Nb 110.5(14) 4_565 1_666
O21 O21 Nb 59.2(15) 3_665 1_666
La O21 Nb 56.6(7) 2_656 1_666
O2 O21 Nb 95.3(13) 6_565 1_666
La O21 Nb 96.0(14) 2_556 1_666
O2 O21 Nb 110.3(14) 6_556 1_666
O3 O21 Nb 96.1(16) 3_556 1_666
O3 O21 Nb 24.7(7) 4_666 1_666
Ga3 O21 Nb 140.1(16) 4_664 1_666
Ga2 O21 Nb 117.9(15) 1_554 1_666
O2 O21 Nb 137.0(15) 2_546 1_666
Ga3 O21 Nb 143.8(18) 1_455 1_666
O3 O21 Nb 151.5(15) 2 1_666
O21 O21 Nb 60.1(9) 1_556 1_666
O21 O21 Nb 119.9(9) 1_554 1_666
O2 O21 Nb 41.8(10) 3_656 1_666
Ga1 O21 Nb 0.0 1_666 1_666
O2 O21 O3 80(4) 4_665 2_656
O21 O21 O3 152(10) 2_556 2_656
Ga2 O21 O3 19.8(15) . 2_656
Ga3 O21 O3 104(2) 4_665 2_656
O2 O21 O3 132(4) 5_666 2_656
La O21 O3 106(2) 4_665 2_656
O2 O21 O3 52.9(18) 3_655 2_656
O1 O21 O3 28(3) 1_556 2_656
Ga2 O21 O3 168(2) 2_556 2_656
O21 O21 O3 30.5(11) 4_665 2_656
O21 O21 O3 34.3(11) 3_655 2_656
O1 O21 O3 151(3) 2 2_656
La O21 O3 82.2(16) 4_666 2_656
O3 O21 O3 124(2) 3 2_656
O3 O21 O3 105(2) 4_665 2_656
O3 O21 O3 74.5(15) 6_556 2_656
O2 O21 O3 29.2(12) . 2_656
O3 O21 O3 75.9(17) 5_666 2_656
O2 O21 O3 129(2) 6_566 2_656
O1 O21 O3 71.6(18) . 2_656
Ga3 O21 O3 63.4(12) 2_656 2_656
O3 O21 O3 81.9(14) . 2_656
La O21 O3 65.3(11) . 2_656
Ga3 O21 O3 115.1(17) 1_565 2_656
O21 O21 O3 40.6(14) 5_656 2_656
O21 O21 O3 145(3) 5_666 2_656
O3 O21 O3 93.9(13) 6 2_656
O21 O21 O3 36.4(14) 6_666 2_656
O21 O21 O3 161(3) 6_566 2_656
O2 O21 O3 116.5(17) 5_665 2_656
O3 O21 O3 95.5(14) 5_665 2_656
Ga1 O21 O3 104.8(14) . 2_656
Nb O21 O3 104.8(14) . 2_656
La O21 O3 44.3(9) 1_556 2_656
O3 O21 O3 116.0(17) 2_556 2_656
O21 O21 O3 108(2) 2 2_656
La O21 O3 51.7(10) 2_655 2_656
O2 O21 O3 161.0(19) 2_556 2_656
La O21 O3 146.3(16) 2 2_656
O2 O21 O3 47.4(11) 2_656 2_656
O2 O21 O3 71.3(13) 4_666 2_656
O1 O21 O3 118(2) 2_556 2_656
Ga3 O21 O3 80.5(11) 2_546 2_656
Ga1 O21 O3 90.9(13) 1_556 2_656
Nb O21 O3 90.9(13) 1_556 2_656
O3 O21 O3 74.7(13) 1_665 2_656
Ga1 O21 O3 95.8(14) 1_665 2_656
Nb O21 O3 95.8(14) 1_665 2_656
Ga3 O21 O3 21.0(6) . 2_656
O21 O21 O3 155(2) 4_565 2_656
O21 O21 O3 140(2) 3_665 2_656
La O21 O3 26.6(7) 2_656 2_656
O2 O21 O3 123.3(17) 6_565 2_656
La O21 O3 128.6(16) 2_556 2_656
O2 O21 O3 29.4(9) 6_556 2_656
O3 O21 O3 99.3(15) 3_556 2_656
O3 O21 O3 85.7(12) 4_666 2_656
Ga3 O21 O3 106.5(14) 4_664 2_656
Ga2 O21 O3 82.1(12) 1_554 2_656
O2 O21 O3 65.2(12) 2_546 2_656
Ga3 O21 O3 116.4(14) 1_455 2_656
O3 O21 O3 121.8(16) 2 2_656
O21 O21 O3 77.1(10) 1_556 2_656
O21 O21 O3 102.9(10) 1_554 2_656
O2 O21 O3 55.7(10) 3_656 2_656
Ga1 O21 O3 82.1(11) 1_666 2_656
Nb O21 O3 82.1(11) 1_666 2_656
O2 O21 O2 131(4) 4_665 1_565
O21 O21 O2 51(5) 2_556 1_565
Ga2 O21 O2 126(3) . 1_565
Ga3 O21 O2 128(3) 4_665 1_565
O2 O21 O2 95(4) 5_666 1_565
La O21 O2 66.6(16) 4_665 1_565
O2 O21 O2 81(3) 3_655 1_565
O1 O21 O2 126(2) 1_556 1_565
Ga2 O21 O2 45.4(12) 2_556 1_565
O21 O21 O2 99(3) 4_665 1_565
O21 O21 O2 156(3) 3_655 1_565
O1 O21 O2 49.8(14) 2 1_565
La O21 O2 86.1(19) 4_666 1_565
O3 O21 O2 103.4(18) 3 1_565
O3 O21 O2 31.7(13) 4_665 1_565
O3 O21 O2 153(3) 6_556 1_565
O2 O21 O2 134(3) . 1_565
O3 O21 O2 57.5(17) 5_666 1_565
O2 O21 O2 20.7(19) 6_566 1_565
O1 O21 O2 99(2) . 1_565
Ga3 O21 O2 64.9(14) 2_656 1_565
O3 O21 O2 140(2) . 1_565
La O21 O2 129.5(19) . 1_565
Ga3 O21 O2 13.9(8) 1_565 1_565
O21 O21 O2 156(3) 5_656 1_565
O21 O21 O2 19.1(14) 5_666 1_565
O3 O21 O2 111.2(15) 6 1_565
O21 O21 O2 94(3) 6_666 1_565
O21 O21 O2 71(2) 6_566 1_565
O2 O21 O2 80.3(16) 5_665 1_565
O3 O21 O2 58.3(14) 5_665 1_565
Ga1 O21 O2 116.4(16) . 1_565
Nb O21 O2 116.4(16) . 1_565
La O21 O2 154.9(19) 1_556 1_565
O3 O21 O2 112.8(18) 2_556 1_565
O21 O21 O2 75.6(13) 2 1_565
La O21 O2 95.8(16) 2_655 1_565
O2 O21 O2 57.5(10) 2_556 1_565
La O21 O2 76.3(12) 2 1_565
O2 O21 O2 81(2) 2_656 1_565
O2 O21 O2 116.3(19) 4_666 1_565
O1 O21 O2 71.8(17) 2_556 1_565
Ga3 O21 O2 150.5(17) 2_546 1_565
Ga1 O21 O2 133.0(19) 1_556 1_565
Nb O21 O2 133.0(19) 1_556 1_565
O3 O21 O2 56.6(13) 1_665 1_565
Ga1 O21 O2 42.2(10) 1_665 1_565
Nb O21 O2 42.2(10) 1_665 1_565
Ga3 O21 O2 139(2) . 1_565
O21 O21 O2 75.6(12) 4_565 1_565
O21 O21 O2 18.7(12) 3_665 1_565
La O21 O2 108.3(16) 2_656 1_565
O2 O21 O2 46.9(14) 6_565 1_565
La O21 O2 87.9(14) 2_556 1_565
O2 O21 O2 155(2) 6_556 1_565
O3 O21 O2 112.2(17) 3_556 1_565
O3 O21 O2 67.9(13) 4_666 1_565
Ga3 O21 O2 92.8(14) 4_664 1_565
Ga2 O21 O2 92.4(15) 1_554 1_565
O2 O21 O2 166.4(18) 2_546 1_565
Ga3 O21 O2 115.6(16) 1_455 1_565
O3 O21 O2 96.3(14) 2 1_565
O21 O21 O2 100.9(12) 1_556 1_565
O21 O21 O2 79.1(12) 1_554 1_565
O2 O21 O2 95.9(18) 3_656 1_565
Ga1 O21 O2 55.1(11) 1_666 1_565
Nb O21 O2 55.1(11) 1_666 1_565
O3 O21 O2 127.9(19) 2_656 1_565
O2 O21 La 104(4) 4_665 1_565
O21 O21 La 21(4) 2_556 1_565
Ga2 O21 La 133(3) . 1_565
Ga3 O21 La 101(2) 4_665 1_565
O2 O21 La 81(3) 5_666 1_565
La O21 La 49.1(10) 4_665 1_565
O2 O21 La 94(2) 3_655 1_565
O1 O21 La 156(2) 1_556 1_565
Ga2 O21 La 34.2(11) 2_556 1_565
O21 O21 La 117(2) 4_665 1_565
O21 O21 La 148.3(9) 3_655 1_565
O1 O21 La 19.7(9) 2 1_565
La O21 La 110(2) 4_666 1_565
O3 O21 La 74.2(14) 3 1_565
O3 O21 La 42.6(11) 4_665 1_565
O3 O21 La 136(2) 6_556 1_565
O2 O21 La 133(2) . 1_565
O3 O21 La 87.3(19) 5_666 1_565
O2 O21 La 43.5(14) 6_566 1_565
O1 O21 La 86.8(17) . 1_565
Ga3 O21 La 87.1(14) 2_656 1_565
O3 O21 La 109.9(16) . 1_565
La O21 La 108.5(13) . 1_565
Ga3 O21 La 43.7(7) 1_565 1_565
O21 O21 La 142(3) 5_656 1_565
O21 O21 La 25.9(14) 5_666 1_565
O3 O21 La 84.1(10) 6 1_565
O21 O21 La 111(3) 6_666 1_565
O21 O21 La 51.3(16) 6_566 1_565
O2 O21 La 53.4(10) 5_665 1_565
O3 O21 La 53.4(10) 5_665 1_565
Ga1 O21 La 86.2(10) . 1_565
Nb O21 La 86.2(10) . 1_565
La O21 La 168.6(18) 1_556 1_565
O3 O21 La 96.2(14) 2_556 1_565
O21 O21 La 53.6(10) 2 1_565
La O21 La 98.1(13) 2_655 1_565
O2 O21 La 48.2(10) 2_556 1_565
La O21 La 47.1(6) 2 1_565
O2 O21 La 104.1(16) 2_656 1_565
O2 O21 La 133.7(19) 4_666 1_565
O1 O21 La 82.9(19) 2_556 1_565
Ga3 O21 La 121.6(12) 2_546 1_565
Ga1 O21 La 121.8(15) 1_556 1_565
Nb O21 La 121.8(15) 1_556 1_565
O3 O21 La 73.4(12) 1_665 1_565
Ga1 O21 La 51.4(7) 1_665 1_565
Nb O21 La 51.4(7) 1_665 1_565
Ga3 O21 La 143.0(17) . 1_565
O21 O21 La 58.1(8) 4_565 1_565
O21 O21 La 32.6(8) 3_665 1_565
La O21 La 136.3(15) 2_656 1_565
O2 O21 La 28.3(7) 6_565 1_565
La O21 La 82.9(11) 2_556 1_565
O2 O21 La 153.5(18) 6_556 1_565
O3 O21 La 112.3(15) 3_556 1_565
O3 O21 La 95.3(13) 4_666 1_565
Ga3 O21 La 66.2(8) 4_664 1_565
Ga2 O21 La 77.1(9) 1_554 1_565
O2 O21 La 137.0(14) 2_546 1_565
Ga3 O21 La 91.3(10) 1_455 1_565
O3 O21 La 66.2(8) 2 1_565
O21 O21 La 121.7(8) 1_556 1_565
O21 O21 La 58.3(8) 1_554 1_565
O2 O21 La 125.4(16) 3_656 1_565
Ga1 O21 La 85.3(10) 1_666 1_565
Nb O21 La 85.3(10) 1_666 1_565
O3 O21 La 147.0(17) 2_656 1_565
O2 O21 La 30.2(9) 1_565 1_565
O2 O21 O3 157(5) 4_665 2_666
O21 O21 O3 83(6) 2_556 2_666
Ga2 O21 O3 110(2) . 2_666
Ga3 O21 O3 150(3) 4_665 2_666
O2 O21 O3 107(4) 5_666 2_666
La O21 O3 90.3(17) 4_665 2_666
O2 O21 O3 70.4(19) 3_655 2_666
O1 O21 O3 94(2) 1_556 2_666
Ga2 O21 O3 67.3(15) 2_556 2_666
O21 O21 O3 79(2) 4_665 2_666
O21 O21 O3 137(2) 3_655 2_666
O1 O21 O3 81.4(15) 2 2_666
La O21 O3 60.7(16) 4_666 2_666
O3 O21 O3 133(2) 3 2_666
O3 O21 O3 44.9(18) 4_665 2_666
O3 O21 O3 144(3) 6_556 2_666
O2 O21 O3 122(2) . 2_666
O3 O21 O3 27.1(16) 5_666 2_666
O2 O21 O3 26.9(16) 6_566 2_666
O1 O21 O3 111.3(17) . 2_666
Ga3 O21 O3 47.8(10) 2_656 2_666
O3 O21 O3 170.3(19) . 2_666
La O21 O3 143.2(19) . 2_666
Ga3 O21 O3 19.0(8) 1_565 2_666
O21 O21 O3 143(3) 5_656 2_666
O21 O21 O3 43.3(15) 5_666 2_666
O3 O21 O3 138.9(17) 6 2_666
O21 O21 O3 77(2) 6_666 2_666
O21 O21 O3 93(2) 6_566 2_666
O2 O21 O3 109.8(15) 5_665 2_666
O3 O21 O3 74.0(12) 5_665 2_666
Ga1 O21 O3 148.0(14) . 2_666
Nb O21 O3 148.0(14) . 2_666
La O21 O3 124.0(15) 1_556 2_666
O3 O21 O3 123(2) 2_556 2_666
O21 O21 O3 101.7(11) 2 2_666
La O21 O3 93.5(14) 2_655 2_666
O2 O21 O3 74.4(15) 2_556 2_666
La O21 O3 106.7(13) 2 2_666
O2 O21 O3 58.5(13) 2_656 2_666
O2 O21 O3 92.1(14) 4_666 2_666
O1 O21 O3 63.7(12) 2_556 2_666
Ga3 O21 O3 167.2(19) 2_546 2_666
Ga1 O21 O3 128.6(18) 1_556 2_666
Nb O21 O3 128.6(18) 1_556 2_666
O3 O21 O3 49.7(14) 1_665 2_666
Ga1 O21 O3 51.0(9) 1_665 2_666
Nb O21 O3 51.0(9) 1_665 2_666
Ga3 O21 O3 120.7(14) . 2_666
O21 O21 O3 95.3(14) 4_565 2_666
O21 O21 O3 37.7(14) 3_665 2_666
La O21 O3 78.7(11) 2_656 2_666
O2 O21 O3 74.6(12) 6_565 2_666
La O21 O3 92.1(14) 2_556 2_666
O2 O21 O3 131.9(16) 6_556 2_666
O3 O21 O3 103.8(17) 3_556 2_666
O3 O21 O3 39.7(14) 4_666 2_666
Ga3 O21 O3 121.4(14) 4_664 2_666
Ga2 O21 O3 109.3(14) 1_554 2_666
O2 O21 O3 159.8(16) 2_546 2_666
Ga3 O21 O3 135.9(17) 1_455 2_666
O3 O21 O3 128.0(15) 2 2_666
O21 O21 O3 76.3(10) 1_556 2_666
O21 O21 O3 103.7(10) 1_554 2_666
O2 O21 O3 64.6(13) 3_656 2_666
Ga1 O21 O3 23.5(7) 1_666 2_666
Nb O21 O3 23.5(7) 1_666 2_666
O3 O21 O3 102.6(14) 2_656 2_666
O2 O21 O3 31.7(11) 1_565 2_666
La O21 O3 61.8(9) 1_565 2_666
O2 O21 O3 38(3) 4_665 4
O21 O21 O3 74(2) 2_556 4
Ga2 O21 O3 98(2) . 4
Ga3 O21 O3 10.4(14) 4_665 4
O2 O21 O3 50(3) 5_666 4
La O21 O3 85.2(15) 4_665 4
O2 O21 O3 132(3) 3_655 4
O1 O21 O3 108.8(19) 1_556 4
Ga2 O21 O3 84.1(16) 2_556 4
O21 O21 O3 128.8(19) 4_665 4
O21 O21 O3 72(2) 3_655 4
O1 O21 O3 75.7(12) 2 4
La O21 O3 120(3) 4_666 4
O3 O21 O3 20.8(11) 3 4
O3 O21 O3 128(2) 4_665 4
O3 O21 O3 45.7(19) 6_556 4
O2 O21 O3 85.7(16) . 4
O3 O21 O3 172(2) 5_666 4
O2 O21 O3 125(2) 6_566 4
O1 O21 O3 81.5(14) . 4
Ga3 O21 O3 155(2) 2_656 4
O3 O21 O3 26.9(10) . 4
La O21 O3 56.6(8) . 4
Ga3 O21 O3 137.6(16) 1_565 4
O21 O21 O3 66.0(18) 5_656 4
O21 O21 O3 109(2) 5_666 4
O3 O21 O3 42.6(12) 6 4
O21 O21 O3 129(3) 6_666 4
O21 O21 O3 58.6(17) 6_566 4
O2 O21 O3 59.9(11) 5_665 4
O3 O21 O3 106.5(13) 5_665 4
Ga1 O21 O3 19.7(6) . 4
Nb O21 O3 19.7(6) . 4
La O21 O3 76.3(12) 1_556 4
O3 O21 O3 38.2(14) 2_556 4
O21 O21 O3 73.0(11) 2 4
La O21 O3 106.9(14) 2_655 4
O2 O21 O3 77.6(15) 2_556 4
La O21 O3 47.9(8) 2 4
O2 O21 O3 149(2) 2_656 4
O2 O21 O3 93.4(16) 4_666 4
O1 O21 O3 99.1(17) 2_556 4
Ga3 O21 O3 26.8(6) 2_546 4
Ga1 O21 O3 48.0(9) 1_556 4
Nb O21 O3 48.0(9) 1_556 4
O3 O21 O3 144(2) 1_665 4
Ga1 O21 O3 128.3(16) 1_665 4
Nb O21 O3 128.3(16) 1_665 4
Ga3 O21 O3 87.8(11) . 4
O21 O21 O3 56.7(18) 4_565 4
O21 O21 O3 114.0(17) 3_665 4
La O21 O3 127.9(14) 2_656 4
O2 O21 O3 92.7(13) 6_565 4
La O21 O3 67.3(11) 2_556 4
O2 O21 O3 76.4(13) 6_556 4
O3 O21 O3 68.1(10) 3_556 4
O3 O21 O3 139(2) 4_666 4
Ga3 O21 O3 52.9(9) 4_664 4
Ga2 O21 O3 78.4(11) 1_554 4
O2 O21 O3 42.6(10) 2_546 4
Ga3 O21 O3 19.4(6) 1_455 4
O3 O21 O3 33.3(12) 2 4
O21 O21 O3 106.4(11) 1_556 4
O21 O21 O3 73.6(11) 1_554 4
O2 O21 O3 131.1(18) 3_656 4
Ga1 O21 O3 163(2) 1_666 4
Nb O21 O3 163(2) 1_666 4
O3 O21 O3 105.8(12) 2_656 4
O2 O21 O3 123.8(16) 1_565 4
La O21 O3 94.9(11) 1_565 4
O3 O21 O3 151.4(17) 2_666 4
O2 O21 O3 80(4) 4_665 1_556
O21 O21 O3 129(7) 2_556 1_556
Ga2 O21 O3 83(2) . 1_556
Ga3 O21 O3 55.5(18) 4_665 1_556
O2 O21 O3 61(3) 5_666 1_556
La O21 O3 147(2) 4_665 1_556
O2 O21 O3 123(2) 3_655 1_556
O1 O21 O3 52.2(18) 1_556 1_556
Ga2 O21 O3 109(2) 2_556 1_556
O21 O21 O3 99.4(13) 4_665 1_556
O21 O21 O3 58.1(15) 3_655 1_556
O1 O21 O3 132(2) 2 1_556
La O21 O3 62.0(17) 4_666 1_556
O3 O21 O3 83.2(18) 3 1_556
O3 O21 O3 167(3) 4_665 1_556
O3 O21 O3 21.4(18) 6_556 1_556
O2 O21 O3 79.6(17) . 1_556
O3 O21 O3 108.4(19) 5_666 1_556
O2 O21 O3 122(3) 6_566 1_556
O1 O21 O3 118.7(17) . 1_556
Ga3 O21 O3 124.7(17) 2_656 1_556
O3 O21 O3 66.8(13) . 1_556
La O21 O3 87.4(13) . 1_556
Ga3 O21 O3 139(2) 1_565 1_556
O21 O21 O3 61.0(19) 5_656 1_556
O21 O21 O3 128(3) 5_666 1_556
O3 O21 O3 98.3(14) 6 1_556
O21 O21 O3 106(2) 6_666 1_556
O21 O21 O3 92(2) 6_566 1_556
O2 O21 O3 124.4(15) 5_665 1_556
O3 O21 O3 160(2) 5_665 1_556
Ga1 O21 O3 82.4(12) . 1_556
Nb O21 O3 82.4(12) . 1_556
La O21 O3 26.7(7) 1_556 1_556
O3 O21 O3 48.2(13) 2_556 1_556
O21 O21 O3 135.2(12) 2 1_556
La O21 O3 117.6(15) 2_655 1_556
O2 O21 O3 95.0(19) 2_556 1_556
La O21 O3 105.8(15) 2 1_556
O2 O21 O3 108.5(15) 2_656 1_556
O2 O21 O3 30.7(10) 4_666 1_556
O1 O21 O3 70.3(17) 2_556 1_556
Ga3 O21 O3 46.3(9) 2_546 1_556
Ga1 O21 O3 22.5(6) 1_556 1_556
Nb O21 O3 22.5(6) 1_556 1_556
O3 O21 O3 141.0(18) 1_665 1_556
Ga1 O21 O3 164.1(16) 1_665 1_556
Nb O21 O3 164.1(16) 1_665 1_556
Ga3 O21 O3 71.1(10) . 1_556
O21 O21 O3 84.8(18) 4_565 1_556
O21 O21 O3 125.2(14) 3_665 1_556
La O21 O3 74.3(11) 2_656 1_556
O2 O21 O3 157.4(17) 6_565 1_556
La O21 O3 60.4(11) 2_556 1_556
O2 O21 O3 56.0(10) 6_556 1_556
O3 O21 O3 31.9(12) 3_556 1_556
O3 O21 O3 83.2(18) 4_666 1_556
Ga3 O21 O3 114.7(13) 4_664 1_556
Ga2 O21 O3 124.8(14) 1_554 1_556
O2 O21 O3 39.5(10) 2_546 1_556
Ga3 O21 O3 59.1(10) 1_455 1_556
O3 O21 O3 98.4(16) 2 1_556
O21 O21 O3 46.4(10) 1_556 1_556
O21 O21 O3 133.6(10) 1_554 1_556
O2 O21 O3 66.0(13) 3_656 1_556
Ga1 O21 O3 104.9(15) 1_666 1_556
Nb O21 O3 104.9(15) 1_666 1_556
O3 O21 O3 70.5(11) 2_656 1_556
O2 O21 O3 142(2) 1_565 1_556
La O21 O3 142.5(17) 1_565 1_556
O3 O21 O3 122.7(14) 2_666 1_556
O3 O21 O3 65.2(9) 4 1_556
O2 O21 Ga2 70(3) 4_665 2
O21 O21 Ga2 24(10) 2_556 2
Ga2 O21 Ga2 109(3) . 2
Ga3 O21 Ga2 82.6(18) 4_665 2
O2 O21 Ga2 89(3) 5_666 2
La O21 Ga2 23.0(8) 4_665 2
O2 O21 Ga2 88(2) 3_655 2
O1 O21 Ga2 157(3) 1_556 2
Ga2 O21 Ga2 60.3(14) 2_556 2
O21 O21 Ga2 110.5(11) 4_665 2
O21 O21 Ga2 113.2(9) 3_655 2
O1 O21 Ga2 23(2) 2 2
La O21 Ga2 145(2) 4_666 2
O3 O21 Ga2 54.9(14) 3 2
O3 O21 Ga2 54.7(15) 4_665 2
O3 O21 Ga2 118.5(19) 6_556 2
O2 O21 Ga2 102.4(18) . 2
O3 O21 Ga2 113(2) 5_666 2
O2 O21 Ga2 78.6(16) 6_566 2
O1 O21 Ga2 56.8(15) . 2
Ga3 O21 Ga2 95.4(15) 2_656 2
O3 O21 Ga2 78.4(14) . 2
La O21 Ga2 73.3(10) . 2
Ga3 O21 Ga2 73.3(11) 1_565 2
O21 O21 Ga2 106(2) 5_656 2
O21 O21 Ga2 61.3(18) 5_666 2
O3 O21 Ga2 49.3(7) 6 2
O21 O21 Ga2 104(3) 6_666 2
O21 O21 Ga2 61.2(18) 6_566 2
O2 O21 Ga2 18.4(8) 5_665 2
O3 O21 Ga2 41.5(8) 5_665 2
Ga1 O21 Ga2 57.7(7) . 2
Nb O21 Ga2 57.7(7) . 2
La O21 Ga2 143.1(15) 1_556 2
O3 O21 Ga2 94.9(13) 2_556 2
O21 O21 Ga2 20.4(8) 2 2
La O21 Ga2 78.4(11) 2_655 2
O2 O21 Ga2 70.8(11) 2_556 2
La O21 Ga2 35.8(5) 2 2
O2 O21 Ga2 109.8(17) 2_656 2
O2 O21 Ga2 158.3(19) 4_666 2
O1 O21 Ga2 113(2) 2_556 2
Ga3 O21 Ga2 95.5(10) 2_546 2
Ga1 O21 Ga2 117.5(12) 1_556 2
Nb O21 Ga2 117.5(12) 1_556 2
O3 O21 Ga2 78.5(13) 1_665 2
Ga1 O21 Ga2 56.9(7) 1_665 2
Nb O21 Ga2 56.9(7) 1_665 2
Ga3 O21 Ga2 113.0(14) . 2
O21 O21 Ga2 68.0(6) 4_565 2
O21 O21 Ga2 68.0(6) 3_665 2
La O21 Ga2 141.0(17) 2_656 2
O2 O21 Ga2 19.6(7) 6_565 2
La O21 Ga2 99.6(11) 2_556 2
O2 O21 Ga2 118.9(16) 6_556 2
O3 O21 Ga2 125.1(14) 3_556 2
O3 O21 Ga2 129.8(15) 4_666 2
Ga3 O21 Ga2 31.1(4) 4_664 2
Ga2 O21 Ga2 46.3(6) 1_554 2
O2 O21 Ga2 108.0(13) 2_546 2
Ga3 O21 Ga2 79.9(8) 1_455 2
O3 O21 Ga2 39.8(7) 2 2
O21 O21 Ga2 154.4(8) 1_556 2
O21 O21 Ga2 25.6(8) 1_554 2
O2 O21 Ga2 155.5(16) 3_656 2
Ga1 O21 Ga2 114.2(13) 1_666 2
Nb O21 Ga2 114.2(13) 1_666 2
O3 O21 Ga2 128.1(16) 2_656 2
O2 O21 Ga2 62.1(11) 1_565 2
La O21 Ga2 35.4(4) 1_565 2
O3 O21 Ga2 92.2(11) 2_666 2
O3 O21 Ga2 73.1(10) 4 2
O3 O21 Ga2 138.0(14) 1_556 2
O2 O21 O3 54(4) 4_665 5_556
O21 O21 O3 99(2) 2_556 5_556
Ga2 O21 O3 93(2) . 5_556
Ga3 O21 O3 20.5(15) 4_665 5_556
O2 O21 O3 47(3) 5_666 5_556
La O21 O3 114.7(18) 4_665 5_556
O2 O21 O3 138(3) 3_655 5_556
O1 O21 O3 82.8(17) 1_556 5_556
Ga2 O21 O3 95.5(19) 2_556 5_556
O21 O21 O3 120(2) 4_665 5_556
O21 O21 O3 62(2) 3_655 5_556
O1 O21 O3 101.6(16) 2 5_556
La O21 O3 92(2) 4_666 5_556
O3 O21 O3 48.7(18) 3 5_556
O3 O21 O3 157.7(18) 4_665 5_556
O3 O21 O3 17.4(11) 6_556 5_556
O2 O21 O3 82.8(17) . 5_556
O3 O21 O3 143(3) 5_666 5_556
O2 O21 O3 129(3) 6_566 5_556
O1 O21 O3 101.0(14) . 5_556
Ga3 O21 O3 153.6(18) 2_656 5_556
O3 O21 O3 39.6(16) . 5_556
La O21 O3 69.3(11) . 5_556
Ga3 O21 O3 151(2) 1_565 5_556
O21 O21 O3 60(2) 5_656 5_556
O21 O21 O3 122(3) 5_666 5_556
O3 O21 O3 68.0(9) 6 5_556
O21 O21 O3 125(2) 6_666 5_556
O21 O21 O3 70.7(18) 6_566 5_556
O2 O21 O3 89.9(12) 5_665 5_556
O3 O21 O3 135.0(17) 5_665 5_556
Ga1 O21 O3 48.4(9) . 5_556
Nb O21 O3 48.4(9) . 5_556
La O21 O3 50.6(9) 1_556 5_556
O3 O21 O3 28.7(9) 2_556 5_556
O21 O21 O3 102.4(9) 2 5_556
La O21 O3 117.5(14) 2_655 5_556
O2 O21 O3 83.7(16) 2_556 5_556
La O21 O3 73.6(11) 2 5_556
O2 O21 O3 136.9(17) 2_656 5_556
O2 O21 O3 63.6(13) 4_666 5_556
O1 O21 O3 83.9(14) 2_556 5_556
Ga3 O21 O3 20.0(7) 2_546 5_556
Ga1 O21 O3 19.9(6) 1_556 5_556
Nb O21 O3 19.9(6) 1_556 5_556
O3 O21 O3 161.2(19) 1_665 5_556
Ga1 O21 O3 158.0(15) 1_665 5_556
Nb O21 O3 158.0(15) 1_665 5_556
Ga3 O21 O3 79.5(11) . 5_556
O21 O21 O3 65.4(18) 4_565 5_556
O21 O21 O3 123.9(18) 3_665 5_556
La O21 O3 104.5(13) 2_656 5_556
O2 O21 O3 122.6(15) 6_565 5_556
La O21 O3 57.5(9) 2_556 5_556
O2 O21 O3 63.9(12) 6_556 5_556
O3 O21 O3 44.1(12) 3_556 5_556
O3 O21 O3 113.7(15) 4_666 5_556
Ga3 O21 O3 81.8(11) 4_664 5_556
Ga2 O21 O3 101.8(12) 1_554 5_556
O2 O21 O3 28.2(9) 2_546 5_556
Ga3 O21 O3 27.4(6) 1_455 5_556
O3 O21 O3 63.4(8) 2 5_556
O21 O21 O3 77.7(9) 1_556 5_556
O21 O21 O3 102.3(9) 1_554 5_556
O2 O21 O3 101.0(14) 3_656 5_556
Ga1 O21 O3 137.8(16) 1_666 5_556
Nb O21 O3 137.8(16) 1_666 5_556
O3 O21 O3 90.3(15) 2_656 5_556
O2 O21 O3 140.9(19) 1_565 5_556
La O21 O3 118.8(13) 1_565 5_556
O3 O21 O3 147.5(19) 2_666 5_556
O3 O21 O3 30.2(13) 4 5_556
O3 O21 O3 35.0(12) 1_556 5_556
Ga2 O21 O3 103.1(12) 2 5_556
O2 O21 Ga2 39(3) 4_665 2_546
O21 O21 Ga2 123(9) 2_556 2_546
Ga2 O21 Ga2 45.1(15) . 2_546
Ga3 O21 Ga2 55.6(16) 4_665 2_546
O2 O21 Ga2 94(3) 5_666 2_546
La O21 Ga2 100.2(18) 4_665 2_546
O2 O21 Ga2 90(2) 3_655 2_546
O1 O21 Ga2 59.3(19) 1_556 2_546
Ga2 O21 Ga2 141(2) 2_556 2_546
O21 O21 Ga2 74.9(15) 4_665 2_546
O21 O21 Ga2 15.0(15) 3_655 2_546
O1 O21 Ga2 124.4(19) 2 2_546
La O21 Ga2 105.9(19) 4_666 2_546
O3 O21 Ga2 75.6(14) 3 2_546
O3 O21 Ga2 135(2) 4_665 2_546
O3 O21 Ga2 39.0(13) 6_556 2_546
O2 O21 Ga2 34.9(11) . 2_546
O3 O21 Ga2 124(2) 5_666 2_546
O2 O21 Ga2 173(2) 6_566 2_546
O1 O21 Ga2 66.8(12) . 2_546
Ga3 O21 Ga2 108.5(16) 2_656 2_546
O3 O21 Ga2 34.7(9) . 2_546
La O21 Ga2 37.1(5) . 2_546
Ga3 O21 Ga2 161(2) 1_565 2_546
O21 O21 Ga2 11.7(15) 5_656 2_546
O21 O21 Ga2 165(2) 5_666 2_546
O3 O21 Ga2 58.7(9) 6 2_546
O21 O21 Ga2 78.1(18) 6_666 2_546
O21 O21 Ga2 115(2) 6_566 2_546
O2 O21 Ga2 89.5(12) 5_665 2_546
O3 O21 Ga2 107.6(15) 5_665 2_546
Ga1 O21 Ga2 58.9(7) . 2_546
Nb O21 Ga2 58.9(7) . 2_546
La O21 Ga2 36.2(6) 1_556 2_546
O3 O21 Ga2 76.6(13) 2_556 2_546
O21 O21 Ga2 92.1(15) 2 2_546
La O21 Ga2 71.6(9) 2_655 2_546
O2 O21 Ga2 131.0(18) 2_556 2_546
La O21 Ga2 101.4(11) 2 2_546
O2 O21 Ga2 94.8(15) 2_656 2_546
O2 O21 Ga2 76.8(11) 4_666 2_546
O1 O21 Ga2 122.3(19) 2_556 2_546
Ga3 O21 Ga2 32.6(4) 2_546 2_546
Ga1 O21 Ga2 59.5(8) 1_556 2_546
Nb O21 Ga2 59.5(8) 1_556 2_546
O3 O21 Ga2 113.4(16) 1_665 2_546
Ga1 O21 Ga2 124.7(16) 1_665 2_546
Nb O21 Ga2 124.7(16) 1_665 2_546
Ga3 O21 Ga2 32.5(4) . 2_546
O21 O21 Ga2 111(2) 4_565 2_546
O21 O21 Ga2 171(2) 3_665 2_546
La O21 Ga2 72.8(9) 2_656 2_546
O2 O21 Ga2 120.7(15) 6_565 2_546
La O21 Ga2 104.1(13) 2_556 2_546
O2 O21 Ga2 19.5(8) 6_556 2_546
O3 O21 Ga2 81.5(12) 3_556 2_546
O3 O21 Ga2 122.0(15) 4_666 2_546
Ga3 O21 Ga2 76.7(9) 4_664 2_546
Ga2 O21 Ga2 73.7(9) 1_554 2_546
O2 O21 Ga2 19.8(7) 2_546 2_546
Ga3 O21 Ga2 69.5(8) 1_455 2_546
O3 O21 Ga2 78.5(10) 2 2_546
O21 O21 Ga2 91.8(8) 1_556 2_546
O21 O21 Ga2 88.2(8) 1_554 2_546
O2 O21 Ga2 91.6(12) 3_656 2_546
Ga1 O21 Ga2 129.1(13) 1_666 2_546
Nb O21 Ga2 129.1(13) 1_666 2_546
O3 O21 Ga2 48.9(8) 2_656 2_546
O2 O21 Ga2 166(2) 1_565 2_546
La O21 Ga2 142.7(13) 1_565 2_546
O3 O21 Ga2 151.4(14) 2_666 2_546
O3 O21 Ga2 56.9(8) 4 2_546
O3 O21 Ga2 52.0(9) 1_556 2_546
Ga2 O21 Ga2 107.8(11) 2 2_546
O3 O21 Ga2 48.0(8) 5_556 2_546
O2 O21 O2 63(4) 4_665 1_455
O21 O21 O2 58(4) 2_556 1_455
Ga2 O21 O2 125(2) . 1_455
Ga3 O21 O2 27.0(15) 4_665 1_455
O2 O21 O2 28(3) 5_666 1_455
La O21 O2 88.2(16) 4_665 1_455
O2 O21 O2 151(3) 3_655 1_455
O1 O21 O2 124(2) 1_556 1_455
Ga2 O21 O2 58.0(14) 2_556 1_455
O21 O21 O2 156(2) 4_665 1_455
O21 O21 O2 98(2) 3_655 1_455
O1 O21 O2 60.2(14) 2 1_455
La O21 O2 107(2) 4_666 1_455
O3 O21 O2 20.2(14) 3 1_455
O3 O21 O2 117.7(19) 4_665 1_455
O3 O21 O2 59.4(17) 6_556 1_455
O2 O21 O2 112.7(19) . 1_455
O3 O21 O2 148(2) 5_666 1_455
O2 O21 O2 98(2) 6_566 1_455
O1 O21 O2 100.2(16) . 1_455
Ga3 O21 O2 163(2) 2_656 1_455
O3 O21 O2 53.9(12) . 1_455
La O21 O2 81.8(11) . 1_455
Ga3 O21 O2 114.3(16) 1_565 1_455
O21 O21 O2 93(2) 5_656 1_455
O21 O21 O2 84(2) 5_666 1_455
O3 O21 O2 60.8(11) 6 1_455
O21 O21 O2 156(3) 6_666 1_455
O21 O21 O2 32.1(15) 6_566 1_455
O2 O21 O2 63.2(13) 5_665 1_455
O3 O21 O2 109.4(15) 5_665 1_455
Ga1 O21 O2 38.5(8) . 1_455
Nb O21 O2 38.5(8) . 1_455
La O21 O2 92.6(15) 1_556 1_455
O3 O21 O2 26.7(11) 2_556 1_455
O21 O21 O2 77.9(12) 2 1_455
La O21 O2 128.7(15) 2_655 1_455
O2 O21 O2 50.5(12) 2_556 1_455
La O21 O2 33.6(8) 2 1_455
O2 O21 O2 175.9(19) 2_656 1_455
O2 O21 O2 91.8(18) 4_666 1_455
O1 O21 O2 77.2(15) 2_556 1_455
Ga3 O21 O2 50.2(9) 2_546 1_455
Ga1 O21 O2 50.0(10) 1_556 1_455
Nb O21 O2 50.0(10) 1_556 1_455
O3 O21 O2 146.5(19) 1_665 1_455
Ga1 O21 O2 123.6(15) 1_665 1_455
Nb O21 O2 123.6(15) 1_665 1_455
Ga3 O21 O2 114.4(14) . 1_455
O21 O21 O2 29.6(15) 4_565 1_455
O21 O21 O2 88.3(15) 3_665 1_455
La O21 O2 146.2(18) 2_656 1_455
O2 O21 O2 85.9(14) 6_565 1_455
La O21 O2 45.9(9) 2_556 1_455
O2 O21 O2 101.6(13) 6_556 1_455
O3 O21 O2 59.3(11) 3_556 1_455
O3 O21 O2 120.7(19) 4_666 1_455
Ga3 O21 O2 62.6(9) 4_664 1_455
Ga2 O21 O2 93.7(11) 1_554 1_455
O2 O21 O2 65.4(16) 2_546 1_455
Ga3 O21 O2 14.7(7) 1_455 1_455
O3 O21 O2 36.7(9) 2 1_455
O21 O21 O2 99.2(10) 1_556 1_455
O21 O21 O2 80.8(10) 1_554 1_455
O2 O21 O2 130.5(19) 3_656 1_455
Ga1 O21 O2 139.0(17) 1_666 1_455
Nb O21 O2 139.0(17) 1_666 1_455
O3 O21 O2 130.6(16) 2_656 1_455
O2 O21 O2 101.4(17) 1_565 1_455
La O21 O2 76.6(11) 1_565 1_455
O3 O21 O2 124.7(15) 2_666 1_455
O3 O21 O2 27.1(9) 4 1_455
O3 O21 O2 72.3(13) 1_556 1_455
Ga2 O21 O2 68.4(10) 2 1_455
O3 O21 O2 42.1(10) 5_556 1_455
Ga2 O21 O2 82.5(11) 2_546 1_455
O2 O21 O3 68(4) 4_665 3_655
O21 O21 O3 123(10) 2_556 3_655
Ga2 O21 O3 12.9(15) . 3_655
Ga3 O21 O3 108(2) 4_665 3_655
O2 O21 O3 150(4) 5_666 3_655
La O21 O3 77.0(18) 4_665 3_655
O2 O21 O3 34.1(17) 3_655 3_655
O1 O21 O3 58(3) 1_556 3_655
Ga2 O21 O3 155(3) 2_556 3_655
O21 O21 O3 25.5(13) 4_665 3_655
O21 O21 O3 42.1(12) 3_655 3_655
O1 O21 O3 122(3) 2 3_655
La O21 O3 107.7(19) 4_666 3_655
O3 O21 O3 114(2) 3 3_655
O3 O21 O3 84.2(19) 4_665 3_655
O3 O21 O3 92.3(17) 6_556 3_655
O2 O21 O3 20.7(12) . 3_655
O3 O21 O3 81(2) 5_666 3_655
O2 O21 O3 127(2) 6_566 3_655
O1 O21 O3 43.6(15) . 3_655
Ga3 O21 O3 54.5(11) 2_656 3_655
O3 O21 O3 77.4(13) . 3_655
La O21 O3 49.6(9) . 3_655
Ga3 O21 O3 105.9(17) 1_565 3_655
O21 O21 O3 43.8(18) 5_656 3_655
O21 O21 O3 133(3) 5_666 3_655
O3 O21 O3 74.9(13) 6 3_655
O21 O21 O3 25.1(15) 6_666 3_655
O21 O21 O3 156(3) 6_566 3_655
O2 O21 O3 89.9(16) 5_665 3_655
O3 O21 O3 67.5(14) 5_665 3_655
Ga1 O21 O3 93.8(13) . 3_655
Nb O21 O3 93.8(13) . 3_655
La O21 O3 69.1(11) 1_556 3_655
O3 O21 O3 132.1(18) 2_556 3_655
O21 O21 O3 79.4(18) 2 3_655
La O21 O3 22.8(7) 2_655 3_655
O2 O21 O3 169(2) 2_556 3_655
La O21 O3 125.3(17) 2 3_655
O2 O21 O3 45.3(12) 2_656 3_655
O2 O21 O3 100.8(16) 4_666 3_655
O1 O21 O3 144.4(19) 2_556 3_655
Ga3 O21 O3 86.6(11) 2_546 3_655
Ga1 O21 O3 112.1(13) 1_556 3_655
Nb O21 O3 112.1(13) 1_556 3_655
O3 O21 O3 58.1(14) 1_665 3_655
Ga1 O21 O3 73.7(12) 1_665 3_655
Nb O21 O3 73.7(12) 1_665 3_655
Ga3 O21 O3 25.4(6) . 3_655
O21 O21 O3 158.8(15) 4_565 3_655
O21 O21 O3 132(2) 3_665 3_655
La O21 O3 47.9(9) 2_656 3_655
O2 O21 O3 94.4(17) 6_565 3_655
La O21 O3 156.0(16) 2_556 3_655
O2 O21 O3 41.6(9) 6_556 3_655
O3 O21 O3 126.8(17) 3_556 3_655
O3 O21 O3 104.0(12) 4_666 3_655
Ga3 O21 O3 82.2(13) 4_664 3_655
Ga2 O21 O3 53.9(10) 1_554 3_655
O2 O21 O3 75.3(13) 2_546 3_655
Ga3 O21 O3 121.9(13) 1_455 3_655
O3 O21 O3 104.1(14) 2 3_655
O21 O21 O3 105.7(10) 1_556 3_655
O21 O21 O3 74.3(10) 1_554 3_655
O2 O21 O3 79.6(12) 3_656 3_655
Ga1 O21 O3 90.0(12) 1_666 3_655
Nb O21 O3 90.0(12) 1_666 3_655
O3 O21 O3 29.5(13) 2_656 3_655
O2 O21 O3 114.2(19) 1_565 3_655
La O21 O3 120.8(16) 1_565 3_655
O3 O21 O3 102.2(12) 2_666 3_655
O3 O21 O3 104.3(14) 4 3_655
O3 O21 O3 95.6(11) 1_556 3_655
Ga2 O21 O3 99.0(15) 2 3_655
O3 O21 O3 103.4(12) 5_556 3_655
Ga2 O21 O3 55.5(8) 2_546 3_655
O2 O21 O3 130.9(14) 1_455 3_655
O2 O21 O1 23(3) 4_665 2_545
O21 O21 O1 108(10) 2_556 2_545
Ga2 O21 O1 45.7(15) . 2_545
Ga3 O21 O1 55.7(18) 4_665 2_545
O2 O21 O1 100(3) 5_666 2_545
La O21 O1 81.2(19) 4_665 2_545
O2 O21 O1 84(2) 3_655 2_545
O1 O21 O1 75(3) 1_556 2_545
Ga2 O21 O1 134.2(19) 2_556 2_545
O21 O21 O1 76.0(14) 4_665 2_545
O21 O21 O1 25.5(16) 3_655 2_545
O1 O21 O1 108(3) 2 2_545
La O21 O1 125(2) 4_666 2_545
O3 O21 O1 67.3(14) 3 2_545
O3 O21 O1 119(3) 4_665 2_545
O3 O21 O1 53.1(18) 6_556 2_545
O2 O21 O1 32.8(11) . 2_545
O3 O21 O1 131(2) 5_666 2_545
O2 O21 O1 168(3) 6_566 2_545
O1 O21 O1 49.5(18) . 2_545
Ga3 O21 O1 106.0(17) 2_656 2_545
O3 O21 O1 26.2(9) . 2_545
La O21 O1 18.1(13) . 2_545
Ga3 O21 O1 150(2) 1_565 2_545
O21 O21 O1 18.2(18) 5_656 2_545
O21 O21 O1 150(3) 5_666 2_545
O3 O21 O1 41.1(13) 6 2_545
O21 O21 O1 76.9(19) 6_666 2_545
O21 O21 O1 111(2) 6_566 2_545
O2 O21 O1 71.4(17) 5_665 2_545
O3 O21 O1 90.5(17) 5_665 2_545
Ga1 O21 O1 47.6(9) . 2_545
Nb O21 O1 47.6(9) . 2_545
La O21 O1 55.2(16) 1_556 2_545
O3 O21 O1 82.9(15) 2_556 2_545
O21 O21 O1 73.0(19) 2 2_545
La O21 O1 61.3(10) 2_655 2_545
O2 O21 O1 130.3(17) 2_556 2_545
La O21 O1 89.6(12) 2 2_545
O2 O21 O1 96.5(15) 2_656 2_545
O2 O21 O1 95.9(19) 4_666 2_545
O1 O21 O1 138(2) 2_556 2_545
Ga3 O21 O1 36.7(8) 2_546 2_545
Ga1 O21 O1 72.3(13) 1_556 2_545
Nb O21 O1 72.3(13) 1_556 2_545
O3 O21 O1 105.4(16) 1_665 2_545
Ga1 O21 O1 110.3(17) 1_665 2_545
Nb O21 O1 110.3(17) 1_665 2_545
Ga3 O21 O1 36.7(8) . 2_545
O21 O21 O1 109.5(19) 4_565 2_545
O21 O21 O1 157.3(13) 3_665 2_545
La O21 O1 83.6(13) 2_656 2_545
O2 O21 O1 101.6(17) 6_565 2_545
La O21 O1 113.4(15) 2_556 2_545
O2 O21 O1 31.7(14) 6_556 2_545
O3 O21 O1 96.4(17) 3_556 2_545
O3 O21 O1 139.2(17) 4_666 2_545
Ga3 O21 O1 58.6(13) 4_664 2_545
Ga2 O21 O1 55.4(14) 1_554 2_545
O2 O21 O1 31.7(14) 2_546 2_545
Ga3 O21 O1 70.0(8) 1_455 2_545
O3 O21 O1 65.2(12) 2 2_545
O21 O21 O1 110.9(14) 1_556 2_545
O21 O21 O1 69.1(14) 1_554 2_545
O2 O21 O1 107.8(17) 3_656 2_545
Ga1 O21 O1 138.9(14) 1_666 2_545
Nb O21 O1 138.9(14) 1_666 2_545
O3 O21 O1 57.2(11) 2_656 2_545
O2 O21 O1 148(2) 1_565 2_545
La O21 O1 124.8(16) 1_565 2_545
O3 O21 O1 153.8(17) 2_666 2_545
O3 O21 O1 52.9(7) 4 2_545
O3 O21 O1 69.6(17) 1_556 2_545
Ga2 O21 O1 89.5(15) 2 2_545
O3 O21 O1 56.2(11) 5_556 2_545
Ga2 O21 O1 19.1(14) 2_546 2_545
O2 O21 O1 79.9(10) 1_455 2_545
O3 O21 O1 51.8(8) 3_655 2_545
O2 O21 O2 96(3) 4_665 1_556
O21 O21 O2 170(10) 2_556 1_556
Ga2 O21 O2 55.8(17) . 1_556
Ga3 O21 O2 94(2) 4_665 1_556
O2 O21 O2 100(3) 5_666 1_556
La O21 O2 143(2) 4_665 1_556
O2 O21 O2 83.7(16) 3_655 1_556
O1 O21 O2 10.6(19) 1_556 1_556
Ga2 O21 O2 136(3) 2_556 1_556
O21 O21 O2 60.0(9) 4_665 1_556
O21 O21 O2 50.7(9) 3_655 1_556
O1 O21 O2 172(3) 2 1_556
La O21 O2 51.4(14) 4_666 1_556
O3 O21 O2 122(2) 3 1_556
O3 O21 O2 128(2) 4_665 1_556
O3 O21 O2 56.8(14) 6_556 1_556
O2 O21 O2 61.1(12) . 1_556
O3 O21 O2 74.6(18) 5_666 1_556
O2 O21 O2 116(2) 6_566 1_556
O1 O21 O2 107.2(19) . 1_556
Ga3 O21 O2 82.9(13) 2_656 1_556
O3 O21 O2 90.0(16) . 1_556
La O21 O2 90.6(12) . 1_556
Ga3 O21 O2 117.4(16) 1_565 1_556
O21 O21 O2 57.7(17) 5_656 1_556
O21 O21 O2 134(3) 5_666 1_556
O3 O21 O2 116.2(14) 6 1_556
O21 O21 O2 66.9(17) 6_666 1_556
O21 O21 O2 130(3) 6_566 1_556
O2 O21 O2 146.4(19) 5_665 1_556
O3 O21 O2 130.4(17) 5_665 1_556
Ga1 O21 O2 113.1(14) . 1_556
Nb O21 O2 113.1(14) . 1_556
La O21 O2 25.8(7) 1_556 1_556
O3 O21 O2 89.7(15) 2_556 1_556
O21 O21 O2 143(2) 2 1_556
La O21 O2 88.4(12) 2_655 1_556
O2 O21 O2 124.2(18) 2_556 1_556
La O21 O2 147.3(18) 2 1_556
O2 O21 O2 66.5(11) 2_656 1_556
O2 O21 O2 34.3(12) 4_666 1_556
O1 O21 O2 82.9(19) 2_556 1_556
Ga3 O21 O2 76.1(11) 2_546 1_556
Ga1 O21 O2 64.4(11) 1_556 1_556
Nb O21 O2 64.4(11) 1_556 1_556
O3 O21 O2 99.0(15) 1_665 1_556
Ga1 O21 O2 122.1(15) 1_665 1_556
Nb O21 O2 122.1(15) 1_665 1_556
Ga3 O21 O2 50.5(8) . 1_556
O21 O21 O2 122.9(16) 4_565 1_556
O21 O21 O2 127.5(12) 3_665 1_556
La O21 O2 32.4(7) 2_656 1_556
O2 O21 O2 158(2) 6_565 1_556
La O21 O2 92.6(14) 2_556 1_556
O2 O21 O2 44.8(13) 6_556 1_556
O3 O21 O2 64.3(14) 3_556 1_556
O3 O21 O2 64.4(12) 4_666 1_556
Ga3 O21 O2 133.8(14) 4_664 1_556
Ga2 O21 O2 117.6(13) 1_554 1_556
O2 O21 O2 61.6(10) 2_546 1_556
Ga3 O21 O2 100.4(14) 1_455 1_556
O3 O21 O2 132.9(16) 2 1_556
O21 O21 O2 41.9(10) 1_556 1_556
O21 O21 O2 138.1(10) 1_554 1_556
O2 O21 O2 34.4(11) 3_656 1_556
Ga1 O21 O2 75.4(11) 1_666 1_556
Nb O21 O2 75.4(11) 1_666 1_556
O3 O21 O2 37.0(10) 2_656 1_556
O2 O21 O2 130.2(18) 1_565 1_556
La O21 O2 159.6(15) 1_565 1_556
O3 O21 O2 98.7(13) 2_666 1_556
O3 O21 O2 101.7(15) 4 1_556
O3 O21 O2 42.0(10) 1_556 1_556
Ga2 O21 O2 163.4(15) 2 1_556
O3 O21 O2 74.0(12) 5_556 1_556
Ga2 O21 O2 57.7(9) 2_546 1_556
O2 O21 O2 114.1(18) 1_455 1_556
O3 O21 O2 66.5(10) 3_655 1_556
O1 O21 O2 75.2(15) 2_545 1_556
Nb O3 Ga1 0.0 . .
Nb O3 Ga3 110(2) . 2_546
Ga1 O3 Ga3 110(2) . 2_546
Nb O3 La 107(2) . .
Ga1 O3 La 107(2) . .
Ga3 O3 La 139(2) 2_546 .
Nb O3 O3 49.8(16) . 6
Ga1 O3 O3 49.8(16) . 6
Ga3 O3 O3 154(3) 2_546 6
La O3 O3 57.0(13) . 6
Nb O3 Ga3 87.9(17) . 4_665
Ga1 O3 Ga3 87.9(17) . 4_665
Ga3 O3 Ga3 91(2) 2_546 4_665
La O3 Ga3 108.2(17) . 4_665
O3 O3 Ga3 103(2) 6 4_665
Nb O3 O3 46.3(12) . 4
Ga1 O3 O3 46.3(12) . 4
Ga3 O3 O3 63.8(19) 2_546 4
La O3 O3 149.4(14) . 4
O3 O3 O3 94.7(3) 6 4
Ga3 O3 O3 87.7(13) 4_665 4
Nb O3 O3 46.3(12) . 3
Ga1 O3 O3 46.3(12) . 3
Ga3 O3 O3 103.2(15) 2_546 3
La O3 O3 116(2) . 3
O3 O3 O3 74.9(19) 6 3
Ga3 O3 O3 41.7(14) 4_665 3
O3 O3 O3 60.000(3) 4 3
Nb O3 O2 97(2) . 4_665
Ga1 O3 O2 97(2) . 4_665
Ga3 O3 O2 116(3) 2_546 4_665
La O3 O2 76.1(19) . 4_665
O3 O3 O2 85(2) 6 4_665
Ga3 O3 O2 32.1(16) 4_665 4_665
O3 O3 O2 116(2) 4 4_665
O3 O3 O2 59(2) 3 4_665
Nb O3 O2 97(2) . 3_545
Ga1 O3 O2 97(2) . 3_545
Ga3 O3 O2 32.0(15) 2_546 3_545
La O3 O2 126(3) . 3_545
O3 O3 O2 125(3) 6 3_545
Ga3 O3 O2 121(3) 4_665 3_545
O3 O3 O2 59(2) 4 3_545
O3 O3 O2 116(2) 3 3_545
O2 O3 O2 148(4) 4_665 3_545
Nb O3 O2 141(3) . 2_546
Ga1 O3 O2 141(3) . 2_546
Ga3 O3 O2 31.7(16) 2_546 2_546
La O3 O2 108(2) . 2_546
O3 O3 O2 159(3) 6 2_546
Ga3 O3 O2 96(3) 4_665 2_546
O3 O3 O2 95(2) 4 2_546
O3 O3 O2 125.7(19) 3 2_546
O2 O3 O2 106(3) 4_665 2_546
O2 O3 O2 48(3) 3_545 2_546
Nb O3 O3 35.6(15) . 5
Ga1 O3 O3 35.6(15) . 5
Ga3 O3 O3 99(2) 2_546 5
La O3 O3 100(3) . 5
O3 O3 O3 55(3) 6 5
Ga3 O3 O3 122.6(12) 4_665 5
O3 O3 O3 50.0(19) 4 5
O3 O3 O3 81.2(12) 3 5
O2 O3 O3 130(2) 4_665 5
O2 O3 O3 73.0(19) 3_545 5
O2 O3 O3 121(2) 2_546 5
Nb O3 O3 120(2) . 6_556
Ga1 O3 O3 120(2) . 6_556
Ga3 O3 O3 60(2) 2_546 6_556
La O3 O3 114.9(15) . 6_556
O3 O3 O3 141(4) 6 6_556
Ga3 O3 O3 39.8(12) 4_665 6_556
O3 O3 O3 94.1(2) 4 6_556
O3 O3 O3 76.8(16) 3 6_556
O2 O3 O3 57(2) 4_665 6_556
O2 O3 O3 92(3) 3_545 6_556
O2 O3 O3 56(2) 2_546 6_556
O3 O3 O3 144.0(18) 5 6_556
Nb O3 O1 128(4) . 2_545
Ga1 O3 O1 128(4) . 2_545
Ga3 O3 O1 92(3) 2_546 2_545
La O3 O1 49.8(17) . 2_545
O3 O3 O1 91(4) 6 2_545
Ga3 O3 O1 140(3) 4_665 2_545
O3 O3 O1 129(2) 4 2_545
O3 O3 O1 165(3) 3 2_545
O2 O3 O1 115(2) 4_665 2_545
O2 O3 O1 77(2) 3_545 2_545
O2 O3 O1 68(3) 2_546 2_545
O3 O3 O1 96(3) 5 2_545
O3 O3 O1 112(3) 6_556 2_545
Nb O3 O21 122(2) . 4
Ga1 O3 O21 122(2) . 4
Ga3 O3 O21 30.8(16) 2_546 4
La O3 O21 111.2(18) . 4
O3 O3 O21 139(3) 6 4
Ga3 O3 O21 118(3) 4_665 4
O3 O3 O21 82(2) 4 4
O3 O3 O21 133(2) 3 4
O2 O3 O21 133(3) 4_665 4
O2 O3 O21 24.7(18) 3_545 4
O2 O3 O21 26.9(19) 2_546 4
O3 O3 O21 94.8(17) 5 4
O3 O3 O21 80(3) 6_556 4
O1 O3 O21 62(2) 2_545 4
Nb O3 O21 153(3) . 3_655
Ga1 O3 O21 153(3) . 3_655
Ga3 O3 O21 91(3) 2_546 3_655
La O3 O21 61.4(16) . 3_655
O3 O3 O21 113(2) 6 3_655
Ga3 O3 O21 74.3(18) 4_665 3_655
O3 O3 O21 149.1(17) 4 3_655
O3 O3 O21 114(2) 3 3_655
O2 O3 O21 57(2) 4_665 3_655
O2 O3 O21 110(3) 3_545 3_655
O2 O3 O21 63(2) 2_546 3_655
O3 O3 O21 160(3) 5 3_655
O3 O3 O21 56.1(16) 6_556 3_655
O1 O3 O21 66(2) 2_545 3_655
O21 O3 O21 85(3) 4 3_655
Nb O3 O21 127(2) . 6_556
Ga1 O3 O21 127(2) . 6_556
Ga3 O3 O21 40.6(14) 2_546 6_556
La O3 O21 101(2) . 6_556
O3 O3 O21 133(3) 6 6_556
Ga3 O3 O21 125(2) 4_665 6_556
O3 O3 O21 90(2) 4 6_556
O3 O3 O21 143(2) 3 6_556
O2 O3 O21 134(3) 4_665 6_556
O2 O3 O21 31.4(19) 3_545 6_556
O2 O3 O21 29.5(18) 2_546 6_556
O3 O3 O21 95.8(19) 5 6_556
O3 O3 O21 85(2) 6_556 6_556
O1 O3 O21 52(2) 2_545 6_556
O21 O3 O21 10.0(19) 4 6_556
O21 O3 O21 80.7(11) 3_655 6_556
Nb O3 O2 72.7(19) . 2_545
Ga1 O3 O2 72.7(19) . 2_545
Ga3 O3 O2 116(2) 2_546 2_545
La O3 O2 59.4(17) . 2_545
O3 O3 O2 48(2) 6 2_545
Ga3 O3 O2 151(2) 4_665 2_545
O3 O3 O2 94.0(17) 4 2_545
O3 O3 O2 116.0(14) 3 2_545
O2 O3 O2 127(2) 4_665 2_545
O2 O3 O2 84(3) 3_545 2_545
O2 O3 O2 113(3) 2_546 2_545
O3 O3 O2 45.6(16) 5 2_545
O3 O3 O2 167(2) 6_556 2_545
O1 O3 O2 55(3) 2_545 2_545
O21 O3 O2 91(2) 4 2_545
O21 O3 O2 114(2) 3_655 2_545
O21 O3 O2 85(2) 6_556 2_545
Nb O3 O21 158(3) . 5_656
Ga1 O3 O21 158(3) . 5_656
Ga3 O3 O21 91(2) 2_546 5_656
La O3 O21 55.5(18) . 5_656
O3 O3 O21 111.0(17) 6 5_656
Ga3 O3 O21 86(2) 4_665 5_656
O3 O3 O21 154.3(18) 4 5_656
O3 O3 O21 125(3) 3 5_656
O2 O3 O21 67(2) 4_665 5_656
O2 O3 O21 104(3) 3_545 5_656
O2 O3 O21 61(2) 2_546 5_656
O3 O3 O21 149(2) 5 5_656
O3 O3 O21 65.6(17) 6_556 5_656
O1 O3 O21 54(2) 2_545 5_656
O21 O3 O21 79.5(12) 4 5_656
O21 O3 O21 12(2) 3_655 5_656
O21 O3 O21 74(3) 6_556 5_656
O2 O3 O21 104(2) 2_545 5_656
Nb O3 Ga2 159(2) . 2_546
Ga1 O3 Ga2 159(2) . 2_546
Ga3 O3 Ga2 65.9(14) 2_546 2_546
La O3 Ga2 73.0(12) . 2_546
O3 O3 Ga2 125.8(17) 6 2_546
Ga3 O3 Ga2 112.4(18) 4_665 2_546
O3 O3 Ga2 126(2) 4 2_546
O3 O3 Ga2 153.5(14) 3 2_546
O2 O3 Ga2 103(2) 4_665 2_546
O2 O3 Ga2 68.2(16) 3_545 2_546
O2 O3 Ga2 35.8(15) 2_546 2_546
O3 O3 Ga2 123.4(9) 5 2_546
O3 O3 Ga2 76.9(15) 6_556 2_546
O1 O3 Ga2 36(3) 2_545 2_546
O21 O3 Ga2 44.2(13) 4 2_546
O21 O3 Ga2 46.2(15) 3_655 2_546
O21 O3 Ga2 36.8(15) 6_556 2_546
O2 O3 Ga2 90.2(19) 2_545 2_546
O21 O3 Ga2 37.4(16) 5_656 2_546
Nb O3 O3 97.9(18) . 5_556
Ga1 O3 O3 97.9(18) . 5_556
Ga3 O3 O3 21.6(16) 2_546 5_556
La O3 O3 155(2) . 5_556
O3 O3 O3 147.7(14) 6 5_556
Ga3 O3 O3 72.4(16) 4_665 5_556
O3 O3 O3 53.8(18) 4 5_556
O3 O3 O3 81.9(12) 3 5_556
O2 O3 O3 102(3) 4_665 5_556
O2 O3 O3 48.4(19) 3_545 5_556
O2 O3 O3 48(2) 2_546 5_556
O3 O3 O3 100(2) 5 5_556
O3 O3 O3 49.4(19) 6_556 5_556
O1 O3 O3 113(3) 2_545 5_556
O21 O3 O3 52.4(16) 4 5_556
O21 O3 O3 96(3) 3_655 5_556
O21 O3 O3 62.2(16) 6_556 5_556
O2 O3 O3 130.7(19) 2_545 5_556
O21 O3 O3 101(3) 5_656 5_556
Ga2 O3 O3 83.8(14) 2_546 5_556
Nb O3 La 99.7(19) . 2_545
Ga1 O3 La 99.7(19) . 2_545
Ga3 O3 La 74.8(15) 2_546 2_545
La O3 La 81.5(14) . 2_545
O3 O3 La 92(3) 6 2_545
Ga3 O3 La 166(2) 4_665 2_545
O3 O3 La 88.8(19) 4 2_545
O3 O3 La 144.0(17) 3 2_545
O2 O3 La 155(2) 4_665 2_545
O2 O3 La 46.4(16) 3_545 2_545
O2 O3 La 70.5(16) 2_546 2_545
O3 O3 La 64.1(8) 5 2_545
O3 O3 La 127(2) 6_556 2_545
O1 O3 La 40.5(10) 2_545 2_545
O21 O3 La 47.4(14) 4 2_545
O21 O3 La 102.5(16) 3_655 2_545
O21 O3 La 41.3(15) 6_556 2_545
O2 O3 La 43.5(13) 2_545 2_545
O21 O3 La 91.2(19) 5_656 2_545
Ga2 O3 La 59.3(8) 2_546 2_545
O3 O3 La 94.2(9) 5_556 2_545
Nb O3 Ga3 59.8(12) . 1_455
Ga1 O3 Ga3 59.8(12) . 1_455
Ga3 O3 Ga3 60.9(15) 2_546 1_455
La O3 Ga3 159.6(18) . 1_455
O3 O3 Ga3 107.9(9) 6 1_455
Ga3 O3 Ga3 58.8(11) 4_665 1_455
O3 O3 Ga3 30.1(8) 4 1_455
O3 O3 Ga3 44.0(9) 3 1_455
O2 O3 Ga3 90(2) 4_665 1_455
O2 O3 Ga3 73.5(18) 3_545 1_455
O2 O3 Ga3 90(2) 2_546 1_455
O3 O3 Ga3 77.7(13) 5 1_455
O3 O3 Ga3 66.6(9) 6_556 1_455
O1 O3 Ga3 150.3(19) 2_545 1_455
O21 O3 Ga3 89.2(18) 4 1_455
O21 O3 Ga3 123(2) 3_655 1_455
O21 O3 Ga3 99.2(18) 6_556 1_455
O2 O3 Ga3 123.2(18) 2_545 1_455
O21 O3 Ga3 132(2) 5_656 1_455
Ga2 O3 Ga3 125.3(16) 2_546 1_455
O3 O3 Ga3 41.5(8) 5_556 1_455
La O3 Ga3 114.7(11) 2_545 1_455
Nb O3 O21 98.5(19) . .
Ga1 O3 O21 98.5(19) . .
Ga3 O3 O21 108(3) 2_546 .
La O3 O21 83.8(18) . .
O3 O3 O21 93(3) 6 .
Ga3 O3 O21 24.7(12) 4_665 .
O3 O3 O21 111.1(19) 4 .
O3 O3 O21 56.4(19) 3 .
O2 O3 O21 8.5(19) 4_665 .
O2 O3 O21 140(3) 3_545 .
O2 O3 O21 101(2) 2_546 .
O3 O3 O21 133.4(14) 5 .
O3 O3 O21 48.8(16) 6_556 .
O1 O3 O21 119(2) 2_545 .
O21 O3 O21 127(3) 4 .
O21 O3 O21 57(2) 3_655 .
O21 O3 O21 129(2) 6_556 .
O2 O3 O21 136(2) 2_545 .
O21 O3 O21 68.3(12) 5_656 .
Ga2 O3 O21 102.3(16) 2_546 .
O3 O3 O21 93(2) 5_556 .
La O3 O21 159.2(17) 2_545 .
Ga3 O3 O21 83.3(16) 1_455 .
Nb O3 O3 10.5(13) . 2
Ga1 O3 O3 10.5(13) . 2
Ga3 O3 O3 118(2) 2_546 2
La O3 O3 101(2) . 2
O3 O3 O3 44.5(13) 6 2
Ga3 O3 O3 81.7(15) 4_665 2
O3 O3 O3 54.8(16) 4 2
O3 O3 O3 40.8(15) 3 2
O2 O3 O3 87.4(17) 4_665 2
O2 O3 O3 107.7(16) 3_545 2
O2 O3 O3 150(2) 2_546 2
O3 O3 O3 44.0(12) 5 2
O3 O3 O3 117(2) 6_556 2
O1 O3 O3 130(4) 2_545 2
O21 O3 O3 132.4(15) 4 2
O21 O3 O3 142.2(17) 3_655 2
O21 O3 O3 137.1(18) 6_556 2
O2 O3 O3 75.7(19) 2_545 2
O21 O3 O3 147.8(19) 5_656 2
Ga2 O3 O3 166(3) 2_546 2
O3 O3 O3 103.8(14) 5_556 2
La O3 O3 107.5(17) 2_545 2
Ga3 O3 O3 63.5(12) 1_455 2
O21 O3 O3 89.5(14) . 2
Nb O3 Ga3 51.9(14) . 2_545
Ga1 O3 Ga3 51.9(14) . 2_545
Ga3 O3 Ga3 118(2) 2_546 2_545
La O3 Ga3 72.5(15) . 2_545
O3 O3 Ga3 38.6(18) 6 2_545
Ga3 O3 Ga3 135.3(17) 4_665 2_545
O3 O3 Ga3 77.9(9) 4 2_545
O3 O3 Ga3 96.2(6) 3 2_545
O2 O3 Ga3 124(2) 4_665 2_545
O2 O3 Ga3 87(2) 3_545 2_545
O2 O3 Ga3 127(2) 2_546 2_545
O3 O3 Ga3 27.9(13) 5 2_545
O3 O3 Ga3 171.4(8) 6_556 2_545
O1 O3 Ga3 76(3) 2_545 2_545
O21 O3 Ga3 101.4(19) 4 2_545
O21 O3 Ga3 132(2) 3_655 2_545
O21 O3 Ga3 98(2) 6_556 2_545
O2 O3 Ga3 20.8(11) 2_545 2_545
O21 O3 Ga3 123(2) 5_656 2_545
Ga2 O3 Ga3 110.3(15) 2_546 2_545
O3 O3 Ga3 125.3(19) 5_556 2_545
La O3 Ga3 57.1(9) 2_545 2_545
Ga3 O3 Ga3 104.9(11) 1_455 2_545
O21 O3 Ga3 131.0(19) . 2_545
O3 O3 Ga3 55.4(14) 2 2_545
Nb O3 O2 138(2) . .
Ga1 O3 O2 138(2) . .
Ga3 O3 O2 111(2) 2_546 .
La O3 O2 41.4(12) . .
O3 O3 O2 92.9(12) 6 .
Ga3 O3 O2 81.4(15) 4_665 .
O3 O3 O2 167.8(17) 4 .
O3 O3 O2 113(2) 3 .
O2 O3 O2 55(2) 4_665 .
O2 O3 O2 123(2) 3_545 .
O2 O3 O2 80.7(15) 2_546 .
O3 O3 O2 142(3) 5 .
O3 O3 O2 74.0(13) 6_556 .
O1 O3 O2 60.1(14) 2_545 .
O21 O3 O2 98.8(18) 4 .
O21 O3 O2 20.8(16) 3_655 .
O21 O3 O2 92(2) 6_556 .
O2 O3 O2 98.2(17) 2_545 .
O21 O3 O2 20.0(18) 5_656 .
Ga2 O3 O2 55.2(10) 2_546 .
O3 O3 O2 117(2) 5_556 .
La O3 O2 100.5(13) 2_545 .
Ga3 O3 O2 137.8(18) 1_455 .
O21 O3 O2 59.0(15) . .
O3 O3 O2 127.9(14) 2 .
Ga3 O3 O2 113.7(16) 2_545 .
Nb O3 Ga2 121.6(17) . .
Ga1 O3 Ga2 121.6(17) . .
Ga3 O3 Ga2 112(2) 2_546 .
La O3 Ga2 60.9(10) . .
O3 O3 Ga2 94.0(17) 6 .
Ga3 O3 Ga2 52.6(9) 4_665 .
O3 O3 Ga2 140.3(17) 4 .
O3 O3 Ga2 85.3(19) 3 .
O2 O3 Ga2 26.8(15) 4_665 .
O2 O3 Ga2 138(2) 3_545 .
O2 O3 Ga2 90(2) 2_546 .
O3 O3 Ga2 149(2) 5 .
O3 O3 Ga2 56.9(12) 6_556 .
O1 O3 Ga2 89.3(15) 2_545 .
O21 O3 Ga2 115(2) 4 .
O21 O3 Ga2 31.3(15) 3_655 .
O21 O3 Ga2 112(2) 6_556 .
O2 O3 Ga2 120.1(17) 2_545 .
O21 O3 Ga2 40.5(16) 5_656 .
Ga2 O3 Ga2 77.4(9) 2_546 .
O3 O3 Ga2 106(2) 5_556 .
La O3 Ga2 129.5(12) 2_545 .
Ga3 O3 Ga2 110.9(14) 1_455 .
O21 O3 Ga2 29.8(11) . .
O3 O3 Ga2 111.3(7) 2 .
Ga3 O3 Ga2 128.2(14) 2_545 .
O2 O3 Ga2 29.2(10) . .
Nb O3 O21 74.9(18) . 6
Ga1 O3 O21 74.9(18) . 6
Ga3 O3 O21 107.2(19) 2_546 6
La O3 O21 65.5(16) . 6
O3 O3 O21 56(2) 6 6
Ga3 O3 O21 158.1(17) 4_665 6
O3 O3 O21 89.9(15) 4 6
O3 O3 O21 120.0(12) 3 6
O2 O3 O21 136(2) 4_665 6
O2 O3 O21 76(2) 3_545 6
O2 O3 O21 106(2) 2_546 6
O3 O3 O21 44.1(13) 5 6
O3 O3 O21 162(2) 6_556 6
O1 O3 O21 53(3) 2_545 6
O21 O3 O21 83(2) 4 6
O21 O3 O21 116.0(17) 3_655 6
O21 O3 O21 77.0(17) 6_556 6
O2 O3 O21 8.5(12) 2_545 6
O21 O3 O21 105(2) 5_656 6
Ga2 O3 O21 86.5(15) 2_546 6
O3 O3 O21 122.5(16) 5_556 6
La O3 O21 35.7(11) 2_545 6
Ga3 O3 O21 119.8(15) 1_455 6
O21 O3 O21 144.2(18) . 6
O3 O3 O21 79.2(17) 2 6
Ga3 O3 O21 23.9(10) 2_545 6
O2 O3 O21 102.3(17) . 6
Ga2 O3 O21 126.4(15) . 6
Nb O3 O3 79.9(17) . 2_556
Ga1 O3 O3 79.9(17) . 2_556
Ga3 O3 O3 62.3(19) 2_546 2_556
La O3 O3 143.9(13) . 2_556
O3 O3 O3 119.4(18) 6 2_556
Ga3 O3 O3 35.7(11) 4_665 2_556
O3 O3 O3 57.1(13) 4 2_556
O3 O3 O3 44.6(14) 3 2_556
O2 O3 O3 68(2) 4_665 2_556
O2 O3 O3 87(2) 3_545 2_556
O2 O3 O3 81(2) 2_546 2_556
O3 O3 O3 104.2(14) 5 2_556
O3 O3 O3 41.3(11) 6_556 2_556
O1 O3 O3 149(4) 2_545 2_556
O21 O3 O3 93(2) 4 2_556
O21 O3 O3 96(2) 3_655 2_556
O21 O3 O3 102(2) 6_556 2_556
O2 O3 O3 150(2) 2_545 2_556
O21 O3 O3 107(2) 5_656 2_556
Ga2 O3 O3 113(2) 2_546 2_556
O3 O3 O3 40.9(11) 5_556 2_556
La O3 O3 133.4(10) 2_545 2_556
Ga3 O3 O3 27.2(7) 1_455 2_556
O21 O3 O3 60.1(15) . 2_556
O3 O3 O3 79.7(17) 2 2_556
Ga3 O3 O3 130.1(17) 2_545 2_556
O2 O3 O3 110.7(17) . 2_556
Ga2 O3 O3 85.0(11) . 2_556
O21 O3 O3 147.0(15) 6 2_556
Nb O3 O1 93(2) . .
Ga1 O3 O1 93(2) . .
Ga3 O3 O1 156(3) 2_546 .
La O3 O1 31.3(9) . .
O3 O3 O1 50(2) 6 .
Ga3 O3 O1 80.2(17) 4_665 .
O3 O3 O1 137.7(18) 4 .
O3 O3 O1 85.5(18) 3 .
O2 O3 O1 49(2) 4_665 .
O2 O3 O1 157(3) 3_545 .
O2 O3 O1 126(2) 2_546 .
O3 O3 O1 105(3) 5 .
O3 O3 O1 101(2) 6_556 .
O1 O3 O1 80.6(14) 2_545 .
O21 O3 O1 139.5(17) 4 .
O21 O3 O1 64(2) 3_655 .
O21 O3 O1 130(2) 6_556 .
O2 O3 O1 79(2) 2_545 .
O21 O3 O1 65(2) 5_656 .
Ga2 O3 O1 96.2(13) 2_546 .
O3 O3 O1 150(3) 5_556 .
La O3 O1 111.4(17) 2_545 .
Ga3 O3 O1 129.1(13) 1_455 .
O21 O3 O1 58(2) . .
O3 O3 O1 83.2(15) 2 .
Ga3 O3 O1 83(2) 2_545 .
O2 O3 O1 45.4(16) . .
Ga2 O3 O1 46(2) . .
O21 O3 O1 87(2) 6 .
O3 O3 O1 115.2(14) 2_556 .
Nb O3 La 52.6(10) . 4
Ga1 O3 La 52.6(10) . 4
Ga3 O3 La 66.9(13) 2_546 4
La O3 La 127(2) . 4
O3 O3 La 87.3(18) 6 4
Ga3 O3 La 117.1(15) 4_665 4
O3 O3 La 29.4(12) 4 4
O3 O3 La 85.2(13) 3 4
O2 O3 La 144(2) 4_665 4
O2 O3 La 45.0(15) 3_545 4
O2 O3 La 92.5(17) 2_546 4
O3 O3 La 32.4(12) 5 4
O3 O3 La 116.7(14) 6_556 4
O1 O3 La 101.0(16) 2_545 4
O21 O3 La 69.4(15) 4 4
O21 O3 La 155(2) 3_655 4
O21 O3 La 74.2(18) 6_556 4
O2 O3 La 68.1(13) 2_545 4
O21 O3 La 147(2) 5_656 4
Ga2 O3 La 110.1(11) 2_546 4
O3 O3 La 68.4(14) 5_556 4
La O3 La 60.6(7) 2_545 4
Ga3 O3 La 59.0(6) 1_455 4
O21 O3 La 140.0(17) . 4
O3 O3 La 63.1(6) 2 4
Ga3 O3 La 57.0(7) 2_545 4
O2 O3 La 161.1(15) . 4
Ga2 O3 La 169.7(14) . 4
O21 O3 La 62.5(11) 6 4
O3 O3 La 85.4(8) 2_556 4
O1 O3 La 137(2) . 4
Nb O3 Ga3 42.5(11) . 4_664
Ga1 O3 Ga3 42.5(11) . 4_664
Ga3 O3 Ga3 152(2) 2_546 4_664
La O3 Ga3 65.1(13) . 4_664
O3 O3 Ga3 10.9(11) 6 4_664
Ga3 O3 Ga3 93.3(12) 4_665 4_664
O3 O3 Ga3 88.6(8) 4 4_664
O3 O3 Ga3 63.9(9) 3 4_664
O2 O3 Ga3 79.8(16) 4_665 4_664
O2 O3 Ga3 128(2) 3_545 4_664
O2 O3 Ga3 170(2) 2_546 4_664
O3 O3 Ga3 55.7(15) 5 4_664
O3 O3 Ga3 133(2) 6_556 4_664
O1 O3 Ga3 102(3) 2_545 4_664
O21 O3 Ga3 146(2) 4 4_664
O21 O3 Ga3 117(2) 3_655 4_664
O21 O3 Ga3 142(2) 6_556 4_664
O2 O3 Ga3 57.7(12) 2_545 4_664
O21 O3 Ga3 116.6(19) 5_656 4_664
Ga2 O3 Ga3 136.1(16) 2_546 4_664
O3 O3 Ga3 139.3(14) 5_556 4_664
La O3 Ga3 100.6(14) 2_545 4_664
Ga3 O3 Ga3 98.3(10) 1_455 4_664
O21 O3 Ga3 86.2(15) . 4_664
O3 O3 Ga3 35.6(11) 2 4_664
Ga3 O3 Ga3 45.0(6) 2_545 4_664
O2 O3 Ga3 97.2(14) . 4_664
Ga2 O3 Ga3 93.0(10) . 4_664
O21 O3 Ga3 65.0(11) 6 4_664
O3 O3 Ga3 108.5(15) 2_556 4_664
O1 O3 Ga3 52.3(17) . 4_664
La O3 Ga3 86.5(10) 4 4_664
Nb O3 O21 84(2) . 5_655
Ga1 O3 O21 84(2) . 5_655
Ga3 O3 O21 144(2) 2_546 5_655
La O3 O21 27.1(12) . 5_655
O3 O3 O21 37.0(13) 6 5_655
Ga3 O3 O21 123.1(17) 4_665 5_655
O3 O3 O21 122.6(10) 4 5_655
O3 O3 O21 109.9(15) 3 5_655
O2 O3 O21 93(2) 4_665 5_655
O2 O3 O21 116(3) 3_545 5_655
O2 O3 O21 123(2) 2_546 5_655
O3 O3 O21 73(2) 5 5_655
O3 O3 O21 141.5(14) 6_556 5_655
O1 O3 O21 55(3) 2_545 5_655
O21 O3 O21 113.5(19) 4 5_655
O21 O3 O21 88(2) 3_655 5_655
O21 O3 O21 104(2) 6_556 5_655
O2 O3 O21 35.4(13) 2_545 5_655
O21 O3 O21 81.3(18) 5_656 5_655
Ga2 O3 O21 88.7(14) 2_546 5_655
O3 O3 O21 164.4(15) 5_556 5_655
La O3 O21 70.2(13) 2_545 5_655
Ga3 O3 O21 144.0(16) 1_455 5_655
O21 O3 O21 101.9(16) . 5_655
O3 O3 O21 81(2) 2 5_655
Ga3 O3 O21 45.5(10) 2_545 5_655
O2 O3 O21 68.5(14) . 5_655
Ga2 O3 O21 85.3(12) . 5_655
O21 O3 O21 43.1(16) 6 5_655
O3 O3 O21 153.4(17) 2_556 5_655
O1 O3 O21 44.2(18) . 5_655
La O3 O21 101.7(14) 4 5_655
Ga3 O3 O21 47.5(10) 4_664 5_655
Nb O3 O2 168(2) . 6_556
Ga1 O3 O2 168(2) . 6_556
Ga3 O3 O2 81.8(19) 2_546 6_556
La O3 O2 62.5(12) . 6_556
O3 O3 O2 119.3(11) 6 6_556
Ga3 O3 O2 90.5(16) 4_665 6_556
O3 O3 O2 145.5(16) 4 6_556
O3 O3 O2 131.3(19) 3 6_556
O2 O3 O2 75.6(13) 4_665 6_556
O2 O3 O2 93.7(17) 3_545 6_556
O2 O3 O2 51(2) 2_546 6_556
O3 O3 O2 146.7(14) 5 6_556
O3 O3 O2 64.2(12) 6_556 6_556
O1 O3 O2 50(3) 2_545 6_556
O21 O3 O2 69.0(18) 4 6_556
O21 O3 O2 18.6(15) 3_655 6_556
O21 O3 O2 63.3(19) 6_556 6_556
O2 O3 O2 103.9(18) 2_545 6_556
O21 O3 O2 10.6(19) 5_656 6_556
Ga2 O3 O2 27.7(9) 2_546 6_556
O3 O3 O2 93(2) 5_556 6_556
La O3 O2 84.5(12) 2_545 6_556
Ga3 O3 O2 128.5(18) 1_455 6_556
O21 O3 O2 75.7(15) . 6_556
O3 O3 O2 158.3(12) 2 6_556
Ga3 O3 O2 124.4(14) 2_545 6_556
O2 O3 O2 30.5(18) . 6_556
Ga2 O3 O2 49.7(10) . 6_556
O21 O3 O2 103.5(15) 6 6_556
O3 O3 O2 105(2) 2_556 6_556
O1 O3 O2 75.5(18) . 6_556
La O3 O2 137.4(15) 4 6_556
Ga3 O3 O2 125.9(13) 4_664 6_556
O21 O3 O2 86.7(13) 5_655 6_556
Nb O3 Ga1 105.3(19) . 1_556
Ga1 O3 Ga1 105.3(19) . 1_556
Ga3 O3 Ga1 43.5(15) 2_546 1_556
La O3 Ga1 138.5(19) . 1_556
O3 O3 Ga1 146(2) 6 1_556
Ga3 O3 Ga1 47.7(11) 4_665 1_556
O3 O3 Ga1 71.3(5) 4 1_556
O3 O3 Ga1 71.3(5) 3 1_556
O2 O3 Ga1 74(2) 4_665 1_556
O2 O3 Ga1 74(2) 3_545 1_556
O2 O3 Ga1 54.7(19) 2_546 1_556
O3 O3 Ga1 121(2) 5 1_556
O3 O3 Ga1 23.7(8) 6_556 1_556
O1 O3 Ga1 122(3) 2_545 1_556
O21 O3 Ga1 71.4(19) 4 1_556
O21 O3 Ga1 78.1(18) 3_655 1_556
O21 O3 Ga1 79.4(16) 6_556 1_556
O2 O3 Ga1 158.1(16) 2_545 1_556
O21 O3 Ga1 86.2(19) 5_656 1_556
Ga2 O3 Ga1 85.9(12) 2_546 1_556
O3 O3 Ga1 27.4(10) 5_556 1_556
La O3 Ga1 118.0(12) 2_545 1_556
Ga3 O3 Ga1 46.4(7) 1_455 1_556
O21 O3 Ga1 66.0(16) . 1_556
O3 O3 Ga1 106.5(19) 2 1_556
Ga3 O3 Ga1 149.0(12) 2_545 1_556
O2 O3 Ga1 97.2(15) . 1_556
Ga2 O3 Ga1 80.1(11) . 1_556
O21 O3 Ga1 149.8(12) 6 1_556
O3 O3 Ga1 27.2(10) 2_556 1_556
O1 O3 Ga1 123(2) . 1_556
La O3 Ga1 93.0(9) 4 1_556
Ga3 O3 Ga1 135.1(12) 4_664 1_556
O21 O3 Ga1 165.3(14) 5_655 1_556
O2 O3 Ga1 82.2(14) 6_556 1_556
Nb O3 Nb 105.3(19) . 1_556
Ga1 O3 Nb 105.3(19) . 1_556
Ga3 O3 Nb 43.5(15) 2_546 1_556
La O3 Nb 138.5(19) . 1_556
O3 O3 Nb 146(2) 6 1_556
Ga3 O3 Nb 47.7(11) 4_665 1_556
O3 O3 Nb 71.3(5) 4 1_556
O3 O3 Nb 71.3(5) 3 1_556
O2 O3 Nb 74(2) 4_665 1_556
O2 O3 Nb 74(2) 3_545 1_556
O2 O3 Nb 54.7(19) 2_546 1_556
O3 O3 Nb 121(2) 5 1_556
O3 O3 Nb 23.7(8) 6_556 1_556
O1 O3 Nb 122(3) 2_545 1_556
O21 O3 Nb 71.4(19) 4 1_556
O21 O3 Nb 78.1(18) 3_655 1_556
O21 O3 Nb 79.4(16) 6_556 1_556
O2 O3 Nb 158.1(16) 2_545 1_556
O21 O3 Nb 86.2(19) 5_656 1_556
Ga2 O3 Nb 85.9(12) 2_546 1_556
O3 O3 Nb 27.4(10) 5_556 1_556
La O3 Nb 118.0(12) 2_545 1_556
Ga3 O3 Nb 46.4(7) 1_455 1_556
O21 O3 Nb 66.0(16) . 1_556
O3 O3 Nb 106.5(19) 2 1_556
Ga3 O3 Nb 149.0(12) 2_545 1_556
O2 O3 Nb 97.2(15) . 1_556
Ga2 O3 Nb 80.1(11) . 1_556
O21 O3 Nb 149.8(12) 6 1_556
O3 O3 Nb 27.2(10) 2_556 1_556
O1 O3 Nb 123(2) . 1_556
La O3 Nb 93.0(9) 4 1_556
Ga3 O3 Nb 135.1(12) 4_664 1_556
O21 O3 Nb 165.3(14) 5_655 1_556
O2 O3 Nb 82.2(14) 6_556 1_556
Ga1 O3 Nb 0.0 1_556 1_556
Nb O3 O21 89.2(16) . 2_556
Ga1 O3 O21 89.2(16) . 2_556
Ga3 O3 O21 113(2) 2_546 2_556
La O3 O21 85.3(16) . 2_556
O3 O3 O21 86(2) 6 2_556
Ga3 O3 O21 23.5(12) 4_665 2_556
O3 O3 O21 105.4(17) 4 2_556
O3 O3 O21 48.3(16) 3 2_556
O2 O3 O21 10.7(18) 4_665 2_556
O2 O3 O21 144(3) 3_545 2_556
O2 O3 O21 109(2) 2_546 2_556
O3 O3 O21 124.1(12) 5 2_556
O3 O3 O21 55.2(19) 6_556 2_556
O1 O3 O21 125.5(18) 2_545 2_556
O21 O3 O21 135(2) 4 2_556
O21 O3 O21 66.2(13) 3_655 2_556
O21 O3 O21 138(3) 6_556 2_556
O2 O3 O21 131.5(18) 2_545 2_556
O21 O3 O21 77(3) 5_656 2_556
Ga2 O3 O21 111.5(15) 2_546 2_556
O3 O3 O21 95.5(17) 5_556 2_556
La O3 O21 165.7(17) 2_545 2_556
Ga3 O3 O21 79.4(14) 1_455 2_556
O21 O3 O21 9.4(18) . 2_556
O3 O3 O21 80.1(12) 2 2_556
Ga3 O3 O21 123.5(14) 2_545 2_556
O2 O3 O21 65.7(16) . 2_556
Ga2 O3 O21 37.1(11) . 2_556
O21 O3 O21 140.0(16) 6 2_556
O3 O3 O21 59.0(12) 2_556 2_556
O1 O3 O21 56.6(17) . 2_556
La O3 O21 133.1(15) 4 2_556
Ga3 O3 O21 78.4(11) 4_664 2_556
O21 O3 O21 99.9(18) 5_655 2_556
O2 O3 O21 84.7(15) 6_556 2_556
Ga1 O3 O21 69.5(13) 1_556 2_556
Nb O3 O21 69.5(13) 1_556 2_556
Nb O3 O2 87.6(18) . 5_666
Ga1 O3 O2 87.6(18) . 5_666
Ga3 O3 O2 93(2) 2_546 5_666
La O3 O2 106.2(17) . 5_666
O3 O3 O2 101(2) 6 5_666
Ga3 O3 O2 2.2(9) 4_665 5_666
O3 O3 O2 89.0(15) 4 5_666
O3 O3 O2 41.4(15) 3 5_666
O2 O3 O2 30(2) 4_665 5_666
O2 O3 O2 123(3) 3_545 5_666
O2 O3 O2 98(3) 2_546 5_666
O3 O3 O2 122.5(12) 5 5_666
O3 O3 O2 41.3(15) 6_556 5_666
O1 O3 O2 139(2) 2_545 5_666
O21 O3 O2 120(3) 4 5_666
O21 O3 O2 73.8(19) 3_655 5_666
O21 O3 O2 126(2) 6_556 5_666
O2 O3 O2 149(2) 2_545 5_666
O21 O3 O2 86(2) 5_656 5_666
Ga2 O3 O2 112.9(17) 2_546 5_666
O3 O3 O2 74.6(16) 5_556 5_666
La O3 O2 168(2) 2_545 5_666
Ga3 O3 O2 60.4(12) 1_455 5_666
O21 O3 O2 22.9(14) . 5_666
O3 O3 O2 81.0(16) 2 5_666
Ga3 O3 O2 134.1(16) 2_545 5_666
O2 O3 O2 80.2(14) . 5_666
Ga2 O3 O2 51.3(10) . 5_666
O21 O3 O2 156.5(17) 6 5_666
O3 O3 O2 37.7(12) 2_556 5_666
O1 O3 O2 78.0(19) . 5_666
La O3 O2 118.4(15) 4 5_666
Ga3 O3 O2 91.5(13) 4_664 5_666
O21 O3 O2 120.9(17) 5_655 5_666
O2 O3 O2 90.4(19) 6_556 5_666
Ga1 O3 O2 49.9(12) 1_556 5_666
Nb O3 O2 49.9(12) 1_556 5_666
O21 O3 O2 21.4(13) 2_556 5_666
Nb O3 O2 102(2) . 6
Ga1 O3 O2 102(2) . 6
Ga3 O3 O2 131(2) 2_546 6
La O3 O2 18.2(10) . 6
O3 O3 O2 55.0(13) 6 6
Ga3 O3 O2 126.2(15) 4_665 6
O3 O3 O2 136.2(13) 4 6
O3 O3 O2 125.3(16) 3 6
O2 O3 O2 94.1(17) 4_665 6
O2 O3 O2 110(2) 3_545 6
O2 O3 O2 106(2) 2_546 6
O3 O3 O2 86(2) 5 6
O3 O3 O2 129.6(10) 6_556 6
O1 O3 O2 39(2) 2_545 6
O21 O3 O2 100.8(17) 4 6
O21 O3 O2 73.8(17) 3_655 6
O21 O3 O2 90.9(19) 6_556 6
O2 O3 O2 42.6(18) 2_545 6
O21 O3 O2 65.2(18) 5_656 6
Ga2 O3 O2 70.9(12) 2_546 6
O3 O3 O2 152.8(11) 5_556 6
La O3 O2 64.4(12) 2_545 6
Ga3 O3 O2 161.9(17) 1_455 6
O21 O3 O2 102.0(18) . 6
O3 O3 O2 99(2) 2 6
Ga3 O3 O2 58.6(12) 2_545 6
O2 O3 O2 55.9(16) . 6
Ga2 O3 O2 78.6(10) . 6
O21 O3 O2 47.9(13) 6 6
O3 O3 O2 161.9(9) 2_556 6
O1 O3 O2 47.1(12) . 6
La O3 O2 110.3(15) 4 6
Ga3 O3 O2 65.2(11) 4_664 6
O21 O3 O2 18.1(10) 5_655 6
O2 O3 O2 69.5(9) 6_556 6
Ga1 O3 O2 151.4(14) 1_556 6
Nb O3 O2 151.4(14) 1_556 6
O21 O3 O2 103.0(15) 2_556 6
O2 O3 O2 124.2(16) 5_666 6
Nb O3 La 75.1(13) . 4_665
Ga1 O3 La 75.1(13) . 4_665
Ga3 O3 La 145(2) 2_546 4_665
La O3 La 63.1(10) . 4_665
O3 O3 La 54.2(17) 6 4_665
Ga3 O3 La 53.9(8) 4_665 4_665
O3 O3 La 111.8(16) 4 4_665
O3 O3 La 54.2(16) 3 4_665
O2 O3 La 31.2(14) 4_665 4_665
O2 O3 La 170(2) 3_545 4_665
O2 O3 La 136(2) 2_546 4_665
O3 O3 La 102.6(16) 5 4_665
O3 O3 La 87.1(18) 6_556 4_665
O1 O3 La 112.4(16) 2_545 4_665
O21 O3 La 162(2) 4 4_665
O21 O3 La 77.6(17) 3_655 4_665
O21 O3 La 158(2) 6_556 4_665
O2 O3 La 99.1(15) 2_545 4_665
O21 O3 La 84.0(18) 5_656 4_665
Ga2 O3 La 120.8(11) 2_546 4_665
O3 O3 La 125.8(12) 5_556 4_665
La O3 La 139.9(16) 2_545 4_665
Ga3 O3 La 97.2(10) 1_455 4_665
O21 O3 La 38.4(12) . 4_665
O3 O3 La 64.6(6) 2 4_665
Ga3 O3 La 92.8(11) 2_545 4_665
O2 O3 La 65.6(11) . 4_665
Ga2 O3 La 47.5(5) . 4_665
O21 O3 La 107.6(12) 6 4_665
O3 O3 La 85.6(8) 2_556 4_665
O1 O3 La 31.9(5) . 4_665
La O3 La 127.8(11) 4 4_665
Ga3 O3 La 48.8(5) 4_664 4_665
O21 O3 La 69.7(11) 5_655 4_665
O2 O3 La 94.4(12) 6_556 4_665
Ga1 O3 La 101.4(11) 1_556 4_665
Nb O3 La 101.4(11) 1_556 4_665
O21 O3 La 32.4(10) 2_556 4_665
O2 O3 La 51.7(11) 5_666 4_665
O2 O3 La 77.7(10) 6 4_665
Nb O3 La 148(2) . 1_556
Ga1 O3 La 148(2) . 1_556
Ga3 O3 La 63.2(16) 2_546 1_556
La O3 La 93.5(14) . 1_556
O3 O3 La 142.6(18) 6 1_556
Ga3 O3 La 62.4(12) 4_665 1_556
O3 O3 La 117.0(6) 4 1_556
O3 O3 La 103.2(11) 3 1_556
O2 O3 La 63.9(17) 4_665 1_556
O2 O3 La 89.7(19) 3_545 1_556
O2 O3 La 42.6(16) 2_546 1_556
O3 O3 La 162(2) 5 1_556
O3 O3 La 28.6(8) 6_556 1_556
O1 O3 La 84(3) 2_545 1_556
O21 O3 La 69.5(18) 4 1_556
O21 O3 La 32.2(15) 3_655 1_556
O21 O3 La 70.2(17) 6_556 1_556
O2 O3 La 138.9(19) 2_545 1_556
O21 O3 La 39.1(16) 5_656 1_556
Ga2 O3 La 50.3(7) 2_546 1_556
O3 O3 La 64.3(17) 5_556 1_556
La O3 La 107.3(11) 2_545 1_556
Ga3 O3 La 93.3(13) 1_455 1_556
O21 O3 La 59.1(13) . 1_556
O3 O3 La 144(2) 2 1_556
Ga3 O3 La 159.7(13) 2_545 1_556
O2 O3 La 52.8(11) . 1_556
Ga2 O3 La 49.0(7) . 1_556
O21 O3 La 136.6(14) 6 1_556
O3 O3 La 69.6(15) 2_556 1_556
O1 O3 La 93(2) . 1_556
La O3 La 130.0(12) 4 1_556
Ga3 O3 La 141.8(11) 4_664 1_556
O21 O3 La 120.1(12) 5_655 1_556
O2 O3 La 35.9(10) 6_556 1_556
Ga1 O3 La 47.1(7) 1_556 1_556
Nb O3 La 47.1(7) 1_556 1_556
O21 O3 La 68.1(12) 2_556 1_556
O2 O3 La 63.2(12) 5_666 1_556
O2 O3 La 104.3(11) 6 1_556
La O3 La 93.8(9) 4_665 1_556
Nb O3 Ga2 97.6(15) . 1_445
Ga1 O3 Ga2 97.6(15) . 1_445
Ga3 O3 Ga2 30.6(11) 2_546 1_445
La O3 Ga2 126.9(16) . 1_445
O3 O3 Ga2 127(3) 6 1_445
Ga3 O3 Ga2 119.3(18) 4_665 1_445
O3 O3 Ga2 58.3(16) 4 1_445
O3 O3 Ga2 115.4(15) 3 1_445
O2 O3 Ga2 147(3) 4_665 1_445
O2 O3 Ga2 1.5(16) 3_545 1_445
O2 O3 Ga2 47.4(14) 2_546 1_445
O3 O3 Ga2 74.0(13) 5 1_445
O3 O3 Ga2 90.2(19) 6_556 1_445
O1 O3 Ga2 77.9(13) 2_545 1_445
O21 O3 Ga2 24.4(13) 4 1_445
O21 O3 Ga2 109(2) 3_655 1_445
O21 O3 Ga2 31.6(15) 6_556 1_445
O2 O3 Ga2 85.5(14) 2_545 1_445
O21 O3 Ga2 104(2) 5_656 1_445
Ga2 O3 Ga2 68.2(8) 2_546 1_445
O3 O3 Ga2 46.9(8) 5_556 1_445
La O3 Ga2 47.8(5) 2_545 1_445
Ga3 O3 Ga2 72.5(8) 1_455 1_445
O21 O3 Ga2 139(2) . 1_445
O3 O3 Ga2 108.0(6) 2 1_445
Ga3 O3 Ga2 88.4(10) 2_545 1_445
O2 O3 Ga2 123.2(13) . 1_445
Ga2 O3 Ga2 137.2(15) . 1_445
O21 O3 Ga2 77.0(11) 6 1_445
O3 O3 Ga2 85.8(10) 2_556 1_445
O1 O3 Ga2 158.1(14) . 1_445
La O3 Ga2 45.6(5) 4 1_445
Ga3 O3 Ga2 129.6(13) 4_664 1_445
O21 O3 Ga2 117.6(15) 5_655 1_445
O2 O3 Ga2 93.4(14) 6_556 1_445
Ga1 O3 Ga2 73.0(8) 1_556 1_445
Nb O3 Ga2 73.0(8) 1_556 1_445
O21 O3 Ga2 142.3(17) 2_556 1_445
O2 O3 Ga2 121.5(17) 5_666 1_445
O2 O3 Ga2 111.6(13) 6 1_445
La O3 Ga2 169.6(12) 4_665 1_445
La O3 Ga2 88.7(10) 1_556 1_445
Nb O3 O2 44.7(12) . 5_665
Ga1 O3 O2 44.7(12) . 5_665
Ga3 O3 O2 150(2) 2_546 5_665
La O3 O2 70.9(15) . 5_665
O3 O3 O2 27.8(18) 6 5_665
Ga3 O3 O2 75.2(12) 4_665 5_665
O3 O3 O2 89.1(13) 4 5_665
O3 O3 O2 49.6(13) 3 5_665
O2 O3 O2 64(2) 4_665 5_665
O2 O3 O2 141(2) 3_545 5_665
O2 O3 O2 170(2) 2_546 5_665
O3 O3 O2 68.6(15) 5 5_665
O3 O3 O2 114(2) 6_556 5_665
O1 O3 O2 115(3) 2_545 5_665
O21 O3 O2 163(2) 4 5_665
O21 O3 O2 109(2) 3_655 5_665
O21 O3 O2 160(2) 6_556 5_665
O2 O3 O2 75.7(19) 2_545 5_665
O21 O3 O2 113(2) 5_656 5_665
Ga2 O3 O2 143.5(16) 2_546 5_665
O3 O3 O2 130.7(11) 5_556 5_665
La O3 O2 118.8(16) 2_545 5_665
Ga3 O3 O2 89.8(11) 1_455 5_665
O21 O3 O2 69.2(15) . 5_665
O3 O3 O2 34.8(10) 2 5_665
Ga3 O3 O2 62.7(11) 2_545 5_665
O2 O3 O2 93.2(14) . 5_665
Ga2 O3 O2 81.1(11) . 5_665
O21 O3 O2 83.1(13) 6 5_665
O3 O3 O2 93.7(13) 2_556 5_665
O1 O3 O2 48.6(13) . 5_665
La O3 O2 95.7(13) 4 5_665
Ga3 O3 O2 18.1(8) 4_664 5_665
O21 O3 O2 60.3(14) 5_655 5_665
O2 O3 O2 123.6(16) 6_556 5_665
Ga1 O3 O2 118.9(12) 1_556 5_665
Nb O3 O2 118.9(12) 1_556 5_665
O21 O3 O2 60.9(13) 2_556 5_665
O2 O3 O2 73.4(12) 5_666 5_665
O2 O3 O2 76.3(17) 6 5_665
La O3 O2 34.0(8) 4_665 5_665
La O3 O2 127.4(13) 1_556 5_665
Ga2 O3 O2 141.3(15) 1_445 5_665
Nb O3 O2 46.0(13) . 1_455
Ga1 O3 O2 46.0(13) . 1_455
Ga3 O3 O2 76.3(19) 2_546 1_455
La O3 O2 144.8(17) . 1_455
O3 O3 O2 92.5(11) 6 1_455
Ga3 O3 O2 57.8(12) 4_665 1_455
O3 O3 O2 31.2(12) 4 1_455
O3 O3 O2 31.2(13) 3 1_455
O2 O3 O2 84.9(18) 4_665 1_455
O2 O3 O2 84.9(17) 3_545 1_455
O2 O3 O2 105(2) 2_546 1_455
O3 O3 O2 70.2(13) 5 1_455
O3 O3 O2 76.3(12) 6_556 1_455
O1 O3 O2 160.2(16) 2_545 1_455
O21 O3 O2 103.5(18) 4 1_455
O21 O3 O2 130(2) 3_655 1_455
O21 O3 O2 113.2(19) 6_556 1_455
O2 O3 O2 115.3(18) 2_545 1_455
O21 O3 O2 141(2) 5_656 1_455
Ga2 O3 O2 141.1(18) 2_546 1_455
O3 O3 O2 57.3(11) 5_556 1_455
La O3 O2 120.0(13) 2_545 1_455
Ga3 O3 O2 15.8(9) 1_455 1_455
O21 O3 O2 80.2(17) . 1_455
O3 O3 O2 48.4(13) 2 1_455
Ga3 O3 O2 95.1(12) 2_545 1_455
O2 O3 O2 139(2) . 1_455
Ga2 O3 O2 109.8(14) . 1_455
O21 O3 O2 114.3(15) 6 1_455
O3 O3 O2 35.0(12) 2_556 1_455
O1 O3 O2 116.4(12) . 1_455
La O3 O2 59.9(9) 4 1_455
Ga3 O3 O2 82.6(10) 4_664 1_455
O21 O3 O2 129.2(15) 5_655 1_455
O2 O3 O2 140.4(15) 6_556 1_455
Ga1 O3 O2 59.3(11) 1_556 1_455
Nb O3 O2 59.3(11) 1_556 1_455
O21 O3 O2 74.2(14) 2_556 1_455
O2 O3 O2 58.8(17) 5_666 1_455
O2 O3 O2 147.3(14) 6 1_455
La O3 O2 85.4(10) 4_665 1_455
La O3 O2 104.5(15) 1_556 1_455
Ga2 O3 O2 84.2(11) 1_445 1_455
O2 O3 O2 74.2(15) 5_665 1_455
Nb O3 O1 74.5(16) . 1_445
Ga1 O3 O1 74.5(16) . 1_445
Ga3 O3 O1 69(2) 2_546 1_445
La O3 O1 104.4(19) . 1_445
O3 O3 O1 88(3) 6 1_445
Ga3 O3 O1 146.3(18) 4_665 1_445
O3 O3 O1 59.4(16) 4 1_445
O3 O3 O1 114.7(15) 3 1_445
O2 O3 O1 172(2) 4_665 1_445
O2 O3 O1 38(2) 3_545 1_445
O2 O3 O1 82(2) 2_546 1_445
O3 O3 O1 41.1(15) 5 1_445
O3 O3 O1 129(3) 6_556 1_445
O1 O3 O1 70.5(12) 2_545 1_445
O21 O3 O1 55(2) 4 1_445
O21 O3 O1 130.9(19) 3_655 1_445
O21 O3 O1 55(2) 6_556 1_445
O2 O3 O1 49.1(18) 2_545 1_445
O21 O3 O1 120(2) 5_656 1_445
Ga2 O3 O1 85.1(13) 2_546 1_445
O3 O3 O1 82(2) 5_556 1_445
La O3 O1 30.1(4) 2_545 1_445
Ga3 O3 O1 87.5(12) 1_455 1_445
O21 O3 O1 170.4(18) . 1_445
O3 O3 O1 84.2(13) 2 1_445
Ga3 O3 O1 49.5(18) 2_545 1_445
O2 O3 O1 130.6(14) . 1_445
Ga2 O3 O1 159.7(12) . 1_445
O21 O3 O1 41.1(17) 6 1_445
O3 O3 O1 111.5(12) 2_556 1_445
O1 O3 O1 128(3) . 1_445
La O3 O1 30.5(4) 4 1_445
Ga3 O3 O1 92.7(18) 4_664 1_445
O21 O3 O1 84.2(19) 5_655 1_445
O2 O3 O1 112.3(14) 6_556 1_445
Ga1 O3 O1 109.0(18) 1_556 1_445
Nb O3 O1 109.0(18) 1_556 1_445
O21 O3 O1 162.9(15) 2_556 1_445
O2 O3 O1 147.9(17) 5_666 1_445
O2 O3 O1 86.2(17) 6 1_445
La O3 O1 142(2) 4_665 1_445
La O3 O1 124.2(18) 1_556 1_445
Ga2 O3 O1 38.9(18) 1_445 1_445
O2 O3 O1 108.4(18) 5_665 1_445
O2 O3 O1 90.3(11) 1_455 1_445
Nb O3 Ga2 90.6(19) . 2_545
Ga1 O3 Ga2 90.6(19) . 2_545
Ga3 O3 Ga2 119.6(19) 2_546 2_545
La O3 Ga2 41.8(10) . 2_545
O3 O3 Ga2 54.2(17) 6 2_545
Ga3 O3 Ga2 147.5(16) 4_665 2_545
O3 O3 Ga2 114.1(13) 4 2_545
O3 O3 Ga2 128.7(7) 3 2_545
O2 O3 Ga2 116(2) 4_665 2_545
O2 O3 Ga2 92(2) 3_545 2_545
O2 O3 Ga2 105(2) 2_546 2_545
O3 O3 Ga2 66.2(15) 5 2_545
O3 O3 Ga2 148.5(8) 6_556 2_545
O1 O3 Ga2 39(3) 2_545 2_545
O21 O3 Ga2 89.8(16) 4 2_545
O21 O3 Ga2 93.5(16) 3_655 2_545
O21 O3 Ga2 81.2(16) 6_556 2_545
O2 O3 Ga2 20.6(12) 2_545 2_545
O21 O3 Ga2 83.3(17) 5_656 2_545
Ga2 O3 Ga2 75.3(10) 2_546 2_545
O3 O3 Ga2 139.7(10) 5_556 2_545
La O3 Ga2 45.5(7) 2_545 2_545
Ga3 O3 Ga2 143.7(14) 1_455 2_545
O21 O3 Ga2 124.6(18) . 2_545
O3 O3 Ga2 91(2) 2 2_545
Ga3 O3 Ga2 40.1(6) 2_545 2_545
O2 O3 Ga2 78.1(12) . 2_545
Ga2 O3 Ga2 102.3(10) . 2_545
O21 O3 Ga2 24.4(9) 6 2_545
O3 O3 Ga2 170.2(18) 2_556 2_545
O1 O3 Ga2 67.5(16) . 2_545
La O3 Ga2 86.8(10) 4 2_545
Ga3 O3 Ga2 65.0(8) 4_664 2_545
O21 O3 Ga2 24.8(9) 5_655 2_545
O2 O3 Ga2 84.4(10) 6_556 2_545
Ga1 O3 Ga2 159.9(11) 1_556 2_545
Nb O3 Ga2 159.9(11) 1_556 2_545
O21 O3 Ga2 124.0(15) 2_556 2_545
O2 O3 Ga2 145.3(16) 5_666 2_545
O2 O3 Ga2 23.7(8) 6 2_545
La O3 Ga2 94.5(10) 4_665 2_545
La O3 Ga2 120.1(10) 1_556 2_545
Ga2 O3 Ga2 93.0(9) 1_445 2_545
O2 O3 Ga2 81.1(12) 5_665 2_545
O2 O3 Ga2 135.2(14) 1_455 2_545
O1 O3 Ga2 62.9(14) 1_445 2_545
Nb O3 O21 80.1(14) . 1_445
Ga1 O3 O21 80.1(14) . 1_445
Ga3 O3 O21 32.0(12) 2_546 1_445
La O3 O21 150(2) . 1_445
O3 O3 O21 122.6(19) 6 1_445
Ga3 O3 O21 101.3(18) 4_665 1_445
O3 O3 O21 35.6(15) 4 1_445
O3 O3 O21 90.7(15) 3 1_445
O2 O3 O21 133(3) 4_665 1_445
O2 O3 O21 25.5(17) 3_545 1_445
O2 O3 O21 61.4(18) 2_546 1_445
O3 O3 O21 68.0(16) 5 1_445
O3 O3 O21 84.1(18) 6_556 1_445
O1 O3 O21 102.4(16) 2_545 1_445
O21 O3 O21 46(2) 4 1_445
O21 O3 O21 123(3) 3_655 1_445
O21 O3 O21 55.0(11) 6_556 1_445
O2 O3 O21 96.8(16) 2_545 1_445
O21 O3 O21 122(2) 5_656 1_445
Ga2 O3 O21 90.2(13) 2_546 1_445
O3 O3 O21 34.7(13) 5_556 1_445
La O3 O21 68.4(11) 2_545 1_445
Ga3 O3 O21 48.2(10) 1_455 1_445
O21 O3 O21 125(2) . 1_445
O3 O3 O21 89.6(11) 2 1_445
Ga3 O3 O21 91.1(12) 2_545 1_445
O2 O3 O21 142.1(18) . 1_445
Ga2 O3 O21 140.7(19) . 1_445
O21 O3 O21 89.1(12) 6 1_445
O3 O3 O21 65.6(11) 2_556 1_445
O1 O3 O21 172(2) . 1_445
La O3 O21 35.5(8) 4 1_445
Ga3 O3 O21 120.1(14) 4_664 1_445
O21 O3 O21 132.1(17) 5_655 1_445
O2 O3 O21 111.8(18) 6_556 1_445
Ga1 O3 O21 61.7(12) 1_556 1_445
Nb O3 O21 61.7(12) 1_556 1_445
O21 O3 O21 124.6(13) 2_556 1_445
O2 O3 O21 103.3(18) 5_666 1_445
O2 O3 O21 132.5(16) 6 1_445
La O3 O21 144.9(14) 4_665 1_445
La O3 O21 94.5(14) 1_556 1_445
Ga2 O3 O21 24.8(9) 1_445 1_445
O2 O3 O21 124.3(15) 5_665 1_445
O2 O3 O21 59.5(13) 1_455 1_445
O1 O3 O21 48.1(18) 1_445 1_445
Ga2 O3 O21 110.4(13) 2_545 1_445
Nb O3 Ga3 152(2) . .
Ga1 O3 Ga3 152(2) . .
Ga3 O3 Ga3 98.3(17) 2_546 .
La O3 Ga3 47.8(9) . .
O3 O3 Ga3 103.5(7) 6 .
Ga3 O3 Ga3 89.3(12) 4_665 .
O3 O3 Ga3 161.8(11) 4 .
O3 O3 Ga3 126(2) 3 .
O2 O3 Ga3 67.2(17) 4_665 .
O2 O3 Ga3 108.4(18) 3_545 .
O2 O3 Ga3 67.1(17) 2_546 .
O3 O3 Ga3 143(2) 5 .
O3 O3 Ga3 72.4(7) 6_556 .
O1 O3 Ga3 50.5(17) 2_545 .
O21 O3 Ga3 84.0(15) 4 .
O21 O3 Ga3 16.7(12) 3_655 .
O21 O3 Ga3 77.1(17) 6_556 .
O2 O3 Ga3 97.4(17) 2_545 .
O21 O3 Ga3 7.7(16) 5_656 .
Ga2 O3 Ga3 40.3(5) 2_546 .
O3 O3 Ga3 108(2) 5_556 .
La O3 Ga3 89.7(9) 2_545 .
Ga3 O3 Ga3 139.0(16) 1_455 .
O21 O3 Ga3 69.6(12) . .
O3 O3 Ga3 142.3(11) 2 .
Ga3 O3 Ga3 116.1(12) 2_545 .
O2 O3 Ga3 14.9(9) . .
Ga2 O3 Ga3 40.4(4) . .
O21 O3 Ga3 99.4(14) 6 .
O3 O3 Ga3 112.8(16) 2_556 .
O1 O3 Ga3 59.1(14) . .
La O3 Ga3 148.9(11) 4 .
Ga3 O3 Ga3 109.5(10) 4_664 .
O21 O3 Ga3 73.7(10) 5_655 .
O2 O3 Ga3 16.5(9) 6_556 .
Ga1 O3 Ga3 93.5(10) 1_556 .
Nb O3 Ga3 93.5(10) 1_556 .
O21 O3 Ga3 77.4(12) 2_556 .
O2 O3 Ga3 88.6(12) 5_666 .
O2 O3 Ga3 57.9(8) 6 .
La O3 Ga3 80.4(7) 4_665 .
La O3 Ga3 46.6(5) 1_556 .
Ga2 O3 Ga3 108.3(9) 1_445 .
O2 O3 Ga3 107.5(12) 5_665 .
O2 O3 Ga3 146.1(16) 1_455 .
O1 O3 Ga3 119.6(10) 1_445 .
Ga2 O3 Ga3 76.9(7) 2_545 .
O21 O3 Ga3 128.2(14) 1_445 .
Nb O3 La 35.2(10) . 2
Ga1 O3 La 35.2(10) . 2
Ga3 O3 La 113.6(19) 2_546 2
La O3 La 107.1(14) . 2
O3 O3 La 61.3(12) 6 2
Ga3 O3 La 53.6(8) 4_665 2
O3 O3 La 61.0(12) 4 2
O3 O3 La 14.1(7) 3 2
O2 O3 La 63.8(16) 4_665 2
O2 O3 La 119.6(19) 3_545 2
O2 O3 La 139(2) 2_546 2
O3 O3 La 70.8(6) 5 2
O3 O3 La 90.5(14) 6_556 2
O1 O3 La 153(3) 2_545 2
O21 O3 La 140.9(18) 4 2
O21 O3 La 120.8(18) 3_655 2
O21 O3 La 150.3(19) 6_556 2
O2 O3 La 102.2(16) 2_545 2
O21 O3 La 131(2) 5_656 2
Ga2 O3 La 165.7(16) 2_546 2
O3 O3 La 93.2(7) 5_556 2
La O3 La 134.9(13) 2_545 2
Ga3 O3 La 52.8(6) 1_455 2
O21 O3 La 63.8(12) . 2
O3 O3 La 28.0(9) 2 2
Ga3 O3 La 82.8(9) 2_545 2
O2 O3 La 115.1(13) . 2
Ga2 O3 La 90.2(8) . 2
O21 O3 La 106.7(13) 6 2
O3 O3 La 58.1(10) 2_556 2
O1 O3 La 79.5(8) . 2
La O3 La 81.5(8) 4 2
Ga3 O3 La 50.4(5) 4_664 2
O21 O3 La 97.2(13) 5_655 2
O2 O3 La 139.4(14) 6_556 2
Ga1 O3 La 85.1(9) 1_556 2
Nb O3 La 85.1(9) 1_556 2
O21 O3 La 54.8(10) 2_556 2
O2 O3 La 53.0(10) 5_666 2
O2 O3 La 113.8(13) 6 2
La O3 La 50.8(5) 4_665 2
La O3 La 116.0(12) 1_556 2
Ga2 O3 La 119.3(9) 1_445 2
O2 O3 La 37.6(8) 5_665 2
O2 O3 La 37.7(8) 1_455 2
O1 O3 La 108.4(11) 1_445 2
Ga2 O3 La 114.7(11) 2_545 2
O21 O3 La 95.3(11) 1_445 2
Ga3 O3 La 129.4(9) . 2
Nb O3 O1 131.0(19) . 1_556
Ga1 O3 O1 131.0(19) . 1_556
Ga3 O3 O1 89(2) 2_546 1_556
La O3 O1 79.9(18) . 1_556
O3 O3 O1 116(2) 6 1_556
Ga3 O3 O1 45.8(8) 4_665 1_556
O3 O3 O1 127.1(13) 4 1_556
O3 O3 O1 86.3(15) 3 1_556
O2 O3 O1 35.9(18) 4_665 1_556
O2 O3 O1 118(2) 3_545 1_556
O2 O3 O1 71.4(18) 2_546 1_556
O3 O3 O1 166.2(10) 5 1_556
O3 O3 O1 35.5(15) 6_556 1_556
O1 O3 O1 94(3) 2_545 1_556
O21 O3 O1 98(2) 4 1_556
O21 O3 O1 28.5(14) 3_655 1_556
O21 O3 O1 98(2) 6_556 1_556
O2 O3 O1 139(2) 2_545 1_556
O21 O3 O1 40.2(15) 5_656 1_556
Ga2 O3 O1 70.0(9) 2_546 1_556
O3 O3 O1 84(2) 5_556 1_556
La O3 O1 129.1(11) 2_545 1_556
Ga3 O3 O1 97.3(14) 1_455 1_556
O21 O3 O1 32.8(12) . 1_556
O3 O3 O1 122.2(13) 2 1_556
Ga3 O3 O1 150.5(17) 2_545 1_556
O2 O3 O1 40.7(14) . 1_556
Ga2 O3 O1 22.4(14) . 1_556
O21 O3 O1 142.8(17) 6 1_556
O3 O3 O1 70.2(13) 2_556 1_556
O1 O3 O1 68.1(9) . 1_556
La O3 O1 152.2(18) 4 1_556
Ga3 O3 O1 113.2(15) 4_664 1_556
O21 O3 O1 106.1(15) 5_655 1_556
O2 O3 O1 45.0(9) 6_556 1_556
Ga1 O3 O1 59.2(13) 1_556 1_556
Nb O3 O1 59.2(13) 1_556 1_556
O21 O3 O1 42.1(12) 2_556 1_556
O2 O3 O1 45.5(10) 5_666 1_556
O2 O3 O1 96.1(14) 6 1_556
La O3 O1 65.0(13) 4_665 1_556
La O3 O1 28.8(11) 1_556 1_556
Ga2 O3 O1 117.1(16) 1_445 1_556
O2 O3 O1 98.7(16) 5_665 1_556
O2 O3 O1 101.7(14) 1_455 1_556
O1 O3 O1 152(2) 1_445 1_556
Ga2 O3 O1 118.7(13) 2_545 1_556
O21 O3 O1 118.3(19) 1_445 1_556
Ga3 O3 O1 44.4(7) . 1_556
La O3 O1 95.8(9) 2 1_556
Nb O3 Ga3 12.8(11) . 1_454
Ga1 O3 Ga3 12.8(11) . 1_454
Ga3 O3 Ga3 113.1(16) 2_546 1_454
La O3 Ga3 99.2(17) . 1_454
O3 O3 Ga3 43.4(8) 6 1_454
Ga3 O3 Ga3 100.2(12) 4_665 1_454
O3 O3 Ga3 51.3(6) 4 1_454
O3 O3 Ga3 58.7(6) 3 1_454
O2 O3 Ga3 105.7(17) 4_665 1_454
O2 O3 Ga3 94.0(18) 3_545 1_454
O2 O3 Ga3 141.7(19) 2_546 1_454
O3 O3 Ga3 25.0(7) 5 1_454
O3 O3 Ga3 132.6(11) 6_556 1_454
O1 O3 Ga3 115(3) 2_545 1_454
O21 O3 Ga3 117.7(18) 4 1_454
O21 O3 Ga3 155(2) 3_655 1_454
O21 O3 Ga3 120(2) 6_556 1_454
O2 O3 Ga3 60.0(13) 2_545 1_454
O21 O3 Ga3 154(2) 5_656 1_454
Ga2 O3 Ga3 147.4(15) 2_546 1_454
O3 O3 Ga3 105.0(16) 5_556 1_454
La O3 Ga3 88.4(11) 2_545 1_454
Ga3 O3 Ga3 70.2(7) 1_455 1_454
O21 O3 Ga3 108.4(14) . 1_454
O3 O3 Ga3 19.1(8) 2 1_454
Ga3 O3 Ga3 39.1(5) 2_545 1_454
O2 O3 Ga3 135.9(15) . 1_454
Ga2 O3 Ga3 127.4(11) . 1_454
O21 O3 Ga3 62.1(11) 6 1_454
O3 O3 Ga3 92.1(14) 2_556 1_454
O1 O3 Ga3 91.0(18) . 1_454
La O3 Ga3 49.2(5) 4 1_454
Ga3 O3 Ga3 38.8(5) 4_664 1_454
O21 O3 Ga3 74.5(11) 5_655 1_454
O2 O3 Ga3 161.2(15) 6_556 1_454
Ga1 O3 Ga3 116.4(10) 1_556 1_454
Nb O3 Ga3 116.4(10) 1_556 1_454
O21 O3 Ga3 99.0(11) 2_556 1_454
O2 O3 Ga3 99.7(13) 5_666 1_454
O2 O3 Ga3 91.8(13) 6 1_454
La O3 Ga3 79.9(8) 4_665 1_454
La O3 Ga3 161.1(12) 1_556 1_454
Ga2 O3 Ga3 94.7(9) 1_445 1_454
O2 O3 Ga3 46.6(9) 5_665 1_454
O2 O3 Ga3 57.5(9) 1_455 1_454
O1 O3 Ga3 65.8(13) 1_445 1_454
Ga2 O3 Ga3 78.3(9) 2_545 1_454
O21 O3 Ga3 81.4(10) 1_445 1_454
Ga3 O3 Ga3 146.8(12) . 1_454
La O3 Ga3 46.8(4) 2 1_454
O1 O3 Ga3 141.1(11) 1_556 1_454
Nb O3 O2 149.3(19) . 5_656
Ga1 O3 O2 149.3(19) . 5_656
Ga3 O3 O2 58.6(15) 2_546 5_656
La O3 O2 80.2(13) . 5_656
O3 O3 O2 128.1(19) 6 5_656
Ga3 O3 O2 118.9(18) 4_665 5_656
O3 O3 O2 115(2) 4 5_656
O3 O3 O2 156.6(9) 3 5_656
O2 O3 O2 114(2) 4_665 5_656
O2 O3 O2 57.3(11) 3_545 5_656
O2 O3 O2 31.6(16) 2_546 5_656
O3 O3 O2 114.3(9) 5 5_656
O3 O3 O2 80.9(18) 6_556 5_656
O1 O3 O2 37(3) 2_545 5_656
O21 O3 O2 33.9(13) 4 5_656
O21 O3 O2 57.0(17) 3_655 5_656
O21 O3 O2 25.8(16) 6_556 5_656
O2 O3 O2 86.6(13) 2_545 5_656
O21 O3 O2 48.5(19) 5_656 5_656
Ga2 O3 O2 11.2(7) 2_546 5_656
O3 O3 O2 78.3(12) 5_556 5_656
La O3 O2 50.9(8) 2_545 5_656
Ga3 O3 O2 119.4(15) 1_455 5_656
O21 O3 O2 112.1(17) . 5_656
O3 O3 O2 158.3(15) 2 5_656
Ga3 O3 O2 105.4(11) 2_545 5_656
O2 O3 O2 66.3(12) . 5_656
Ga2 O3 O2 88.3(12) . 5_656
O21 O3 O2 81.6(13) 6 5_656
O3 O3 O2 112(2) 2_556 5_656
O1 O3 O2 105.8(14) . 5_656
La O3 O2 98.9(10) 4 5_656
Ga3 O3 O2 139.0(14) 4_664 5_656
O21 O3 O2 91.9(13) 5_655 5_656
O2 O3 O2 38.7(12) 6_556 5_656
Ga1 O3 O2 85.5(12) 1_556 5_656
Nb O3 O2 85.5(12) 1_556 5_656
O21 O3 O2 121.4(15) 2_556 5_656
O2 O3 O2 119.8(19) 5_666 5_656
O2 O3 O2 75.0(7) 6 5_656
La O3 O2 131.8(13) 4_665 5_656
La O3 O2 56.7(10) 1_556 5_656
Ga2 O3 O2 57.4(8) 1_445 5_656
O2 O3 O2 150.8(18) 5_665 5_656
O2 O3 O2 134.9(13) 1_455 5_656
O1 O3 O2 74.7(13) 1_445 5_656
Ga2 O3 O2 74.7(9) 2_545 5_656
O21 O3 O2 80.1(13) 1_445 5_656
Ga3 O3 O2 51.5(9) . 5_656
La O3 O2 170.5(15) 2 5_656
O1 O3 O2 79.4(11) 1_556 5_656
Ga3 O3 O2 139.2(12) 1_454 5_656
Nb O3 O2 65.8(15) . 6_456
Ga1 O3 O2 65.8(15) . 6_456
Ga3 O3 O2 50.0(14) 2_546 6_456
La O3 O2 171(2) . 6_456
O3 O3 O2 115.4(10) 6 6_456
Ga3 O3 O2 67.9(14) 4_665 6_456
O3 O3 O2 26.6(10) 4 6_456
O3 O3 O2 56.1(12) 3 6_456
O2 O3 O2 100(3) 4_665 6_456
O2 O3 O2 61(2) 3_545 6_456
O2 O3 O2 80(2) 2_546 6_456
O3 O3 O2 76.6(16) 5 6_456
O3 O3 O2 67.5(11) 6_556 6_456
O1 O3 O2 138(2) 2_545 6_456
O21 O3 O2 77.3(18) 4 6_456
O21 O3 O2 123(2) 3_655 6_456
O21 O3 O2 87.2(18) 6_556 6_456
O2 O3 O2 120.0(15) 2_545 6_456
O21 O3 O2 130(2) 5_656 6_456
Ga2 O3 O2 115.6(16) 2_546 6_456
O3 O3 O2 32.5(12) 5_556 6_456
La O3 O2 103.9(12) 2_545 6_456
Ga3 O3 O2 12.2(7) 1_455 6_456
O21 O3 O2 92.6(18) . 6_456
O3 O3 O2 71.3(15) 2 6_456
Ga3 O3 O2 104.5(12) 2_545 6_456
O2 O3 O2 141.5(16) . 6_456
Ga2 O3 O2 118.2(16) . 6_456
O21 O3 O2 115.0(15) 6 6_456
O3 O3 O2 33.2(9) 2_556 6_456
O1 O3 O2 141.3(15) . 6_456
La O3 O2 52.5(8) 4 6_456
Ga3 O3 O2 106.8(13) 4_664 6_456
O21 O3 O2 148.4(17) 5_655 6_456
O2 O3 O2 124(2) 6_556 6_456
Ga1 O3 O2 44.8(9) 1_556 6_456
Nb O3 O2 44.8(9) 1_556 6_456
O21 O3 O2 89.8(16) 2_556 6_456
O2 O3 O2 69.7(14) 5_666 6_456
O2 O3 O2 163(2) 6 6_456
La O3 O2 109.4(13) 4_665 6_456
La O3 O2 91.4(14) 1_556 6_456
Ga2 O3 O2 60.4(9) 1_445 6_456
O2 O3 O2 100.4(9) 5_665 6_456
O2 O3 O2 26.5(15) 1_455 6_456
O1 O3 O2 78.6(13) 1_445 6_456
Ga2 O3 O2 139.4(13) 2_545 6_456
O21 O3 O2 36.4(12) 1_445 6_456
Ga3 O3 O2 137.9(16) . 6_456
La O3 O2 64.2(10) 2 6_456
O1 O3 O2 101.3(16) 1_556 6_456
Ga3 O3 O2 74.3(10) 1_454 6_456
O2 O3 O2 108.5(17) 5_656 6_456
Nb O3 O21 73.9(19) . 4_554
Ga1 O3 O21 73.9(19) . 4_554
Ga3 O3 O21 100(2) 2_546 4_554
La O3 O21 72.7(16) . 4_554
O3 O3 O21 61(2) 6 4_554
Ga3 O3 O21 160.9(19) 4_665 4_554
O3 O3 O21 83.9(16) 4 4_554
O3 O3 O21 120.0(12) 3 4_554
O2 O3 O21 143(2) 4_665 4_554
O2 O3 O21 68(2) 3_545 4_554
O2 O3 O21 102(2) 2_546 4_554
O3 O3 O21 40.8(12) 5 4_554
O3 O3 O21 158(2) 6_556 4_554
O1 O3 O21 56(3) 2_545 4_554
O21 O3 O21 77.5(17) 4 4_554
O21 O3 O21 120.2(19) 3_655 4_554
O21 O3 O21 73(2) 6_556 4_554
O2 O3 O21 15.7(11) 2_545 4_554
O21 O3 O21 108.8(18) 5_656 4_554
Ga2 O3 O21 86.4(14) 2_546 4_554
O3 O3 O21 115.0(16) 5_556 4_554
La O3 O21 31.5(9) 2_545 4_554
Ga3 O3 O21 114.0(14) 1_455 4_554
O21 O3 O21 151(2) . 4_554
O3 O3 O21 79.5(18) 2 4_554
Ga3 O3 O21 25.8(9) 2_545 4_554
O2 O3 O21 108.2(16) . 4_554
Ga2 O3 O21 133.5(16) . 4_554
O21 O3 O21 7.6(15) 6 4_554
O3 O3 O21 140.9(13) 2_556 4_554
O1 O3 O21 95(2) . 4_554
La O3 O21 55.7(11) 4 4_554
Ga3 O3 O21 69.5(12) 4_664 4_554
O21 O3 O21 50.6(7) 5_655 4_554
O2 O3 O21 106.1(15) 6_556 4_554
Ga1 O3 O21 142.4(14) 1_556 4_554
Nb O3 O21 142.4(14) 1_556 4_554
O21 O3 O21 146.5(14) 2_556 4_554
O2 O3 O21 159.8(19) 5_666 4_554
O2 O3 O21 54.9(14) 6 4_554
La O3 O21 114.1(15) 4_665 4_554
La O3 O21 136.6(14) 1_556 4_554
Ga2 O3 O21 70.0(11) 1_445 4_554
O2 O3 O21 87.6(16) 5_665 4_554
O2 O3 O21 110.0(15) 1_455 4_554
O1 O3 O21 33.6(18) 1_445 4_554
Ga2 O3 O21 31.2(9) 2_545 4_554
O21 O3 O21 81.6(14) 1_445 4_554
Ga3 O3 O21 103.9(13) . 4_554
La O3 O21 107.4(14) 2 4_554
O1 O3 O21 148.2(15) 1_556 4_554
Ga3 O3 O21 61.3(11) 1_454 4_554
O2 O3 O21 80.2(12) 5_656 4_554
O2 O3 O21 108.2(14) 6_456 4_554
Nb O3 O21 86(2) . 3_654
Ga1 O3 O21 86(2) . 3_654
Ga3 O3 O21 150(2) 2_546 3_654
La O3 O21 22.5(11) . 3_654
O3 O3 O21 36.5(13) 6 3_654
Ga3 O3 O21 116.0(16) 4_665 3_654
O3 O3 O21 126.9(12) 4 3_654
O3 O3 O21 106.3(17) 3 3_654
O2 O3 O21 86(2) 4_665 3_654
O2 O3 O21 123(2) 3_545 3_654
O2 O3 O21 126(2) 2_546 3_654
O3 O3 O21 78(2) 5 3_654
O3 O3 O21 135.1(14) 6_556 3_654
O1 O3 O21 59(3) 2_545 3_654
O21 O3 O21 118.8(19) 4 3_654
O21 O3 O21 83.9(16) 3_655 3_654
O21 O3 O21 109.2(18) 6_556 3_654
O2 O3 O21 42.7(15) 2_545 3_654
O21 O3 O21 78(2) 5_656 3_654
Ga2 O3 O21 89.9(14) 2_546 3_654
O3 O3 O21 171.1(12) 5_556 3_654
La O3 O21 77.1(13) 2_545 3_654
Ga3 O3 O21 144.4(19) 1_455 3_654
O21 O3 O21 94.5(19) . 3_654
O3 O3 O21 81(2) 2 3_654
Ga3 O3 O21 51.4(13) 2_545 3_654
O2 O3 O21 63.5(14) . 3_654
Ga2 O3 O21 78.4(10) . 3_654
O21 O3 O21 50.5(7) 6 3_654
O3 O3 O21 148.0(15) 2_556 3_654
O1 O3 O21 36.8(19) . 3_654
La O3 O21 108.2(17) 4 3_654
Ga3 O3 O21 46.2(13) 4_664 3_654
O21 O3 O21 7.4(16) 5_655 3_654
O2 O3 O21 84.4(13) 6_556 3_654
Ga1 O3 O21 158.5(14) 1_556 3_654
Nb O3 O21 158.5(14) 1_556 3_654
O21 O3 O21 92.7(13) 2_556 3_654
O2 O3 O21 113.8(16) 5_666 3_654
O2 O3 O21 19.4(11) 6 3_654
La O3 O21 63.0(11) 4_665 3_654
La O3 O21 116.0(13) 1_556 3_654
Ga2 O3 O21 124.7(15) 1_445 3_654
O2 O3 O21 56.9(16) 5_665 3_654
O2 O3 O21 128.8(18) 1_455 3_654
O1 O3 O21 91.6(19) 1_445 3_654
Ga2 O3 O21 31.6(9) 2_545 3_654
O21 O3 O21 139.5(17) 1_445 3_654
Ga3 O3 O21 70.2(11) . 3_654
La O3 O21 94.4(15) 2 3_654
O1 O3 O21 99.6(17) 1_556 3_654
Ga3 O3 O21 77.1(15) 1_454 3_654
O2 O3 O21 94.4(13) 5_656 3_654
O2 O3 O21 151(2) 6_456 3_654
O21 O3 O21 58.0(18) 4_554 3_654
Nb O3 O21 55.7(12) . 2
Ga1 O3 O21 55.7(12) . 2
Ga3 O3 O21 163(2) 2_546 2
La O3 O21 58.1(13) . 2
O3 O3 O21 23.7(18) 6 2
Ga3 O3 O21 80.1(15) 4_665 2
O3 O3 O21 101.2(12) 4 2
O3 O3 O21 60.8(14) 3 2
O2 O3 O21 61.9(19) 4_665 2
O2 O3 O21 147(2) 3_545 2
O2 O3 O21 163(2) 2_546 2
O3 O3 O21 74.3(16) 5 2
O3 O3 O21 117(2) 6_556 2
O1 O3 O21 104(3) 2_545 2
O21 O3 O21 161.7(18) 4 2
O21 O3 O21 100(2) 3_655 2
O21 O3 O21 154(2) 6_556 2
O2 O3 O21 71.0(15) 2_545 2
O21 O3 O21 102(2) 5_656 2
Ga2 O3 O21 130.8(14) 2_546 2
O3 O3 O21 142.7(10) 5_556 2
La O3 O21 114.4(15) 2_545 2
Ga3 O3 O21 102.3(12) 1_455 2
O21 O3 O21 69(2) . 2
O3 O3 O21 46.4(11) 2 2
Ga3 O3 O21 62.2(9) 2_545 2
O2 O3 O21 82.2(14) . 2
Ga2 O3 O21 74.4(12) . 2
O21 O3 O21 79.1(15) 6 2
O3 O3 O21 103.7(15) 2_556 2
O1 O3 O21 36.9(16) . 2
La O3 O21 104.2(11) 4 2
Ga3 O3 O21 18.7(7) 4_664 2
O21 O3 O21 49.8(17) 5_655 2
O2 O3 O21 112.4(15) 6_556 2
Ga1 O3 O21 126.7(13) 1_556 2
Nb O3 O21 126.7(13) 1_556 2
O21 O3 O21 61.9(10) 2_556 2
O2 O3 O21 78.1(15) 5_666 2
O2 O3 O21 64.6(12) 6 2
La O3 O21 30.7(10) 4_665 2
La O3 O21 123.1(13) 1_556 2
Ga2 O3 O21 148.2(14) 1_445 2
O2 O3 O21 12.8(10) 5_665 2
O2 O3 O21 86.8(12) 1_455 2
O1 O3 O21 111.0(19) 1_445 2
Ga2 O3 O21 72.5(10) 2_545 2
O21 O3 O21 135.7(12) 1_445 2
Ga3 O3 O21 96.0(11) . 2
La O3 O21 49.7(9) 2 2
O1 O3 O21 94.5(17) 1_556 2
Ga3 O3 O21 55.3(8) 1_454 2
O2 O3 O21 138.3(15) 5_656 2
O2 O3 O21 113.1(13) 6_456 2
O21 O3 O21 84.8(14) 4_554 2
O21 O3 O21 45.5(7) 3_654 2
Nb O3 O3 127.0(17) . 1_556
Ga1 O3 O3 127.0(17) . 1_556
Ga3 O3 O3 42.9(17) 2_546 1_556
La O3 O3 120.6(14) . 1_556
O3 O3 O3 159(2) 6 1_556
Ga3 O3 O3 57.2(12) 4_665 1_556
O3 O3 O3 90.000(4) 4 1_556
O3 O3 O3 90.000(3) 3 1_556
O2 O3 O3 74.3(19) 4_665 1_556
O2 O3 O3 74(2) 3_545 1_556
O2 O3 O3 38.9(19) 2_546 1_556
O3 O3 O3 137.8(19) 5 1_556
O3 O3 O3 18.3(18) 6_556 1_556
O1 O3 O3 101(3) 2_545 1_556
O21 O3 O3 62.1(18) 4 1_556
O21 O3 O3 59.2(18) 3_655 1_556
O21 O3 O3 67.6(17) 6_556 1_556
O2 O3 O3 151.8(13) 2_545 1_556
O21 O3 O3 65.7(17) 5_656 1_556
Ga2 O3 O3 65.3(10) 2_546 1_556
O3 O3 O3 38.1(17) 5_556 1_556
La O3 O3 108.9(9) 2_545 1_556
Ga3 O3 O3 67.8(9) 1_455 1_556
O21 O3 O3 66.8(15) . 1_556
O3 O3 O3 127.8(17) 2 1_556
Ga3 O3 O3 161.2(6) 2_545 1_556
O2 O3 O3 79.6(12) . 1_556
Ga2 O3 O3 69.9(9) . 1_556
O21 O3 O3 144.6(9) 6 1_556
O3 O3 O3 48.1(14) 2_556 1_556
O1 O3 O3 116(2) . 1_556
La O3 O3 106.1(8) 4 1_556
Ga3 O3 O3 150.4(7) 4_664 1_556
O21 O3 O3 147.0(9) 5_655 1_556
O2 O3 O3 60.7(11) 6_556 1_556
Ga1 O3 O3 21.8(6) 1_556 1_556
Nb O3 O3 21.8(6) 1_556 1_556
O21 O3 O3 73.5(11) 2_556 1_556
O2 O3 O3 58.9(13) 5_666 1_556
O2 O3 O3 130.2(10) 6 1_556
La O3 O3 105.2(8) 4_665 1_556
La O3 O3 27.0(6) 1_556 1_556
Ga2 O3 O3 72.9(8) 1_445 1_556
O2 O3 O3 132.3(10) 5_665 1_556
O2 O3 O3 81.0(11) 1_455 1_556
O1 O3 O3 111.8(18) 1_445 1_556
Ga2 O3 O3 140.6(6) 2_545 1_556
O21 O3 O3 71.0(11) 1_445 1_556
Ga3 O3 O3 73.3(7) . 1_556
La O3 O3 104.1(7) 2 1_556
O1 O3 O3 47.5(14) 1_556 1_556
Ga3 O3 O3 138.0(6) 1_454 1_556
O2 O3 O3 66.7(9) 5_656 1_556
O2 O3 O3 64.6(10) 6_456 1_556
O21 O3 O3 139.7(10) 4_554 1_556
O21 O3 O3 143.0(12) 3_654 1_556
O21 O3 O3 135.4(10) 2 1_556
Nb O3 O3 53.0(17) . 1_554
Ga1 O3 O3 53.0(17) . 1_554
Ga3 O3 O3 137.1(17) 2_546 1_554
La O3 O3 59.4(14) . 1_554
O3 O3 O3 21(2) 6 1_554
Ga3 O3 O3 122.8(12) 4_665 1_554
O3 O3 O3 90.000(7) 4 1_554
O3 O3 O3 90.000(3) 3 1_554
O2 O3 O3 105.7(19) 4_665 1_554
O2 O3 O3 105.7(19) 3_545 1_554
O2 O3 O3 141.1(19) 2_546 1_554
O3 O3 O3 42.2(19) 5 1_554
O3 O3 O3 161.7(18) 6_556 1_554
O1 O3 O3 79(3) 2_545 1_554
O21 O3 O3 117.9(18) 4 1_554
O21 O3 O3 120.8(18) 3_655 1_554
O21 O3 O3 112.4(17) 6_556 1_554
O2 O3 O3 28.2(13) 2_545 1_554
O21 O3 O3 114.3(17) 5_656 1_554
Ga2 O3 O3 114.7(10) 2_546 1_554
O3 O3 O3 141.9(17) 5_556 1_554
La O3 O3 71.1(9) 2_545 1_554
Ga3 O3 O3 112.2(9) 1_455 1_554
O21 O3 O3 113.2(15) . 1_554
O3 O3 O3 52.2(17) 2 1_554
Ga3 O3 O3 18.8(6) 2_545 1_554
O2 O3 O3 100.4(12) . 1_554
Ga2 O3 O3 110.1(9) . 1_554
O21 O3 O3 35.4(9) 6 1_554
O3 O3 O3 131.9(14) 2_556 1_554
O1 O3 O3 64(2) . 1_554
La O3 O3 73.9(8) 4 1_554
Ga3 O3 O3 29.6(7) 4_664 1_554
O21 O3 O3 33.0(9) 5_655 1_554
O2 O3 O3 119.3(11) 6_556 1_554
Ga1 O3 O3 158.2(6) 1_556 1_554
Nb O3 O3 158.2(6) 1_556 1_554
O21 O3 O3 106.5(11) 2_556 1_554
O2 O3 O3 121.1(13) 5_666 1_554
O2 O3 O3 49.8(10) 6 1_554
La O3 O3 74.8(8) 4_665 1_554
La O3 O3 153.0(6) 1_556 1_554
Ga2 O3 O3 107.1(8) 1_445 1_554
O2 O3 O3 47.7(10) 5_665 1_554
O2 O3 O3 99.0(11) 1_455 1_554
O1 O3 O3 68.2(18) 1_445 1_554
Ga2 O3 O3 39.4(6) 2_545 1_554
O21 O3 O3 109.0(11) 1_445 1_554
Ga3 O3 O3 106.7(7) . 1_554
La O3 O3 75.9(7) 2 1_554
O1 O3 O3 132.5(14) 1_556 1_554
Ga3 O3 O3 42.0(6) 1_454 1_554
O2 O3 O3 113.3(9) 5_656 1_554
O2 O3 O3 115.4(10) 6_456 1_554
O21 O3 O3 40.3(10) 4_554 1_554
O21 O3 O3 37.0(12) 3_654 1_554
O21 O3 O3 44.6(10) 2 1_554
O3 O3 O3 180(4) 1_556 1_554
Nb O3 O21 151(2) . 2_546
Ga1 O3 O21 151(2) . 2_546
Ga3 O3 O21 75.1(15) 2_546 2_546
La O3 O21 63.7(13) . 2_546
O3 O3 O21 114.2(17) 6 2_546
Ga3 O3 O21 121.2(17) 4_665 2_546
O3 O3 O21 130(2) 4 2_546
O3 O3 O21 162.8(18) 3 2_546
O2 O3 O21 106(2) 4_665 2_546
O2 O3 O21 71.6(16) 3_545 2_546
O2 O3 O21 46.6(17) 2_546 2_546
O3 O3 O21 116.0(11) 5 2_546
O3 O3 O21 88.0(13) 6_556 2_546
O1 O3 O21 24(3) 2_545 2_546
O21 O3 O21 49.7(10) 4 2_546
O21 O3 O21 50.0(13) 3_655 2_546
O21 O3 O21 40.7(16) 6_556 2_546
O2 O3 O21 79.1(18) 2_545 2_546
O21 O3 O21 39.3(17) 5_656 2_546
Ga2 O3 O21 11.9(10) 2_546 2_546
O3 O3 O21 94.3(13) 5_556 2_546
La O3 O21 52.7(11) 2_545 2_546
Ga3 O3 O21 135.7(15) 1_455 2_546
O21 O3 O21 107.3(17) . 2_546
O3 O3 O21 155(2) 2 2_546
Ga3 O3 O21 99.6(14) 2_545 2_546
O2 O3 O21 53.8(13) . 2_546
Ga2 O3 O21 79.7(11) . 2_546
O21 O3 O21 76.1(9) 6 2_546
O3 O3 O21 125(2) 2_556 2_546
O1 O3 O21 89.8(12) . 2_546
La O3 O21 109.1(13) 4 2_546
Ga3 O3 O21 124.7(14) 4_664 2_546
O21 O3 O21 77.2(9) 5_655 2_546
O2 O3 O21 31.8(11) 6_556 2_546
Ga1 O3 O21 97.8(12) 1_556 2_546
Nb O3 O21 97.8(12) 1_556 2_546
O21 O3 O21 116.0(17) 2_556 2_546
O2 O3 O21 121.5(17) 5_666 2_546
O2 O3 O21 59.6(12) 6 2_546
La O3 O21 118.0(12) 4_665 2_546
La O3 O21 60.5(10) 1_556 2_546
Ga2 O3 O21 71.9(10) 1_445 2_546
O2 O3 O21 134.4(16) 5_665 2_546
O2 O3 O21 151.4(15) 1_455 2_546
O1 O3 O21 81.1(13) 1_445 2_546
Ga2 O3 O21 63.5(10) 2_545 2_546
O21 O3 O21 95.7(15) 1_445 2_546
Ga3 O3 O21 39.8(8) . 2_546
La O3 O21 168.7(13) 2 2_546
O1 O3 O21 76.6(10) 1_556 2_546
Ga3 O3 O21 138.0(14) 1_454 2_546
O2 O3 O21 16.6(9) 5_656 2_546
O2 O3 O21 125.1(15) 6_456 2_546
O21 O3 O21 76.8(15) 4_554 2_546
O21 O3 O21 78.9(16) 3_654 2_546
O21 O3 O21 121.8(16) 2 2_546
O3 O3 O21 77.1(10) 1_556 2_546
O3 O3 O21 102.9(10) 1_554 2_546
Nb O3 O2 108.8(15) . 3_655
Ga1 O3 O2 108.8(15) . 3_655
Ga3 O3 O2 125(2) 2_546 3_655
La O3 O2 55.4(11) . 3_655
O3 O3 O2 80.1(17) 6 3_655
Ga3 O3 O2 53.4(10) 4_665 3_655
O3 O3 O2 137.5(19) 4 3_655
O3 O3 O2 78.1(19) 3 3_655
O2 O3 O2 22.0(16) 4_665 3_655
O2 O3 O2 152(2) 3_545 3_655
O2 O3 O2 104.2(17) 2_546 3_655
O3 O3 O2 134(2) 5 3_655
O3 O3 O2 67.8(16) 6_556 3_655
O1 O3 O2 93.4(13) 2_545 3_655
O21 O3 O2 129(2) 4 3_655
O21 O3 O2 43.9(17) 3_655 3_655
O21 O3 O2 125(2) 6_556 3_655
O2 O3 O2 111.8(14) 2_545 3_655
O21 O3 O2 51.3(18) 5_656 3_655
Ga2 O3 O2 88.7(11) 2_546 3_655
O3 O3 O2 117(2) 5_556 3_655
La O3 O2 133.2(14) 2_545 3_655
Ga3 O3 O2 111.7(14) 1_455 3_655
O21 O3 O2 28.7(13) . 3_655
O3 O3 O2 98.3(8) 2 3_655
Ga3 O3 O2 116.0(12) 2_545 3_655
O2 O3 O2 35.3(12) . 3_655
Ga2 O3 O2 14.4(7) . 3_655
O21 O3 O2 119.4(15) 6 3_655
O3 O3 O2 88.6(10) 2_556 3_655
O1 O3 O2 33.6(19) . 3_655
La O3 O2 161.2(12) 4 3_655
Ga3 O3 O2 78.6(9) 4_664 3_655
O21 O3 O2 76.5(11) 5_655 3_655
O2 O3 O2 61.4(13) 6_556 3_655
Ga1 O3 O2 89.7(12) 1_556 3_655
Nb O3 O2 89.7(12) 1_556 3_655
O21 O3 O2 32.5(12) 2_556 3_655
O2 O3 O2 51.6(9) 5_666 3_655
O2 O3 O2 73.6(12) 6 3_655
La O3 O2 33.8(7) 4_665 3_655
La O3 O2 63.3(9) 1_556 3_655
Ga2 O3 O2 151.6(14) 1_445 3_655
O2 O3 O2 66.9(10) 5_665 3_655
O2 O3 O2 106.4(16) 1_455 3_655
O1 O3 O2 159.8(19) 1_445 3_655
Ga2 O3 O2 96.9(11) 2_545 3_655
O21 O3 O2 151.4(18) 1_445 3_655
Ga3 O3 O2 49.2(8) . 3_655
La O3 O2 80.2(9) 2 3_655
O1 O3 O2 35.7(14) 1_556 3_655
Ga3 O3 O2 113.4(10) 1_454 3_655
O2 O3 O2 99.9(15) 5_656 3_655
O2 O3 O2 121.3(14) 6_456 3_655
O21 O3 O2 126.9(15) 4_554 3_655
O21 O3 O2 69.1(12) 3_654 3_655
O21 O3 O2 60.0(11) 2 3_655
O3 O3 O2 82.6(9) 1_556 3_655
O3 O3 O2 97.4(9) 1_554 3_655
O21 O3 O2 88.9(14) 2_546 3_655
Nb O3 O2 104(2) . 5_655
Ga1 O3 O2 104(2) . 5_655
Ga3 O3 O2 100.8(18) 2_546 5_655
La O3 O2 52.0(13) . 5_655
O3 O3 O2 74(2) 6 5_655
Ga3 O3 O2 159.0(17) 4_665 5_655
O3 O3 O2 113.1(18) 4 5_655
O3 O3 O2 146.9(8) 3 5_655
O2 O3 O2 128(2) 4_665 5_655
O2 O3 O2 75.6(18) 3_545 5_655
O2 O3 O2 85.9(15) 2_546 5_655
O3 O3 O2 72.8(13) 5 5_655
O3 O3 O2 135.7(16) 6_556 5_655
O1 O3 O2 24(3) 2_545 5_655
O21 O3 O2 70.5(15) 4 5_655
O21 O3 O2 88.2(16) 3_655 5_655
O21 O3 O2 61.6(16) 6_556 5_655
O2 O3 O2 31.4(13) 2_545 5_655
O21 O3 O2 76.6(19) 5_656 5_655
Ga2 O3 O2 58.9(10) 2_546 5_655
O3 O3 O2 121.9(9) 5_556 5_655
La O3 O2 29.6(7) 2_545 5_655
Ga3 O3 O2 142.2(13) 1_455 5_655
O21 O3 O2 134.5(19) . 5_655
O3 O3 O2 107(2) 2 5_655
Ga3 O3 O2 52.0(9) 2_545 5_655
O2 O3 O2 78.2(14) . 5_655
Ga2 O3 O2 106.5(12) . 5_655
O21 O3 O2 29.2(11) 6 5_655
O3 O3 O2 162.6(12) 2_556 5_655
O1 O3 O2 81.9(15) . 5_655
La O3 O2 83.7(10) 4 5_655
Ga3 O3 O2 84.3(12) 4_664 5_655
O21 O3 O2 43.2(12) 5_655 5_655
O2 O3 O2 74.4(7) 6_556 5_655
Ga1 O3 O2 140.3(13) 1_556 5_655
Nb O3 O2 140.3(13) 1_556 5_655
O21 O3 O2 137.2(17) 2_556 5_655
O2 O3 O2 157.4(19) 5_666 5_655
O2 O3 O2 34.8(12) 6 5_655
La O3 O2 111.8(13) 4_665 5_655
La O3 O2 107.8(11) 1_556 5_655
Ga2 O3 O2 76.9(9) 1_445 5_655
O2 O3 O2 100.8(15) 5_665 5_655
O2 O3 O2 141.8(12) 1_455 5_655
O1 O3 O2 54.7(10) 1_445 5_655
Ga2 O3 O2 19.7(7) 2_545 5_655
O21 O3 O2 98.0(14) 1_445 5_655
Ga3 O3 O2 72.0(9) . 5_655
La O3 O2 132.9(14) 2 5_655
O1 O3 O2 116.4(12) 1_556 5_655
Ga3 O3 O2 91.0(11) 1_454 5_655
O2 O3 O2 56.4(7) 5_656 5_655
O2 O3 O2 132.8(13) 6_456 5_655
O21 O3 O2 32.1(10) 4_554 5_655
O21 O3 O2 49.2(13) 3_654 5_655
O21 O3 O2 92.1(14) 2 5_655
O3 O3 O2 123.0(9) 1_556 5_655
O3 O3 O2 57.0(9) 1_554 5_655
O21 O3 O2 47.7(11) 2_546 5_655
O2 O3 O2 105.8(16) 3_655 5_655
Nb O3 O2 17.7(11) . 6_455
Ga1 O3 O2 17.7(11) . 6_455
Ga3 O3 O2 97.5(16) 2_546 6_455
La O3 O2 113.4(19) . 6_455
O3 O3 O2 58.8(11) 6 6_455
Ga3 O3 O2 100.8(13) 4_665 6_455
O3 O3 O2 36.4(8) 4 6_455
O3 O3 O2 59.9(11) 3 6_455
O2 O3 O2 114(2) 4_665 6_455
O2 O3 O2 80(2) 3_545 6_455
O2 O3 O2 126.8(15) 2_546 6_455
O3 O3 O2 22.1(9) 5 6_455
O3 O3 O2 125.1(8) 6_556 6_455
O1 O3 O2 119(3) 2_545 6_455
O21 O3 O2 104.8(17) 4 6_455
O21 O3 O2 170(2) 3_655 6_455
O21 O3 O2 109(2) 6_556 6_455
O2 O3 O2 66.2(16) 2_545 6_455
O21 O3 O2 169(2) 5_656 6_455
Ga2 O3 O2 142.5(14) 2_546 6_455
O3 O3 O2 90.2(16) 5_556 6_455
La O3 O2 84.4(11) 2_545 6_455
Ga3 O3 O2 59.0(8) 1_455 6_455
O21 O3 O2 115.0(15) . 6_455
O3 O3 O2 28.1(8) 2 6_455
Ga3 O3 O2 46.2(9) 2_545 6_455
O2 O3 O2 151.5(14) . 6_455
Ga2 O3 O2 139.3(13) . 6_455
O21 O3 O2 65.8(13) 6 6_455
O3 O3 O2 83.9(12) 2_556 6_455
O1 O3 O2 106.6(18) . 6_455
La O3 O2 35.3(7) 4 6_455
Ga3 O3 O2 54.4(10) 4_664 6_455
O21 O3 O2 87.4(13) 5_655 6_455
O2 O3 O2 168.7(18) 6_556 6_455
Ga1 O3 O2 105.1(10) 1_556 6_455
Nb O3 O2 105.1(10) 1_556 6_455
O21 O3 O2 105.9(13) 2_556 6_455
O2 O3 O2 100.9(9) 5_666 6_455
O2 O3 O2 103.5(16) 6 6_455
La O3 O2 92.5(11) 4_665 6_455
La O3 O2 152.2(13) 1_556 6_455
Ga2 O3 O2 80.8(9) 1_445 6_455
O2 O3 O2 60.7(12) 5_665 6_455
O2 O3 O2 49.1(14) 1_455 6_455
O1 O3 O2 57.5(12) 1_445 6_455
Ga2 O3 O2 86.3(11) 2_545 6_455
O21 O3 O2 65.8(11) 1_445 6_455
Ga3 O3 O2 161.1(14) . 6_455
La O3 O2 51.1(8) 2 6_455
O1 O3 O2 146.2(12) 1_556 6_455
Ga3 O3 O2 15.6(7) 1_454 6_455
O2 O3 O2 132.0(13) 5_656 6_455
O2 O3 O2 61.0(8) 6_456 6_455
O21 O3 O2 62.8(13) 4_554 6_455
O21 O3 O2 90.9(17) 3_654 6_455
O21 O3 O2 70.4(11) 2 6_455
O3 O3 O2 125.6(8) 1_556 6_455
O3 O3 O2 54.4(8) 1_554 6_455
O21 O3 O2 137.1(15) 2_546 6_455
O2 O3 O2 126.3(12) 3_655 6_455
O2 O3 O2 94.8(15) 5_655 6_455
Nb O3 Ga2 78.6(16) . 1_554
Ga1 O3 Ga2 78.6(16) . 1_554
Ga3 O3 Ga2 170(2) 2_546 1_554
La O3 Ga2 31.2(8) . 1_554
O3 O3 Ga2 31.2(9) 6 1_554
Ga3 O3 Ga2 94.4(12) 4_665 1_554
O3 O3 Ga2 124.8(9) 4 1_554
O3 O3 Ga2 86.5(14) 3 1_554
O2 O3 Ga2 66.4(18) 4_665 1_554
O2 O3 Ga2 145(2) 3_545 1_554
O2 O3 Ga2 139(2) 2_546 1_554
O3 O3 Ga2 85(2) 5 1_554
O3 O3 Ga2 121.2(17) 6_556 1_554
O1 O3 Ga2 78(2) 2_545 1_554
O21 O3 Ga2 140.1(18) 4 1_554
O21 O3 Ga2 82.2(18) 3_655 1_554
O21 O3 Ga2 130.1(19) 6_556 1_554
O2 O3 Ga2 61.0(12) 2_545 1_554
O21 O3 Ga2 80.6(18) 5_656 1_554
Ga2 O3 Ga2 104.1(11) 2_546 1_554
O3 O3 Ga2 166.6(10) 5_556 1_554
La O3 Ga2 99.1(12) 2_545 1_554
Ga3 O3 Ga2 129.2(11) 1_455 1_554
O21 O3 Ga2 74.9(15) . 1_554
O3 O3 Ga2 70.9(13) 2 1_554
Ga3 O3 Ga2 62.6(8) 2_545 1_554
O2 O3 Ga2 61.8(11) . 1_554
Ga2 O3 Ga2 65.9(7) . 1_554
O21 O3 Ga2 69.4(10) 6 1_554
O3 O3 Ga2 125.8(10) 2_556 1_554
O1 O3 Ga2 20.3(19) . 1_554
La O3 Ga2 117.4(13) 4 1_554
Ga3 O3 Ga2 36.2(5) 4_664 1_554
O21 O3 Ga2 28.9(9) 5_655 1_554
O2 O3 Ga2 89.7(11) 6_556 1_554
Ga1 O3 Ga2 140.8(11) 1_556 1_554
Nb O3 Ga2 140.8(11) 1_556 1_554
O21 O3 Ga2 71.6(12) 2_556 1_554
O2 O3 Ga2 92.2(13) 5_666 1_554
O2 O3 Ga2 39.3(8) 6 1_554
La O3 Ga2 40.9(4) 4_665 1_554
La O3 Ga2 112.3(9) 1_556 1_554
Ga2 O3 Ga2 146.1(14) 1_445 1_554
O2 O3 Ga2 39.7(9) 5_665 1_554
O2 O3 Ga2 113.8(11) 1_455 1_554
O1 O3 Ga2 109.5(19) 1_445 1_554
Ga2 O3 Ga2 53.6(6) 2_545 1_554
O21 O3 Ga2 153.0(16) 1_445 1_554
Ga3 O3 Ga2 73.4(6) . 1_554
La O3 Ga2 76.5(7) 2 1_554
O1 O3 Ga2 88.3(15) 1_556 1_554
Ga3 O3 Ga2 74.2(8) 1_454 1_554
O2 O3 Ga2 111.3(11) 5_656 1_554
O2 O3 Ga2 140.1(13) 6_456 1_554
O21 O3 Ga2 76.7(12) 4_554 1_554
O21 O3 Ga2 22.3(9) 3_654 1_554
O21 O3 Ga2 27.0(8) 2 1_554
O3 O3 Ga2 135.8(6) 1_556 1_554
O3 O3 Ga2 44.2(6) 1_554 1_554
O21 O3 Ga2 94.8(11) 2_546 1_554
O2 O3 Ga2 53.6(8) 3_655 1_554
O2 O3 Ga2 71.4(10) 5_655 1_554
O2 O3 Ga2 89.8(12) 6_455 1_554
Nb O3 O1 59.5(15) . 2
Ga1 O3 O1 59.5(15) . 2
Ga3 O3 O1 125(3) 2_546 2
La O3 O1 89.7(15) . 2
O3 O3 O1 63(2) 6 2
Ga3 O3 O1 39.6(17) 4_665 2
O3 O3 O1 86.5(14) 4 2
O3 O3 O1 27.3(15) 3 2
O2 O3 O1 37.7(16) 4_665 2
O2 O3 O1 143(2) 3_545 2
O2 O3 O1 135(3) 2_546 2
O3 O3 O1 93.8(16) 5 2
O3 O3 O1 79(2) 6_556 2
O1 O3 O1 139(2) 2_545 2
O21 O3 O1 156(3) 4 2
O21 O3 O1 94.5(19) 3_655 2
O21 O3 O1 164(3) 6_556 2
O2 O3 O1 111(2) 2_545 2
O21 O3 O1 104(2) 5_656 2
Ga2 O3 O1 140.7(16) 2_546 2
O3 O3 O1 103.5(15) 5_556 2
La O3 O1 154(2) 2_545 2
Ga3 O3 O1 70.4(10) 1_455 2
O21 O3 O1 39.6(16) . 2
O3 O3 O1 50.0(14) 2 2
Ga3 O3 O1 97(2) 2_545 2
O2 O3 O1 88.4(13) . 2
Ga2 O3 O1 63.5(10) . 2
O21 O3 O1 119(2) 6 2
O3 O3 O1 62.7(15) 2_556 2
O1 O3 O1 58.7(11) . 2
La O3 O1 108.5(11) 4 2
Ga3 O3 O1 53.7(18) 4_664 2
O21 O3 O1 90.9(19) 5_655 2
O2 O3 O1 113.1(15) 6_556 2
Ga1 O3 O1 84.6(18) 1_556 2
Nb O3 O1 84.6(18) 1_556 2
O21 O3 O1 30.3(16) 2_556 2
O2 O3 O1 37.9(19) 5_666 2
O2 O3 O1 102.5(18) 6 2
La O3 O1 27.0(6) 4_665 2
La O3 O1 97.7(18) 1_556 2
Ga2 O3 O1 142.6(12) 1_445 2
O2 O3 O1 35.6(16) 5_665 2
O2 O3 O1 58.5(10) 1_455 2
O1 O3 O1 134.0(11) 1_445 2
Ga2 O3 O1 114.6(19) 2_545 2
O21 O3 O1 117.9(14) 1_445 2
Ga3 O3 O1 102.4(9) . 2
La O3 O1 27.0(6) 2 2
O1 O3 O1 72(2) 1_556 2
Ga3 O3 O1 68.8(14) 1_454 2
O2 O3 O1 151.3(18) 5_656 2
O2 O3 O1 82.5(12) 6_456 2
O21 O3 O1 122(2) 4_554 2
O21 O3 O1 85.4(18) 3_654 2
O21 O3 O1 42.2(18) 2 2
O3 O3 O1 96.8(19) 1_556 2
O3 O3 O1 83.2(19) 1_554 2
O21 O3 O1 142.1(14) 2_546 2
O2 O3 O1 53.3(9) 3_655 2
O2 O3 O1 134(2) 5_655 2
O2 O3 O1 76.7(15) 6_455 2
Ga2 O3 O1 63.5(14) 1_554 2
Nb O3 O2 57.1(14) . 4_664
Ga1 O3 O2 57.1(14) . 4_664
Ga3 O3 O2 165(2) 2_546 4_664
La O3 O2 50.5(13) . 4_664
O3 O3 O2 10.5(15) 6 4_664
Ga3 O3 O2 96.4(15) 4_665 4_664
O3 O3 O2 103.1(11) 4 4_664
O3 O3 O2 74.4(13) 3 4_664
O2 O3 O2 76.0(18) 4_665 4_664
O2 O3 O2 135(3) 3_545 4_664
O2 O3 O2 158(3) 2_546 4_664
O3 O3 O2 65.6(18) 5 4_664
O3 O3 O2 132(2) 6_556 4_664
O1 O3 O2 91(3) 2_545 4_664
O21 O3 O2 145(2) 4 4_664
O21 O3 O2 104(2) 3_655 4_664
O21 O3 O2 138(2) 6_556 4_664
O2 O3 O2 54.8(15) 2_545 4_664
O21 O3 O2 102(2) 5_656 4_664
Ga2 O3 O2 122.5(16) 2_546 4_664
O3 O3 O2 153.6(15) 5_556 4_664
La O3 O2 98.1(14) 2_545 4_664
Ga3 O3 O2 112.2(13) 1_455 4_664
O21 O3 O2 83.6(18) . 4_664
O3 O3 O2 50.2(14) 2 4_664
Ga3 O3 O2 48.2(8) 2_545 4_664
O2 O3 O2 83.5(16) . 4_664
Ga2 O3 O2 83.5(12) . 4_664
O21 O3 O2 63.1(12) 6 4_664
O3 O3 O2 118.6(16) 2_556 4_664
O1 O3 O2 40(2) . 4_664
La O3 O2 97.7(12) 4 4_664
Ga3 O3 O2 14.7(7) 4_664 4_664
O21 O3 O2 35.5(12) 5_655 4_664
O2 O3 O2 111.4(12) 6_556 4_664
Ga1 O3 O2 142.9(13) 1_556 4_664
Nb O3 O2 142.9(13) 1_556 4_664
O21 O3 O2 77.4(14) 2_556 4_664
O2 O3 O2 94.4(17) 5_666 4_664
O2 O3 O2 52.2(9) 6 4_664
La O3 O2 45.2(9) 4_665 4_664
La O3 O2 132.2(13) 1_556 4_664
Ga2 O3 O2 136.5(14) 1_445 4_664
O2 O3 O2 24.9(15) 5_665 4_664
O2 O3 O2 96.4(10) 1_455 4_664
O1 O3 O2 98(2) 1_445 4_664
Ga2 O3 O2 56.7(9) 2_545 4_664
O21 O3 O2 132.8(16) 1_445 4_664
Ga3 O3 O2 95.2(12) . 4_664
La O3 O2 61.8(9) 2 4_664
O1 O3 O2 105.4(17) 1_556 4_664
Ga3 O3 O2 52.4(9) 1_454 4_664
O2 O3 O2 127.2(13) 5_656 4_664
O2 O3 O2 121.3(16) 6_456 4_664
O21 O3 O2 69.1(13) 4_554 4_664
O21 O3 O2 32.8(13) 3_654 4_664
O21 O3 O2 16.3(10) 2 4_664
O3 O3 O2 150.3(9) 1_556 4_664
O3 O3 O2 29.7(9) 1_554 4_664
O21 O3 O2 111.7(15) 2_546 4_664
O2 O3 O2 69.7(8) 3_655 4_664
O2 O3 O2 76.4(12) 5_655 4_664
O2 O3 O2 68.0(14) 6_455 4_664
Ga2 O3 O2 21.9(8) 1_554 4_664
O1 O3 O2 58(2) 2 4_664
Nb O3 La 134.9(17) . 2_546
Ga1 O3 La 134.9(17) . 2_546
Ga3 O3 La 26.1(10) 2_546 2_546
La O3 La 113.1(14) . 2_546
O3 O3 La 159(3) 6 2_546
Ga3 O3 La 98.5(16) 4_665 2_546
O3 O3 La 89.2(13) 4 2_546
O3 O3 La 124.4(8) 3 2_546
O2 O3 La 112(2) 4_665 2_546
O2 O3 La 41.8(15) 3_545 2_546
O2 O3 La 6.7(14) 2_546 2_546
O3 O3 La 114.7(14) 5 2_546
O3 O3 La 59.4(17) 6_556 2_546
O1 O3 La 70(3) 2_545 2_546
O21 O3 La 21.7(16) 4 2_546
O21 O3 La 69.5(18) 3_655 2_546
O21 O3 La 26.2(14) 6_556 2_546
O2 O3 La 110.7(15) 2_545 2_546
O21 O3 La 67.2(18) 5_656 2_546
Ga2 O3 La 40.1(6) 2_546 2_546
O3 O3 La 44.2(9) 5_556 2_546
La O3 La 67.5(7) 2_545 2_546
Ga3 O3 La 85.6(10) 1_455 2_546
O21 O3 La 105.6(17) . 2_546
O3 O3 La 144.0(12) 2 2_546
Ga3 O3 La 123.0(11) 2_545 2_546
O2 O3 La 87.2(12) . 2_546
Ga2 O3 La 96.3(11) . 2_546
O21 O3 La 103.2(11) 6 2_546
O3 O3 La 80.1(15) 2_556 2_546
O1 O3 La 132.5(16) . 2_546
La O3 La 85.8(8) 4 2_546
Ga3 O3 La 168.0(13) 4_664 2_546
O21 O3 La 125.6(13) 5_655 2_546
O2 O3 La 57.0(11) 6_556 2_546
Ga1 O3 La 54.6(6) 1_556 2_546
Nb O3 La 54.6(6) 1_556 2_546
O21 O3 La 113.5(15) 2_556 2_546
O2 O3 La 100.2(16) 5_666 2_546
O2 O3 La 109.2(12) 6 2_546
La O3 La 142.3(12) 4_665 2_546
La O3 La 48.5(5) 1_556 2_546
Ga2 O3 La 40.9(5) 1_445 2_546
O2 O3 La 173.5(14) 5_665 2_546
O2 O3 La 101.4(13) 1_455 2_546
O1 O3 La 76.0(17) 1_445 2_546
Ga2 O3 La 105.3(8) 2_545 2_546
O21 O3 La 54.9(10) 1_445 2_546
Ga3 O3 La 73.5(7) . 2_546
La O3 La 137.0(12) 2 2_546
O1 O3 La 77.4(12) 1_556 2_546
Ga3 O3 La 134.9(9) 1_454 2_546
O2 O3 La 34.2(8) 5_656 2_546
O2 O3 La 75.5(11) 6_456 2_546
O21 O3 La 98.5(11) 4_554 2_546
O21 O3 La 128.6(14) 3_654 2_546
O21 O3 La 169.4(12) 2 2_546
O3 O3 La 41.4(6) 1_556 2_546
O3 O3 La 138.6(6) 1_554 2_546
O21 O3 La 50.2(8) 2_546 2_546
O2 O3 La 110.7(11) 3_655 2_546
O2 O3 La 85.7(9) 5_655 2_546
O2 O3 La 120.1(10) 6_455 2_546
Ga2 O3 La 144.1(9) 1_554 2_546
O1 O3 La 138(2) 2 2_546
O2 O3 La 161.1(14) 4_664 2_546
Nb O3 O2 105.0(16) . 1_445
Ga1 O3 O2 105.0(16) . 1_445
Ga3 O3 O2 44.8(14) 2_546 1_445
La O3 O2 107.8(15) . 1_445
O3 O3 O2 118(3) 6 1_445
Ga3 O3 O2 135.9(18) 4_665 1_445
O3 O3 O2 73.6(18) 4 1_445
O3 O3 O2 133.0(18) 3 1_445
O2 O3 O2 155(2) 4_665 1_445
O2 O3 O2 17.9(19) 3_545 1_445
O2 O3 O2 48.5(17) 2_546 1_445
O3 O3 O2 74.1(10) 5 1_445
O3 O3 O2 101(2) 6_556 1_445
O1 O3 O2 59.4(12) 2_545 1_445
O21 O3 O2 21.7(16) 4 1_445
O21 O3 O2 102.2(18) 3_655 1_445
O21 O3 O2 21.9(17) 6_556 1_445
O2 O3 O2 71.7(16) 2_545 1_445
O21 O3 O2 94.1(19) 5_656 1_445
Ga2 O3 O2 56.8(8) 2_546 1_445
O3 O3 O2 64.2(9) 5_556 1_445
La O3 O2 30.2(8) 2_545 1_445
Ga3 O3 O2 91.3(9) 1_455 1_445
O21 O3 O2 149(2) . 1_445
O3 O3 O2 115.4(9) 2 1_445
Ga3 O3 O2 80.0(11) 2_545 1_445
O2 O3 O2 111.0(14) . 1_445
Ga2 O3 O2 133.4(12) . 1_445
O21 O3 O2 63.3(11) 6 1_445
O3 O3 O2 104.3(11) 2_556 1_445
O1 O3 O2 139.1(14) . 1_445
La O3 O2 53.3(8) 4 1_445
Ga3 O3 O2 124.9(13) 4_664 1_445
O21 O3 O2 100.3(15) 5_655 1_445
O2 O3 O2 84.2(11) 6_556 1_445
Ga1 O3 O2 88.2(10) 1_556 1_445
Nb O3 O2 88.2(10) 1_556 1_445
O21 O3 O2 156.2(17) 2_556 1_445
O2 O3 O2 138.1(14) 5_666 1_445
O2 O3 O2 92.7(12) 6 1_445
La O3 O2 170.0(14) 4_665 1_445
La O3 O2 90.9(10) 1_556 1_445
Ga2 O3 O2 19.1(7) 1_445 1_445
O2 O3 O2 141.6(13) 5_665 1_445
O2 O3 O2 102.0(12) 1_455 1_445
O1 O3 O2 33.4(16) 1_445 1_445
Ga2 O3 O2 75.6(9) 2_545 1_445
O21 O3 O2 43.1(11) 1_445 1_445
Ga3 O3 O2 96.5(9) . 1_445
La O3 O2 133.8(10) 2 1_445
O1 O3 O2 119.2(14) 1_556 1_445
Ga3 O3 O2 98.3(10) 1_454 1_445
O2 O3 O2 45.6(13) 5_656 1_445
O2 O3 O2 79.3(11) 6_456 1_445
O21 O3 O2 57.2(12) 4_554 1_445
O21 O3 O2 107.0(14) 3_654 1_445
O21 O3 O2 141.9(15) 2 1_445
O3 O3 O2 82.8(9) 1_556 1_445
O3 O3 O2 97.2(9) 1_554 1_445
O21 O3 O2 57.3(11) 2_546 1_445
O2 O3 O2 145.4(10) 3_655 1_445
O2 O3 O2 58.3(13) 5_655 1_445
O2 O3 O2 87.4(12) 6_455 1_445
Ga2 O3 O2 129.2(12) 1_554 1_445
O1 O3 O2 160.1(10) 2 1_445
O2 O3 O2 126.3(16) 4_664 1_445
La O3 O2 43.4(7) 2_546 1_445
Nb O3 O2 78.5(14) . 4
Ga1 O3 O2 78.5(14) . 4
Ga3 O3 O2 40.7(13) 2_546 4
La O3 O2 136.2(19) . 4
O3 O3 O2 114(2) 6 4
Ga3 O3 O2 115.5(17) 4_665 4
O3 O3 O2 40.2(16) 4 4
O3 O3 O2 99.5(16) 3 4
O2 O3 O2 148(3) 4_665 4
O2 O3 O2 19.2(17) 3_545 4
O2 O3 O2 65.1(15) 2_546 4
O3 O3 O2 58.6(15) 5 4
O3 O3 O2 97.4(17) 6_556 4
O1 O3 O2 91.9(12) 2_545 4
O21 O3 O2 43.8(14) 4 4
O21 O3 O2 128(2) 3_655 4
O21 O3 O2 50.6(18) 6_556 4
O2 O3 O2 82.5(14) 2_545 4
O21 O3 O2 123(2) 5_656 4
Ga2 O3 O2 87.4(10) 2_546 4
O3 O3 O2 48.4(13) 5_556 4
La O3 O2 55.0(9) 2_545 4
Ga3 O3 O2 60.0(9) 1_455 4
O21 O3 O2 139(2) . 4
O3 O3 O2 88.8(8) 2 4
Ga3 O3 O2 78.7(10) 2_545 4
O2 O3 O2 142.5(12) . 4
Ga2 O3 O2 152.3(16) . 4
O21 O3 O2 74.7(11) 6 4
O3 O3 O2 79.8(9) 2_556 4
O1 O3 O2 161(2) . 4
La O3 O2 27.5(7) 4 4
Ga3 O3 O2 113.8(12) 4_664 4
O21 O3 O2 117.7(15) 5_655 4
O2 O3 O2 112.7(16) 6_556 4
Ga1 O3 O2 75.8(9) 1_556 4
Nb O3 O2 75.8(9) 1_556 4
O21 O3 O2 138.5(17) 2_556 4
O2 O3 O2 117.5(14) 5_666 4
O2 O3 O2 118.3(16) 6 4
La O3 O2 151.7(12) 4_665 4
La O3 O2 103.6(11) 1_556 4
Ga2 O3 O2 19.4(6) 1_445 4
O2 O3 O2 122.7(12) 5_665 4
O2 O3 O2 68.8(15) 1_455 4
O1 O3 O2 33.6(15) 1_445 4
Ga2 O3 O2 95.9(11) 2_545 4
O21 O3 O2 14.6(11) 1_445 4
Ga3 O3 O2 127.6(11) . 4
La O3 O2 101.1(10) 2 4
O1 O3 O2 130.0(18) 1_556 4
Ga3 O3 O2 76.6(9) 1_454 4
O2 O3 O2 76.4(12) 5_656 4
O2 O3 O2 48.9(6) 6_456 4
O21 O3 O2 67.1(12) 4_554 4
O21 O3 O2 125.1(15) 3_654 4
O21 O3 O2 131.7(13) 2 4
O3 O3 O2 82.7(9) 1_556 4
O3 O3 O2 97.3(9) 1_554 4
O21 O3 O2 90.2(13) 2_546 4
O2 O3 O2 165.2(18) 3_655 4
O2 O3 O2 84.3(12) 5_655 4
O2 O3 O2 62.0(9) 6_455 4
Ga2 O3 O2 141.3(14) 1_554 4
O1 O3 O2 126.5(11) 2 4
O2 O3 O2 124.1(15) 4_664 4
La O3 O2 58.4(7) 2_546 4
O2 O3 O2 33.6(9) 1_445 4
Nb O3 O21 72.3(15) . 2_446
Ga1 O3 O21 72.3(15) . 2_446
Ga3 O3 O21 39.2(13) 2_546 2_446
La O3 O21 151(2) . 2_446
O3 O3 O21 115.8(17) 6 2_446
Ga3 O3 O21 100.3(16) 4_665 2_446
O3 O3 O21 28.2(15) 4 2_446
O3 O3 O21 85.0(15) 3 2_446
O2 O3 O21 132(3) 4_665 2_446
O2 O3 O21 31.4(18) 3_545 2_446
O2 O3 O21 69.1(18) 2_546 2_446
O3 O3 O21 61.9(19) 5 2_446
O3 O3 O21 87.9(14) 6_556 2_446
O1 O3 O21 107.3(15) 2_545 2_446
O21 O3 O21 53.5(11) 4 2_446
O21 O3 O21 130(2) 3_655 2_446
O21 O3 O21 62(2) 6_556 2_446
O2 O3 O21 94.5(16) 2_545 2_446
O21 O3 O21 130(2) 5_656 2_446
Ga2 O3 O21 97.6(12) 2_546 2_446
O3 O3 O21 38.8(14) 5_556 2_446
La O3 O21 70.8(12) 2_545 2_446
Ga3 O3 O21 44.2(10) 1_455 2_446
O21 O3 O21 124.7(13) . 2_446
O3 O3 O21 81.8(10) 2 2_446
Ga3 O3 O21 86.5(13) 2_545 2_446
O2 O3 O21 149.8(16) . 2_446
Ga2 O3 O21 144.8(17) . 2_446
O21 O3 O21 87.4(16) 6 2_446
O3 O3 O21 64.6(11) 2_556 2_446
O1 O3 O21 164.8(19) . 2_446
La O3 O21 29.8(10) 4 2_446
Ga3 O3 O21 112.7(12) 4_664 2_446
O21 O3 O21 129.7(16) 5_655 2_446
O2 O3 O21 119.6(15) 6_556 2_446
Ga1 O3 O21 64.7(10) 1_556 2_446
Nb O3 O21 64.7(10) 1_556 2_446
O21 O3 O21 123(2) 2_556 2_446
O2 O3 O21 102.2(16) 5_666 2_446
O2 O3 O21 133.3(17) 6 2_446
La O3 O21 138.9(12) 4_665 2_446
La O3 O21 101.0(11) 1_556 2_446
Ga2 O3 O21 30.9(9) 1_445 2_446
O2 O3 O21 116.6(13) 5_665 2_446
O2 O3 O21 53.9(13) 1_455 2_446
O1 O3 O21 47.3(17) 1_445 2_446
Ga2 O3 O21 110.1(14) 2_545 2_446
O21 O3 O21 7.8(15) 1_445 2_446
Ga3 O3 O21 135.9(12) . 2_446
La O3 O21 88.5(10) 2 2_446
O1 O3 O21 123.0(18) 1_556 2_446
Ga3 O3 O21 73.9(10) 1_454 2_446
O2 O3 O21 87.3(12) 5_656 2_446
O2 O3 O21 33.1(11) 6_456 2_446
O21 O3 O21 79.9(14) 4_554 2_446
O21 O3 O21 136.7(16) 3_654 2_446
O21 O3 O21 128.0(15) 2 2_446
O3 O3 O21 76.3(10) 1_556 2_446
O3 O3 O21 103.7(10) 1_554 2_446
O21 O3 O21 102.6(14) 2_546 2_446
O2 O3 O21 152.9(17) 3_655 2_446
O2 O3 O21 99.9(14) 5_655 2_446
O2 O3 O21 58.3(11) 6_455 2_446
Ga2 O3 O21 146.7(14) 1_554 2_446
O1 O3 O21 112.3(12) 2 2_446
O2 O3 O21 125.8(14) 4_664 2_446
La O3 O21 62.6(8) 2_546 2_446
O2 O3 O21 48.1(11) 1_445 2_446
O2 O3 O21 15.8(11) 4 2_446
Nb O3 O21 54.2(14) . 3
Ga1 O3 O21 54.2(14) . 3
Ga3 O3 O21 64.7(17) 2_546 3
La O3 O21 156.4(19) . 3
O3 O3 O21 102.6(12) 6 3
Ga3 O3 O21 61.6(12) 4_665 3
O3 O3 O21 26.2(12) 4 3
O3 O3 O21 42.0(13) 3 3
O2 O3 O21 92(2) 4_665 3
O2 O3 O21 74(2) 3_545 3
O2 O3 O21 94(2) 2_546 3
O3 O3 O21 72.5(13) 5 3
O3 O3 O21 72.1(10) 6_556 3
O1 O3 O21 151.3(15) 2_545 3
O21 O3 O21 91.9(16) 4 3
O21 O3 O21 128(2) 3_655 3
O21 O3 O21 102(2) 6_556 3
O2 O3 O21 118.0(18) 2_545 3
O21 O3 O21 137.6(18) 5_656 3
Ga2 O3 O21 130.0(17) 2_546 3
O3 O3 O21 46.3(12) 5_556 3
La O3 O21 113.2(11) 2_545 3
Ga3 O3 O21 5.8(8) 1_455 3
O21 O3 O21 85.6(14) . 3
O3 O3 O21 58.2(14) 2 3
Ga3 O3 O21 99.4(12) 2_545 3
O2 O3 O21 142.0(17) . 3
Ga2 O3 O21 114.2(13) . 3
O21 O3 O21 115.2(15) 6 3
O3 O3 O21 32.0(9) 2_556 3
O1 O3 O21 127.5(12) . 3
La O3 O21 55.6(8) 4 3
Ga3 O3 O21 93.2(12) 4_664 3
O21 O3 O21 138.4(15) 5_655 3
O2 O3 O21 134.3(19) 6_556 3
Ga1 O3 O21 52.1(10) 1_556 3
Nb O3 O21 52.1(10) 1_556 3
O21 O3 O21 81.0(18) 2_556 3
O2 O3 O21 63.1(13) 5_666 3
O2 O3 O21 156.2(18) 6 3
La O3 O21 96.0(11) 4_665 3
La O3 O21 99.0(14) 1_556 3
Ga2 O3 O21 73.6(10) 1_445 3
O2 O3 O21 85.7(13) 5_665 3
O2 O3 O21 11.7(12) 1_455 3
O1 O3 O21 84.9(11) 1_445 3
Ga2 O3 O21 138.6(13) 2_545 3
O21 O3 O21 48.9(16) 1_445 3
Ga3 O3 O21 144.4(16) . 3
La O3 O21 49.4(9) 2 3
O1 O3 O21 101.9(14) 1_556 3
Ga3 O3 O21 64.4(10) 1_454 3
O2 O3 O21 123.3(16) 5_656 3
O2 O3 O21 14.8(11) 6_456 3
O21 O3 O21 109.7(11) 4_554 3
O21 O3 O21 139(2) 3_654 3
O21 O3 O21 98.4(17) 2 3
O3 O3 O21 73.6(11) 1_556 3
O3 O3 O21 106.4(11) 1_554 3
O21 O3 O21 139.8(13) 2_546 3
O2 O3 O21 113.5(13) 3_655 3
O2 O3 O21 139.3(12) 5_655 3
O2 O3 O21 53.4(10) 6_455 3
Ga2 O3 O21 125.4(13) 1_554 3
O1 O3 O21 69.0(11) 2 3
O2 O3 O21 107.4(15) 4_664 3
La O3 O21 90.0(13) 2_546 3
O2 O3 O21 91.9(11) 1_445 3
O2 O3 O21 59.6(11) 4 3
O21 O3 O21 44.0(5) 2_446 3
Nb O3 O3 120.9(19) . 3_545
Ga1 O3 O3 120.9(19) . 3_545
Ga3 O3 O3 64.3(18) 2_546 3_545
La O3 O3 81.2(9) . 3_545
O3 O3 O3 109.2(19) 6 3_545
Ga3 O3 O3 146.4(12) 4_665 3_545
O3 O3 O3 100(2) 4 3_545
O3 O3 O3 160(2) 3 3_545
O2 O3 O3 140(2) 4_665 3_545
O2 O3 O3 45.1(19) 3_545 3_545
O2 O3 O3 51.1(19) 2_546 3_545
O3 O3 O3 85.5(6) 5 3_545
O3 O3 O3 106.8(15) 6_556 3_545
O1 O3 O3 31.9(10) 2_545 3_545
O21 O3 O3 33.6(16) 4 3_545
O21 O3 O3 83.3(14) 3_655 3_545
O21 O3 O3 24.5(16) 6_556 3_545
O2 O3 O3 61.9(13) 2_545 3_545
O21 O3 O3 72.9(16) 5_656 3_545
Ga2 O3 O3 38.1(6) 2_546 3_545
O3 O3 O3 85.8(6) 5_556 3_545
La O3 O3 21.9(8) 2_545 3_545
Ga3 O3 O3 118.5(13) 1_455 3_545
O21 O3 O3 140.4(14) . 3_545
O3 O3 O3 129.3(12) 2 3_545
Ga3 O3 O3 78.1(8) 2_545 3_545
O2 O3 O3 86.4(10) . 3_545
Ga2 O3 O3 113.3(9) . 3_545
O21 O3 O3 55.3(9) 6 3_545
O3 O3 O3 126.6(10) 2_556 3_545
O1 O3 O3 112.4(10) . 3_545
La O3 O3 75.7(11) 4 3_545
Ga3 O3 O3 119.3(7) 4_664 3_545
O21 O3 O3 79.9(10) 5_655 3_545
O2 O3 O3 64.8(10) 6_556 3_545
Ga1 O3 O3 103.8(8) 1_556 3_545
Nb O3 O3 103.8(8) 1_556 3_545
O21 O3 O3 149.4(14) 2_556 3_545
O2 O3 O3 147.8(12) 5_666 3_545
O2 O3 O3 68.1(9) 6 3_545
La O3 O3 144.3(11) 4_665 3_545
La O3 O3 85.4(5) 1_556 3_545
Ga2 O3 O3 46.0(9) 1_445 3_545
O2 O3 O3 136.9(10) 5_665 3_545
O2 O3 O3 129.4(15) 1_455 3_545
O1 O3 O3 47.6(10) 1_445 3_545
Ga2 O3 O3 56.6(5) 2_545 3_545
O21 O3 O3 70.5(14) 1_445 3_545
Ga3 O3 O3 73.2(6) . 3_545
La O3 O3 155.8(12) 2 3_545
O1 O3 O3 108.1(7) 1_556 3_545
Ga3 O3 O3 110.2(9) 1_454 3_545
O2 O3 O3 29.1(8) 5_656 3_545
O2 O3 O3 106.4(14) 6_456 3_545
O21 O3 O3 52.4(11) 4_554 3_545
O21 O3 O3 85.3(10) 3_654 3_545
O21 O3 O3 129.1(10) 2 3_545
O3 O3 O3 90.0 1_556 3_545
O3 O3 O3 90.000(4) 1_554 3_545
O21 O3 O3 33.7(8) 2_546 3_545
O2 O3 O3 121.7(12) 3_655 3_545
O2 O3 O3 37.0(8) 5_655 3_545
O2 O3 O3 104.7(12) 6_455 3_545
Ga2 O3 O3 107.1(6) 1_554 3_545
O1 O3 O3 170.6(15) 2 3_545
O2 O3 O3 113.2(9) 4_664 3_545
La O3 O3 49.6(7) 2_546 3_545
O2 O3 O3 27.5(9) 1_445 3_545
O2 O3 O3 60.7(12) 4 3_545
O21 O3 O3 75.6(14) 2_446 3_545
O21 O3 O3 119.4(14) 3 3_545
Nb O3 O3 141.8(17) . 4_655
Ga1 O3 O3 141.8(17) . 4_655
Ga3 O3 O3 103.8(14) 2_546 4_655
La O3 O3 35.9(13) . 4_655
O3 O3 O3 92.4(2) 6 4_655
Ga3 O3 O3 108.9(16) 4_665 4_655
O3 O3 O3 160(2) 4 4_655
O3 O3 O3 140(2) 3 4_655
O2 O3 O3 83(2) 4_665 4_655
O2 O3 O3 102.3(17) 3_545 4_655
O2 O3 O3 72.6(17) 2_546 4_655
O3 O3 O3 122.6(12) 5 4_655
O3 O3 O3 92.11(18) 6_556 4_655
O1 O3 O3 31.9(10) 2_545 4_655
O21 O3 O3 80.8(13) 4 4_655
O21 O3 O3 37.3(16) 3_655 4_655
O21 O3 O3 71.8(15) 6_556 4_655
O2 O3 O3 77.0(13) 2_545 4_655
O21 O3 O3 26.6(17) 5_656 4_655
Ga2 O3 O3 38.1(6) 2_546 4_655
O3 O3 O3 119.6(10) 5_556 4_655
La O3 O3 72.4(6) 2_545 4_655
Ga3 O3 O3 157.8(9) 1_455 4_655
O21 O3 O3 87.1(16) . 4_655
O3 O3 O3 136.6(15) 2 4_655
Ga3 O3 O3 96.5(6) 2_545 4_655
O2 O3 O3 28.2(11) . 4_655
Ga2 O3 O3 57.3(10) . 4_655
O21 O3 O3 78.7(10) 6 4_655
O3 O3 O3 133.1(13) 2_556 4_655
O1 O3 O3 58.8(11) . 4_655
La O3 O3 132.9(11) 4 4_655
Ga3 O3 O3 101.0(9) 4_664 4_655
O21 O3 O3 57.7(10) 5_655 4_655
O2 O3 O3 29.3(11) 6_556 4_655
Ga1 O3 O3 111.4(6) 1_556 4_655
Nb O3 O3 111.4(6) 1_556 4_655
O21 O3 O3 93.7(16) 2_556 4_655
O2 O3 O3 108.0(15) 5_666 4_655
O2 O3 O3 40.2(10) 6 4_655
La O3 O3 87.4(12) 4_665 4_655
La O3 O3 64.7(7) 1_556 4_655
Ga2 O3 O3 102.8(8) 1_445 4_655
O2 O3 O3 105.5(13) 5_665 4_655
O2 O3 O3 166.6(14) 1_455 4_655
O1 O3 O3 102.4(8) 1_445 4_655
Ga2 O3 O3 56.6(5) 2_545 4_655
O21 O3 O3 126.8(13) 1_445 4_655
Ga3 O3 O3 20.7(7) . 4_655
La O3 O3 137.9(12) 2 4_655
O1 O3 O3 65.0(10) 1_556 4_655
Ga3 O3 O3 132.0(6) 1_454 4_655
O2 O3 O3 47.1(8) 5_656 4_655
O2 O3 O3 152.1(11) 6_456 4_655
O21 O3 O3 83.3(10) 4_554 4_655
O21 O3 O3 56.2(13) 3_654 4_655
O21 O3 O3 92.7(12) 2 4_655
O3 O3 O3 90.0 1_556 4_655
O3 O3 O3 90.0 1_554 4_655
O21 O3 O3 31.1(8) 2_546 4_655
O2 O3 O3 62.2(12) 3_655 4_655
O2 O3 O3 51.6(7) 5_655 4_655
O2 O3 O3 142.7(8) 6_455 4_655
Ga2 O3 O3 66.4(8) 1_554 4_655
O1 O3 O3 113.3(12) 2 4_655
O2 O3 O3 86.4(11) 4_664 4_655
La O3 O3 77.8(5) 2_546 4_655
O2 O3 O3 86.7(9) 1_445 4_655
O2 O3 O3 120.2(11) 4 4_655
O21 O3 O3 133.6(12) 2_446 4_655
O21 O3 O3 163.6(11) 3 4_655
O3 O3 O3 60.0 3_545 4_655
Nb O3 O2 57.1(15) . 3_544
Ga1 O3 O2 57.1(15) . 3_544
Ga3 O3 O2 107.6(19) 2_546 3_544
La O3 O2 77.7(16) . 3_544
O3 O3 O2 50(2) 6 3_544
Ga3 O3 O2 144.1(17) 4_665 3_544
O3 O3 O2 74.5(12) 4 3_544
O3 O3 O2 103.1(10) 3 3_544
O2 O3 O2 135(2) 4_665 3_544
O2 O3 O2 76(2) 3_545 3_544
O2 O3 O2 116(2) 2_546 3_544
O3 O3 O2 26.3(12) 5 3_544
O3 O3 O2 166.3(18) 6_556 3_544
O1 O3 O2 72(3) 2_545 3_544
O21 O3 O2 90.3(19) 4 3_544
O21 O3 O2 133.5(19) 3_655 3_544
O21 O3 O2 87(2) 6_556 3_544
O2 O3 O2 19.6(15) 2_545 3_544
O21 O3 O2 123(2) 5_656 3_544
Ga2 O3 O2 103.3(15) 2_546 3_544
O3 O3 O2 116.9(18) 5_556 3_544
La O3 O2 47.1(10) 2_545 3_544
Ga3 O3 O2 103.5(12) 1_455 3_544
O21 O3 O2 142.2(19) . 3_544
O3 O3 O2 62.5(14) 2 3_544
Ga3 O3 O2 11.2(7) 2_545 3_544
O2 O3 O2 117.6(18) . 3_544
Ga2 O3 O2 136.8(15) . 3_544
O21 O3 O2 18.2(10) 6 3_544
O3 O3 O2 130.4(15) 2_556 3_544
O1 O3 O2 92(2) . 3_544
La O3 O2 50.0(9) 4 3_544
Ga3 O3 O2 56.2(9) 4_664 3_544
O21 O3 O2 51.7(12) 5_655 3_544
O2 O3 O2 121.7(13) 6_556 3_544
Ga1 O3 O2 143.0(12) 1_556 3_544
Nb O3 O2 143.0(12) 1_556 3_544
O21 O3 O2 134.6(14) 2_556 3_544
O2 O3 O2 143.2(16) 5_666 3_544
O2 O3 O2 61.8(11) 6 3_544
La O3 O2 104.0(12) 4_665 3_544
La O3 O2 153.5(14) 1_556 3_544
Ga2 O3 O2 77.4(10) 1_445 3_544
O2 O3 O2 73.7(14) 5_665 3_544
O2 O3 O2 96.4(11) 1_455 3_544
O1 O3 O2 38.5(19) 1_445 3_544
Ga2 O3 O2 40.2(8) 2_545 3_544
O21 O3 O2 82.2(13) 1_445 3_544
Ga3 O3 O2 116.8(13) . 3_544
La O3 O2 90.5(11) 2 3_544
O1 O3 O2 157.6(16) 1_556 3_544
Ga3 O3 O2 44.5(8) 1_454 3_544
O2 O3 O2 97.0(11) 5_656 3_544
O2 O3 O2 100.8(14) 6_456 3_544
O21 O3 O2 16.9(10) 4_554 3_544
O21 O3 O2 58.4(14) 3_654 3_544
O21 O3 O2 73.4(11) 2 3_544
O3 O3 O2 150.4(8) 1_556 3_544
O3 O3 O2 29.6(8) 1_554 3_544
O21 O3 O2 93.6(14) 2_546 3_544
O2 O3 O2 125.8(15) 3_655 3_544
O2 O3 O2 47.4(8) 5_655 3_544
O2 O3 O2 47.6(13) 6_455 3_544
Ga2 O3 O2 72.3(10) 1_554 3_544
O1 O3 O2 107(2) 2 3_544
O2 O3 O2 59.2(14) 4_664 3_544
La O3 O2 111.9(11) 2_546 3_544
O2 O3 O2 68.8(10) 1_445 3_544
O2 O3 O2 69.1(10) 4 3_544
O21 O3 O2 78.4(14) 2_446 3_544
O21 O3 O2 98.5(12) 3 3_544
O3 O3 O2 68.7(9) 3_545 3_544
O3 O3 O2 96.3(8) 4_655 3_544
Nb O3 O21 60.9(14) . 1_554
Ga1 O3 O21 60.9(14) . 1_554
Ga3 O3 O21 167(2) 2_546 1_554
La O3 O21 53.6(13) . 1_554
O3 O3 O21 25.9(18) 6 1_554
Ga3 O3 O21 80.0(13) 4_665 1_554
O3 O3 O21 106.5(13) 4 1_554
O3 O3 O21 64.2(16) 3 1_554
O2 O3 O21 59.4(17) 4_665 1_554
O2 O3 O21 151(2) 3_545 1_554
O2 O3 O21 158(2) 2_546 1_554
O3 O3 O21 78.5(19) 5 1_554
O3 O3 O21 116(2) 6_556 1_554
O1 O3 O21 101(3) 2_545 1_554
O21 O3 O21 161(2) 4 1_554
O21 O3 O21 95(2) 3_655 1_554
O21 O3 O21 152(2) 6_556 1_554
O2 O3 O21 71.5(16) 2_545 1_554
O21 O3 O21 96.9(16) 5_656 1_554
Ga2 O3 O21 125.9(15) 2_546 1_554
O3 O3 O21 146.0(11) 5_556 1_554
La O3 O21 114.4(17) 2_545 1_554
Ga3 O3 O21 106.6(13) 1_455 1_554
O21 O3 O21 66.8(13) . 1_554
O3 O3 O21 51.7(12) 2 1_554
Ga3 O3 O21 64.5(11) 2_545 1_554
O2 O3 O21 77.0(14) . 1_554
Ga2 O3 O21 70.2(10) . 1_554
O21 O3 O21 79.8(14) 6 1_554
O3 O3 O21 106.0(14) 2_556 1_554
O1 O3 O21 31.6(16) . 1_554
La O3 O21 109.0(13) 4 1_554
Ga3 O3 O21 22.8(7) 4_664 1_554
O21 O3 O21 47.4(7) 5_655 1_554
O2 O3 O21 107.2(14) 6_556 1_554
Ga1 O3 O21 127.5(14) 1_556 1_554
Nb O3 O21 127.5(14) 1_556 1_554
O21 O3 O21 60.5(17) 2_556 1_554
O2 O3 O21 78.0(15) 5_666 1_554
O2 O3 O21 61.2(14) 6 1_554
La O3 O21 28.4(8) 4_665 1_554
La O3 O21 119.1(12) 1_556 1_554
Ga2 O3 O21 152.0(16) 1_445 1_554
O2 O3 O21 17.7(10) 5_665 1_554
O2 O3 O21 91.2(13) 1_455 1_554
O1 O3 O21 114(2) 1_445 1_554
Ga2 O3 O21 71.0(12) 2_545 1_554
O21 O3 O21 141.0(18) 1_445 1_554
Ga3 O3 O21 90.7(11) . 1_554
La O3 O21 53.8(10) 2 1_554
O1 O3 O21 90.8(17) 1_556 1_554
Ga3 O3 O21 60.3(10) 1_454 1_554
O2 O3 O21 133.8(16) 5_656 1_554
O2 O3 O21 117.7(15) 6_456 1_554
O21 O3 O21 85.9(17) 4_554 1_554
O21 O3 O21 42.5(19) 3_654 1_554
O21 O3 O21 5.3(12) 2 1_554
O3 O3 O21 133.6(10) 1_556 1_554
O3 O3 O21 46.4(10) 1_554 1_554
O21 O3 O21 117.2(14) 2_546 1_554
O2 O3 O21 55.8(10) 3_655 1_554
O2 O3 O21 90.4(15) 5_655 1_554
O2 O3 O21 75.5(13) 6_455 1_554
Ga2 O3 O21 22.7(9) 1_554 1_554
O1 O3 O21 43.6(17) 2 1_554
O2 O3 O21 16.9(10) 4_664 1_554
La O3 O21 164.2(13) 2_546 1_554
O2 O3 O21 143.1(17) 1_445 1_554
O2 O3 O21 136.5(14) 4 1_554
O21 O3 O21 133.2(11) 2_446 1_554
O21 O3 O21 102.9(9) 3 1_554
O3 O3 O21 127.3(11) 3_545 1_554
O3 O3 O21 87.8(13) 4_655 1_554
O2 O3 O21 75.7(13) 3_544 1_554
Nb O3 O1 109.3(16) . 1_446
Ga1 O3 O1 109.3(16) . 1_446
Ga3 O3 O1 10.8(17) 2_546 1_446
La O3 O1 133.1(15) . 1_446
O3 O3 O1 147(3) 6 1_446
Ga3 O3 O1 102.0(18) 4_665 1_446
O3 O3 O1 64.2(14) 4 1_446
O3 O3 O1 110.9(12) 3 1_446
O2 O3 O1 126(3) 4_665 1_446
O2 O3 O1 21.9(19) 3_545 1_446
O2 O3 O1 32.2(18) 2_546 1_446
O3 O3 O1 92.5(19) 5 1_446
O3 O3 O1 70(2) 6_556 1_446
O1 O3 O1 84(2) 2_545 1_446
O21 O3 O1 22.2(14) 4 1_446
O21 O3 O1 95(2) 3_655 1_446
O21 O3 O1 32.2(13) 6_556 1_446
O2 O3 O1 105.0(18) 2_545 1_446
O21 O3 O1 93(2) 5_656 1_446
Ga2 O3 O1 62.6(8) 2_546 1_446
O3 O3 O1 31.2(10) 5_556 1_446
La O3 O1 64.0(13) 2_545 1_446
Ga3 O3 O1 67.2(8) 1_455 1_446
O21 O3 O1 118(2) . 1_446
O3 O3 O1 118.8(11) 2 1_446
Ga3 O3 O1 108.9(15) 2_545 1_446
O2 O3 O1 112.8(15) . 1_446
Ga2 O3 O1 118.8(16) . 1_446
O21 O3 O1 96.5(15) 6 1_446
O3 O3 O1 72.2(12) 2_556 1_446
O1 O3 O1 158(2) . 1_446
La O3 O1 61.4(12) 4 1_446
Ga3 O3 O1 147.9(14) 4_664 1_446
O21 O3 O1 133.7(16) 5_655 1_446
O2 O3 O1 82.5(13) 6_556 1_446
Ga1 O3 O1 54.3(12) 1_556 1_446
Nb O3 O1 54.3(12) 1_556 1_446
O21 O3 O1 123.5(19) 2_556 1_446
O2 O3 O1 104.1(18) 5_666 1_446
O2 O3 O1 122.8(14) 6 1_446
La O3 O1 155.7(17) 4_665 1_446
La O3 O1 69.8(13) 1_556 1_446
Ga2 O3 O1 20.5(13) 1_445 1_446
O2 O3 O1 153.3(14) 5_665 1_446
O2 O3 O1 81.9(11) 1_455 1_446
O1 O3 O1 59.4(7) 1_445 1_446
Ga2 O3 O1 109.1(13) 2_545 1_446
O21 O3 O1 29.3(11) 1_445 1_446
Ga3 O3 O1 98.9(10) . 1_446
La O3 O1 119.6(9) 2 1_446
O1 O3 O1 97(2) 1_556 1_446
Ga3 O3 O1 109.9(11) 1_454 1_446
O2 O3 O1 53.7(8) 5_656 1_446
O2 O3 O1 55.5(9) 6_456 1_446
O21 O3 O1 89.7(17) 4_554 1_446
O21 O3 O1 139.9(15) 3_654 1_446
O21 O3 O1 164.9(13) 2 1_446
O3 O3 O1 52.4(13) 1_556 1_446
O3 O3 O1 127.6(13) 1_554 1_446
O21 O3 O1 70.2(9) 2_546 1_446
O2 O3 O1 133.0(17) 3_655 1_446
O2 O3 O1 90.7(13) 5_655 1_446
O2 O3 O1 94.6(13) 6_455 1_446
Ga2 O3 O1 161.9(12) 1_554 1_446
O1 O3 O1 134.6(12) 2 1_446
O2 O3 O1 156.9(17) 4_664 1_446
La O3 O1 25.6(8) 2_546 1_446
O2 O3 O1 33.9(12) 1_445 1_446
O2 O3 O1 34.1(12) 4 1_446
O21 O3 O1 37.0(9) 2_446 1_446
O21 O3 O1 70.3(11) 3 1_446
O3 O3 O1 54.8(10) 3_545 1_446
O3 O3 O1 100.6(7) 4_655 1_446
O2 O3 O1 97.9(16) 3_544 1_446
O21 O3 O1 170.1(14) 1_554 1_446
Nb O3 O21 51.2(15) . 5_556
Ga1 O3 O21 51.2(15) . 5_556
Ga3 O3 O21 64.0(16) 2_546 5_556
La O3 O21 156.9(18) . 5_556
O3 O3 O21 100.7(9) 6 5_556
Ga3 O3 O21 68.3(13) 4_665 5_556
O3 O3 O21 19.5(10) 4 5_556
O3 O3 O21 46.0(14) 3 5_556
O2 O3 O21 98(2) 4_665 5_556
O2 O3 O21 70.2(18) 3_545 5_556
O2 O3 O21 95(2) 2_546 5_556
O3 O3 O21 66.5(15) 5 5_556
O3 O3 O21 77.7(9) 6_556 5_556
O1 O3 O21 146.2(14) 2_545 5_556
O21 O3 O21 89(2) 4 5_556
O21 O3 O21 133.7(17) 3_655 5_556
O21 O3 O21 98.9(14) 6_556 5_556
O2 O3 O21 111.9(16) 2_545 5_556
O21 O3 O21 143(3) 5_656 5_556
Ga2 O3 O21 130.0(14) 2_546 5_556
O3 O3 O21 47.4(12) 5_556 5_556
La O3 O21 107.1(12) 2_545 5_556
Ga3 O3 O21 11.3(8) 1_455 5_556
O21 O3 O21 92(2) . 5_556
O3 O3 O21 56.4(15) 2 5_556
Ga3 O3 O21 93.8(11) 2_545 5_556
O2 O3 O21 148.7(17) . 5_556
Ga2 O3 O21 120.8(14) . 5_556
O21 O3 O21 108.7(12) 6 5_556
O3 O3 O21 38.3(11) 2_556 5_556
O1 O3 O21 130.9(13) . 5_556
La O3 O21 48.9(8) 4 5_556
Ga3 O3 O21 92.0(11) 4_664 5_556
O21 O3 O21 135.0(17) 5_655 5_556
O2 O3 O21 138.3(16) 6_556 5_556
Ga1 O3 O21 56.8(9) 1_556 5_556
Nb O3 O21 56.8(9) 1_556 5_556
O21 O3 O21 87.2(11) 2_556 5_556
O2 O3 O21 69.6(14) 5_666 5_556
O2 O3 O21 151.9(16) 6 5_556
La O3 O21 100.1(12) 4_665 5_556
La O3 O21 103.9(12) 1_556 5_556
Ga2 O3 O21 69.5(10) 1_445 5_556
O2 O3 O21 86.4(13) 5_665 5_556
O2 O3 O21 14.7(11) 1_455 5_556
O1 O3 O21 78.4(11) 1_445 5_556
Ga2 O3 O21 132.4(12) 2_545 5_556
O21 O3 O21 44.8(5) 1_445 5_556
Ga3 O3 O21 150.0(14) . 5_556
La O3 O21 51.5(10) 2 5_556
O1 O3 O21 108.4(14) 1_556 5_556
Ga3 O3 O21 60.5(9) 1_454 5_556
O2 O3 O21 122.0(14) 5_656 5_556
O2 O3 O21 14.8(11) 6_456 5_556
O21 O3 O21 103.1(15) 4_554 5_556
O21 O3 O21 136.9(15) 3_654 5_556
O21 O3 O21 99.2(8) 2 5_556
O3 O3 O21 77.7(9) 1_556 5_556
O3 O3 O21 102.3(9) 1_554 5_556
O21 O3 O21 138.6(16) 2_546 5_556
O2 O3 O21 119.7(14) 3_655 5_556
O2 O3 O21 132.6(12) 5_655 5_556
O2 O3 O21 48.4(10) 6_455 5_556
Ga2 O3 O21 125.9(12) 1_554 5_556
O1 O3 O21 73.2(11) 2 5_556
O2 O3 O21 106.5(13) 4_664 5_556
La O3 O21 89.9(11) 2_546 5_556
O2 O3 O21 87.3(11) 1_445 5_556
O2 O3 O21 54.3(11) 4 5_556
O21 O3 O21 39.2(16) 2_446 5_556
O21 O3 O21 6.7(13) 3 5_556
O3 O3 O21 114.8(14) 3_545 5_556
O3 O3 O21 166.9(9) 4_655 5_556
O2 O3 O21 92.3(11) 3_544 5_556
O21 O3 O21 104.0(17) 1_554 5_556
O1 O3 O21 68.4(9) 1_446 5_556
Nb O3 La 129(2) . 4_655
Ga1 O3 La 129(2) . 4_655
Ga3 O3 La 98.3(16) 2_546 4_655
La O3 La 42.4(8) . 4_655
O3 O3 La 87.9(14) 6 4_655
Ga3 O3 La 133.9(14) 4_665 4_655
O3 O3 La 137(2) 4 4_655
O3 O3 La 158.0(17) 3 4_655
O2 O3 La 107(2) 4_665 4_655
O2 O3 La 84.9(18) 3_545 4_655
O2 O3 La 72.5(18) 2_546 4_655
O3 O3 La 100.4(14) 5 4_655
O3 O3 La 110.7(10) 6_556 4_655
O1 O3 La 8.1(6) 2_545 4_655
O21 O3 La 69.0(13) 4 4_655
O21 O3 La 60.6(13) 3_655 4_655
O21 O3 La 58.9(15) 6_556 4_655
O2 O3 La 56.9(14) 2_545 4_655
O21 O3 La 49.0(15) 5_656 4_655
Ga2 O3 La 38.1(6) 2_546 4_655
O3 O3 La 119.0(9) 5_556 4_655
La O3 La 47.9(6) 2_545 4_655
Ga3 O3 La 158.0(12) 1_455 4_655
O21 O3 La 111.9(15) . 4_655
O3 O3 La 130(2) 2 4_655
Ga3 O3 La 77.7(9) 2_545 4_655
O2 O3 La 53.1(10) . 4_655
Ga2 O3 La 82.2(8) . 4_655
O21 O3 La 56.4(11) 6 4_655
O3 O3 La 151(2) 2_556 4_655
O1 O3 La 72.8(8) . 4_655
La O3 La 108.1(10) 4 4_655
Ga3 O3 La 98.6(10) 4_664 4_655
O21 O3 La 51.1(10) 5_655 4_655
O2 O3 La 47.2(9) 6_556 4_655
Ga1 O3 La 123.8(11) 1_556 4_655
Nb O3 La 123.8(11) 1_556 4_655
O21 O3 La 117.9(14) 2_556 4_655
O2 O3 La 133.0(14) 5_666 4_655
O2 O3 La 34.0(8) 6 4_655
La O3 La 104.5(9) 4_665 4_655
La O3 La 82.1(7) 1_556 4_655
Ga2 O3 La 85.8(7) 1_445 4_655
O2 O3 La 110.2(13) 5_665 4_655
O2 O3 La 167.9(13) 1_455 4_655
O1 O3 La 77.6(8) 1_445 4_655
Ga2 O3 La 38.6(4) 2_545 4_655
O21 O3 La 110.4(12) 1_445 4_655
Ga3 O3 La 44.8(4) . 4_655
La O3 La 147.8(12) 2 4_655
O1 O3 La 89.0(8) 1_556 4_655
Ga3 O3 La 116.6(11) 1_454 4_655
O2 O3 La 41.1(7) 5_656 4_655
O2 O3 La 145.8(13) 6_456 4_655
O21 O3 La 59.8(11) 4_554 4_655
O21 O3 La 53.4(11) 3_654 4_655
O21 O3 La 98.2(11) 2 4_655
O3 O3 La 102.6(6) 1_556 4_655
O3 O3 La 77.4(6) 1_554 4_655
O21 O3 La 26.3(9) 2_546 4_655
O2 O3 La 85.6(10) 3_655 4_655
O2 O3 La 27.6(7) 5_655 4_655
O2 O3 La 122.2(12) 6_455 4_655
Ga2 O3 La 71.8(7) 1_554 4_655
O1 O3 La 131.5(11) 2 4_655
O2 O3 La 86.1(11) 4_664 4_655
La O3 La 75.2(6) 2_546 4_655
O2 O3 La 67.4(8) 1_445 4_655
O2 O3 La 100.0(10) 4 4_655
O21 O3 La 115.3(12) 2_446 4_655
O21 O3 La 159.3(12) 3 4_655
O3 O3 La 39.9(4) 3_545 4_655
O3 O3 La 25.0(4) 4_655 4_655
O2 O3 La 74.6(11) 3_544 4_655
O21 O3 La 94.4(13) 1_554 4_655
O1 O3 La 91.1(8) 1_446 4_655
O21 O3 La 154.2(12) 5_556 4_655
Nb O3 Ga2 74.4(14) . 2_556
Ga1 O3 Ga2 74.4(14) . 2_556
Ga3 O3 Ga2 107(2) 2_546 2_556
La O3 Ga2 100.6(13) . 2_556
O3 O3 Ga2 85(2) 6 2_556
Ga3 O3 Ga2 17.9(7) 4_665 2_556
O3 O3 Ga2 86.6(14) 4 2_556
O3 O3 Ga2 30.2(13) 3 2_556
O2 O3 Ga2 29.6(16) 4_665 2_556
O2 O3 Ga2 133(2) 3_545 2_556
O2 O3 Ga2 114(2) 2_546 2_556
O3 O3 Ga2 109.9(5) 5 2_556
O3 O3 Ga2 57.6(15) 6_556 2_556
O1 O3 Ga2 144.3(13) 2_545 2_556
O21 O3 Ga2 135(2) 4 2_556
O21 O3 Ga2 83.4(16) 3_655 2_556
O21 O3 Ga2 142(2) 6_556 2_556
O2 O3 Ga2 133.0(16) 2_545 2_556
O21 O3 Ga2 94.6(18) 5_656 2_556
Ga2 O3 Ga2 126.6(13) 2_546 2_556
O3 O3 Ga2 86.2(9) 5_556 2_556
La O3 Ga2 174.0(13) 2_545 2_556
Ga3 O3 Ga2 62.1(7) 1_455 2_556
O21 O3 Ga2 26.3(11) . 2_556
O3 O3 Ga2 66.6(10) 2 2_556
Ga3 O3 Ga2 118.0(10) 2_545 2_556
O2 O3 Ga2 84.6(12) . 2_556
Ga2 O3 Ga2 55.7(6) . 2_556
O21 O3 Ga2 140.3(12) 6 2_556
O3 O3 Ga2 45.9(6) 2_556 2_556
O1 O3 Ga2 69.9(11) . 2_556
La O3 Ga2 114.3(9) 4 2_556
Ga3 O3 Ga2 75.4(7) 4_664 2_556
O21 O3 Ga2 109.2(12) 5_655 2_556
O2 O3 Ga2 101.4(13) 6_556 2_556
Ga1 O3 Ga2 64.0(7) 1_556 2_556
Nb O3 Ga2 64.0(7) 1_556 2_556
O21 O3 Ga2 18.9(10) 2_556 2_556
O2 O3 Ga2 16.3(9) 5_666 2_556
O2 O3 Ga2 116.9(11) 6 2_556
La O3 Ga2 39.8(4) 4_665 2_556
La O3 Ga2 78.3(8) 1_556 2_556
Ga2 O3 Ga2 131.6(12) 1_445 2_556
O2 O3 Ga2 57.3(9) 5_665 2_556
O2 O3 Ga2 55.5(9) 1_455 2_556
O1 O3 Ga2 144.5(10) 1_445 2_556
Ga2 O3 Ga2 133.8(10) 2_545 2_556
O21 O3 Ga2 109.5(13) 1_445 2_556
Ga3 O3 Ga2 95.9(8) . 2_556
La O3 Ga2 39.1(4) 2 2_556
O1 O3 Ga2 56.8(6) 1_556 2_556
Ga3 O3 Ga2 85.7(7) 1_454 2_556
O2 O3 Ga2 134.8(13) 5_656 2_556
O2 O3 Ga2 73.3(11) 6_456 2_556
O21 O3 Ga2 143.8(14) 4_554 2_556
O21 O3 Ga2 102.7(12) 3_654 2_556
O21 O3 Ga2 62.9(11) 2 2_556
O3 O3 Ga2 75.0(6) 1_556 2_556
O3 O3 Ga2 105.0(6) 1_554 2_556
O21 O3 Ga2 133.2(13) 2_546 2_556
O2 O3 Ga2 51.0(8) 3_655 2_556
O2 O3 Ga2 151.5(13) 5_655 2_556
O2 O3 Ga2 89.6(9) 6_455 2_556
Ga2 O3 Ga2 80.4(6) 1_554 2_556
O1 O3 Ga2 21.8(17) 2 2_556
O2 O3 Ga2 79.3(10) 4_664 2_556
La O3 Ga2 116.3(11) 2_546 2_556
O2 O3 Ga2 150.2(12) 1_445 2_556
O2 O3 Ga2 122.1(12) 4 2_556
O21 O3 Ga2 106.3(12) 2_446 2_556
O21 O3 Ga2 63.0(9) 3 2_556
O3 O3 Ga2 163.6(7) 3_545 2_556
O3 O3 Ga2 112.6(12) 4_655 2_556
O2 O3 Ga2 127.6(12) 3_544 2_556
O21 O3 Ga2 63.5(10) 1_554 2_556
O1 O3 Ga2 117.1(14) 1_446 2_556
O21 O3 Ga2 68.9(10) 5_556 2_556
La O3 Ga2 136.6(9) 4_655 2_556
Nb O3 O21 123.4(17) . 4_665
Ga1 O3 O21 123.4(17) . 4_665
Ga3 O3 O21 115(2) 2_546 4_665
La O3 O21 54.4(12) . 4_665
O3 O3 O21 91.0(17) 6 4_665
Ga3 O3 O21 59.2(10) 4_665 4_665
O3 O3 O21 146.8(17) 4 4_665
O3 O3 O21 90.3(18) 3 4_665
O2 O3 O21 31.9(17) 4_665 4_665
O2 O3 O21 138(2) 3_545 4_665
O2 O3 O21 90.5(19) 2_546 4_665
O3 O3 O21 146(2) 5 4_665
O3 O3 O21 62.5(12) 6_556 4_665
O1 O3 O21 83.3(15) 2_545 4_665
O21 O3 O21 114(2) 4 4_665
O21 O3 O21 29.3(15) 3_655 4_665
O21 O3 O21 109.9(19) 6_556 4_665
O2 O3 O21 113.8(17) 2_545 4_665
O21 O3 O21 37.0(19) 5_656 4_665
Ga2 O3 O21 74.3(10) 2_546 4_665
O3 O3 O21 111(2) 5_556 4_665
La O3 O21 123.8(13) 2_545 4_665
Ga3 O3 O21 117.6(14) 1_455 4_665
O21 O3 O21 35.8(12) . 4_665
O3 O3 O21 112.9(8) 2 4_665
Ga3 O3 O21 123.2(14) 2_545 4_665
O2 O3 O21 23.3(12) . 4_665
Ga2 O3 O21 6.7(7) . 4_665
O21 O3 O21 119.9(15) 6 4_665
O3 O3 O21 91.7(13) 2_556 4_665
O1 O3 O21 42(2) . 4_665
La O3 O21 175.4(12) 4 4_665
Ga3 O3 O21 91.1(10) 4_664 4_665
O21 O3 O21 79.4(14) 5_655 4_665
O2 O3 O21 46.8(12) 6_556 4_665
Ga1 O3 O21 86.0(12) 1_556 4_665
Nb O3 O21 86.0(12) 1_556 4_665
O21 O3 O21 42.5(9) 2_556 4_665
O2 O3 O21 57.8(11) 5_666 4_665
O2 O3 O21 72.0(12) 6 4_665
La O3 O21 48.3(7) 4_665 4_665
La O3 O21 51.7(8) 1_556 4_665
Ga2 O3 O21 137.8(14) 1_445 4_665
O2 O3 O21 80.9(11) 5_665 4_665
O2 O3 O21 116.0(15) 1_455 4_665
O1 O3 O21 153.7(13) 1_445 4_665
Ga2 O3 O21 95.7(11) 2_545 4_665
O21 O3 O21 145(2) 1_445 4_665
Ga3 O3 O21 35.7(8) . 4_665
La O3 O21 94.0(9) 2 4_665
O1 O3 O21 27.2(15) 1_556 4_665
Ga3 O3 O21 127.5(11) 1_454 4_665
O2 O3 O21 85.5(13) 5_656 4_665
O2 O3 O21 124.8(16) 6_456 4_665
O21 O3 O21 126.8(17) 4_554 4_665
O21 O3 O21 72.7(8) 3_654 4_665
O21 O3 O21 73.0(12) 2 4_665
O3 O3 O21 74.3(10) 1_556 4_665
O3 O3 O21 105.7(10) 1_554 4_665
O21 O3 O21 75.4(15) 2_546 4_665
O2 O3 O21 14.6(8) 3_655 4_665
O2 O3 O21 99.9(14) 5_655 4_665
O2 O3 O21 140.9(13) 6_455 4_665
Ga2 O3 O21 61.7(9) 1_554 4_665
O1 O3 O21 67.0(9) 2 4_665
O2 O3 O21 80.5(12) 4_664 4_665
La O3 O21 97.2(11) 2_546 4_665
O2 O3 O21 131.0(11) 1_445 4_665
O2 O3 O21 155.1(15) 4 4_665
O21 O3 O21 150.3(13) 2_446 4_665
O21 O3 O21 120.8(16) 3 4_665
O3 O3 O21 108.9(11) 3_545 4_665
O3 O3 O21 51.4(12) 4_655 4_665
O2 O3 O21 131.1(15) 3_544 4_665
O21 O3 O21 68.4(7) 1_554 4_665
O1 O3 O21 121.0(15) 1_446 4_665
O21 O3 O21 127.4(13) 5_556 4_665
La O3 O21 76.1(9) 4_655 4_665
Ga2 O3 O21 61.3(8) 2_556 4_665

loop_
_geom_bond_atom_site_label_1
_geom_bond_atom_site_label_2
_geom_bond_distance
_geom_bond_site_symmetry_2
La O21 2.77(7) 3_655
La O21 2.77(7) 5_655
La O3 2.27(5) .
La O3 2.27(5) 6
La O1 2.34(4) .
La O1 2.34(4) 2_545
La O2 2.59(6) .
La O2 2.59(6) 6
La O2 2.98(6) 4_665
La O2 2.98(6) 2_545
La O21 2.37(7) 5_656
La O21 2.37(7) 3_654
Ga1 O3 1.92(5) 4
Ga1 O3 1.92(5) .
Ga1 O3 1.92(5) 3
Ga1 O3 1.92(5) 5
Ga1 O3 1.92(5) 6
Ga1 O3 1.92(5) 2
Ga1 La 3.369(7) 4
Ga1 La 3.369(7) 2
Ga1 O2 3.37(6) 3_545
Ga1 O2 3.37(6) 4_665
Ga1 O2 3.37(6) 2_545
Ga2 O2 1.92(6) 4_665
Ga2 O2 1.92(6) 3_655
Ga2 O2 1.92(6) .
Ga2 O1 1.97(15) 1_556
Ga2 O21 1.99(7) .
Ga2 O21 1.99(7) 3_655
Ga2 O21 1.99(7) 4_665
Ga2 O21 2.48(7) 5_656
Ga2 O21 2.48(7) 6_666
Ga2 O21 2.48(7) 2_556
Ga2 Ga3 3.029(7) .
Ga2 Ga3 3.029(7) 2_656
Ga3 O2 1.39(6) 6_556
Ga3 O2 1.39(6) .
Ga3 O3 1.83(5) 2_656
Ga3 O3 1.83(5) 4_655
Ga3 O21 1.97(6) 3_655
Ga3 O21 1.97(6) 5_656
Ga3 O3 2.47(5) 5_656
Ga3 O3 2.47(5) 3_655
Ga3 Ga2 3.029(7) 2_546
Ga3 Nb 3.068(6) 1_656
Ga3 Nb 3.068(6) 1_655
Nb O3 1.92(5) 4
Nb O3 1.92(5) .
Nb O3 1.92(5) 3
Nb O3 1.92(5) 5
Nb O3 1.92(5) 6
Nb O3 1.92(5) 2
Nb Ga3 3.068(6) 2_546
Nb Ga3 3.068(6) 4_665
Nb Ga3 3.068(6) 1_455
Nb Ga3 3.068(6) 2_545
Nb Ga3 3.068(6) 1_454
Nb Ga3 3.068(6) 4_664
O1 Ga2 1.97(15) 1_554
O1 La 2.34(4) 2_655
O1 La 2.34(4) 4_665
O1 O21 2.63(12) 1_554
O1 O21 2.63(12) 3_654
O1 O21 2.63(12) 4_664
O1 O2 3.00(12) 3_655
O1 O2 3.00(12) .
O1 O2 3.00(12) 4_665
O1 O2 3.16(13) 1_554
O1 O2 3.16(13) 4_664
O1 O2 3.16(13) 3_654
O1 O3 3.03(6) 2_655
O1 O3 3.03(6) 6
O1 O3 3.03(6) 5_665
O1 O21 3.27(11) 5_655
O1 O21 3.27(11) 6_665
O1 O21 3.27(11) 2
O1 O21 3.81(15) 4_665
O1 O21 3.81(15) 3_655
O1 O21 3.81(15) .
O1 Ga3 3.60(8) 1_554
O1 Ga3 3.60(8) 4_664
O1 Ga3 3.60(8) 2_655
O1 O2 3.49(7) 6
O1 O2 3.49(7) 2_655
O1 O2 3.49(7) 5_665
O1 O3 3.96(8) 3_655
O1 O3 3.96(8) .
O1 O3 3.96(8) 4_665
O1 Ga3 4.29(11) 2_656
O1 Ga3 4.29(11) 4_665
O1 O2 4.71(8) 2_545
O1 O2 4.71(8) 5_765
O1 O2 4.71(8) 6_565
O1 Ga1 4.477(18) 1_655
O1 Nb 4.477(18) 1_655
O1 Nb 4.477(18) 1_665
O1 Ga1 4.477(18) 1_665
O1 O21 3.76(13) 5_656
O1 O21 3.76(13) 6_666
O1 O21 3.76(13) 2_556
O1 O3 4.59(7) 4_655
O1 O3 4.59(7) 1_665
O1 O3 4.59(7) 3
O1 O1 4.58(7) 2
O1 O1 4.58(7) 2_545
O1 O1 4.58(7) 2_655
O1 Ga2 4.84(6) 2
O1 Ga2 4.84(6) 2_545
O1 Ga2 4.84(6) 2_655
O1 La 4.98(13) 1_554
O1 La 4.98(13) 2_654
O1 La 4.98(13) 4_664
O1 O3 4.85(11) 3_654
O1 O3 4.85(11) 1_554
O1 O3 4.85(11) 4_664
O1 O1 4.9850 1_556
O1 O1 4.9850 1_554
O1 Ga3 5.17(6) 2_545
O1 Ga3 5.17(6) 4_764
O1 Ga3 5.17(6) 1_564
O1 O3 5.14(5) 5_655
O1 O3 5.14(5) 2
O1 O3 5.14(5) 6_665
O1 O3 5.38(10) 4_654
O1 O3 5.38(10) 3_554
O1 O3 5.38(10) 1_664
O1 O2 4.92(14) 6_556
O1 O2 4.92(14) 2_656
O1 O2 4.92(14) 5_666
O1 O21 6.01(8) 2_655
O1 O21 6.01(8) 6
O1 O21 6.01(8) 5_665
O1 O3 5.63(5) 6_655
O2 O21 1.46(8) 3_655
O2 O21 1.55(9) 5_656
O2 O21 2.68(9) 4_665
O2 O2 3.14(11) 3_655
O2 O2 3.14(11) 4_665
O2 O3 2.54(7) 3_655
O2 La 2.98(6) 2_655
O2 O3 2.54(7) 4_655
O2 O2 2.08(12) 6_556
O2 O3 2.55(8) 2_656
O2 O1 3.16(13) 1_556
O2 O21 3.81(9) .
O2 O3 3.40(9) 2_655
O2 O21 2.93(8) 6_666
O2 Nb 3.37(6) 1_655
O2 Ga1 3.37(6) 1_655
O2 O1 3.49(7) 2_545
O2 Ga2 3.31(6) 2_546
O2 O3 3.81(6) .
O2 La 3.63(6) 1_556
O2 O2 4.03(12) 6
O2 Ga3 3.73(6) 4_765
O2 La 3.92(6) 2_656
O2 Ga3 4.21(6) 4_665
O2 O21 4.78(9) 5_655
O2 La 4.47(6) 4_665
O2 Ga3 4.36(6) 2_656
O2 O3 4.07(7) 6_556
O2 O2 4.08(11) 5_766
O2 O2 4.23(5) 2_656
O2 O2 4.23(5) 2_546
O2 O3 3.85(7) 5_656
O2 O21 4.22(10) 2_556
O2 Ga3 4.50(6) 1_554
O2 O3 4.64(7) 6
O2 Ga2 4.73(6) 1_554
O2 La 4.28(6) 4_655
O2 O1 4.71(8) 2_655
O2 O3 4.45(8) 5_655
O2 Ga2 4.58(6) 2_656
O2 Nb 4.22(6) 1_656
O2 Ga1 4.22(6) 1_656
O2 O3 4.41(6) 1_655
O2 O21 4.17(10) 2_546
O2 O21 4.29(10) 3_654
O2 Ga3 4.35(6) 2_646
O2 O21 5.39(8) 6_665
O2 Ga3 4.78(6) 2_546
O2 O21 4.91(8) 6_556
O2 O3 5.02(7) 5_666
O2 O3 4.63(6) 6_656
O2 O21 5.06(9) 2_656
O2 O2 4.9850 1_554
O2 O2 4.9850 1_556
O2 O2 5.34(12) 5_765
O2 O21 4.85(9) 4_664
O2 La 5.15(6) 4_666
O2 O2 5.45(9) 2_545
O2 O2 5.45(9) 2_655
O2 O2 4.93(7) 5_656
O2 O2 4.93(7) 5_666
O2 O3 5.35(7) 4_665
O2 O3 5.50(7) 5_665
O2 O3 5.15(8) 6_655
O2 O21 4.55(9) 1_545
O2 O3 4.95(8) 3_656
O2 O3 5.46(7) 1_665
O2 O3 5.43(8) 3
O2 O3 4.95(9) 4_656
O2 O2 4.89(11) 3_645
O2 O2 4.89(11) 4_765
O2 Ga2 5.39(6) 2_545
O2 La 4.98(6) 4_656
O2 O21 5.38(10) 1_655
O21 O2 1.46(8) 4_665
O21 O21 0.65(12) 2_556
O21 Ga3 1.97(6) 4_665
O21 O2 1.55(9) 5_666
O21 La 2.77(7) 4_665
O21 O2 2.68(9) 3_655
O21 O1 2.63(12) 1_556
O21 Ga2 2.48(7) 2_556
O21 O21 3.42(12) 4_665
O21 O21 3.42(12) 3_655
O21 O1 3.27(11) 2
O21 La 2.37(7) 4_666
O21 O3 3.31(8) 3
O21 O3 3.01(9) 4_665
O21 O3 2.96(7) 6_556
O21 O3 2.75(7) 5_666
O21 O2 2.93(8) 6_566
O21 Ga3 3.34(7) 2_656
O21 O3 3.92(8) .
O21 Ga3 3.56(6) 1_565
O21 O21 3.870(15) 5_656
O21 O21 3.870(15) 5_666
O21 O3 4.73(9) 6
O21 O21 3.89(2) 6_666
O21 O21 3.90(2) 6_566
O21 O2 4.78(9) 5_665
O21 O3 4.60(8) 5_665
O21 La 4.07(6) 1_556
O21 O3 3.97(9) 2_556
O21 O21 5.42(14) 2
O21 La 4.77(8) 2_655
O21 O2 4.22(10) 2_556
O21 La 4.64(6) 2
O21 O2 4.17(10) 2_656
O21 O2 4.29(10) 4_666
O21 O1 3.76(13) 2_556
O21 Ga3 4.81(7) 2_546
O21 Ga1 4.39(7) 1_556
O21 Nb 4.39(7) 1_556
O21 O3 4.74(10) 1_665
O21 Ga1 4.80(7) 1_665
O21 Nb 4.80(7) 1_665
O21 O21 4.28(12) 4_565
O21 O21 4.28(12) 3_665
O21 La 4.55(6) 2_656
O21 O2 5.39(8) 6_565
O21 La 4.41(8) 2_556
O21 O2 4.91(8) 6_556
O21 O3 4.51(10) 3_556
O21 O3 4.31(9) 4_666
O21 Ga3 5.55(7) 4_664
O21 Ga2 5.58(8) 1_554
O21 O2 5.06(9) 2_546
O21 Ga3 4.97(7) 1_455
O21 O3 5.42(7) 2
O21 O21 4.9850 1_556
O21 O21 4.98501(10) 1_554
O21 O2 4.85(9) 3_656
O21 Ga1 4.58(6) 1_666
O21 Nb 4.58(6) 1_666
O21 O3 5.08(7) 2_656
O21 O2 4.55(9) 1_565
O21 La 5.14(6) 1_565
O21 O3 4.78(8) 2_666
O21 O3 5.47(7) 4
O21 O3 4.98(10) 1_556
O21 Ga2 5.72(7) 2
O21 O3 5.32(8) 5_556
O21 Ga2 5.62(7) 2_546
O21 O2 5.38(10) 1_455
O21 O3 5.72(9) 3_655
O21 O1 6.01(8) 2_545
O21 O2 5.55(9) 1_556
O3 Ga3 1.83(5) 2_546
O3 O3 2.47(11) 6
O3 Ga3 2.47(5) 4_665
O3 O3 2.65(8) 4
O3 O3 2.65(8) 3
O3 O2 2.54(7) 4_665
O3 O2 2.54(7) 3_545
O3 O2 2.55(8) 2_546
O3 O3 3.12(10) 5
O3 O3 2.82(12) 6_556
O3 O1 3.03(6) 2_545
O3 O21 3.31(8) 4
O3 O21 3.02(9) 3_655
O3 O21 2.96(7) 6_556
O3 O2 3.40(9) 2_545
O3 O21 2.75(7) 5_656
O3 Ga2 3.27(4) 2_546
O3 O3 3.40(11) 5_556
O3 La 3.57(5) 2_545
O3 Ga3 3.55(5) 1_455
O3 O3 3.77(10) 2
O3 Ga3 3.85(6) 2_545
O3 O21 4.73(9) 6
O3 O3 4.00(11) 2_556
O3 La 4.17(4) 4
O3 Ga3 4.19(5) 4_664
O3 O21 4.60(8) 5_655
O3 O2 4.07(7) 6_556
O3 Ga1 4.12(6) 1_556
O3 Nb 4.12(6) 1_556
O3 O21 3.97(9) 2_556
O3 O2 3.85(7) 5_666
O3 O2 4.64(7) 6
O3 La 4.40(4) 4_665
O3 La 4.30(6) 1_556
O3 Ga2 4.46(4) 1_445
O3 O2 4.45(8) 5_665
O3 O2 4.41(6) 1_455
O3 O1 4.59(7) 1_445
O3 Ga2 4.68(6) 2_545
O3 O21 4.74(9) 1_445
O3 La 4.75(4) 2
O3 O1 4.85(11) 1_556
O3 Ga3 4.91(5) 1_454
O3 O2 5.02(7) 5_656
O3 O2 4.63(6) 6_456
O3 O21 4.51(10) 4_554
O3 O21 4.31(9) 3_654
O3 O21 5.42(7) 2
O3 O3 4.9850 1_556
O3 O3 4.9850 1_554
O3 O21 5.08(7) 2_546
O3 O2 5.35(7) 3_655
O3 O2 5.50(7) 5_655
O3 O2 5.15(8) 6_455
O3 Ga2 5.13(5) 1_554
O3 O1 5.14(5) 2
O3 O2 4.95(8) 4_664
O3 La 5.11(5) 2_546
O3 O2 5.46(7) 1_445
O3 O2 5.43(8) 4
O3 O21 4.78(8) 2_446
O3 O21 5.47(7) 3
O3 O3 5.15(8) 3_545
O3 O3 5.15(8) 4_655
O3 O2 4.95(9) 3_544
O3 O21 4.98(10) 1_554
O3 O1 5.38(10) 1_446
O3 O21 5.32(8) 5_556
O3 La 5.30(5) 4_655
O3 Ga2 5.28(5) 2_556
O3 O21 5.72(9) 4_665
